data_7006047
loop_
_publ_author_name
'Femoni, Cristina'
'Iapalucci, Maria Carmela'
'Longoni, Giuliano'
'Tiozzo, Cristina'
'Zacchini, Stefano'
'Heaton, Brian T.'
'Iggo, Jonathan A.'

_publ_section_title
;
 Sn-centred icosahedral Rh carbonyl clusters: synthesis and structural
 characterization and 13C-{103Rh} HMQC NMR studies.
;
_journal_issue 35
_journal_name_full 'Dalton transactions (Cambridge, England : 2003)'
_journal_page_first 3914
_journal_page_last 3923
_journal_paper_doi 10.1039/b708469b
_journal_year 2007
_chemical_formula_sum 'C63 H86 N6 O27 Rh12 Sn'
_chemical_formula_weight 2712.99
_chemical_name_systematic
;
?
;
_space_group_IT_number 2
_symmetry_cell_setting triclinic
_symmetry_space_group_name_Hall '-P 1'
_symmetry_space_group_name_H-M 'P -1'
_atom_sites_solution_hydrogens geom
_atom_sites_solution_primary direct
_atom_sites_solution_secondary difmap
_audit_creation_method SHELXL-97
_cell_angle_alpha 119.5250(10)
_cell_angle_beta 98.200(2)
_cell_angle_gamma 95.354(2)
_cell_formula_units_Z 4
_cell_length_a 13.3914(13)
_cell_length_b 27.005(3)
_cell_length_c 27.377(3)
_cell_measurement_reflns_used 6564
_cell_measurement_temperature 298(2)
_cell_measurement_theta_max 23.942
_cell_measurement_theta_min 2.302
_cell_volume 8371.5(15)
_computing_structure_refinement 'SHELXL-97 (Sheldrick, 1997)'
_computing_structure_solution 'SHELXS-97 (Sheldrick, 1990)'
_diffrn_ambient_temperature 298(2)
_diffrn_measured_fraction_theta_full 0.993
_diffrn_measured_fraction_theta_max 0.993
_diffrn_measurement_device_type 'CCD Area Detector'
_diffrn_measurement_method 'phi and omega scans'
_diffrn_radiation_monochromator graphite
_diffrn_radiation_source 'fine-focus sealed tube'
_diffrn_radiation_type MoK\a
_diffrn_radiation_wavelength 0.71073
_diffrn_reflns_av_R_equivalents 0.0430
_diffrn_reflns_av_sigmaI/netI 0.0523
_diffrn_reflns_limit_h_max 15
_diffrn_reflns_limit_h_min -15
_diffrn_reflns_limit_k_max 32
_diffrn_reflns_limit_k_min -32
_diffrn_reflns_limit_l_max 32
_diffrn_reflns_limit_l_min -32
_diffrn_reflns_number 79268
_diffrn_reflns_theta_full 25.00
_diffrn_reflns_theta_max 25.00
_diffrn_reflns_theta_min 1.50
_exptl_absorpt_coefficient_mu 2.664
_exptl_absorpt_correction_T_max 0.6907
_exptl_absorpt_correction_T_min 0.6178
_exptl_absorpt_correction_type empirical
_exptl_crystal_colour black
_exptl_crystal_density_diffrn 2.153
_exptl_crystal_density_method 'not measured'
_exptl_crystal_description prismatic
_exptl_crystal_F_000 5248
_exptl_crystal_size_max 0.20
_exptl_crystal_size_mid 0.18
_exptl_crystal_size_min 0.15
_refine_diff_density_max 3.178
_refine_diff_density_min -1.509
_refine_diff_density_rms 0.229
_refine_ls_extinction_method none
_refine_ls_goodness_of_fit_ref 1.155
_refine_ls_hydrogen_treatment constr
_refine_ls_matrix_type full
_refine_ls_number_parameters 1964
_refine_ls_number_reflns 29261
_refine_ls_number_restraints 0
_refine_ls_restrained_S_all 1.155
_refine_ls_R_factor_all 0.0859
_refine_ls_R_factor_gt 0.0709
_refine_ls_shift/su_max 0.001
_refine_ls_shift/su_mean 0.000
_refine_ls_structure_factor_coef Fsqd
_refine_ls_weighting_details 'calc w=1/[\s^2^(Fo^2^)+(0.0311P)^2^+315.8418P] where P=(Fo^2^+2Fc^2^)/3'
_refine_ls_weighting_scheme calc
_refine_ls_wR_factor_gt 0.1858
_refine_ls_wR_factor_ref 0.1929
_reflns_number_gt 23583
_reflns_number_total 29261
_reflns_threshold_expression >2sigma(I)
_cod_data_source_file b708469b.txt
_cod_data_source_block p1b
_cod_depositor_comments
;
The following automatic conversions were performed:
'_symmetry_cell_setting' value 'Triclinic' changed to 'triclinic'
according to '/home/saulius/struct/CIF-dictionaries/cif_core.dic'
dictionary named 'cif_core.dic' version 2.4.1 from 2010-06-29.

Automatic conversion script
Id: cif_fix_enum 1527 2010-12-29 10:47:43Z saulius 
;
_cod_original_cell_volume 8371.5(14)
_cod_original_sg_symbol_H-M P-1
_cod_database_code 7006047

loop_
_symmetry_equiv_pos_as_xyz
'x, y, z'
'-x, -y, -z'

loop_
_atom_site_label
_atom_site_type_symbol
_atom_site_fract_x
_atom_site_fract_y
_atom_site_fract_z
_atom_site_U_iso_or_equiv
_atom_site_adp_type
_atom_site_occupancy
_atom_site_symmetry_multiplicity
_atom_site_calc_flag
_atom_site_refinement_flags
_atom_site_disorder_assembly
_atom_site_disorder_group
Sn1 Sn 0.29784(7) 0.73545(4) 0.48333(4) 0.0254(2) Uani 1 1 d . . .
Rh1 Rh 0.13331(9) 0.68672(5) 0.39130(5) 0.0339(3) Uani 1 1 d . . .
Rh2 Rh 0.33372(10) 0.74139(5) 0.38392(5) 0.0330(3) Uani 1 1 d . . .
Rh3 Rh 0.32892(10) 0.63721(5) 0.38987(5) 0.0328(3) Uani 1 1 d . . .
Rh4 Rh 0.18645(9) 0.63341(5) 0.46330(5) 0.0338(3) Uani 1 1 d . . .
Rh5 Rh 0.09147(9) 0.74161(5) 0.50435(5) 0.0325(3) Uani 1 1 d . . .
Rh6 Rh 0.17435(9) 0.81082(5) 0.46437(5) 0.0316(3) Uani 1 1 d . . .
Rh7 Rh 0.50021(9) 0.73404(5) 0.45400(5) 0.0328(3) Uani 1 1 d . . .
Rh8 Rh 0.40640(10) 0.65992(6) 0.50917(5) 0.0352(3) Uani 1 1 d . . .
Rh9 Rh 0.28333(10) 0.72565(6) 0.58182(5) 0.0344(3) Uani 1 1 d . . .
Rh10 Rh 0.26841(9) 0.83398(5) 0.57713(5) 0.0321(3) Uani 1 1 d . . .
Rh11 Rh 0.40759(9) 0.83633(5) 0.50067(5) 0.0308(3) Uani 1 1 d . . .
Rh12 Rh 0.46212(9) 0.78599(6) 0.57529(5) 0.0333(3) Uani 1 1 d . . .
Rh21 Rh 0.78357(10) 0.77893(5) 0.11627(5) 0.0332(3) Uani 1 1 d . . .
C1 C 0.0769(15) 0.6255(9) 0.3163(8) 0.054(5) Uani 1 1 d . . .
O1 O 0.0381(13) 0.5909(7) 0.2713(7) 0.091(6) Uani 1 1 d . . .
C2 C 0.0137(12) 0.6785(7) 0.4232(7) 0.036(4) Uani 1 1 d . . .
O2 O -0.0723(10) 0.6508(6) 0.4035(6) 0.061(4) Uani 1 1 d . . .
C3 C 0.0954(14) 0.7490(8) 0.3773(8) 0.048(4) Uani 1 1 d . . .
O3 O 0.0471(11) 0.7537(6) 0.3422(6) 0.066(4) Uani 1 1 d . . .
C4 C 0.2892(18) 0.7464(9) 0.3183(9) 0.061(5) Uani 1 1 d . . .
O4 O 0.271(2) 0.7500(8) 0.2793(7) 0.128(9) Uani 1 1 d . . .
C5 C 0.3045(14) 0.6488(7) 0.3248(8) 0.043(4) Uani 1 1 d . . .
O5 O 0.2903(11) 0.6223(6) 0.2736(6) 0.063(4) Uani 1 1 d . . .
C6 C 0.2950(15) 0.5562(8) 0.3471(8) 0.049(4) Uani 1 1 d . . .
O6 O 0.2820(15) 0.5069(7) 0.3202(7) 0.090(5) Uani 1 1 d . . .
C7 C 0.1000(15) 0.5721(8) 0.3956(9) 0.053(5) Uani 1 1 d . . .
O7 O 0.0478(12) 0.5319(7) 0.3553(7) 0.083(5) Uani 1 1 d . . .
C8 C 0.1155(17) 0.6327(9) 0.5175(9) 0.062(6) Uani 1 1 d . . .
O8 O 0.0603(13) 0.6196(7) 0.5390(7) 0.085(5) Uani 1 1 d . . .
C9 C -0.0137(13) 0.7241(7) 0.5366(7) 0.041(4) Uani 1 1 d . . .
O9 O -0.0770(12) 0.7149(9) 0.5556(8) 0.095(6) Uani 1 1 d . . .
C10 C 0.0374(12) 0.7994(7) 0.4851(7) 0.036(4) Uani 1 1 d . . .
O10 O -0.0403(10) 0.8154(7) 0.4851(7) 0.066(4) Uani 1 1 d . . .
C11 C 0.2900(14) 0.5885(8) 0.4696(8) 0.052(5) Uani 1 1 d . . .
O11 O 0.2869(11) 0.5398(6) 0.4594(7) 0.068(4) Uani 1 1 d . . .
C12 C 0.1459(15) 0.8170(8) 0.5995(8) 0.048(4) Uani 1 1 d . . .
O12 O 0.1019(10) 0.8317(5) 0.6364(5) 0.060(4) Uani 1 1 d . . .
C13 C 0.2129(12) 0.8812(7) 0.5458(7) 0.037(4) Uani 1 1 d . . .
O13 O 0.2050(11) 0.9322(5) 0.5686(6) 0.058(3) Uani 1 1 d . . .
C14 C 0.1625(13) 0.8655(8) 0.4409(8) 0.045(4) Uani 1 1 d . . .
O14 O 0.1492(13) 0.8990(6) 0.4288(7) 0.073(4) Uani 1 1 d . . .
C15 C 0.3791(12) 0.8371(7) 0.4292(7) 0.038(4) Uani 1 1 d . . .
O15 O 0.3870(10) 0.8674(5) 0.4101(5) 0.052(3) Uani 1 1 d . . .
C16 C 0.4825(14) 0.7366(7) 0.3807(7) 0.042(4) Uani 1 1 d . . .
O16 O 0.5359(10) 0.7349(7) 0.3493(6) 0.062(4) Uani 1 1 d . . .
C17 C 0.4709(16) 0.6394(8) 0.3952(7) 0.047(5) Uani 1 1 d . . .
O17 O 0.5350(10) 0.6114(6) 0.3771(6) 0.055(3) Uani 1 1 d . . .
C18 C 0.2018(13) 0.7276(8) 0.6330(8) 0.045(4) Uani 1 1 d . . .
O18 O 0.1524(12) 0.7255(8) 0.6629(7) 0.081(5) Uani 1 1 d . . .
C19 C 0.4966(13) 0.6092(9) 0.4923(7) 0.047(4) Uani 1 1 d . . .
O19 O 0.5471(12) 0.5740(7) 0.4826(7) 0.080(5) Uani 1 1 d . . .
C20 C 0.3703(13) 0.6687(7) 0.5815(7) 0.045(4) Uani 1 1 d . . .
O20 O 0.3942(10) 0.6513(6) 0.6128(6) 0.054(3) Uani 1 1 d . . .
C21 C 0.6374(19) 0.7300(8) 0.4644(11) 0.073(8) Uani 1 1 d . . .
O21 O 0.7257(11) 0.7287(8) 0.4728(8) 0.091(6) Uani 1 1 d . . .
C22 C 0.5446(18) 0.8253(7) 0.4998(8) 0.058(6) Uani 1 1 d . . .
O22 O 0.6315(9) 0.8532(6) 0.5163(6) 0.057(4) Uani 1 1 d . . .
C23 C 0.4426(12) 0.9158(7) 0.5531(8) 0.043(4) Uani 1 1 d . . .
O23 O 0.4673(12) 0.9648(6) 0.5854(6) 0.071(4) Uani 1 1 d . . .
C24 C 0.3453(14) 0.8969(8) 0.6483(8) 0.052(5) Uani 1 1 d . . .
O24 O 0.3859(14) 0.9339(7) 0.6923(7) 0.097(6) Uani 1 1 d . . .
C25 C 0.5584(14) 0.8562(9) 0.6248(9) 0.050(5) Uani 1 1 d . . .
O25 O 0.6154(13) 0.8970(7) 0.6562(7) 0.088(5) Uani 1 1 d . . .
C26 C 0.4013(14) 0.7887(8) 0.6400(8) 0.046(4) Uani 1 1 d . . .
O26 O 0.4301(11) 0.8125(6) 0.6902(5) 0.061(4) Uani 1 1 d . . .
C27 C 0.5498(16) 0.7304(8) 0.5665(8) 0.052(5) Uani 1 1 d . . .
O27 O 0.6324(10) 0.7247(6) 0.5799(7) 0.064(4) Uani 1 1 d . . .
Sn21 Sn 0.68024(7) 0.76542(4) 0.01558(4) 0.0253(2) Uani 1 1 d . . .
Rh22 Rh 0.69716(10) 0.65767(5) 0.01341(5) 0.0330(3) Uani 1 1 d . . .
Rh23 Rh 0.89443(9) 0.75156(5) 0.02629(5) 0.0334(3) Uani 1 1 d . . .
Rh24 Rh 0.85017(9) 0.86319(5) 0.08597(5) 0.0337(3) Uani 1 1 d . . .
Rh25 Rh 0.63753(9) 0.85544(5) 0.11281(5) 0.0321(3) Uani 1 1 d . . .
Rh26 Rh 0.55594(10) 0.72982(5) 0.06796(6) 0.0349(3) Uani 1 1 d . . .
Rh27 Rh 0.52454(10) 0.66051(5) -0.05575(6) 0.0355(3) Uani 1 1 d . . .
Rh28 Rh 0.72349(10) 0.67547(5) -0.08010(5) 0.0335(3) Uani 1 1 d . . .
Rh29 Rh 0.80366(9) 0.80060(5) -0.03804(5) 0.0319(3) Uani 1 1 d . . .
Rh30 Rh 0.64184(9) 0.86915(5) 0.01467(5) 0.0310(3) Uani 1 1 d . . .
Rh31 Rh 0.47487(9) 0.79497(5) 0.01047(5) 0.0315(3) Uani 1 1 d . . .
Rh32 Rh 0.57680(9) 0.75366(5) -0.08412(5) 0.0311(3) Uani 1 1 d . . .
C31 C 0.5024(14) 0.7590(8) 0.1343(8) 0.047(4) Uani 1 1 d . . .
O31 O 0.4761(12) 0.7756(6) 0.1770(6) 0.070(4) Uani 1 1 d . . .
C32 C 0.6143(13) 0.6692(7) 0.0761(7) 0.040(4) Uani 1 1 d . . .
O32 O 0.6035(9) 0.6446(5) 0.1017(5) 0.046(3) Uani 1 1 d . . .
C33 C 0.4344(13) 0.6798(7) 0.0089(8) 0.043(4) Uani 1 1 d . . .
O33 O 0.3486(11) 0.6592(7) 0.0042(7) 0.074(4) Uani 1 1 d . . .
C34 C 0.4855(16) 0.8457(8) 0.1004(8) 0.049(5) Uani 1 1 d . . .
O34 O 0.4258(10) 0.8653(6) 0.1279(6) 0.059(4) Uani 1 1 d . . .
C35 C 0.5705(14) 0.5965(8) -0.0446(9) 0.048(4) Uani 1 1 d . . .
O35 O 0.5408(11) 0.5469(6) -0.0620(6) 0.067(4) Uani 1 1 d . . .
C36 C 0.8620(14) 0.8607(7) 0.1623(7) 0.042(4) Uani 1 1 d . . .
O36 O 0.9060(11) 0.8914(5) 0.2092(5) 0.058(3) Uani 1 1 d . . .
C37 C 0.6624(13) 0.9268(8) 0.1138(8) 0.046(4) Uani 1 1 d . . .
O37 O 0.6732(11) 0.9774(5) 0.1410(6) 0.060(4) Uani 1 1 d . . .
C38 C 0.4974(17) 0.8731(7) 0.0147(7) 0.049(5) Uani 1 1 d . . .
O38 O 0.4372(9) 0.9040(6) 0.0168(6) 0.053(3) Uani 1 1 d . . .
C39 C 0.4338(15) 0.7528(7) -0.0812(7) 0.040(4) Uani 1 1 d . . .
O39 O 0.3517(9) 0.7407(6) -0.1133(5) 0.054(3) Uani 1 1 d . . .
C40 C 0.5941(15) 0.6229(9) -0.1280(8) 0.054(5) Uani 1 1 d . . .
O40 O 0.5615(12) 0.5828(6) -0.1754(6) 0.071(4) Uani 1 1 d . . .
C41 C 0.7769(16) 0.6216(9) -0.0603(8) 0.052(5) Uani 1 1 d . . .
O41 O 0.8212(14) 0.5834(7) -0.0764(6) 0.080(5) Uani 1 1 d . . .
C42 C 0.8966(13) 0.9433(7) 0.1306(8) 0.044(4) Uani 1 1 d . . .
O42 O 0.9322(13) 0.9908(7) 0.1583(7) 0.084(5) Uani 1 1 d . . .
C43 C 0.8792(14) 0.8782(8) 0.0147(7) 0.049(5) Uani 1 1 d . . .
O43 O 0.9286(11) 0.9179(6) 0.0180(6) 0.066(4) Uani 1 1 d . . .
C44 C 0.9263(14) 0.7636(8) -0.0388(8) 0.049(4) Uani 1 1 d . . .
O44 O 0.9929(10) 0.7569(7) -0.0631(6) 0.066(4) Uani 1 1 d . . .
C45 C 0.5606(13) 0.7093(8) -0.1641(7) 0.042(4) Uani 1 1 d . . .
O45 O 0.5483(14) 0.6832(7) -0.2124(6) 0.084(5) Uani 1 1 d . . .
C46 C 0.8077(13) 0.7993(7) -0.1075(7) 0.041(4) Uani 1 1 d . . .
O46 O 0.8118(13) 0.7965(7) -0.1494(6) 0.076(4) Uani 1 1 d . . .
C47 C 0.6119(12) 0.8325(7) -0.0746(6) 0.034(3) Uani 1 1 d . . .
O47 O 0.6082(9) 0.8512(6) -0.1049(5) 0.049(3) Uani 1 1 d . . .
C48 C 0.6567(13) 0.8848(9) 0.1922(7) 0.046(4) Uani 1 1 d . . .
O48 O 0.6650(13) 0.9027(8) 0.2399(6) 0.084(5) Uani 1 1 d . . .
C49 C 0.7535(16) 0.7736(8) 0.1789(8) 0.053(5) Uani 1 1 d . . .
O49 O 0.7351(15) 0.7755(7) 0.2185(6) 0.085(5) Uani 1 1 d . . .
C50 C 0.9024(15) 0.7434(9) 0.1045(8) 0.056(5) Uani 1 1 d . . .
O50 O 0.9663(10) 0.7279(6) 0.1268(6) 0.060(4) Uani 1 1 d . . .
C51 C 0.7800(15) 0.6189(7) 0.0399(8) 0.050(5) Uani 1 1 d . . .
O51 O 0.8310(12) 0.5960(7) 0.0548(7) 0.077(5) Uani 1 1 d . . .
C52 C 0.9813(14) 0.8308(8) 0.0795(8) 0.049(4) Uani 1 1 d . . .
O52 O 1.0713(9) 0.8502(6) 0.0979(6) 0.058(3) Uani 1 1 d . . .
C53 C 0.7842(15) 0.6617(9) -0.1433(8) 0.051(5) Uani 1 1 d . . .
O53 O 0.8122(16) 0.6534(8) -0.1832(7) 0.103(7) Uani 1 1 d . . .
C54 C 0.6969(15) 0.9393(8) 0.0224(8) 0.049(4) Uani 1 1 d . . .
O54 O 0.7269(15) 0.9830(6) 0.0260(7) 0.086(5) Uani 1 1 d . . .
C55 C 0.3988(16) 0.6227(8) -0.1125(10) 0.058(5) Uani 1 1 d . . .
O55 O 0.3291(12) 0.5974(8) -0.1475(8) 0.097(6) Uani 1 1 d . . .
C56 C 0.3350(18) 0.7791(12) 0.0084(10) 0.075(7) Uani 1 1 d . . .
O56 O 0.2473(11) 0.7688(8) 0.0058(8) 0.088(5) Uani 1 1 d . . .
C57 C 0.9942(14) 0.7050(10) 0.0119(9) 0.059(5) Uani 1 1 d . . .
O57 O 1.0544(14) 0.6753(9) 0.0037(9) 0.111(7) Uani 1 1 d . . .
N1 N 0.2453(12) 0.5948(7) 0.0950(7) 0.050(4) Uani 1 1 d . . .
C100 C 0.1777(16) 0.6036(11) 0.0506(10) 0.069(6) Uani 1 1 d . . .
H10A H 0.1498 0.6382 0.0715 0.083 Uiso 1 1 calc R . .
H10B H 0.2216 0.6110 0.0288 0.083 Uiso 1 1 calc R . .
C101 C 0.093(2) 0.5568(14) 0.0100(12) 0.112(11) Uani 1 1 d . . .
H10C H 0.0541 0.5444 0.0304 0.168 Uiso 1 1 calc R . .
H10D H 0.1189 0.5249 -0.0172 0.168 Uiso 1 1 calc R . .
H10E H 0.0486 0.5703 -0.0099 0.168 Uiso 1 1 calc R . .
C102 C 0.179(2) 0.5815(13) 0.1286(13) 0.093(9) Uani 1 1 d . . .
H10F H 0.2216 0.5766 0.1570 0.112 Uiso 1 1 calc R . .
H10G H 0.1306 0.5453 0.1027 0.112 Uiso 1 1 calc R . .
C103 C 0.119(2) 0.6297(14) 0.1588(15) 0.114(11) Uani 1 1 d . . .
H10H H 0.1649 0.6666 0.1777 0.170 Uiso 1 1 calc R . .
H10I H 0.0911 0.6247 0.1867 0.170 Uiso 1 1 calc R . .
H10J H 0.0646 0.6281 0.1310 0.170 Uiso 1 1 calc R . .
C104 C 0.294(2) 0.5427(11) 0.0668(11) 0.082(7) Uani 1 1 d . . .
H10K H 0.2406 0.5085 0.0436 0.099 Uiso 1 1 calc R . .
H10L H 0.3340 0.5383 0.0965 0.099 Uiso 1 1 calc R . .
C105 C 0.365(2) 0.5459(10) 0.0285(11) 0.081(7) Uani 1 1 d . . .
H10M H 0.3258 0.5485 -0.0021 0.122 Uiso 1 1 calc R . .
H10N H 0.3947 0.5117 0.0126 0.122 Uiso 1 1 calc R . .
H10O H 0.4188 0.5795 0.0511 0.122 Uiso 1 1 calc R . .
C106 C 0.3236(18) 0.6491(10) 0.1321(10) 0.073(6) Uani 1 1 d . . .
H10P H 0.2882 0.6809 0.1513 0.087 Uiso 1 1 calc R . .
H10Q H 0.3597 0.6569 0.1076 0.087 Uiso 1 1 calc R . .
C107 C 0.401(2) 0.6483(13) 0.1768(12) 0.094(8) Uani 1 1 d . . .
H10R H 0.3668 0.6367 0.1989 0.140 Uiso 1 1 calc R . .
H10S H 0.4425 0.6864 0.2018 0.140 Uiso 1 1 calc R . .
H10T H 0.4448 0.6215 0.1583 0.140 Uiso 1 1 calc R . .
N2 N 0.7406(12) 0.1492(6) 0.1639(6) 0.049(4) Uani 1 1 d . . .
C200 C 0.6699(16) 0.1209(9) 0.1058(9) 0.065(6) Uani 1 1 d . . .
H20A H 0.7103 0.1038 0.0768 0.078 Uiso 1 1 calc R . .
H20B H 0.6419 0.1507 0.1015 0.078 Uiso 1 1 calc R . .
C201 C 0.5805(17) 0.0739(9) 0.0935(10) 0.070(6) Uani 1 1 d . . .
H20C H 0.6060 0.0469 0.1031 0.106 Uiso 1 1 calc R . .
H20D H 0.5475 0.0537 0.0535 0.106 Uiso 1 1 calc R . .
H20E H 0.5318 0.0914 0.1164 0.106 Uiso 1 1 calc R . .
C202 C 0.6822(19) 0.1725(11) 0.2110(10) 0.075(7) Uani 1 1 d . . .
H20F H 0.7310 0.1910 0.2477 0.090 Uiso 1 1 calc R . .
H20G H 0.6377 0.1402 0.2079 0.090 Uiso 1 1 calc R . .
C203 C 0.618(2) 0.2153(12) 0.2112(11) 0.086(8) Uani 1 1 d . . .
H20H H 0.6598 0.2457 0.2105 0.128 Uiso 1 1 calc R . .
H20I H 0.5906 0.2315 0.2453 0.128 Uiso 1 1 calc R . .
H20J H 0.5625 0.1960 0.1778 0.128 Uiso 1 1 calc R . .
C204 C 0.8158(18) 0.1981(9) 0.1699(11) 0.075(7) Uani 1 1 d . . .
H20K H 0.8587 0.2185 0.2084 0.090 Uiso 1 1 calc R . .
H20L H 0.7774 0.2252 0.1661 0.090 Uiso 1 1 calc R . .
C205 C 0.885(2) 0.1806(14) 0.1271(14) 0.119(12) Uani 1 1 d . . .
H20M H 0.9233 0.1533 0.1298 0.179 Uiso 1 1 calc R . .
H20N H 0.9325 0.2143 0.1357 0.179 Uiso 1 1 calc R . .
H20O H 0.8445 0.1632 0.0889 0.179 Uiso 1 1 calc R . .
C206 C 0.7964(19) 0.1053(9) 0.1681(11) 0.079(7) Uani 1 1 d . . .
H20P H 0.7463 0.0752 0.1653 0.095 Uiso 1 1 calc R . .
H20Q H 0.8281 0.0875 0.1353 0.095 Uiso 1 1 calc R . .
C207 C 0.877(2) 0.1278(11) 0.2214(11) 0.098(10) Uani 1 1 d . . .
H20R H 0.9140 0.1652 0.2320 0.147 Uiso 1 1 calc R . .
H20S H 0.9245 0.1015 0.2145 0.147 Uiso 1 1 calc R . .
H20T H 0.8460 0.1312 0.2521 0.147 Uiso 1 1 calc R . .
N3 N 0.2334(12) 0.3442(7) 0.3363(6) 0.049(4) Uani 1 1 d . . .
C300 C 0.3143(17) 0.3845(10) 0.3900(10) 0.070(6) Uani 1 1 d . . .
H30A H 0.3511 0.3614 0.4016 0.084 Uiso 1 1 calc R . .
H30B H 0.2804 0.4077 0.4204 0.084 Uiso 1 1 calc R . .
C301 C 0.3922(18) 0.4252(11) 0.3843(14) 0.100(10) Uani 1 1 d . . .
H30C H 0.3567 0.4472 0.3712 0.150 Uiso 1 1 calc R . .
H30D H 0.4314 0.4029 0.3572 0.150 Uiso 1 1 calc R . .
H30E H 0.4374 0.4511 0.4211 0.150 Uiso 1 1 calc R . .
C302 C 0.2813(19) 0.3098(11) 0.2860(10) 0.075(6) Uani 1 1 d . . .
H30F H 0.2268 0.2831 0.2530 0.089 Uiso 1 1 calc R . .
H30G H 0.3161 0.3362 0.2768 0.089 Uiso 1 1 calc R . .
C303 C 0.3562(18) 0.2759(10) 0.2950(11) 0.076(7) Uani 1 1 d . . .
H30H H 0.4100 0.3016 0.3280 0.113 Uiso 1 1 calc R . .
H30I H 0.3852 0.2572 0.2617 0.113 Uiso 1 1 calc R . .
H30J H 0.3216 0.2472 0.3009 0.113 Uiso 1 1 calc R . .
C304 C 0.1716(17) 0.3048(12) 0.3499(11) 0.078(7) Uani 1 1 d . . .
H30K H 0.1431 0.3285 0.3828 0.094 Uiso 1 1 calc R . .
H30L H 0.2178 0.2848 0.3612 0.094 Uiso 1 1 calc R . .
C305 C 0.085(2) 0.2600(12) 0.3018(13) 0.106(10) Uani 1 1 d . . .
H30M H 0.0543 0.2761 0.2803 0.160 Uiso 1 1 calc R . .
H30N H 0.0339 0.2487 0.3176 0.160 Uiso 1 1 calc R . .
H30O H 0.1111 0.2267 0.2769 0.160 Uiso 1 1 calc R . .
C306 C 0.1655(18) 0.3757(11) 0.3175(12) 0.078(7) Uani 1 1 d . . .
H30P H 0.1196 0.3480 0.2810 0.094 Uiso 1 1 calc R . .
H30Q H 0.2078 0.4028 0.3119 0.094 Uiso 1 1 calc R . .
C307 C 0.101(2) 0.4089(13) 0.3619(14) 0.113(11) Uani 1 1 d . . .
H30R H 0.0521 0.3818 0.3633 0.169 Uiso 1 1 calc R . .
H30S H 0.0660 0.4323 0.3507 0.169 Uiso 1 1 calc R . .
H30T H 0.1459 0.4333 0.3991 0.169 Uiso 1 1 calc R . .
N4 N 0.7363(12) 0.6122(9) 0.2293(8) 0.064(5) Uani 1 1 d . . .
C400 C 0.765(2) 0.5536(11) 0.1945(11) 0.085(7) Uani 1 1 d . . .
H40A H 0.8395 0.5586 0.2012 0.101 Uiso 1 1 calc R . .
H40B H 0.7411 0.5287 0.2082 0.101 Uiso 1 1 calc R . .
C401 C 0.723(3) 0.5241(14) 0.1315(12) 0.119(11) Uani 1 1 d . . .
H40C H 0.6542 0.5306 0.1248 0.178 Uiso 1 1 calc R . .
H40D H 0.7216 0.4833 0.1143 0.178 Uiso 1 1 calc R . .
H40E H 0.7652 0.5395 0.1148 0.178 Uiso 1 1 calc R . .
C402 C 0.7710(16) 0.6529(11) 0.2094(10) 0.073(7) Uani 1 1 d . . .
H40F H 0.7312 0.6382 0.1709 0.087 Uiso 1 1 calc R . .
H40G H 0.7543 0.6903 0.2342 0.087 Uiso 1 1 calc R . .
C403 C 0.8809(17) 0.6621(14) 0.2084(11) 0.095(9) Uani 1 1 d . . .
H40H H 0.9219 0.6751 0.2458 0.142 Uiso 1 1 calc R . .
H40I H 0.8950 0.6909 0.1981 0.142 Uiso 1 1 calc R . .
H40J H 0.8973 0.6264 0.1806 0.142 Uiso 1 1 calc R . .
C404 C 0.7874(19) 0.6384(12) 0.2915(9) 0.077(7) Uani 1 1 d . . .
H40K H 0.7640 0.6124 0.3041 0.092 Uiso 1 1 calc R . .
H40L H 0.8608 0.6403 0.2942 0.092 Uiso 1 1 calc R . .
C405 C 0.770(3) 0.6966(14) 0.3318(12) 0.123(13) Uani 1 1 d . . .
H40M H 0.7963 0.7235 0.3212 0.184 Uiso 1 1 calc R . .
H40N H 0.8056 0.7086 0.3701 0.184 Uiso 1 1 calc R . .
H40O H 0.6981 0.6955 0.3304 0.184 Uiso 1 1 calc R . .
C406 C 0.6218(17) 0.6065(16) 0.2212(14) 0.109(11) Uani 1 1 d . . .
H40P H 0.6065 0.6449 0.2437 0.130 Uiso 1 1 calc R . .
H40Q H 0.5932 0.5927 0.1811 0.130 Uiso 1 1 calc R . .
C407 C 0.568(3) 0.5677(17) 0.2371(18) 0.146(15) Uani 1 1 d . . .
H40R H 0.5795 0.5291 0.2143 0.220 Uiso 1 1 calc R . .
H40S H 0.4951 0.5675 0.2302 0.220 Uiso 1 1 calc R . .
H40T H 0.5929 0.5814 0.2771 0.220 Uiso 1 1 calc R . .
N5 N 0.7465(12) 0.9084(6) 0.4186(7) 0.050(4) Uani 1 1 d . . .
C500 C 0.812(3) 0.9147(16) 0.3821(15) 0.122(12) Uani 1 1 d . . .
H50A H 0.8627 0.9501 0.4056 0.147 Uiso 1 1 calc R . .
H50B H 0.7693 0.9186 0.3528 0.147 Uiso 1 1 calc R . .
C501 C 0.868(2) 0.8625(15) 0.3518(14) 0.137(15) Uani 1 1 d . . .
H50C H 0.9201 0.8627 0.3800 0.205 Uiso 1 1 calc R . .
H50D H 0.9001 0.8664 0.3242 0.205 Uiso 1 1 calc R . .
H50E H 0.8196 0.8267 0.3326 0.205 Uiso 1 1 calc R . .
C502 C 0.6610(19) 0.8583(12) 0.3842(12) 0.085(7) Uani 1 1 d . . .
H50F H 0.6212 0.8557 0.4101 0.102 Uiso 1 1 calc R . .
H50G H 0.6898 0.8234 0.3670 0.102 Uiso 1 1 calc R . .
C503 C 0.589(2) 0.8591(16) 0.3370(13) 0.120(12) Uani 1 1 d . . .
H50H H 0.5518 0.8902 0.3537 0.179 Uiso 1 1 calc R . .
H50I H 0.5411 0.8229 0.3146 0.179 Uiso 1 1 calc R . .
H50J H 0.6276 0.8648 0.3127 0.179 Uiso 1 1 calc R . .
C504 C 0.708(2) 0.9647(11) 0.4476(14) 0.098(9) Uani 1 1 d . . .
H50K H 0.6749 0.9718 0.4183 0.118 Uiso 1 1 calc R . .
H50L H 0.7658 0.9961 0.4718 0.118 Uiso 1 1 calc R . .
C505 C 0.631(2) 0.9649(11) 0.4842(10) 0.082(7) Uani 1 1 d . . .
H50M H 0.5771 0.9316 0.4615 0.123 Uiso 1 1 calc R . .
H50N H 0.6029 0.9995 0.4973 0.123 Uiso 1 1 calc R . .
H50O H 0.6661 0.9638 0.5167 0.123 Uiso 1 1 calc R . .
C506 C 0.8060(18) 0.8973(11) 0.4622(11) 0.080(7) Uani 1 1 d . . .
H50P H 0.8279 0.8604 0.4425 0.096 Uiso 1 1 calc R . .
H50Q H 0.7620 0.8953 0.4866 0.096 Uiso 1 1 calc R . .
C507 C 0.900(2) 0.9456(12) 0.4994(12) 0.099(9) Uani 1 1 d . . .
H50R H 0.9547 0.9389 0.4787 0.148 Uiso 1 1 calc R . .
H50S H 0.9230 0.9458 0.5344 0.148 Uiso 1 1 calc R . .
H50T H 0.8827 0.9824 0.5083 0.148 Uiso 1 1 calc R . .
N6 N 0.2443(14) 0.8962(9) 0.2669(8) 0.064(5) Uani 1 1 d . . .
C600 C 0.209(3) 0.9538(13) 0.2934(13) 0.111(10) Uani 1 1 d . . .
H60A H 0.1349 0.9472 0.2839 0.133 Uiso 1 1 calc R . .
H60B H 0.2355 0.9761 0.2775 0.133 Uiso 1 1 calc R . .
C601 C 0.248(3) 0.9897(17) 0.3613(12) 0.150(16) Uani 1 1 d . . .
H60C H 0.2476 0.9636 0.3756 0.226 Uiso 1 1 calc R . .
H60D H 0.2040 1.0166 0.3782 0.226 Uiso 1 1 calc R . .
H60E H 0.3171 1.0106 0.3711 0.226 Uiso 1 1 calc R . .
C602 C 0.201(3) 0.8622(16) 0.2903(14) 0.124(13) Uani 1 1 d . . .
H60F H 0.2228 0.8844 0.3319 0.149 Uiso 1 1 calc R . .
H60G H 0.2289 0.8269 0.2765 0.149 Uiso 1 1 calc R . .
C603 C 0.082(2) 0.8460(13) 0.2735(14) 0.106(10) Uani 1 1 d . . .
H60H H 0.0539 0.8794 0.2789 0.159 Uiso 1 1 calc R . .
H60I H 0.0573 0.8329 0.2973 0.159 Uiso 1 1 calc R . .
H60J H 0.0603 0.8156 0.2339 0.159 Uiso 1 1 calc R . .
C604 C 0.206(3) 0.8680(17) 0.2052(13) 0.131(13) Uani 1 1 d . . .
H60K H 0.2343 0.8927 0.1923 0.158 Uiso 1 1 calc R . .
H60L H 0.1319 0.8649 0.1978 0.158 Uiso 1 1 calc R . .
C605 C 0.230(2) 0.8079(11) 0.1691(13) 0.096(9) Uani 1 1 d . . .
H60M H 0.2629 0.8070 0.1399 0.144 Uiso 1 1 calc R . .
H60N H 0.1671 0.7797 0.1514 0.144 Uiso 1 1 calc R . .
H60O H 0.2745 0.7991 0.1933 0.144 Uiso 1 1 calc R . .
C606 C 0.357(2) 0.9065(15) 0.2868(15) 0.125(12) Uani 1 1 d . . .
H60P H 0.3804 0.8698 0.2711 0.150 Uiso 1 1 calc R . .
H60Q H 0.3750 0.9258 0.3284 0.150 Uiso 1 1 calc R . .
C607 C 0.413(3) 0.9469(14) 0.2657(15) 0.146(17) Uani 1 1 d . . .
H60R H 0.3624 0.9550 0.2435 0.220 Uiso 1 1 calc R . .
H60S H 0.4599 0.9268 0.2424 0.220 Uiso 1 1 calc R . .
H60T H 0.4511 0.9827 0.2987 0.220 Uiso 1 1 calc R . .
N7 N 0.2410(14) 0.0239(7) 0.1291(8) 0.062(5) Uani 1 1 d . . .
C700 C 0.231(2) 0.0567(10) 0.1898(11) 0.082(7) Uani 1 1 d . . .
H70A H 0.2605 0.0385 0.2098 0.099 Uiso 1 1 calc R . .
H70B H 0.1588 0.0546 0.1907 0.099 Uiso 1 1 calc R . .
C701 C 0.284(2) 0.1205(11) 0.2218(12) 0.103(10) Uani 1 1 d . . .
H70C H 0.3511 0.1234 0.2140 0.154 Uiso 1 1 calc R . .
H70D H 0.2898 0.1368 0.2624 0.154 Uiso 1 1 calc R . .
H70E H 0.2438 0.1414 0.2092 0.154 Uiso 1 1 calc R . .
C702 C 0.1881(19) 0.0505(10) 0.0957(10) 0.075(7) Uani 1 1 d . . .
H70F H 0.2276 0.0889 0.1106 0.090 Uiso 1 1 calc R . .
H70G H 0.1920 0.0272 0.0557 0.090 Uiso 1 1 calc R . .
C703 C 0.0784(19) 0.0557(12) 0.0977(11) 0.091(8) Uani 1 1 d . . .
H70H H 0.0365 0.0178 0.0789 0.136 Uiso 1 1 calc R . .
H70I H 0.0560 0.0757 0.0785 0.136 Uiso 1 1 calc R . .
H70J H 0.0722 0.0771 0.1370 0.136 Uiso 1 1 calc R . .
C704 C 0.1856(18) -0.0378(9) 0.1031(10) 0.068(6) Uani 1 1 d . . .
H70K H 0.2150 -0.0529 0.1265 0.081 Uiso 1 1 calc R . .
H70L H 0.1144 -0.0370 0.1061 0.081 Uiso 1 1 calc R . .
C705 C 0.187(2) -0.0792(11) 0.0426(12) 0.115(12) Uani 1 1 d . . .
H70M H 0.1654 -0.0633 0.0192 0.172 Uiso 1 1 calc R . .
H70N H 0.1419 -0.1151 0.0293 0.172 Uiso 1 1 calc R . .
H70O H 0.2559 -0.0861 0.0399 0.172 Uiso 1 1 calc R . .
C706 C 0.3506(17) 0.0255(12) 0.1226(13) 0.088(8) Uani 1 1 d . . .
H70P H 0.3804 0.0647 0.1335 0.106 Uiso 1 1 calc R . .
H70Q H 0.3512 0.0003 0.0824 0.106 Uiso 1 1 calc R . .
C707 C 0.418(2) 0.0071(13) 0.1583(17) 0.125(13) Uani 1 1 d . . .
H70R H 0.4028 0.0233 0.1958 0.188 Uiso 1 1 calc R . .
H70S H 0.4893 0.0209 0.1621 0.188 Uiso 1 1 calc R . .
H70T H 0.4052 -0.0344 0.1395 0.188 Uiso 1 1 calc R . .
N8 N 0.7447(13) 0.4805(8) 0.3701(10) 0.070(5) Uani 1 1 d . . .
C800 C 0.786(2) 0.5419(10) 0.3867(13) 0.087(8) Uani 1 1 d . . .
H80A H 0.8605 0.5475 0.3945 0.105 Uiso 1 1 calc R . .
H80B H 0.7647 0.5457 0.3535 0.105 Uiso 1 1 calc R . .
C801 C 0.757(2) 0.5893(11) 0.4357(13) 0.098(9) Uani 1 1 d . . .
H80C H 0.6840 0.5857 0.4283 0.146 Uiso 1 1 calc R . .
H80D H 0.7889 0.6257 0.4414 0.146 Uiso 1 1 calc R . .
H80E H 0.7802 0.5875 0.4696 0.146 Uiso 1 1 calc R . .
C802 C 0.631(2) 0.4683(13) 0.3561(13) 0.100(9) Uani 1 1 d . . .
H80F H 0.6082 0.4956 0.3896 0.120 Uiso 1 1 calc R . .
H80G H 0.6084 0.4299 0.3493 0.120 Uiso 1 1 calc R . .
C803 C 0.580(4) 0.4711(17) 0.3055(16) 0.18(2) Uani 1 1 d . . .
H80H H 0.6305 0.4840 0.2907 0.271 Uiso 1 1 calc R . .
H80I H 0.5333 0.4979 0.3173 0.271 Uiso 1 1 calc R . .
H80J H 0.5420 0.4334 0.2761 0.271 Uiso 1 1 calc R . .
C804 C 0.790(4) 0.4410(14) 0.323(2) 0.18(2) Uani 1 1 d . . .
H80K H 0.8644 0.4493 0.3362 0.221 Uiso 1 1 calc R . .
H80L H 0.7750 0.4474 0.2911 0.221 Uiso 1 1 calc R . .
C805 C 0.749(4) 0.3765(14) 0.302(2) 0.22(3) Uani 1 1 d . . .
H80M H 0.7575 0.3709 0.3343 0.337 Uiso 1 1 calc R . .
H80N H 0.7857 0.3521 0.2748 0.337 Uiso 1 1 calc R . .
H80O H 0.6770 0.3666 0.2842 0.337 Uiso 1 1 calc R . .
C806 C 0.771(2) 0.4752(12) 0.4231(15) 0.119(12) Uani 1 1 d . . .
H80P H 0.7361 0.5004 0.4520 0.142 Uiso 1 1 calc R . .
H80Q H 0.7455 0.4357 0.4127 0.142 Uiso 1 1 calc R . .
C807 C 0.884(3) 0.491(2) 0.448(3) 0.28(4) Uani 1 1 d . . .
H80R H 0.9205 0.4746 0.4179 0.420 Uiso 1 1 calc R . .
H80S H 0.8985 0.4748 0.4727 0.420 Uiso 1 1 calc R . .
H80T H 0.9050 0.5319 0.4704 0.420 Uiso 1 1 calc R . .
N1S N 0.987(3) -0.0109(17) 0.3518(15) 0.159(15) Uani 1 1 d . . .
C1S C 0.938(2) 0.0040(13) 0.3296(14) 0.095(11) Uani 1 1 d . . .
C10S C 0.864(2) 0.0212(12) 0.2978(14) 0.106(10) Uani 1 1 d . . .
H10U H 0.8014 -0.0074 0.2797 0.159 Uiso 1 1 calc R . .
H10V H 0.8929 0.0241 0.2691 0.159 Uiso 1 1 calc R . .
H10W H 0.8486 0.0580 0.3242 0.159 Uiso 1 1 calc R . .
N2S N -0.024(3) 0.4893(16) 0.1356(15) 0.151(14) Uani 1 1 d . . .
C2S C 0.040(3) 0.4840(14) 0.1643(14) 0.108(12) Uani 1 1 d . . .
C20S C 0.123(3) 0.4789(13) 0.1988(14) 0.114(11) Uani 1 1 d . . .
H20U H 0.1640 0.4543 0.1748 0.170 Uiso 1 1 calc R . .
H20V H 0.0963 0.4623 0.2194 0.170 Uiso 1 1 calc R . .
H20W H 0.1640 0.5165 0.2256 0.170 Uiso 1 1 calc R . .
N3S N 0.108(3) 0.096(3) 0.2922(16) 0.25(3) Uani 1 1 d . . .
C3S C 0.128(2) 0.1210(18) 0.3384(13) 0.126(14) Uani 1 1 d . . .
C30S C 0.154(2) 0.1495(14) 0.3966(14) 0.118(11) Uani 1 1 d . . .
H30U H 0.1012 0.1378 0.4110 0.177 Uiso 1 1 calc R . .
H30V H 0.1631 0.1905 0.4117 0.177 Uiso 1 1 calc R . .
H30W H 0.2176 0.1403 0.4083 0.177 Uiso 1 1 calc R . .
N4S N 0.940(3) 0.354(3) 0.2267(18) 0.25(3) Uani 1 1 d . . .
C4S C 0.910(2) 0.3481(18) 0.1827(17) 0.120(13) Uani 1 1 d . . .
C40S C 0.882(3) 0.3420(16) 0.1277(17) 0.124(12) Uani 1 1 d . . .
H40U H 0.9033 0.3784 0.1306 0.186 Uiso 1 1 calc R . .
H40V H 0.8091 0.3299 0.1141 0.186 Uiso 1 1 calc R . .
H40W H 0.9154 0.3134 0.1013 0.186 Uiso 1 1 calc R . .

loop_
_atom_site_aniso_label
_atom_site_aniso_U_11
_atom_site_aniso_U_22
_atom_site_aniso_U_33
_atom_site_aniso_U_23
_atom_site_aniso_U_13
_atom_site_aniso_U_12
Sn1 0.0271(5) 0.0255(5) 0.0251(5) 0.0142(4) 0.0057(4) 0.0049(4)
Rh1 0.0315(6) 0.0348(7) 0.0299(6) 0.0139(5) 0.0018(5) 0.0056(5)
Rh2 0.0375(7) 0.0364(7) 0.0304(6) 0.0202(6) 0.0086(5) 0.0097(5)
Rh3 0.0396(7) 0.0293(6) 0.0309(6) 0.0155(5) 0.0092(5) 0.0105(5)
Rh4 0.0335(6) 0.0292(6) 0.0390(7) 0.0187(6) 0.0059(5) 0.0024(5)
Rh5 0.0295(6) 0.0355(7) 0.0361(7) 0.0200(6) 0.0097(5) 0.0079(5)
Rh6 0.0329(6) 0.0329(6) 0.0326(6) 0.0191(5) 0.0073(5) 0.0079(5)
Rh7 0.0293(6) 0.0397(7) 0.0370(7) 0.0237(6) 0.0106(5) 0.0105(5)
Rh8 0.0349(7) 0.0415(7) 0.0372(7) 0.0244(6) 0.0104(5) 0.0138(5)
Rh9 0.0356(7) 0.0405(7) 0.0340(7) 0.0234(6) 0.0105(5) 0.0084(5)
Rh10 0.0344(6) 0.0309(6) 0.0281(6) 0.0123(5) 0.0088(5) 0.0068(5)
Rh11 0.0318(6) 0.0299(6) 0.0345(6) 0.0194(5) 0.0081(5) 0.0040(5)
Rh12 0.0296(6) 0.0405(7) 0.0323(6) 0.0215(6) 0.0044(5) 0.0034(5)
Rh21 0.0385(7) 0.0348(7) 0.0284(6) 0.0183(5) 0.0050(5) 0.0067(5)
C1 0.051(11) 0.052(11) 0.045(11) 0.014(10) 0.005(9) 0.023(9)
O1 0.082(11) 0.080(11) 0.052(10) -0.005(9) -0.009(8) 0.027(9)
C2 0.041(9) 0.032(8) 0.038(9) 0.020(7) 0.005(7) 0.009(7)
O2 0.040(7) 0.065(9) 0.055(8) 0.020(7) -0.001(6) -0.009(6)
C3 0.053(11) 0.054(11) 0.049(11) 0.037(10) 0.006(9) 0.006(9)
O3 0.082(10) 0.060(9) 0.054(8) 0.036(7) -0.018(7) 0.015(7)
C4 0.096(16) 0.048(11) 0.045(11) 0.028(10) 0.014(11) 0.023(11)
O4 0.26(3) 0.076(12) 0.045(10) 0.043(9) -0.011(13) 0.022(14)
C5 0.053(11) 0.035(9) 0.042(10) 0.022(8) 0.007(8) 0.009(8)
O5 0.083(10) 0.066(9) 0.038(8) 0.021(7) 0.020(7) 0.024(8)
C6 0.058(12) 0.040(11) 0.050(11) 0.024(9) 0.012(9) 0.015(9)
O6 0.140(16) 0.042(9) 0.071(11) 0.022(8) 0.012(10) 0.010(9)
C7 0.051(11) 0.040(10) 0.056(12) 0.017(10) 0.006(9) 0.007(9)
O7 0.076(11) 0.054(9) 0.080(11) 0.021(9) -0.029(9) -0.006(8)
C8 0.088(15) 0.064(13) 0.072(14) 0.047(12) 0.063(13) 0.044(12)
O8 0.095(12) 0.082(11) 0.089(12) 0.045(10) 0.053(10) 0.003(9)
C9 0.048(10) 0.030(8) 0.048(10) 0.022(8) 0.012(8) 0.011(7)
O9 0.062(10) 0.143(17) 0.098(13) 0.068(13) 0.050(10) 0.006(10)
C10 0.033(9) 0.032(8) 0.051(10) 0.029(8) 0.005(7) -0.001(7)
O10 0.054(8) 0.087(11) 0.103(12) 0.072(10) 0.043(8) 0.043(8)
C11 0.040(10) 0.045(11) 0.051(11) 0.011(9) 0.010(8) 0.009(8)
O11 0.068(9) 0.033(7) 0.090(11) 0.026(7) -0.001(8) 0.007(6)
C12 0.057(11) 0.048(11) 0.045(10) 0.020(9) 0.027(9) 0.024(9)
O12 0.065(9) 0.045(7) 0.045(8) 0.004(6) 0.023(7) 0.000(6)
C13 0.031(8) 0.039(9) 0.046(10) 0.021(8) 0.024(7) 0.007(7)
O13 0.089(10) 0.028(7) 0.054(8) 0.018(6) 0.018(7) 0.016(6)
C14 0.045(10) 0.051(11) 0.046(10) 0.027(9) 0.018(8) 0.016(8)
O14 0.101(12) 0.050(8) 0.079(11) 0.047(8) 0.007(9) 0.011(8)
C15 0.034(9) 0.052(10) 0.050(10) 0.041(9) 0.008(7) 0.016(7)
O15 0.070(9) 0.048(7) 0.053(8) 0.039(7) 0.006(6) 0.005(6)
C16 0.057(11) 0.031(9) 0.047(10) 0.022(8) 0.023(9) 0.018(8)
O16 0.055(8) 0.100(11) 0.054(8) 0.049(8) 0.029(7) 0.030(8)
C17 0.088(14) 0.048(10) 0.038(9) 0.036(9) 0.035(9) 0.045(10)
O17 0.049(7) 0.053(8) 0.061(8) 0.023(7) 0.025(6) 0.024(6)
C18 0.043(10) 0.048(10) 0.045(10) 0.027(9) 0.009(8) 0.003(8)
O18 0.069(10) 0.120(14) 0.071(10) 0.057(10) 0.034(9) 0.009(9)
C19 0.032(9) 0.073(13) 0.039(10) 0.031(9) 0.008(7) 0.016(9)
O19 0.065(10) 0.078(11) 0.101(13) 0.043(10) 0.023(9) 0.044(9)
C20 0.041(10) 0.038(9) 0.042(10) 0.018(8) -0.005(8) -0.012(7)
O20 0.056(8) 0.068(9) 0.054(8) 0.044(7) 0.011(6) 0.017(7)
C21 0.102(18) 0.040(11) 0.112(19) 0.044(12) 0.087(16) 0.042(11)
O21 0.039(8) 0.107(14) 0.116(14) 0.043(12) 0.026(9) 0.034(9)
C22 0.108(17) 0.024(8) 0.052(11) 0.020(8) 0.055(12) 0.004(10)
O22 0.033(7) 0.063(9) 0.092(11) 0.053(8) 0.017(7) 0.002(6)
C23 0.034(9) 0.029(9) 0.058(11) 0.015(8) 0.015(8) 0.010(7)
O23 0.078(10) 0.038(8) 0.066(9) 0.009(7) 0.006(8) -0.002(7)
C24 0.050(11) 0.045(11) 0.044(11) 0.013(9) -0.003(9) 0.006(9)
O24 0.109(14) 0.069(11) 0.053(10) -0.001(9) -0.021(9) -0.003(10)
C25 0.044(10) 0.056(12) 0.058(12) 0.033(10) 0.021(9) 0.005(9)
O25 0.078(11) 0.061(10) 0.080(11) 0.015(9) -0.006(9) -0.022(9)
C26 0.054(11) 0.042(10) 0.047(11) 0.029(9) 0.008(9) -0.005(8)
O26 0.069(9) 0.074(9) 0.032(7) 0.025(7) 0.006(6) -0.010(7)
C27 0.067(13) 0.051(11) 0.043(10) 0.029(9) 0.005(9) 0.020(10)
O27 0.042(7) 0.085(10) 0.094(11) 0.063(9) 0.021(7) 0.033(7)
Sn21 0.0282(5) 0.0241(5) 0.0255(5) 0.0139(4) 0.0069(4) 0.0049(4)
Rh22 0.0384(7) 0.0292(6) 0.0352(7) 0.0194(5) 0.0070(5) 0.0077(5)
Rh23 0.0310(6) 0.0351(7) 0.0380(7) 0.0208(6) 0.0088(5) 0.0101(5)
Rh24 0.0319(6) 0.0295(6) 0.0365(7) 0.0162(5) 0.0040(5) 0.0020(5)
Rh25 0.0379(7) 0.0285(6) 0.0297(6) 0.0137(5) 0.0110(5) 0.0071(5)
Rh26 0.0353(7) 0.0374(7) 0.0422(7) 0.0263(6) 0.0146(6) 0.0078(5)
Rh27 0.0346(7) 0.0316(7) 0.0386(7) 0.0198(6) 0.0008(5) -0.0005(5)
Rh28 0.0423(7) 0.0298(6) 0.0290(6) 0.0140(5) 0.0115(5) 0.0102(5)
Rh29 0.0308(6) 0.0377(7) 0.0355(7) 0.0233(6) 0.0123(5) 0.0075(5)
Rh30 0.0319(6) 0.0296(6) 0.0375(7) 0.0209(5) 0.0106(5) 0.0062(5)
Rh31 0.0281(6) 0.0336(6) 0.0370(7) 0.0204(6) 0.0100(5) 0.0065(5)
Rh32 0.0320(6) 0.0341(6) 0.0298(6) 0.0185(5) 0.0060(5) 0.0064(5)
C31 0.048(10) 0.048(10) 0.059(12) 0.032(10) 0.031(9) 0.015(8)
O31 0.091(11) 0.070(10) 0.064(9) 0.038(8) 0.044(9) 0.020(8)
C32 0.041(9) 0.042(9) 0.034(9) 0.018(8) 0.007(7) 0.009(7)
O32 0.059(8) 0.048(7) 0.049(7) 0.037(6) 0.015(6) 0.011(6)
C33 0.036(9) 0.044(10) 0.059(11) 0.034(9) 0.008(8) 0.006(8)
O33 0.048(8) 0.107(13) 0.087(11) 0.068(10) 0.013(8) -0.004(8)
C34 0.074(13) 0.049(11) 0.045(10) 0.031(9) 0.032(10) 0.038(10)
O34 0.057(8) 0.071(9) 0.058(8) 0.031(7) 0.032(7) 0.035(7)
C35 0.044(10) 0.040(10) 0.068(12) 0.034(10) 0.015(9) 0.002(8)
O35 0.082(10) 0.047(8) 0.074(10) 0.039(8) -0.005(8) 0.004(7)
C36 0.056(11) 0.041(10) 0.031(9) 0.019(8) 0.005(8) 0.013(8)
O36 0.075(9) 0.046(7) 0.029(7) 0.010(6) -0.008(6) -0.007(7)
C37 0.034(9) 0.049(11) 0.056(11) 0.025(9) 0.020(8) 0.011(8)
O37 0.093(11) 0.024(6) 0.056(8) 0.015(6) 0.019(7) 0.005(6)
C38 0.098(15) 0.038(10) 0.030(9) 0.025(8) 0.029(9) 0.028(10)
O38 0.045(7) 0.056(8) 0.070(9) 0.037(7) 0.023(6) 0.025(6)
C39 0.069(12) 0.030(8) 0.041(9) 0.028(8) 0.027(9) 0.020(8)
O39 0.032(7) 0.074(9) 0.050(8) 0.032(7) -0.002(6) 0.003(6)
C40 0.055(12) 0.069(13) 0.035(10) 0.028(10) 0.003(8) 0.006(10)
O40 0.084(11) 0.051(8) 0.047(8) 0.008(7) 0.004(7) -0.010(7)
C41 0.066(13) 0.059(12) 0.038(10) 0.028(9) 0.016(9) 0.019(10)
O41 0.132(15) 0.071(10) 0.065(10) 0.040(9) 0.059(10) 0.062(11)
C42 0.036(9) 0.033(10) 0.047(10) 0.013(8) 0.002(8) -0.003(7)
O42 0.088(12) 0.052(10) 0.077(11) 0.013(8) 0.016(9) -0.011(8)
C43 0.046(10) 0.056(12) 0.029(9) 0.016(8) -0.005(8) -0.004(9)
O43 0.073(10) 0.063(9) 0.060(9) 0.038(8) 0.006(7) -0.018(8)
C44 0.053(11) 0.048(11) 0.050(11) 0.026(9) 0.023(9) 0.014(9)
O44 0.055(8) 0.109(12) 0.065(9) 0.058(9) 0.039(7) 0.041(8)
C45 0.049(10) 0.048(10) 0.035(10) 0.023(8) 0.012(8) 0.013(8)
O45 0.115(14) 0.090(12) 0.042(9) 0.029(9) 0.021(9) 0.024(10)
C46 0.046(10) 0.049(10) 0.030(9) 0.021(8) 0.013(7) 0.004(8)
O46 0.106(13) 0.083(11) 0.050(9) 0.039(8) 0.031(8) 0.017(9)
C47 0.038(9) 0.035(8) 0.024(8) 0.014(7) 0.003(6) 0.001(7)
O47 0.046(7) 0.066(8) 0.060(8) 0.049(7) 0.016(6) 0.017(6)
C48 0.033(9) 0.070(12) 0.030(9) 0.022(9) 0.004(7) 0.005(8)
O48 0.097(12) 0.103(13) 0.036(8) 0.026(8) 0.014(8) 0.010(10)
C49 0.070(13) 0.050(11) 0.043(11) 0.030(9) 0.003(9) 0.000(9)
O49 0.136(15) 0.088(12) 0.049(9) 0.048(9) 0.029(9) 0.016(11)
C50 0.047(11) 0.068(13) 0.031(9) 0.015(9) 0.003(8) -0.012(10)
O50 0.049(8) 0.067(9) 0.068(9) 0.038(8) 0.002(7) 0.017(7)
C51 0.052(11) 0.032(9) 0.045(10) 0.011(8) -0.008(9) 0.003(8)
O51 0.080(11) 0.075(10) 0.076(11) 0.042(9) -0.007(8) 0.028(9)
C52 0.051(11) 0.048(11) 0.046(10) 0.028(9) 0.005(8) -0.010(9)
O52 0.027(7) 0.066(9) 0.074(9) 0.036(8) 0.002(6) 0.001(6)
C53 0.056(12) 0.059(12) 0.051(11) 0.037(10) 0.006(9) 0.015(9)
O53 0.149(18) 0.114(15) 0.047(9) 0.031(10) 0.061(11) 0.029(13)
C54 0.062(12) 0.038(10) 0.051(11) 0.023(9) 0.024(9) 0.015(9)
O54 0.147(16) 0.032(7) 0.085(11) 0.030(8) 0.051(11) 0.001(9)
C55 0.060(13) 0.041(11) 0.085(16) 0.040(11) 0.017(12) 0.013(10)
O55 0.056(10) 0.085(12) 0.095(13) 0.026(10) -0.041(9) -0.017(9)
C56 0.071(15) 0.13(2) 0.081(16) 0.082(17) 0.046(13) 0.051(15)
O56 0.034(8) 0.111(14) 0.122(15) 0.058(12) 0.030(9) 0.017(8)
C57 0.038(10) 0.088(16) 0.061(13) 0.043(12) 0.016(9) 0.021(10)
O57 0.101(14) 0.143(17) 0.143(17) 0.090(15) 0.070(13) 0.106(14)
N1 0.050(9) 0.053(9) 0.063(10) 0.043(9) 0.010(8) 0.007(7)
C100 0.052(12) 0.085(16) 0.082(16) 0.056(14) 0.006(11) 0.001(11)
C101 0.11(2) 0.12(3) 0.079(19) 0.051(19) -0.024(17) -0.012(19)
C102 0.075(17) 0.13(2) 0.11(2) 0.09(2) 0.019(16) 0.007(16)
C103 0.10(2) 0.12(3) 0.15(3) 0.08(2) 0.07(2) 0.03(2)
C104 0.099(19) 0.067(16) 0.085(18) 0.043(14) 0.018(15) 0.016(14)
C105 0.11(2) 0.060(14) 0.087(18) 0.046(14) 0.023(15) 0.008(13)
C106 0.073(15) 0.069(15) 0.075(16) 0.042(13) 0.003(12) -0.007(12)
C107 0.074(17) 0.10(2) 0.09(2) 0.051(18) -0.003(15) 0.007(15)
N2 0.053(9) 0.045(9) 0.048(9) 0.026(7) 0.006(7) 0.005(7)
C200 0.059(13) 0.065(14) 0.063(13) 0.035(12) -0.008(10) -0.002(10)
C201 0.068(14) 0.052(12) 0.079(16) 0.031(12) -0.004(12) -0.003(10)
C202 0.088(17) 0.091(18) 0.070(15) 0.053(14) 0.028(13) 0.033(14)
C203 0.091(18) 0.11(2) 0.097(19) 0.068(17) 0.054(16) 0.058(16)
C204 0.076(16) 0.050(13) 0.086(17) 0.031(12) 0.005(13) -0.007(11)
C205 0.11(2) 0.11(2) 0.14(3) 0.07(2) 0.05(2) -0.015(19)
C206 0.088(17) 0.051(13) 0.090(18) 0.038(13) -0.008(14) 0.008(12)
C207 0.11(2) 0.063(15) 0.080(18) 0.023(14) -0.037(16) 0.021(15)
N3 0.058(10) 0.048(9) 0.043(8) 0.029(7) 0.001(7) 0.004(7)
C300 0.066(14) 0.066(14) 0.070(15) 0.036(12) 0.001(11) -0.005(11)
C301 0.061(15) 0.062(15) 0.17(3) 0.057(18) 0.030(17) 0.004(12)
C302 0.078(16) 0.092(18) 0.057(14) 0.039(13) 0.021(12) 0.020(14)
C303 0.069(15) 0.055(13) 0.096(18) 0.031(13) 0.028(13) 0.012(11)
C304 0.062(14) 0.12(2) 0.087(17) 0.073(17) 0.028(13) 0.012(14)
C305 0.072(17) 0.09(2) 0.11(2) 0.038(18) -0.010(16) -0.031(15)
C306 0.066(15) 0.083(17) 0.10(2) 0.062(16) 0.016(14) 0.012(13)
C307 0.11(2) 0.08(2) 0.14(3) 0.05(2) 0.04(2) 0.045(18)
N4 0.043(9) 0.099(14) 0.069(12) 0.058(11) 0.009(8) 0.021(9)
C400 0.10(2) 0.079(17) 0.081(18) 0.049(15) 0.018(15) 0.017(15)
C401 0.13(3) 0.13(3) 0.08(2) 0.05(2) -0.003(18) -0.02(2)
C402 0.061(14) 0.107(19) 0.064(14) 0.060(14) -0.001(11) 0.005(13)
C403 0.055(14) 0.16(3) 0.084(18) 0.08(2) 0.009(13) -0.007(16)
C404 0.080(16) 0.12(2) 0.063(14) 0.065(15) 0.019(12) 0.043(15)
C405 0.15(3) 0.13(3) 0.068(18) 0.020(18) 0.038(19) 0.09(2)
C406 0.046(14) 0.20(3) 0.15(3) 0.14(3) 0.032(16) 0.032(17)
C407 0.12(3) 0.18(4) 0.20(4) 0.13(4) 0.06(3) 0.01(3)
N5 0.053(9) 0.044(9) 0.063(10) 0.034(8) 0.017(8) 0.007(7)
C500 0.12(3) 0.16(3) 0.12(3) 0.08(3) 0.06(2) 0.01(2)
C501 0.08(2) 0.15(3) 0.11(2) 0.01(2) 0.060(19) 0.00(2)
C502 0.073(16) 0.088(18) 0.10(2) 0.052(17) 0.032(15) 0.011(14)
C503 0.09(2) 0.18(4) 0.09(2) 0.08(2) -0.006(17) 0.03(2)
C504 0.088(19) 0.065(16) 0.14(3) 0.045(17) 0.027(18) 0.015(14)
C505 0.11(2) 0.067(15) 0.067(16) 0.028(13) 0.023(14) 0.022(14)
C506 0.062(14) 0.091(18) 0.090(18) 0.050(16) 0.005(13) 0.019(13)
C507 0.074(17) 0.10(2) 0.10(2) 0.040(17) -0.014(15) -0.012(15)
N6 0.064(11) 0.089(14) 0.059(11) 0.050(11) 0.018(9) 0.030(10)
C600 0.14(3) 0.09(2) 0.10(2) 0.045(18) 0.02(2) 0.04(2)
C601 0.14(3) 0.18(4) 0.062(19) 0.02(2) 0.02(2) -0.02(3)
C602 0.16(3) 0.17(3) 0.11(2) 0.11(3) 0.05(2) 0.08(3)
C603 0.067(17) 0.10(2) 0.15(3) 0.06(2) 0.031(18) 0.012(15)
C604 0.16(3) 0.18(4) 0.08(2) 0.09(3) 0.01(2) 0.05(3)
C605 0.072(17) 0.079(18) 0.13(2) 0.036(17) 0.046(17) 0.032(14)
C606 0.10(2) 0.11(3) 0.12(3) 0.03(2) -0.01(2) 0.01(2)
C607 0.13(3) 0.11(3) 0.12(3) 0.00(2) 0.07(2) -0.04(2)
N7 0.069(11) 0.049(10) 0.069(12) 0.027(9) 0.031(9) 0.008(8)
C700 0.11(2) 0.066(15) 0.091(19) 0.051(15) 0.036(16) 0.017(14)
C701 0.15(3) 0.057(16) 0.079(19) 0.021(14) 0.016(18) 0.013(17)
C702 0.102(19) 0.065(14) 0.070(15) 0.041(13) 0.040(14) 0.004(13)
C703 0.074(17) 0.10(2) 0.083(18) 0.045(16) 0.005(14) -0.014(15)
C704 0.083(15) 0.052(12) 0.085(16) 0.043(12) 0.041(13) 0.006(11)
C705 0.14(3) 0.058(16) 0.09(2) 0.002(15) 0.05(2) -0.027(16)
C706 0.055(14) 0.088(18) 0.13(2) 0.052(18) 0.041(15) 0.015(13)
C707 0.10(2) 0.09(2) 0.22(4) 0.09(3) 0.06(3) 0.022(18)
N8 0.049(10) 0.061(11) 0.117(17) 0.054(12) 0.035(11) 0.010(8)
C800 0.082(17) 0.059(14) 0.14(2) 0.061(17) 0.043(17) 0.010(13)
C801 0.086(19) 0.067(16) 0.14(3) 0.049(18) 0.052(19) 0.025(14)
C802 0.073(18) 0.09(2) 0.12(2) 0.037(18) 0.009(16) 0.008(15)
C803 0.25(5) 0.13(3) 0.12(3) 0.06(3) -0.07(3) -0.01(3)
C804 0.22(5) 0.07(2) 0.23(5) 0.03(3) 0.17(4) 0.02(3)
C805 0.24(5) 0.06(2) 0.34(7) 0.04(3) 0.22(5) 0.04(3)
C806 0.12(3) 0.063(17) 0.15(3) 0.06(2) -0.02(2) -0.018(17)
C807 0.10(3) 0.24(6) 0.54(12) 0.28(7) -0.10(5) -0.03(3)
N1S 0.20(4) 0.15(3) 0.12(3) 0.07(2) 0.00(3) 0.02(3)
C1S 0.075(19) 0.075(19) 0.09(2) -0.003(16) 0.046(17) 0.024(15)
C10S 0.09(2) 0.074(18) 0.13(3) 0.034(18) 0.034(19) 0.026(16)
N2S 0.14(3) 0.15(3) 0.10(2) 0.02(2) 0.01(2) 0.01(2)
C2S 0.13(3) 0.08(2) 0.054(18) -0.009(16) 0.028(18) 0.00(2)
C20S 0.16(3) 0.09(2) 0.09(2) 0.035(18) 0.04(2) 0.05(2)
N3S 0.11(3) 0.43(8) 0.11(3) 0.06(4) 0.07(2) 0.00(3)
C3S 0.09(2) 0.19(4) 0.052(17) 0.03(2) 0.024(16) 0.03(2)
C30S 0.11(2) 0.11(2) 0.12(3) 0.05(2) 0.00(2) 0.04(2)
N4S 0.11(3) 0.43(8) 0.13(3) 0.10(5) 0.01(2) 0.02(4)
C4S 0.035(14) 0.17(3) 0.10(2) 0.04(3) 0.019(15) 0.004(16)
C40S 0.12(3) 0.14(3) 0.15(4) 0.09(3) 0.06(3) 0.06(2)

loop_
_atom_type_symbol
_atom_type_description
_atom_type_scat_dispersion_real
_atom_type_scat_dispersion_imag
_atom_type_scat_source
C C 0.0033 0.0016 'International Tables Vol C Tables 4.2.6.8 and 6.1.1.4'
H H 0.0000 0.0000 'International Tables Vol C Tables 4.2.6.8 and 6.1.1.4'
N N 0.0061 0.0033 'International Tables Vol C Tables 4.2.6.8 and 6.1.1.4'
O O 0.0106 0.0060 'International Tables Vol C Tables 4.2.6.8 and 6.1.1.4'
Rh Rh -1.1178 0.9187 'International Tables Vol C Tables 4.2.6.8 and 6.1.1.4'
Sn Sn -0.6537 1.4246 'International Tables Vol C Tables 4.2.6.8 and 6.1.1.4'

loop_
_geom_angle_atom_site_label_1
_geom_angle_atom_site_label_2
_geom_angle_atom_site_label_3
_geom_angle
_geom_angle_site_symmetry_1
_geom_angle_site_symmetry_3
_geom_angle_publ_flag
Rh12 Sn1 Rh1 178.96(6) . . ?
Rh12 Sn1 Rh3 113.34(5) . . ?
Rh1 Sn1 Rh3 67.29(4) . . ?
Rh12 Sn1 Rh10 66.24(4) . . ?
Rh1 Sn1 Rh10 113.14(5) . . ?
Rh3 Sn1 Rh10 179.55(6) . . ?
Rh12 Sn1 Rh11 66.39(4) . . ?
Rh1 Sn1 Rh11 112.63(5) . . ?
Rh3 Sn1 Rh11 113.37(5) . . ?
Rh10 Sn1 Rh11 66.36(4) . . ?
Rh12 Sn1 Rh4 114.76(5) . . ?
Rh1 Sn1 Rh4 66.21(4) . . ?
Rh3 Sn1 Rh4 65.71(4) . . ?
Rh10 Sn1 Rh4 114.57(5) . . ?
Rh11 Sn1 Rh4 178.69(5) . . ?
Rh12 Sn1 Rh9 60.94(4) . . ?
Rh1 Sn1 Rh9 119.67(5) . . ?
Rh3 Sn1 Rh9 115.15(5) . . ?
Rh10 Sn1 Rh9 64.83(4) . . ?
Rh11 Sn1 Rh9 118.36(5) . . ?
Rh4 Sn1 Rh9 62.94(4) . . ?
Rh12 Sn1 Rh5 119.06(5) . . ?
Rh1 Sn1 Rh5 60.88(4) . . ?
Rh3 Sn1 Rh5 118.65(5) . . ?
Rh10 Sn1 Rh5 61.79(4) . . ?
Rh11 Sn1 Rh5 115.16(5) . . ?
Rh4 Sn1 Rh5 64.98(4) . . ?
Rh9 Sn1 Rh5 69.54(4) . . ?
Rh12 Sn1 Rh2 114.91(5) . . ?
Rh1 Sn1 Rh2 64.55(4) . . ?
Rh3 Sn1 Rh2 61.39(4) . . ?
Rh10 Sn1 Rh2 118.58(5) . . ?
Rh11 Sn1 Rh2 61.17(4) . . ?
Rh4 Sn1 Rh2 117.55(5) . . ?
Rh9 Sn1 Rh2 173.82(5) . . ?
Rh5 Sn1 Rh2 116.49(5) . . ?
Rh12 Sn1 Rh8 62.02(4) . . ?
Rh1 Sn1 Rh8 118.99(5) . . ?
Rh3 Sn1 Rh8 64.17(4) . . ?
Rh10 Sn1 Rh8 115.59(5) . . ?
Rh11 Sn1 Rh8 119.08(5) . . ?
Rh4 Sn1 Rh8 61.54(4) . . ?
Rh9 Sn1 Rh8 57.93(4) . . ?
Rh5 Sn1 Rh8 116.87(5) . . ?
Rh2 Sn1 Rh8 116.40(5) . . ?
Rh12 Sn1 Rh6 118.22(5) . . ?
Rh1 Sn1 Rh6 60.81(4) . . ?
Rh3 Sn1 Rh6 119.21(5) . . ?
Rh10 Sn1 Rh6 61.06(4) . . ?
Rh11 Sn1 Rh6 64.67(4) . . ?
Rh4 Sn1 Rh6 114.82(5) . . ?
Rh9 Sn1 Rh6 116.70(5) . . ?
Rh5 Sn1 Rh6 57.61(4) . . ?
Rh2 Sn1 Rh6 69.06(4) . . ?
Rh8 Sn1 Rh6 174.23(5) . . ?
Rh12 Sn1 Rh7 64.85(4) . . ?
Rh1 Sn1 Rh7 115.12(5) . . ?
Rh3 Sn1 Rh7 61.15(4) . . ?
Rh10 Sn1 Rh7 118.42(5) . . ?
Rh11 Sn1 Rh7 61.24(4) . . ?
Rh4 Sn1 Rh7 118.50(5) . . ?
Rh9 Sn1 Rh7 116.36(5) . . ?
Rh5 Sn1 Rh7 173.89(5) . . ?
Rh2 Sn1 Rh7 57.65(4) . . ?
Rh8 Sn1 Rh7 68.90(4) . . ?
Rh6 Sn1 Rh7 116.69(5) . . ?
C1 Rh1 C2 95.7(8) . . ?
C1 Rh1 C3 95.7(8) . . ?
C2 Rh1 C3 96.5(7) . . ?
C1 Rh1 Sn1 146.4(5) . . ?
C2 Rh1 Sn1 104.6(5) . . ?
C3 Rh1 Sn1 108.0(5) . . ?
C1 Rh1 Rh5 141.1(6) . . ?
C2 Rh1 Rh5 45.6(5) . . ?
C3 Rh1 Rh5 93.5(5) . . ?
Sn1 Rh1 Rh5 62.30(4) . . ?
C1 Rh1 Rh6 143.8(6) . . ?
C2 Rh1 Rh6 92.0(5) . . ?
C3 Rh1 Rh6 48.3(5) . . ?
Sn1 Rh1 Rh6 62.72(4) . . ?
Rh5 Rh1 Rh6 58.61(4) . . ?
C1 Rh1 Rh4 106.8(6) . . ?
C2 Rh1 Rh4 71.4(4) . . ?
C3 Rh1 Rh4 155.2(5) . . ?
Sn1 Rh1 Rh4 57.15(4) . . ?
Rh5 Rh1 Rh4 62.42(4) . . ?
Rh6 Rh1 Rh4 109.11(5) . . ?
C1 Rh1 Rh2 104.7(6) . . ?
C2 Rh1 Rh2 158.8(5) . . ?
C3 Rh1 Rh2 76.3(5) . . ?
Sn1 Rh1 Rh2 60.31(4) . . ?
Rh5 Rh1 Rh2 114.12(5) . . ?
Rh6 Rh1 Rh2 68.17(4) . . ?
Rh4 Rh1 Rh2 107.03(5) . . ?
C1 Rh1 Rh3 90.0(5) . . ?
C2 Rh1 Rh3 129.7(4) . . ?
C3 Rh1 Rh3 132.7(5) . . ?
Sn1 Rh1 Rh3 56.46(4) . . ?
Rh5 Rh1 Rh3 110.75(5) . . ?
Rh6 Rh1 Rh3 111.65(5) . . ?
Rh4 Rh1 Rh3 59.22(4) . . ?
Rh2 Rh1 Rh3 56.93(4) . . ?
C4 Rh2 C16 100.4(9) . . ?
C4 Rh2 C5 85.5(7) . . ?
C16 Rh2 C5 84.9(7) . . ?
C4 Rh2 C15 85.0(7) . . ?
C16 Rh2 C15 88.2(6) . . ?
C5 Rh2 C15 167.0(6) . . ?
C4 Rh2 Rh7 146.2(7) . . ?
C16 Rh2 Rh7 45.9(5) . . ?
C5 Rh2 Rh7 91.3(5) . . ?
C15 Rh2 Rh7 91.7(4) . . ?
C4 Rh2 Rh11 127.0(6) . . ?
C16 Rh2 Rh11 86.9(5) . . ?
C5 Rh2 Rh11 147.5(5) . . ?
C15 Rh2 Rh11 42.5(4) . . ?
Rh7 Rh2 Rh11 61.17(4) . . ?
C4 Rh2 Rh3 127.2(6) . . ?
C16 Rh2 Rh3 84.2(4) . . ?
C5 Rh2 Rh3 42.2(5) . . ?
C15 Rh2 Rh3 147.7(4) . . ?
Rh7 Rh2 Rh3 60.96(4) . . ?
Rh11 Rh2 Rh3 105.64(5) . . ?
C4 Rh2 Sn1 152.1(7) . . ?
C16 Rh2 Sn1 107.5(5) . . ?
C5 Rh2 Sn1 96.1(5) . . ?
C15 Rh2 Sn1 96.5(4) . . ?
Rh7 Rh2 Sn1 61.62(4) . . ?
Rh11 Rh2 Sn1 56.79(4) . . ?
Rh3 Rh2 Sn1 56.67(4) . . ?
C4 Rh2 Rh1 100.2(7) . . ?
C16 Rh2 Rh1 146.2(5) . . ?
C5 Rh2 Rh1 70.3(5) . . ?
C15 Rh2 Rh1 120.1(4) . . ?
Rh7 Rh2 Rh1 110.35(5) . . ?
Rh11 Rh2 Rh1 101.58(5) . . ?
Rh3 Rh2 Rh1 61.96(4) . . ?
Sn1 Rh2 Rh1 55.14(4) . . ?
C6 Rh3 C17 94.2(8) . . ?
C6 Rh3 C5 96.5(8) . . ?
C17 Rh3 C5 96.3(7) . . ?
C6 Rh3 Sn1 144.6(6) . . ?
C17 Rh3 Sn1 108.9(5) . . ?
C5 Rh3 Sn1 106.9(5) . . ?
C6 Rh3 Rh2 144.6(6) . . ?
C17 Rh3 Rh2 94.1(5) . . ?
C5 Rh3 Rh2 48.4(5) . . ?
Sn1 Rh3 Rh2 61.94(4) . . ?
C6 Rh3 Rh7 143.2(6) . . ?
C17 Rh3 Rh7 49.5(5) . . ?
C5 Rh3 Rh7 93.7(5) . . ?
Sn1 Rh3 Rh7 62.49(4) . . ?
Rh2 Rh3 Rh7 58.21(4) . . ?
C6 Rh3 Rh4 87.3(6) . . ?
C17 Rh3 Rh4 133.4(4) . . ?
C5 Rh3 Rh4 129.8(5) . . ?
Sn1 Rh3 Rh4 57.30(4) . . ?
Rh2 Rh3 Rh4 110.96(5) . . ?
Rh7 Rh3 Rh4 112.45(5) . . ?
C6 Rh3 Rh8 101.7(6) . . ?
C17 Rh3 Rh8 76.4(5) . . ?
C5 Rh3 Rh8 160.8(5) . . ?
Sn1 Rh3 Rh8 60.42(4) . . ?
Rh2 Rh3 Rh8 113.71(5) . . ?
Rh7 Rh3 Rh8 68.00(4) . . ?
Rh4 Rh3 Rh8 57.86(4) . . ?
C6 Rh3 Rh1 109.2(6) . . ?
C17 Rh3 Rh1 154.6(5) . . ?
C5 Rh3 Rh1 72.0(5) . . ?
Sn1 Rh3 Rh1 56.25(4) . . ?
Rh2 Rh3 Rh1 61.11(4) . . ?
Rh7 Rh3 Rh1 107.51(5) . . ?
Rh4 Rh3 Rh1 59.76(4) . . ?
Rh8 Rh3 Rh1 107.12(5) . . ?
C7 Rh4 C8 99.5(10) . . ?
C7 Rh4 C11 96.3(8) . . ?
C8 Rh4 C11 98.1(9) . . ?
C7 Rh4 Sn1 129.9(6) . . ?
C8 Rh4 Sn1 120.8(7) . . ?
C11 Rh4 Sn1 105.1(6) . . ?
C7 Rh4 Rh8 133.1(6) . . ?
C8 Rh4 Rh8 109.8(8) . . ?
C11 Rh4 Rh8 45.0(5) . . ?
Sn1 Rh4 Rh8 61.70(4) . . ?
C7 Rh4 Rh9 166.7(6) . . ?
C8 Rh4 Rh9 67.3(8) . . ?
C11 Rh4 Rh9 87.8(5) . . ?
Sn1 Rh4 Rh9 60.28(4) . . ?
Rh8 Rh4 Rh9 57.19(4) . . ?
C7 Rh4 Rh3 87.1(6) . . ?
C8 Rh4 Rh3 171.1(7) . . ?
C11 Rh4 Rh3 75.1(6) . . ?
Sn1 Rh4 Rh3 56.99(4) . . ?
Rh8 Rh4 Rh3 61.38(4) . . ?
Rh9 Rh4 Rh3 106.21(5) . . ?
C7 Rh4 Rh1 76.3(6) . . ?
C8 Rh4 Rh1 126.2(6) . . ?
C11 Rh4 Rh1 135.6(6) . . ?
Sn1 Rh4 Rh1 56.64(4) . . ?
Rh8 Rh4 Rh1 110.98(5) . . ?
Rh9 Rh4 Rh1 109.34(5) . . ?
Rh3 Rh4 Rh1 61.02(4) . . ?
C7 Rh4 Rh5 109.3(6) . . ?
C8 Rh4 Rh5 76.1(6) . . ?
C11 Rh4 Rh5 154.3(5) . . ?
Sn1 Rh4 Rh5 59.78(4) . . ?
Rh8 Rh4 Rh5 112.67(5) . . ?
Rh9 Rh4 Rh5 66.69(4) . . ?
Rh3 Rh4 Rh5 107.40(5) . . ?
Rh1 Rh4 Rh5 56.50(4) . . ?
C9 Rh5 C10 102.3(7) . . ?
C9 Rh5 C2 90.7(7) . . ?
C10 Rh5 C2 86.4(6) . . ?
C9 Rh5 C12 80.1(7) . . ?
C10 Rh5 C12 88.1(7) . . ?
C2 Rh5 C12 168.1(6) . . ?
C9 Rh5 Rh6 148.2(5) . . ?
C10 Rh5 Rh6 46.4(4) . . ?
C2 Rh5 Rh6 92.4(4) . . ?
C12 Rh5 Rh6 91.5(5) . . ?
C9 Rh5 Rh1 133.5(5) . . ?
C10 Rh5 Rh1 85.6(5) . . ?
C2 Rh5 Rh1 43.6(5) . . ?
C12 Rh5 Rh1 146.4(5) . . ?
Rh6 Rh5 Rh1 60.86(4) . . ?
C9 Rh5 Sn1 149.0(5) . . ?
C10 Rh5 Sn1 107.9(4) . . ?
C2 Rh5 Sn1 97.4(5) . . ?
C12 Rh5 Sn1 94.3(4) . . ?
Rh6 Rh5 Sn1 61.59(4) . . ?
Rh1 Rh5 Sn1 56.82(4) . . ?
C9 Rh5 Rh10 120.9(5) . . ?
C10 Rh5 Rh10 85.6(4) . . ?
C2 Rh5 Rh10 148.4(5) . . ?
C12 Rh5 Rh10 41.3(5) . . ?
Rh6 Rh5 Rh10 60.67(4) . . ?
Rh1 Rh5 Rh10 105.25(5) . . ?
Sn1 Rh5 Rh10 56.53(4) . . ?
C9 Rh5 Rh4 101.0(5) . . ?
C10 Rh5 Rh4 146.7(5) . . ?
C2 Rh5 Rh4 69.7(4) . . ?
C12 Rh5 Rh4 119.3(5) . . ?
Rh6 Rh5 Rh4 109.82(5) . . ?
Rh1 Rh5 Rh4 61.08(4) . . ?
Sn1 Rh5 Rh4 55.24(4) . . ?
Rh10 Rh5 Rh4 102.35(5) . . ?
C14 Rh6 C10 104.3(7) . . ?
C14 Rh6 C13 85.2(7) . . ?
C10 Rh6 C13 84.2(6) . . ?
C14 Rh6 C3 84.2(7) . . ?
C10 Rh6 C3 85.4(7) . . ?
C13 Rh6 C3 162.8(7) . . ?
C14 Rh6 Rh5 150.7(5) . . ?
C10 Rh6 Rh5 46.4(4) . . ?
C13 Rh6 Rh5 91.0(4) . . ?
C3 Rh6 Rh5 91.7(5) . . ?
C14 Rh6 Rh1 126.8(6) . . ?
C10 Rh6 Rh1 85.4(5) . . ?
C13 Rh6 Rh1 148.0(5) . . ?
C3 Rh6 Rh1 43.8(5) . . ?
Rh5 Rh6 Rh1 60.53(4) . . ?
C14 Rh6 Rh10 127.0(6) . . ?
C10 Rh6 Rh10 86.2(5) . . ?
C13 Rh6 Rh10 43.7(5) . . ?
C3 Rh6 Rh10 148.8(5) . . ?
Rh5 Rh6 Rh10 61.34(4) . . ?
Rh1 Rh6 Rh10 105.50(5) . . ?
C14 Rh6 Sn1 148.5(5) . . ?
C10 Rh6 Sn1 107.2(4) . . ?
C13 Rh6 Sn1 98.3(5) . . ?
C3 Rh6 Sn1 97.8(5) . . ?
Rh5 Rh6 Sn1 60.80(4) . . ?
Rh1 Rh6 Sn1 56.48(4) . . ?
Rh10 Rh6 Sn1 56.49(4) . . ?
C14 Rh6 Rh11 97.3(5) . . ?
C10 Rh6 Rh11 147.1(5) . . ?
C13 Rh6 Rh11 73.2(4) . . ?
C3 Rh6 Rh11 121.6(5) . . ?
Rh5 Rh6 Rh11 109.38(5) . . ?
Rh1 Rh6 Rh11 101.28(5) . . ?
Rh10 Rh6 Rh11 61.00(4) . . ?
Sn1 Rh6 Rh11 54.91(4) . . ?
C21 Rh7 C16 99.5(9) . . ?
C21 Rh7 C22 88.0(9) . . ?
C16 Rh7 C22 87.7(7) . . ?
C21 Rh7 C17 86.6(8) . . ?
C16 Rh7 C17 84.2(6) . . ?
C22 Rh7 C17 169.4(6) . . ?
C21 Rh7 Rh2 145.3(7) . . ?
C16 Rh7 Rh2 45.8(5) . . ?
C22 Rh7 Rh2 89.7(7) . . ?
C17 Rh7 Rh2 89.5(5) . . ?
C21 Rh7 Rh3 126.6(6) . . ?
C16 Rh7 Rh3 84.1(5) . . ?
C22 Rh7 Rh3 145.2(7) . . ?
C17 Rh7 Rh3 40.5(5) . . ?
Rh2 Rh7 Rh3 60.83(4) . . ?
C21 Rh7 Rh11 128.3(6) . . ?
C16 Rh7 Rh11 86.4(4) . . ?
C22 Rh7 Rh11 40.5(6) . . ?
C17 Rh7 Rh11 145.0(5) . . ?
Rh2 Rh7 Rh11 60.57(4) . . ?
Rh3 Rh7 Rh11 105.10(5) . . ?
C21 Rh7 Sn1 154.0(7) . . ?
C16 Rh7 Sn1 106.5(5) . . ?
C22 Rh7 Sn1 94.3(5) . . ?
C17 Rh7 Sn1 94.5(5) . . ?
Rh2 Rh7 Sn1 60.73(4) . . ?
Rh3 Rh7 Sn1 56.36(4) . . ?
Rh11 Rh7 Sn1 56.35(4) . . ?
C21 Rh7 Rh12 103.0(7) . . ?
C16 Rh7 Rh12 147.0(4) . . ?
C22 Rh7 Rh12 69.3(4) . . ?
C17 Rh7 Rh12 120.8(4) . . ?
Rh2 Rh7 Rh12 108.60(5) . . ?
Rh3 Rh7 Rh12 101.11(5) . . ?
Rh11 Rh7 Rh12 60.73(4) . . ?
Sn1 Rh7 Rh12 54.54(4) . . ?
C19 Rh8 C20 104.0(8) . . ?
C19 Rh8 C11 87.1(8) . . ?
C20 Rh8 C11 83.4(7) . . ?
C19 Rh8 C27 85.0(8) . . ?
C20 Rh8 C27 87.5(7) . . ?
C11 Rh8 C27 166.2(7) . . ?
C19 Rh8 Rh9 149.8(5) . . ?
C20 Rh8 Rh9 45.9(5) . . ?
C11 Rh8 Rh9 90.2(5) . . ?
C27 Rh8 Rh9 91.0(5) . . ?
C19 Rh8 Rh4 127.8(6) . . ?
C20 Rh8 Rh4 86.2(5) . . ?
C11 Rh8 Rh4 42.7(5) . . ?
C27 Rh8 Rh4 147.1(5) . . ?
Rh9 Rh8 Rh4 62.07(4) . . ?
C19 Rh8 Sn1 149.8(5) . . ?
C20 Rh8 Sn1 106.2(5) . . ?
C11 Rh8 Sn1 98.0(6) . . ?
C27 Rh8 Sn1 94.5(4) . . ?
Rh9 Rh8 Sn1 60.31(4) . . ?
Rh4 Rh8 Sn1 56.76(4) . . ?
C19 Rh8 Rh12 126.0(6) . . ?
C20 Rh8 Rh12 84.6(5) . . ?
C11 Rh8 Rh12 146.7(5) . . ?
C27 Rh8 Rh12 41.5(5) . . ?
Rh9 Rh8 Rh12 59.74(4) . . ?
Rh4 Rh8 Rh12 105.66(5) . . ?
Sn1 Rh8 Rh12 56.18(4) . . ?
C19 Rh8 Rh3 98.5(5) . . ?
C20 Rh8 Rh3 146.9(5) . . ?
C11 Rh8 Rh3 73.7(6) . . ?
C27 Rh8 Rh3 118.7(5) . . ?
Rh9 Rh8 Rh3 109.52(5) . . ?
Rh4 Rh8 Rh3 60.76(4) . . ?
Sn1 Rh8 Rh3 55.41(4) . . ?
Rh12 Rh8 Rh3 101.58(5) . . ?
C18 Rh9 C26 98.0(7) . . ?
C18 Rh9 C20 100.7(8) . . ?
C26 Rh9 C20 87.1(7) . . ?
C18 Rh9 Rh8 143.6(6) . . ?
C26 Rh9 Rh8 94.6(5) . . ?
C20 Rh9 Rh8 45.9(5) . . ?
C18 Rh9 Rh12 142.6(5) . . ?
C26 Rh9 Rh12 45.4(5) . . ?
C20 Rh9 Rh12 86.4(5) . . ?
Rh8 Rh9 Rh12 62.16(5) . . ?
C18 Rh9 Sn1 147.0(5) . . ?
C26 Rh9 Sn1 99.9(5) . . ?
C20 Rh9 Sn1 107.7(5) . . ?
Rh8 Rh9 Sn1 61.76(4) . . ?
Rh12 Rh9 Sn1 57.34(4) . . ?
C18 Rh9 Rh4 110.7(5) . . ?
C26 Rh9 Rh4 151.3(5) . . ?
C20 Rh9 Rh4 85.2(5) . . ?
Rh8 Rh9 Rh4 60.74(4) . . ?
Rh12 Rh9 Rh4 106.45(5) . . ?
Sn1 Rh9 Rh4 56.78(4) . . ?
C18 Rh9 Rh10 105.4(6) . . ?
C26 Rh9 Rh10 71.3(5) . . ?
C20 Rh9 Rh10 148.0(5) . . ?
Rh8 Rh9 Rh10 110.99(5) . . ?
Rh12 Rh9 Rh10 61.54(4) . . ?
Sn1 Rh9 Rh10 55.75(4) . . ?
Rh4 Rh9 Rh10 102.37(5) . . ?
C24 Rh10 C12 100.7(8) . . ?
C24 Rh10 C13 96.8(8) . . ?
C12 Rh10 C13 96.6(7) . . ?
C24 Rh10 Sn1 139.4(6) . . ?
C12 Rh10 Sn1 109.9(5) . . ?
C13 Rh10 Sn1 105.3(5) . . ?
C24 Rh10 Rh6 139.0(6) . . ?
C12 Rh10 Rh6 98.3(6) . . ?
C13 Rh10 Rh6 44.9(5) . . ?
Sn1 Rh10 Rh6 62.46(4) . . ?
C24 Rh10 Rh5 153.6(6) . . ?
C12 Rh10 Rh5 52.9(6) . . ?
C13 Rh10 Rh5 89.0(5) . . ?
Sn1 Rh10 Rh5 61.68(4) . . ?
Rh6 Rh10 Rh5 57.99(4) . . ?
C24 Rh10 Rh12 83.4(6) . . ?
C12 Rh10 Rh12 129.1(6) . . ?
C13 Rh10 Rh12 133.7(4) . . ?
Sn1 Rh10 Rh12 56.69(4) . . ?
Rh6 Rh10 Rh12 111.34(5) . . ?
Rh5 Rh10 Rh12 110.87(5) . . ?
C24 Rh10 Rh11 98.8(6) . . ?
C12 Rh10 Rh11 159.3(6) . . ?
C13 Rh10 Rh11 74.3(4) . . ?
Sn1 Rh10 Rh11 56.84(4) . . ?
Rh6 Rh10 Rh11 62.00(4) . . ?
Rh5 Rh10 Rh11 107.56(5) . . ?
Rh12 Rh10 Rh11 60.02(4) . . ?
C24 Rh10 Rh9 106.7(6) . . ?
C12 Rh10 Rh9 74.2(5) . . ?
C13 Rh10 Rh9 155.9(5) . . ?
Sn1 Rh10 Rh9 59.42(4) . . ?
Rh6 Rh10 Rh9 113.34(5) . . ?
Rh5 Rh10 Rh9 67.51(4) . . ?
Rh12 Rh10 Rh9 56.47(4) . . ?
Rh11 Rh10 Rh9 106.44(5) . . ?
C23 Rh11 C22 95.0(7) . . ?
C23 Rh11 C15 99.6(8) . . ?
C22 Rh11 C15 97.1(7) . . ?
C23 Rh11 Sn1 141.9(5) . . ?
C22 Rh11 Sn1 106.0(5) . . ?
C15 Rh11 Sn1 108.7(5) . . ?
C23 Rh11 Rh2 149.6(6) . . ?
C22 Rh11 Rh2 92.4(6) . . ?
C15 Rh11 Rh2 50.2(5) . . ?
Sn1 Rh11 Rh2 62.04(4) . . ?
C23 Rh11 Rh7 140.5(5) . . ?
C22 Rh11 Rh7 46.7(5) . . ?
C15 Rh11 Rh7 95.2(5) . . ?
Sn1 Rh11 Rh7 62.42(4) . . ?
Rh2 Rh11 Rh7 58.26(4) . . ?
C23 Rh11 Rh12 102.5(6) . . ?
C22 Rh11 Rh12 72.5(5) . . ?
C15 Rh11 Rh12 156.3(5) . . ?
Sn1 Rh11 Rh12 56.60(4) . . ?
Rh2 Rh11 Rh12 107.83(5) . . ?
Rh7 Rh11 Rh12 62.03(4) . . ?
C23 Rh11 Rh10 85.4(5) . . ?
C22 Rh11 Rh10 131.0(5) . . ?
C15 Rh11 Rh10 131.2(5) . . ?
Sn1 Rh11 Rh10 56.80(4) . . ?
Rh2 Rh11 Rh10 111.22(5) . . ?
Rh7 Rh11 Rh10 111.36(5) . . ?
Rh12 Rh11 Rh10 59.79(4) . . ?
C23 Rh11 Rh6 105.0(5) . . ?
C22 Rh11 Rh6 159.4(5) . . ?
C15 Rh11 Rh6 75.1(5) . . ?
Sn1 Rh11 Rh6 60.43(4) . . ?
Rh2 Rh11 Rh6 67.79(4) . . ?
Rh7 Rh11 Rh6 114.12(5) . . ?
Rh12 Rh11 Rh6 107.04(5) . . ?
Rh10 Rh11 Rh6 56.99(4) . . ?
C25 Rh12 C27 100.1(8) . . ?
C25 Rh12 C26 93.7(7) . . ?
C27 Rh12 C26 99.1(8) . . ?
C25 Rh12 Sn1 142.5(6) . . ?
C27 Rh12 Sn1 109.4(6) . . ?
C26 Rh12 Sn1 103.7(5) . . ?
C25 Rh12 Rh9 137.2(5) . . ?
C27 Rh12 Rh9 97.7(6) . . ?
C26 Rh12 Rh9 44.9(5) . . ?
Sn1 Rh12 Rh9 61.72(4) . . ?
C25 Rh12 Rh8 152.0(6) . . ?
C27 Rh12 Rh8 52.0(6) . . ?
C26 Rh12 Rh8 90.8(5) . . ?
Sn1 Rh12 Rh8 61.81(4) . . ?
Rh9 Rh12 Rh8 58.10(4) . . ?
C25 Rh12 Rh10 99.4(6) . . ?
C27 Rh12 Rh10 158.8(6) . . ?
C26 Rh12 Rh10 71.4(5) . . ?
Sn1 Rh12 Rh10 57.07(4) . . ?
Rh9 Rh12 Rh10 61.99(4) . . ?
Rh8 Rh12 Rh10 108.15(5) . . ?
C25 Rh12 Rh11 86.4(6) . . ?
C27 Rh12 Rh11 129.3(6) . . ?
C26 Rh12 Rh11 130.8(5) . . ?
Sn1 Rh12 Rh11 57.01(4) . . ?
Rh9 Rh12 Rh11 111.07(5) . . ?
Rh8 Rh12 Rh11 111.01(5) . . ?
Rh10 Rh12 Rh11 60.19(4) . . ?
C25 Rh12 Rh7 108.9(5) . . ?
C27 Rh12 Rh7 73.4(5) . . ?
C26 Rh12 Rh7 157.0(5) . . ?
Sn1 Rh12 Rh7 60.62(4) . . ?
Rh9 Rh12 Rh7 113.48(5) . . ?
Rh8 Rh12 Rh7 67.29(4) . . ?
Rh10 Rh12 Rh7 107.74(5) . . ?
Rh11 Rh12 Rh7 57.24(4) . . ?
C49 Rh21 C50 101.0(9) . . ?
C49 Rh21 C36 96.7(7) . . ?
C50 Rh21 C36 95.7(8) . . ?
C49 Rh21 Sn21 138.5(6) . . ?
C50 Rh21 Sn21 110.5(5) . . ?
C36 Rh21 Sn21 106.2(5) . . ?
C49 Rh21 Rh23 151.8(6) . . ?
C50 Rh21 Rh23 51.3(6) . . ?
C36 Rh21 Rh23 91.7(5) . . ?
Sn21 Rh21 Rh23 62.66(4) . . ?
C49 Rh21 Rh24 141.4(6) . . ?
C50 Rh21 Rh24 95.8(6) . . ?
C36 Rh21 Rh24 46.8(5) . . ?
Sn21 Rh21 Rh24 62.28(4) . . ?
Rh23 Rh21 Rh24 58.19(4) . . ?
C49 Rh21 Rh25 99.1(6) . . ?
C50 Rh21 Rh25 157.9(6) . . ?
C36 Rh21 Rh25 72.8(5) . . ?
Sn21 Rh21 Rh25 57.42(4) . . ?
Rh23 Rh21 Rh25 109.02(5) . . ?
Rh24 Rh21 Rh25 62.45(4) . . ?
C49 Rh21 Rh26 82.4(6) . . ?
C50 Rh21 Rh26 132.2(6) . . ?
C36 Rh21 Rh26 131.6(5) . . ?
Sn21 Rh21 Rh26 56.46(4) . . ?
Rh23 Rh21 Rh26 111.54(5) . . ?
Rh24 Rh21 Rh26 110.98(5) . . ?
Rh25 Rh21 Rh26 59.81(4) . . ?
C49 Rh21 Rh22 103.6(6) . . ?
C50 Rh21 Rh22 76.9(5) . . ?
C36 Rh21 Rh22 159.4(5) . . ?
Sn21 Rh21 Rh22 60.24(4) . . ?
Rh23 Rh21 Rh22 68.55(4) . . ?
Rh24 Rh21 Rh22 114.07(5) . . ?
Rh25 Rh21 Rh22 107.18(5) . . ?
Rh26 Rh21 Rh22 56.39(4) . . ?
O1 C1 Rh1 175.4(17) . . ?
O2 C2 Rh1 135.3(13) . . ?
O2 C2 Rh5 133.7(13) . . ?
Rh1 C2 Rh5 90.8(7) . . ?
O3 C3 Rh1 139.3(16) . . ?
O3 C3 Rh6 132.5(15) . . ?
Rh1 C3 Rh6 87.9(7) . . ?
O4 C4 Rh2 174(2) . . ?
O5 C5 Rh3 140.6(14) . . ?
O5 C5 Rh2 129.5(13) . . ?
Rh3 C5 Rh2 89.4(7) . . ?
O6 C6 Rh3 174.6(19) . . ?
O7 C7 Rh4 175.4(19) . . ?
O8 C8 Rh4 163(2) . . ?
O9 C9 Rh5 178.1(17) . . ?
O10 C10 Rh6 138.8(12) . . ?
O10 C10 Rh5 133.8(12) . . ?
Rh6 C10 Rh5 87.3(6) . . ?
O11 C11 Rh4 134.6(15) . . ?
O11 C11 Rh8 132.8(15) . . ?
Rh4 C11 Rh8 92.3(8) . . ?
O12 C12 Rh10 145.4(16) . . ?
O12 C12 Rh5 128.7(15) . . ?
Rh10 C12 Rh5 85.8(6) . . ?
O13 C13 Rh10 132.4(14) . . ?
O13 C13 Rh6 136.1(14) . . ?
Rh10 C13 Rh6 91.5(7) . . ?
O14 C14 Rh6 174.7(16) . . ?
O15 C15 Rh11 142.9(15) . . ?
O15 C15 Rh2 129.4(14) . . ?
Rh11 C15 Rh2 87.3(6) . . ?
O16 C16 Rh2 136.1(15) . . ?
O16 C16 Rh7 135.6(15) . . ?
Rh2 C16 Rh7 88.3(7) . . ?
O17 C17 Rh3 144.6(16) . . ?
O17 C17 Rh7 125.2(16) . . ?
Rh3 C17 Rh7 90.0(6) . . ?
O18 C18 Rh9 176.0(18) . . ?
O19 C19 Rh8 173.6(18) . . ?
O20 C20 Rh9 135.2(15) . . ?
O20 C20 Rh8 136.5(15) . . ?
Rh9 C20 Rh8 88.1(7) . . ?
O21 C21 Rh7 178(2) . . ?
O22 C22 Rh11 140.3(14) . . ?
O22 C22 Rh7 127.0(15) . . ?
Rh11 C22 Rh7 92.8(8) . . ?
O23 C23 Rh11 177.9(16) . . ?
O24 C24 Rh10 175(2) . . ?
O25 C25 Rh12 176.4(19) . . ?
O26 C26 Rh9 135.4(14) . . ?
O26 C26 Rh12 134.4(14) . . ?
Rh9 C26 Rh12 89.7(7) . . ?
O27 C27 Rh12 144.9(17) . . ?
O27 C27 Rh8 128.5(15) . . ?
Rh12 C27 Rh8 86.5(8) . . ?
Rh32 Sn21 Rh21 179.13(6) . . ?
Rh32 Sn21 Rh26 112.92(5) . . ?
Rh21 Sn21 Rh26 67.20(4) . . ?
Rh32 Sn21 Rh28 67.61(4) . . ?
Rh21 Sn21 Rh28 113.18(5) . . ?
Rh26 Sn21 Rh28 113.35(5) . . ?
Rh32 Sn21 Rh29 66.54(4) . . ?
Rh21 Sn21 Rh29 113.34(5) . . ?
Rh26 Sn21 Rh29 179.44(6) . . ?
Rh28 Sn21 Rh29 66.35(4) . . ?
Rh32 Sn21 Rh25 113.08(5) . . ?
Rh21 Sn21 Rh25 66.13(4) . . ?
Rh26 Sn21 Rh25 66.22(4) . . ?
Rh28 Sn21 Rh25 179.27(6) . . ?
Rh29 Sn21 Rh25 114.09(5) . . ?
Rh32 Sn21 Rh30 61.42(4) . . ?
Rh21 Sn21 Rh30 117.72(5) . . ?
Rh26 Sn21 Rh30 115.11(5) . . ?
Rh28 Sn21 Rh30 119.37(5) . . ?
Rh29 Sn21 Rh30 64.84(4) . . ?
Rh25 Sn21 Rh30 61.34(4) . . ?
Rh32 Sn21 Rh27 64.86(4) . . ?
Rh21 Sn21 Rh27 115.78(5) . . ?
Rh26 Sn21 Rh27 61.46(4) . . ?
Rh28 Sn21 Rh27 61.10(4) . . ?
Rh29 Sn21 Rh27 118.03(5) . . ?
Rh25 Sn21 Rh27 118.86(5) . . ?
Rh30 Sn21 Rh27 117.43(5) . . ?
Rh32 Sn21 Rh24 117.92(5) . . ?
Rh21 Sn21 Rh24 61.50(4) . . ?
Rh26 Sn21 Rh24 119.37(5) . . ?
Rh28 Sn21 Rh24 114.92(5) . . ?
Rh29 Sn21 Rh24 61.16(4) . . ?
Rh25 Sn21 Rh24 65.06(4) . . ?
Rh30 Sn21 Rh24 67.55(4) . . ?
Rh27 Sn21 Rh24 174.52(5) . . ?
Rh32 Sn21 Rh22 115.67(5) . . ?
Rh21 Sn21 Rh22 65.17(4) . . ?
Rh26 Sn21 Rh22 60.94(4) . . ?
Rh28 Sn21 Rh22 61.37(4) . . ?
Rh29 Sn21 Rh22 119.07(5) . . ?
Rh25 Sn21 Rh22 117.94(5) . . ?
Rh30 Sn21 Rh22 174.43(5) . . ?
Rh27 Sn21 Rh22 57.58(4) . . ?
Rh24 Sn21 Rh22 117.56(5) . . ?
Rh32 Sn21 Rh23 119.30(5) . . ?
Rh21 Sn21 Rh23 61.06(4) . . ?
Rh26 Sn21 Rh23 119.28(5) . . ?
Rh28 Sn21 Rh23 64.97(4) . . ?
Rh29 Sn21 Rh23 61.09(4) . . ?
Rh25 Sn21 Rh23 114.65(5) . . ?
Rh30 Sn21 Rh23 115.68(5) . . ?
Rh27 Sn21 Rh23 117.12(5) . . ?
Rh24 Sn21 Rh23 57.49(4) . . ?
Rh22 Sn21 Rh23 69.82(4) . . ?
Rh32 Sn21 Rh31 60.80(4) . . ?
Rh21 Sn21 Rh31 118.72(5) . . ?
Rh26 Sn21 Rh31 65.09(4) . . ?
Rh28 Sn21 Rh31 119.65(5) . . ?
Rh29 Sn21 Rh31 114.59(5) . . ?
Rh25 Sn21 Rh31 60.80(4) . . ?
Rh30 Sn21 Rh31 57.45(4) . . ?
Rh27 Sn21 Rh31 69.89(4) . . ?
Rh24 Sn21 Rh31 115.54(5) . . ?
Rh22 Sn21 Rh31 117.10(5) . . ?
Rh23 Sn21 Rh31 172.72(5) . . ?
C51 Rh22 C35 106.4(7) . . ?
C51 Rh22 C32 87.6(8) . . ?
C35 Rh22 C32 85.7(7) . . ?
C51 Rh22 C41 83.8(8) . . ?
C35 Rh22 C41 85.5(7) . . ?
C32 Rh22 C41 165.4(7) . . ?
C51 Rh22 Rh27 152.6(5) . . ?
C35 Rh22 Rh27 46.3(5) . . ?
C32 Rh22 Rh27 90.9(5) . . ?
C41 Rh22 Rh27 91.3(5) . . ?
C51 Rh22 Rh26 128.9(6) . . ?
C35 Rh22 Rh26 87.0(5) . . ?
C32 Rh22 Rh26 43.4(5) . . ?
C41 Rh22 Rh26 147.3(5) . . ?
Rh27 Rh22 Rh26 61.24(5) . . ?
C51 Rh22 Rh28 124.6(6) . . ?
C35 Rh22 Rh28 84.6(5) . . ?
C32 Rh22 Rh28 147.8(5) . . ?
C41 Rh22 Rh28 42.2(5) . . ?
Rh27 Rh22 Rh28 60.68(4) . . ?
Rh26 Rh22 Rh28 105.35(5) . . ?
C51 Rh22 Sn21 146.0(5) . . ?
C35 Rh22 Sn21 107.4(5) . . ?
C32 Rh22 Sn21 97.9(5) . . ?
C41 Rh22 Sn21 95.8(5) . . ?
Rh27 Rh22 Sn21 61.19(4) . . ?
Rh26 Rh22 Sn21 56.53(4) . . ?
Rh28 Rh22 Sn21 56.43(4) . . ?
C51 Rh22 Rh21 96.1(5) . . ?
C35 Rh22 Rh21 148.4(5) . . ?
C32 Rh22 Rh21 73.2(5) . . ?
C41 Rh22 Rh21 119.3(5) . . ?
Rh27 Rh22 Rh21 109.63(5) . . ?
Rh26 Rh22 Rh21 61.52(4) . . ?
Rh28 Rh22 Rh21 100.76(5) . . ?
Sn21 Rh22 Rh21 54.59(4) . . ?
C57 Rh23 C52 101.3(9) . . ?
C57 Rh23 C44 87.1(8) . . ?
C52 Rh23 C44 85.4(7) . . ?
C57 Rh23 C50 83.2(8) . . ?
C52 Rh23 C50 86.3(7) . . ?
C44 Rh23 C50 165.7(7) . . ?
C57 Rh23 Rh24 147.4(7) . . ?
C52 Rh23 Rh24 46.2(6) . . ?
C44 Rh23 Rh24 91.5(5) . . ?
C50 Rh23 Rh24 91.1(6) . . ?
C57 Rh23 Rh21 124.3(6) . . ?
C52 Rh23 Rh21 85.7(5) . . ?
C44 Rh23 Rh21 148.5(5) . . ?
C50 Rh23 Rh21 41.8(6) . . ?
Rh24 Rh23 Rh21 61.16(4) . . ?
C57 Rh23 Rh29 130.0(6) . . ?
C52 Rh23 Rh29 86.0(5) . . ?
C44 Rh23 Rh29 43.8(5) . . ?
C50 Rh23 Rh29 146.8(6) . . ?
Rh24 Rh23 Rh29 60.89(4) . . ?
Rh21 Rh23 Rh29 105.37(5) . . ?
C57 Rh23 Sn21 151.2(7) . . ?
C52 Rh23 Sn21 107.3(6) . . ?
C44 Rh23 Sn21 98.1(5) . . ?
C50 Rh23 Sn21 95.5(5) . . ?
Rh24 Rh23 Sn21 61.11(4) . . ?
Rh21 Rh23 Sn21 56.28(4) . . ?
Rh29 Rh23 Sn21 56.56(4) . . ?
C57 Rh23 Rh28 101.3(7) . . ?
C52 Rh23 Rh28 146.8(5) . . ?
C44 Rh23 Rh28 71.8(5) . . ?
C50 Rh23 Rh28 120.4(5) . . ?
Rh24 Rh23 Rh28 109.13(5) . . ?
Rh21 Rh23 Rh28 101.05(5) . . ?
Rh29 Rh23 Rh28 60.84(4) . . ?
Sn21 Rh23 Rh28 54.71(4) . . ?
C42 Rh24 C52 103.7(7) . . ?
C42 Rh24 C36 88.8(7) . . ?
C52 Rh24 C36 85.1(7) . . ?
C42 Rh24 C43 82.2(7) . . ?
C52 Rh24 C43 85.8(7) . . ?
C36 Rh24 C43 165.4(7) . . ?
C42 Rh24 Rh23 149.2(5) . . ?
C52 Rh24 Rh23 45.7(5) . . ?
C36 Rh24 Rh23 91.5(5) . . ?
C43 Rh24 Rh23 90.3(5) . . ?
C42 Rh24 Rh29 122.9(6) . . ?
C52 Rh24 Rh29 85.7(5) . . ?
C36 Rh24 Rh29 148.2(5) . . ?
C43 Rh24 Rh29 41.8(5) . . ?
Rh23 Rh24 Rh29 60.94(4) . . ?
C42 Rh24 Rh21 131.6(6) . . ?
C52 Rh24 Rh21 85.0(5) . . ?
C36 Rh24 Rh21 43.8(5) . . ?
C43 Rh24 Rh21 146.2(5) . . ?
Rh23 Rh24 Rh21 60.65(4) . . ?
Rh29 Rh24 Rh21 105.03(5) . . ?
C42 Rh24 Sn21 148.9(5) . . ?
C52 Rh24 Sn21 107.1(5) . . ?
C36 Rh24 Sn21 97.5(5) . . ?
C43 Rh24 Sn21 96.0(4) . . ?
Rh23 Rh24 Sn21 61.39(4) . . ?
Rh29 Rh24 Sn21 56.66(4) . . ?
Rh21 Rh24 Sn21 56.22(4) . . ?
C42 Rh24 Rh25 99.7(5) . . ?
C52 Rh24 Rh25 145.6(5) . . ?
C36 Rh24 Rh25 70.4(5) . . ?
C43 Rh24 Rh25 122.4(5) . . ?
Rh23 Rh24 Rh25 109.43(5) . . ?
Rh29 Rh24 Rh25 102.32(5) . . ?
Rh21 Rh24 Rh25 60.53(4) . . ?
Sn21 Rh24 Rh25 55.13(4) . . ?
C48 Rh25 C37 99.3(8) . . ?
C48 Rh25 C34 93.9(7) . . ?
C37 Rh25 C34 97.1(7) . . ?
C48 Rh25 Sn21 140.2(6) . . ?
C37 Rh25 Sn21 111.2(5) . . ?
C34 Rh25 Sn21 106.6(5) . . ?
C48 Rh25 Rh31 139.4(5) . . ?
C37 Rh25 Rh31 97.1(6) . . ?
C34 Rh25 Rh31 47.2(5) . . ?
Sn21 Rh25 Rh31 62.58(4) . . ?
C48 Rh25 Rh30 152.3(6) . . ?
C37 Rh25 Rh30 53.2(6) . . ?
C34 Rh25 Rh30 92.9(5) . . ?
Sn21 Rh25 Rh30 61.76(4) . . ?
Rh31 Rh25 Rh30 58.11(4) . . ?
C48 Rh25 Rh21 84.5(6) . . ?
C37 Rh25 Rh21 130.1(5) . . ?
C34 Rh25 Rh21 132.5(5) . . ?
Sn21 Rh25 Rh21 56.45(4) . . ?
Rh31 Rh25 Rh21 111.95(5) . . ?
Rh30 Rh25 Rh21 109.98(5) . . ?
C48 Rh25 Rh26 100.0(6) . . ?
C37 Rh25 Rh26 158.9(6) . . ?
C34 Rh25 Rh26 73.2(5) . . ?
Sn21 Rh25 Rh26 56.47(4) . . ?
Rh31 Rh25 Rh26 62.47(4) . . ?
Rh30 Rh25 Rh26 107.67(5) . . ?
Rh21 Rh25 Rh26 60.56(4) . . ?
C48 Rh25 Rh24 107.4(5) . . ?
C37 Rh25 Rh24 74.8(5) . . ?
C34 Rh25 Rh24 158.1(5) . . ?
Sn21 Rh25 Rh24 59.80(4) . . ?
Rh31 Rh25 Rh24 112.68(5) . . ?
Rh30 Rh25 Rh24 65.80(4) . . ?
Rh21 Rh25 Rh24 57.03(4) . . ?
Rh26 Rh25 Rh24 107.20(5) . . ?
C31 Rh26 C33 101.3(8) . . ?
C31 Rh26 C32 96.5(7) . . ?
C33 Rh26 C32 97.4(7) . . ?
C31 Rh26 Sn21 141.0(5) . . ?
C33 Rh26 Sn21 106.0(5) . . ?
C32 Rh26 Sn21 106.8(5) . . ?
C31 Rh26 Rh22 141.4(6) . . ?
C33 Rh26 Rh22 95.6(5) . . ?
C32 Rh26 Rh22 46.7(5) . . ?
Sn21 Rh26 Rh22 62.53(4) . . ?
C31 Rh26 Rh27 149.7(6) . . ?
C33 Rh26 Rh27 48.5(5) . . ?
C32 Rh26 Rh27 90.8(5) . . ?
Sn21 Rh26 Rh27 62.22(4) . . ?
Rh22 Rh26 Rh27 58.28(4) . . ?
C31 Rh26 Rh25 83.9(5) . . ?
C33 Rh26 Rh25 128.5(5) . . ?
C32 Rh26 Rh25 133.3(5) . . ?
Sn21 Rh26 Rh25 57.31(4) . . ?
Rh22 Rh26 Rh25 111.79(5) . . ?
Rh27 Rh26 Rh25 111.96(5) . . ?
C31 Rh26 Rh21 102.5(6) . . ?
C33 Rh26 Rh21 155.6(5) . . ?
C32 Rh26 Rh21 74.9(5) . . ?
Sn21 Rh26 Rh21 56.34(4) . . ?
Rh22 Rh26 Rh21 62.10(4) . . ?
Rh27 Rh26 Rh21 107.79(5) . . ?
Rh25 Rh26 Rh21 59.63(4) . . ?
C31 Rh26 Rh31 103.5(6) . . ?
C33 Rh26 Rh31 72.3(5) . . ?
C32 Rh26 Rh31 158.9(5) . . ?
Sn21 Rh26 Rh31 60.62(4) . . ?
Rh22 Rh26 Rh31 114.67(5) . . ?
Rh27 Rh26 Rh31 68.49(4) . . ?
Rh25 Rh26 Rh31 56.91(4) . . ?
Rh21 Rh26 Rh31 106.65(5) . . ?
C55 Rh27 C35 103.7(7) . . ?
C55 Rh27 C40 84.0(8) . . ?
C35 Rh27 C40 82.9(8) . . ?
C55 Rh27 C33 87.7(8) . . ?
C35 Rh27 C33 90.0(7) . . ?
C40 Rh27 C33 167.5(7) . . ?
C55 Rh27 Rh22 150.9(5) . . ?
C35 Rh27 Rh22 47.2(5) . . ?
C40 Rh27 Rh22 90.1(5) . . ?
C33 Rh27 Rh22 92.6(4) . . ?
C55 Rh27 Rh28 124.8(7) . . ?
C35 Rh27 Rh28 85.5(5) . . ?
C40 Rh27 Rh28 42.6(5) . . ?
C33 Rh27 Rh28 147.3(5) . . ?
Rh22 Rh27 Rh28 61.12(4) . . ?
C55 Rh27 Rh26 129.3(7) . . ?
C35 Rh27 Rh26 87.0(6) . . ?
C40 Rh27 Rh26 146.7(5) . . ?
C33 Rh27 Rh26 42.2(5) . . ?
Rh22 Rh27 Rh26 60.48(4) . . ?
Rh28 Rh27 Rh26 105.12(5) . . ?
C55 Rh27 Sn21 147.7(5) . . ?
C35 Rh27 Sn21 108.4(5) . . ?
C40 Rh27 Sn21 97.2(5) . . ?
C33 Rh27 Sn21 94.8(5) . . ?
Rh22 Rh27 Sn21 61.23(4) . . ?
Rh28 Rh27 Sn21 56.57(4) . . ?
Rh26 Rh27 Sn21 56.32(4) . . ?
C55 Rh27 Rh32 95.7(6) . . ?
C35 Rh27 Rh32 147.5(5) . . ?
C40 Rh27 Rh32 73.4(6) . . ?
C33 Rh27 Rh32 116.9(4) . . ?
Rh22 Rh27 Rh32 109.91(5) . . ?
Rh28 Rh27 Rh32 62.01(4) . . ?
Rh26 Rh27 Rh32 100.68(5) . . ?
Sn21 Rh27 Rh32 54.69(4) . . ?
C53 Rh28 C41 101.0(8) . . ?
C53 Rh28 C40 94.5(8) . . ?
C41 Rh28 C40 94.8(9) . . ?
C53 Rh28 Sn21 140.2(6) . . ?
C41 Rh28 Sn21 109.3(5) . . ?
C40 Rh28 Sn21 107.7(6) . . ?
C53 Rh28 Rh27 140.0(6) . . ?
C41 Rh28 Rh27 95.8(6) . . ?
C40 Rh28 Rh27 47.7(6) . . ?
Sn21 Rh28 Rh27 62.33(4) . . ?
C53 Rh28 Rh22 151.7(5) . . ?
C41 Rh28 Rh22 50.9(5) . . ?
C40 Rh28 Rh22 91.4(5) . . ?
Sn21 Rh28 Rh22 62.20(4) . . ?
Rh27 Rh28 Rh22 58.19(4) . . ?
C53 Rh28 Rh29 83.7(6) . . ?
C41 Rh28 Rh29 131.6(6) . . ?
C40 Rh28 Rh29 133.2(6) . . ?
Sn21 Rh28 Rh29 56.95(4) . . ?
Rh27 Rh28 Rh29 111.17(5) . . ?
Rh22 Rh28 Rh29 111.77(5) . . ?
C53 Rh28 Rh23 105.1(6) . . ?
C41 Rh28 Rh23 75.7(6) . . ?
C40 Rh28 Rh23 159.4(5) . . ?
Sn21 Rh28 Rh23 60.32(4) . . ?
Rh27 Rh28 Rh23 114.24(5) . . ?
Rh22 Rh28 Rh23 68.38(4) . . ?
Rh29 Rh28 Rh23 56.96(4) . . ?
C53 Rh28 Rh32 101.1(5) . . ?
C41 Rh28 Rh32 156.3(6) . . ?
C40 Rh28 Rh32 75.1(6) . . ?
Sn21 Rh28 Rh32 56.01(4) . . ?
Rh27 Rh28 Rh32 61.44(4) . . ?
Rh22 Rh28 Rh32 107.20(5) . . ?
Rh29 Rh28 Rh32 59.59(4) . . ?
Rh23 Rh28 Rh32 106.42(5) . . ?
C46 Rh29 C43 98.2(7) . . ?
C46 Rh29 C44 94.8(7) . . ?
C43 Rh29 C44 94.3(8) . . ?
C46 Rh29 Sn21 143.3(5) . . ?
C43 Rh29 Sn21 110.4(6) . . ?
C44 Rh29 Sn21 105.2(5) . . ?
C46 Rh29 Rh24 149.5(5) . . ?
C43 Rh29 Rh24 51.4(5) . . ?
C44 Rh29 Rh24 90.4(5) . . ?
Sn21 Rh29 Rh24 62.18(4) . . ?
C46 Rh29 Rh23 139.0(5) . . ?
C43 Rh29 Rh23 95.1(6) . . ?
C44 Rh29 Rh23 45.4(5) . . ?
Sn21 Rh29 Rh23 62.35(4) . . ?
Rh24 Rh29 Rh23 58.17(4) . . ?
C46 Rh29 Rh28 102.2(5) . . ?
C43 Rh29 Rh28 156.9(6) . . ?
C44 Rh29 Rh28 73.4(5) . . ?
Sn21 Rh29 Rh28 56.71(4) . . ?
Rh24 Rh29 Rh28 108.07(5) . . ?
Rh23 Rh29 Rh28 62.20(4) . . ?
C46 Rh29 Rh32 87.5(5) . . ?
C43 Rh29 Rh32 131.4(6) . . ?
C44 Rh29 Rh32 133.5(5) . . ?
Sn21 Rh29 Rh32 56.42(4) . . ?
Rh24 Rh29 Rh32 110.32(5) . . ?
Rh23 Rh29 Rh32 111.72(5) . . ?
Rh28 Rh29 Rh32 60.86(4) . . ?
C46 Rh29 Rh30 108.1(5) . . ?
C43 Rh29 Rh30 75.6(6) . . ?
C44 Rh29 Rh30 156.0(5) . . ?
Sn21 Rh29 Rh30 60.07(4) . . ?
Rh24 Rh29 Rh30 66.18(4) . . ?
Rh23 Rh29 Rh30 112.79(5) . . ?
Rh28 Rh29 Rh30 107.68(5) . . ?
Rh32 Rh29 Rh30 56.99(4) . . ?
C54 Rh30 C38 103.4(8) . . ?
C54 Rh30 C47 88.5(7) . . ?
C38 Rh30 C47 90.7(6) . . ?
C54 Rh30 C37 82.3(7) . . ?
C38 Rh30 C37 83.4(6) . . ?
C47 Rh30 C37 167.6(6) . . ?
C54 Rh30 Rh31 150.1(6) . . ?
C38 Rh30 Rh31 46.7(5) . . ?
C47 Rh30 Rh31 93.7(4) . . ?
C37 Rh30 Rh31 90.3(4) . . ?
C54 Rh30 Rh32 132.0(6) . . ?
C38 Rh30 Rh32 88.0(5) . . ?
C47 Rh30 Rh32 44.3(4) . . ?
C37 Rh30 Rh32 145.7(5) . . ?
Rh31 Rh30 Rh32 60.65(4) . . ?
C54 Rh30 Rh25 122.4(6) . . ?
C38 Rh30 Rh25 83.8(4) . . ?
C47 Rh30 Rh25 149.1(4) . . ?
C37 Rh30 Rh25 41.2(5) . . ?
Rh31 Rh30 Rh25 60.85(4) . . ?
Rh32 Rh30 Rh25 105.01(5) . . ?
C54 Rh30 Sn21 147.5(6) . . ?
C38 Rh30 Sn21 108.5(5) . . ?
C47 Rh30 Sn21 96.9(4) . . ?
C37 Rh30 Sn21 95.3(5) . . ?
Rh31 Rh30 Sn21 61.84(4) . . ?
Rh32 Rh30 Sn21 56.29(4) . . ?
Rh25 Rh30 Sn21 56.91(4) . . ?
C54 Rh30 Rh29 98.6(6) . . ?
C38 Rh30 Rh29 149.0(5) . . ?
C47 Rh30 Rh29 68.2(4) . . ?
C37 Rh30 Rh29 121.3(4) . . ?
Rh31 Rh30 Rh29 109.93(5) . . ?
Rh32 Rh30 Rh29 61.00(4) . . ?
Rh25 Rh30 Rh29 102.53(5) . . ?
Sn21 Rh30 Rh29 55.09(4) . . ?
C56 Rh31 C38 104.9(10) . . ?
C56 Rh31 C34 83.2(9) . . ?
C38 Rh31 C34 84.6(6) . . ?
C56 Rh31 C39 87.1(9) . . ?
C38 Rh31 C39 89.0(6) . . ?
C34 Rh31 C39 166.6(7) . . ?
C56 Rh31 Rh30 148.8(8) . . ?
C38 Rh31 Rh30 43.9(6) . . ?
C34 Rh31 Rh30 92.5(6) . . ?
C39 Rh31 Rh30 91.0(5) . . ?
C56 Rh31 Rh32 128.4(8) . . ?
C38 Rh31 Rh32 86.4(5) . . ?
C34 Rh31 Rh32 148.5(6) . . ?
C39 Rh31 Rh32 42.1(5) . . ?
Rh30 Rh31 Rh32 60.94(4) . . ?
C56 Rh31 Rh25 125.8(7) . . ?
C38 Rh31 Rh25 82.3(6) . . ?
C34 Rh31 Rh25 43.4(5) . . ?
C39 Rh31 Rh25 147.0(5) . . ?
Rh30 Rh31 Rh25 61.05(4) . . ?
Rh32 Rh31 Rh25 105.38(5) . . ?
C56 Rh31 Sn21 150.5(7) . . ?
C38 Rh31 Sn21 104.5(6) . . ?
C34 Rh31 Sn21 97.3(5) . . ?
C39 Rh31 Sn21 95.6(5) . . ?
Rh30 Rh31 Sn21 60.71(4) . . ?
Rh32 Rh31 Sn21 56.03(4) . . ?
Rh25 Rh31 Sn21 56.62(4) . . ?
C56 Rh31 Rh26 99.2(7) . . ?
C38 Rh31 Rh26 142.9(6) . . ?
C34 Rh31 Rh26 70.5(4) . . ?
C39 Rh31 Rh26 120.3(4) . . ?
Rh30 Rh31 Rh26 108.50(5) . . ?
Rh32 Rh31 Rh26 100.36(5) . . ?
Rh25 Rh31 Rh26 60.62(4) . . ?
Sn21 Rh31 Rh26 54.29(4) . . ?
C45 Rh32 C39 98.3(7) . . ?
C45 Rh32 C47 97.9(7) . . ?
C39 Rh32 C47 98.3(6) . . ?
C45 Rh32 Sn21 141.9(5) . . ?
C39 Rh32 Sn21 108.1(5) . . ?
C47 Rh32 Sn21 104.7(4) . . ?
C45 Rh32 Rh31 145.9(5) . . ?
C39 Rh32 Rh31 48.1(5) . . ?
C47 Rh32 Rh31 93.5(4) . . ?
Sn21 Rh32 Rh31 63.17(4) . . ?
C45 Rh32 Rh30 144.0(5) . . ?
C39 Rh32 Rh30 93.4(5) . . ?
C47 Rh32 Rh30 46.6(4) . . ?
Sn21 Rh32 Rh30 62.30(4) . . ?
Rh31 Rh32 Rh30 58.41(4) . . ?
C45 Rh32 Rh29 105.2(5) . . ?
C39 Rh32 Rh29 154.7(5) . . ?
C47 Rh32 Rh29 69.6(4) . . ?
Sn21 Rh32 Rh29 57.04(4) . . ?
Rh31 Rh32 Rh29 108.97(5) . . ?
Rh30 Rh32 Rh29 62.01(4) . . ?
C45 Rh32 Rh27 101.3(5) . . ?
C39 Rh32 Rh27 76.8(4) . . ?
C47 Rh32 Rh27 160.6(4) . . ?
Sn21 Rh32 Rh27 60.45(4) . . ?
Rh31 Rh32 Rh27 69.09(4) . . ?
Rh30 Rh32 Rh27 114.45(5) . . ?
Rh29 Rh32 Rh27 107.06(5) . . ?
C45 Rh32 Rh28 85.6(5) . . ?
C39 Rh32 Rh28 132.8(4) . . ?
C47 Rh32 Rh28 127.9(5) . . ?
Sn21 Rh32 Rh28 56.39(4) . . ?
Rh31 Rh32 Rh28 112.12(5) . . ?
Rh30 Rh32 Rh28 110.71(5) . . ?
Rh29 Rh32 Rh28 59.55(4) . . ?
Rh27 Rh32 Rh28 56.55(4) . . ?
O31 C31 Rh26 174.3(18) . . ?
O32 C32 Rh26 137.0(13) . . ?
O32 C32 Rh22 132.8(13) . . ?
Rh26 C32 Rh22 89.9(7) . . ?
O33 C33 Rh26 140.2(16) . . ?
O33 C33 Rh27 129.8(15) . . ?
Rh26 C33 Rh27 89.3(7) . . ?
O34 C34 Rh25 136.8(16) . . ?
O34 C34 Rh31 133.0(16) . . ?
Rh25 C34 Rh31 89.4(7) . . ?
O35 C35 Rh27 138.4(15) . . ?
O35 C35 Rh22 135.1(15) . . ?
Rh27 C35 Rh22 86.5(7) . . ?
O36 C36 Rh21 135.8(14) . . ?
O36 C36 Rh24 134.3(14) . . ?
Rh21 C36 Rh24 89.3(7) . . ?
O37 C37 Rh25 146.7(16) . . ?
O37 C37 Rh30 127.3(14) . . ?
Rh25 C37 Rh30 85.6(7) . . ?
O38 C38 Rh30 141.1(15) . . ?
O38 C38 Rh31 129.5(16) . . ?
Rh30 C38 Rh31 89.4(7) . . ?
O39 C39 Rh32 139.0(13) . . ?
O39 C39 Rh31 130.8(13) . . ?
Rh32 C39 Rh31 89.8(8) . . ?
O40 C40 Rh28 139.1(16) . . ?
O40 C40 Rh27 130.9(16) . . ?
Rh28 C40 Rh27 89.7(8) . . ?
O41 C41 Rh28 142.5(15) . . ?
O41 C41 Rh22 130.2(15) . . ?
Rh28 C41 Rh22 86.9(8) . . ?
O42 C42 Rh24 174.5(17) . . ?
O43 C43 Rh29 144.1(15) . . ?
O43 C43 Rh24 128.7(13) . . ?
Rh29 C43 Rh24 86.8(8) . . ?
O44 C44 Rh29 133.6(15) . . ?
O44 C44 Rh23 135.4(16) . . ?
Rh29 C44 Rh23 90.7(7) . . ?
O45 C45 Rh32 178.0(18) . . ?
O46 C46 Rh29 177.0(17) . . ?
O47 C47 Rh32 136.2(13) . . ?
O47 C47 Rh30 134.3(13) . . ?
Rh32 C47 Rh30 89.1(6) . . ?
O48 C48 Rh25 177.8(17) . . ?
O49 C49 Rh21 174.0(18) . . ?
O50 C50 Rh21 142.3(15) . . ?
O50 C50 Rh23 130.3(15) . . ?
Rh21 C50 Rh23 86.9(9) . . ?
O51 C51 Rh22 178(2) . . ?
O52 C52 Rh23 135.6(16) . . ?
O52 C52 Rh24 136.2(15) . . ?
Rh23 C52 Rh24 88.1(7) . . ?
O53 C53 Rh28 174.0(19) . . ?
O54 C54 Rh30 177(2) . . ?
O55 C55 Rh27 175(2) . . ?
O56 C56 Rh31 178.4(19) . . ?
O57 C57 Rh23 178(2) . . ?
C106 N1 C104 111.7(18) . . ?
C106 N1 C102 112.6(19) . . ?
C104 N1 C102 104.6(18) . . ?
C106 N1 C100 106.8(15) . . ?
C104 N1 C100 111.9(18) . . ?
C102 N1 C100 109.2(16) . . ?
C101 C100 N1 118(2) . . ?
C101 C100 H10A 107.9 . . ?
N1 C100 H10A 107.9 . . ?
C101 C100 H10B 107.9 . . ?
N1 C100 H10B 107.9 . . ?
H10A C100 H10B 107.2 . . ?
C100 C101 H10C 109.5 . . ?
C100 C101 H10D 109.5 . . ?
H10C C101 H10D 109.5 . . ?
C100 C101 H10E 109.5 . . ?
H10C C101 H10E 109.5 . . ?
H10D C101 H10E 109.5 . . ?
N1 C102 C103 112(2) . . ?
N1 C102 H10F 109.3 . . ?
C103 C102 H10F 109.3 . . ?
N1 C102 H10G 109.3 . . ?
C103 C102 H10G 109.3 . . ?
H10F C102 H10G 107.9 . . ?
C102 C103 H10H 109.5 . . ?
C102 C103 H10I 109.5 . . ?
H10H C103 H10I 109.5 . . ?
C102 C103 H10J 109.5 . . ?
H10H C103 H10J 109.5 . . ?
H10I C103 H10J 109.5 . . ?
N1 C104 C105 114.0(19) . . ?
N1 C104 H10K 108.7 . . ?
C105 C104 H10K 108.7 . . ?
N1 C104 H10L 108.7 . . ?
C105 C104 H10L 108.7 . . ?
H10K C104 H10L 107.6 . . ?
C104 C105 H10M 109.5 . . ?
C104 C105 H10N 109.5 . . ?
H10M C105 H10N 109.5 . . ?
C104 C105 H10O 109.5 . . ?
H10M C105 H10O 109.5 . . ?
H10N C105 H10O 109.5 . . ?
N1 C106 C107 115(2) . . ?
N1 C106 H10P 108.4 . . ?
C107 C106 H10P 108.4 . . ?
N1 C106 H10Q 108.4 . . ?
C107 C106 H10Q 108.4 . . ?
H10P C106 H10Q 107.5 . . ?
C106 C107 H10R 109.5 . . ?
C106 C107 H10S 109.5 . . ?
H10R C107 H10S 109.5 . . ?
C106 C107 H10T 109.5 . . ?
H10R C107 H10T 109.5 . . ?
H10S C107 H10T 109.5 . . ?
C200 N2 C202 111.4(17) . . ?
C200 N2 C206 109.1(16) . . ?
C202 N2 C206 108.6(17) . . ?
C200 N2 C204 107.7(16) . . ?
C202 N2 C204 109.8(17) . . ?
C206 N2 C204 110.3(17) . . ?
N2 C200 C201 115.9(18) . . ?
N2 C200 H20A 108.3 . . ?
C201 C200 H20A 108.3 . . ?
N2 C200 H20B 108.3 . . ?
C201 C200 H20B 108.3 . . ?
H20A C200 H20B 107.4 . . ?
C200 C201 H20C 109.5 . . ?
C200 C201 H20D 109.5 . . ?
H20C C201 H20D 109.5 . . ?
C200 C201 H20E 109.5 . . ?
H20C C201 H20E 109.5 . . ?
H20D C201 H20E 109.5 . . ?
N2 C202 C203 115.2(18) . . ?
N2 C202 H20F 108.5 . . ?
C203 C202 H20F 108.5 . . ?
N2 C202 H20G 108.5 . . ?
C203 C202 H20G 108.5 . . ?
H20F C202 H20G 107.5 . . ?
C202 C203 H20H 109.5 . . ?
C202 C203 H20I 109.5 . . ?
H20H C203 H20I 109.5 . . ?
C202 C203 H20J 109.5 . . ?
H20H C203 H20J 109.5 . . ?
H20I C203 H20J 109.5 . . ?
N2 C204 C205 115.8(19) . . ?
N2 C204 H20K 108.3 . . ?
C205 C204 H20K 108.3 . . ?
N2 C204 H20L 108.3 . . ?
C205 C204 H20L 108.3 . . ?
H20K C204 H20L 107.4 . . ?
C204 C205 H20M 109.5 . . ?
C204 C205 H20N 109.5 . . ?
H20M C205 H20N 109.5 . . ?
C204 C205 H20O 109.5 . . ?
H20M C205 H20O 109.5 . . ?
H20N C205 H20O 109.5 . . ?
C207 C206 N2 116.0(19) . . ?
C207 C206 H20P 108.3 . . ?
N2 C206 H20P 108.3 . . ?
C207 C206 H20Q 108.3 . . ?
N2 C206 H20Q 108.3 . . ?
H20P C206 H20Q 107.4 . . ?
C206 C207 H20R 109.5 . . ?
C206 C207 H20S 109.5 . . ?
H20R C207 H20S 109.5 . . ?
C206 C207 H20T 109.5 . . ?
H20R C207 H20T 109.5 . . ?
H20S C207 H20T 109.5 . . ?
C306 N3 C300 112.8(17) . . ?
C306 N3 C302 105.1(16) . . ?
C300 N3 C302 111.2(17) . . ?
C306 N3 C304 110.9(17) . . ?
C300 N3 C304 106.1(15) . . ?
C302 N3 C304 110.9(17) . . ?
N3 C300 C301 115(2) . . ?
N3 C300 H30A 108.5 . . ?
C301 C300 H30A 108.5 . . ?
N3 C300 H30B 108.5 . . ?
C301 C300 H30B 108.5 . . ?
H30A C300 H30B 107.5 . . ?
C300 C301 H30C 109.5 . . ?
C300 C301 H30D 109.5 . . ?
H30C C301 H30D 109.5 . . ?
C300 C301 H30E 109.5 . . ?
H30C C301 H30E 109.5 . . ?
H30D C301 H30E 109.5 . . ?
C303 C302 N3 115.4(19) . . ?
C303 C302 H30F 108.4 . . ?
N3 C302 H30F 108.4 . . ?
C303 C302 H30G 108.4 . . ?
N3 C302 H30G 108.4 . . ?
H30F C302 H30G 107.5 . . ?
C302 C303 H30H 109.5 . . ?
C302 C303 H30I 109.5 . . ?
H30H C303 H30I 109.5 . . ?
C302 C303 H30J 109.5 . . ?
H30H C303 H30J 109.5 . . ?
H30I C303 H30J 109.5 . . ?
N3 C304 C305 116(2) . . ?
N3 C304 H30K 108.4 . . ?
C305 C304 H30K 108.4 . . ?
N3 C304 H30L 108.4 . . ?
C305 C304 H30L 108.4 . . ?
H30K C304 H30L 107.4 . . ?
C304 C305 H30M 109.5 . . ?
C304 C305 H30N 109.5 . . ?
H30M C305 H30N 109.5 . . ?
C304 C305 H30O 109.5 . . ?
H30M C305 H30O 109.5 . . ?
H30N C305 H30O 109.5 . . ?
N3 C306 C307 112(2) . . ?
N3 C306 H30P 109.1 . . ?
C307 C306 H30P 109.1 . . ?
N3 C306 H30Q 109.1 . . ?
C307 C306 H30Q 109.1 . . ?
H30P C306 H30Q 107.9 . . ?
C306 C307 H30R 109.5 . . ?
C306 C307 H30S 109.5 . . ?
H30R C307 H30S 109.5 . . ?
C306 C307 H30T 109.5 . . ?
H30R C307 H30T 109.5 . . ?
H30S C307 H30T 109.5 . . ?
C406 N4 C404 111.4(19) . . ?
C406 N4 C402 105.9(17) . . ?
C404 N4 C402 108.5(18) . . ?
C406 N4 C400 111(2) . . ?
C404 N4 C400 109.1(17) . . ?
C402 N4 C400 111.2(18) . . ?
C401 C400 N4 114(2) . . ?
C401 C400 H40A 108.7 . . ?
N4 C400 H40A 108.7 . . ?
C401 C400 H40B 108.7 . . ?
N4 C400 H40B 108.7 . . ?
H40A C400 H40B 107.6 . . ?
C400 C401 H40C 109.5 . . ?
C400 C401 H40D 109.5 . . ?
H40C C401 H40D 109.5 . . ?
C400 C401 H40E 109.5 . . ?
H40C C401 H40E 109.5 . . ?
H40D C401 H40E 109.5 . . ?
C403 C402 N4 116.8(19) . . ?
C403 C402 H40F 108.1 . . ?
N4 C402 H40F 108.1 . . ?
C403 C402 H40G 108.1 . . ?
N4 C402 H40G 108.1 . . ?
H40F C402 H40G 107.3 . . ?
C402 C403 H40H 109.5 . . ?
C402 C403 H40I 109.5 . . ?
H40H C403 H40I 109.5 . . ?
C402 C403 H40J 109.5 . . ?
H40H C403 H40J 109.5 . . ?
H40I C403 H40J 109.5 . . ?
C405 C404 N4 117(2) . . ?
C405 C404 H40K 108.1 . . ?
N4 C404 H40K 108.1 . . ?
C405 C404 H40L 108.1 . . ?
N4 C404 H40L 108.1 . . ?
H40K C404 H40L 107.3 . . ?
C404 C405 H40M 109.5 . . ?
C404 C405 H40N 109.5 . . ?
H40M C405 H40N 109.5 . . ?
C404 C405 H40O 109.5 . . ?
H40M C405 H40O 109.5 . . ?
H40N C405 H40O 109.5 . . ?
C407 C406 N4 117(2) . . ?
C407 C406 H40P 108.1 . . ?
N4 C406 H40P 108.1 . . ?
C407 C406 H40Q 108.1 . . ?
N4 C406 H40Q 108.1 . . ?
H40P C406 H40Q 107.3 . . ?
C406 C407 H40R 109.5 . . ?
C406 C407 H40S 109.5 . . ?
H40R C407 H40S 109.5 . . ?
C406 C407 H40T 109.5 . . ?
H40R C407 H40T 109.5 . . ?
H40S C407 H40T 109.5 . . ?
C502 N5 C500 111(2) . . ?
C502 N5 C506 105.8(17) . . ?
C500 N5 C506 112(2) . . ?
C502 N5 C504 111.5(18) . . ?
C500 N5 C504 105(2) . . ?
C506 N5 C504 111.3(19) . . ?
N5 C500 C501 114(3) . . ?
N5 C500 H50A 108.8 . . ?
C501 C500 H50A 108.8 . . ?
N5 C500 H50B 108.8 . . ?
C501 C500 H50B 108.8 . . ?
H50A C500 H50B 107.7 . . ?
C500 C501 H50C 109.5 . . ?
C500 C501 H50D 109.5 . . ?
H50C C501 H50D 109.5 . . ?
C500 C501 H50E 109.5 . . ?
H50C C501 H50E 109.5 . . ?
H50D C501 H50E 109.5 . . ?
N5 C502 C503 116(2) . . ?
N5 C502 H50F 108.2 . . ?
C503 C502 H50F 108.2 . . ?
N5 C502 H50G 108.2 . . ?
C503 C502 H50G 108.2 . . ?
H50F C502 H50G 107.4 . . ?
C502 C503 H50H 109.5 . . ?
C502 C503 H50I 109.5 . . ?
H50H C503 H50I 109.5 . . ?
C502 C503 H50J 109.5 . . ?
H50H C503 H50J 109.5 . . ?
H50I C503 H50J 109.5 . . ?
N5 C504 C505 113(2) . . ?
N5 C504 H50K 108.9 . . ?
C505 C504 H50K 108.9 . . ?
N5 C504 H50L 108.9 . . ?
C505 C504 H50L 108.9 . . ?
H50K C504 H50L 107.7 . . ?
C504 C505 H50M 109.5 . . ?
C504 C505 H50N 109.5 . . ?
H50M C505 H50N 109.5 . . ?
C504 C505 H50O 109.5 . . ?
H50M C505 H50O 109.5 . . ?
H50N C505 H50O 109.5 . . ?
N5 C506 C507 111(2) . . ?
N5 C506 H50P 109.5 . . ?
C507 C506 H50P 109.5 . . ?
N5 C506 H50Q 109.5 . . ?
C507 C506 H50Q 109.5 . . ?
H50P C506 H50Q 108.1 . . ?
C506 C507 H50R 109.5 . . ?
C506 C507 H50S 109.5 . . ?
H50R C507 H50S 109.5 . . ?
C506 C507 H50T 109.5 . . ?
H50R C507 H50T 109.5 . . ?
H50S C507 H50T 109.5 . . ?
C604 N6 C602 112(3) . . ?
C604 N6 C606 116(2) . . ?
C602 N6 C606 105(2) . . ?
C604 N6 C600 106(2) . . ?
C602 N6 C600 109(2) . . ?
C606 N6 C600 109(2) . . ?
N6 C600 C601 111(3) . . ?
N6 C600 H60A 109.3 . . ?
C601 C600 H60A 109.3 . . ?
N6 C600 H60B 109.3 . . ?
C601 C600 H60B 109.3 . . ?
H60A C600 H60B 108.0 . . ?
C600 C601 H60C 109.5 . . ?
C600 C601 H60D 109.5 . . ?
H60C C601 H60D 109.5 . . ?
C600 C601 H60E 109.5 . . ?
H60C C601 H60E 109.5 . . ?
H60D C601 H60E 109.5 . . ?
N6 C602 C603 113(2) . . ?
N6 C602 H60F 108.9 . . ?
C603 C602 H60F 108.9 . . ?
N6 C602 H60G 108.9 . . ?
C603 C602 H60G 108.9 . . ?
H60F C602 H60G 107.7 . . ?
C602 C603 H60H 109.5 . . ?
C602 C603 H60I 109.5 . . ?
H60H C603 H60I 109.5 . . ?
C602 C603 H60J 109.5 . . ?
H60H C603 H60J 109.5 . . ?
H60I C603 H60J 109.5 . . ?
N6 C604 C605 116(2) . . ?
N6 C604 H60K 108.3 . . ?
C605 C604 H60K 108.3 . . ?
N6 C604 H60L 108.3 . . ?
C605 C604 H60L 108.3 . . ?
H60K C604 H60L 107.4 . . ?
C604 C605 H60M 109.5 . . ?
C604 C605 H60N 109.5 . . ?
H60M C605 H60N 109.5 . . ?
C604 C605 H60O 109.5 . . ?
H60M C605 H60O 109.5 . . ?
H60N C605 H60O 109.5 . . ?
N6 C606 C607 109(3) . . ?
N6 C606 H60P 109.8 . . ?
C607 C606 H60P 109.8 . . ?
N6 C606 H60Q 109.8 . . ?
C607 C606 H60Q 109.8 . . ?
H60P C606 H60Q 108.2 . . ?
C606 C607 H60R 109.5 . . ?
C606 C607 H60S 109.5 . . ?
H60R C607 H60S 109.5 . . ?
C606 C607 H60T 109.5 . . ?
H60R C607 H60T 109.5 . . ?
H60S C607 H60T 109.5 . . ?
C700 N7 C706 113(2) . . ?
C700 N7 C704 107.8(16) . . ?
C706 N7 C704 110.8(17) . . ?
C700 N7 C702 109.2(17) . . ?
C706 N7 C702 107.0(17) . . ?
C704 N7 C702 108.7(17) . . ?
N7 C700 C701 114(2) . . ?
N7 C700 H70A 108.8 . . ?
C701 C700 H70A 108.8 . . ?
N7 C700 H70B 108.8 . . ?
C701 C700 H70B 108.8 . . ?
H70A C700 H70B 107.7 . . ?
C700 C701 H70C 109.5 . . ?
C700 C701 H70D 109.5 . . ?
H70C C701 H70D 109.5 . . ?
C700 C701 H70E 109.5 . . ?
H70C C701 H70E 109.5 . . ?
H70D C701 H70E 109.5 . . ?
C703 C702 N7 117.1(18) . . ?
C703 C702 H70F 108.0 . . ?
N7 C702 H70F 108.0 . . ?
C703 C702 H70G 108.0 . . ?
N7 C702 H70G 108.0 . . ?
H70F C702 H70G 107.3 . . ?
C702 C703 H70H 109.5 . . ?
C702 C703 H70I 109.5 . . ?
H70H C703 H70I 109.5 . . ?
C702 C703 H70J 109.5 . . ?
H70H C703 H70J 109.5 . . ?
H70I C703 H70J 109.5 . . ?
C705 C704 N7 117.2(18) . . ?
C705 C704 H70K 108.0 . . ?
N7 C704 H70K 108.0 . . ?
C705 C704 H70L 108.0 . . ?
N7 C704 H70L 108.0 . . ?
H70K C704 H70L 107.2 . . ?
C704 C705 H70M 109.5 . . ?
C704 C705 H70N 109.5 . . ?
H70M C705 H70N 109.5 . . ?
C704 C705 H70O 109.5 . . ?
H70M C705 H70O 109.5 . . ?
H70N C705 H70O 109.5 . . ?
N7 C706 C707 114(2) . . ?
N7 C706 H70P 108.6 . . ?
C707 C706 H70P 108.6 . . ?
N7 C706 H70Q 108.6 . . ?
C707 C706 H70Q 108.6 . . ?
H70P C706 H70Q 107.6 . . ?
C706 C707 H70R 109.5 . . ?
C706 C707 H70S 109.5 . . ?
H70R C707 H70S 109.5 . . ?
C706 C707 H70T 109.5 . . ?
H70R C707 H70T 109.5 . . ?
H70S C707 H70T 109.5 . . ?
C804 N8 C802 114(3) . . ?
C804 N8 C800 108(2) . . ?
C802 N8 C800 111.0(19) . . ?
C804 N8 C806 112(3) . . ?
C802 N8 C806 103(2) . . ?
C800 N8 C806 108(2) . . ?
C801 C800 N8 118(2) . . ?
C801 C800 H80A 107.7 . . ?
N8 C800 H80A 107.7 . . ?
C801 C800 H80B 107.7 . . ?
N8 C800 H80B 107.7 . . ?
H80A C800 H80B 107.1 . . ?
C800 C801 H80C 109.5 . . ?
C800 C801 H80D 109.5 . . ?
H80C C801 H80D 109.5 . . ?
C800 C801 H80E 109.5 . . ?
H80C C801 H80E 109.5 . . ?
H80D C801 H80E 109.5 . . ?
N8 C802 C803 117(3) . . ?
N8 C802 H80F 108.1 . . ?
C803 C802 H80F 108.1 . . ?
N8 C802 H80G 108.1 . . ?
C803 C802 H80G 108.1 . . ?
H80F C802 H80G 107.3 . . ?
C802 C803 H80H 109.5 . . ?
C802 C803 H80I 109.5 . . ?
H80H C803 H80I 109.5 . . ?
C802 C803 H80J 109.5 . . ?
H80H C803 H80J 109.5 . . ?
H80I C803 H80J 109.5 . . ?
N8 C804 C805 112(3) . . ?
N8 C804 H80K 109.3 . . ?
C805 C804 H80K 109.3 . . ?
N8 C804 H80L 109.3 . . ?
C805 C804 H80L 109.3 . . ?
H80K C804 H80L 108.0 . . ?
C804 C805 H80M 109.5 . . ?
C804 C805 H80N 109.5 . . ?
H80M C805 H80N 109.5 . . ?
C804 C805 H80O 109.5 . . ?
H80M C805 H80O 109.5 . . ?
H80N C805 H80O 109.5 . . ?
C807 C806 N8 113(3) . . ?
C807 C806 H80P 109.0 . . ?
N8 C806 H80P 109.0 . . ?
C807 C806 H80Q 109.0 . . ?
N8 C806 H80Q 109.0 . . ?
H80P C806 H80Q 107.8 . . ?
C806 C807 H80R 109.5 . . ?
C806 C807 H80S 109.5 . . ?
H80R C807 H80S 109.5 . . ?
C806 C807 H80T 109.5 . . ?
H80R C807 H80T 109.5 . . ?
H80S C807 H80T 109.5 . . ?
N1S C1S C10S 176(4) . . ?
C1S C10S H10U 109.5 . . ?
C1S C10S H10V 109.5 . . ?
H10U C10S H10V 109.5 . . ?
C1S C10S H10W 109.5 . . ?
H10U C10S H10W 109.5 . . ?
H10V C10S H10W 109.5 . . ?
N2S C2S C20S 177(5) . . ?
C2S C20S H20U 109.5 . . ?
C2S C20S H20V 109.5 . . ?
H20U C20S H20V 109.5 . . ?
C2S C20S H20W 109.5 . . ?
H20U C20S H20W 109.5 . . ?
H20V C20S H20W 109.5 . . ?
N3S C3S C30S 176(6) . . ?
C3S C30S H30U 109.5 . . ?
C3S C30S H30V 109.5 . . ?
H30U C30S H30V 109.5 . . ?
C3S C30S H30W 109.5 . . ?
H30U C30S H30W 109.5 . . ?
H30V C30S H30W 109.5 . . ?
N4S C4S C40S 175(4) . . ?
C4S C40S H40U 109.5 . . ?
C4S C40S H40V 109.5 . . ?
H40U C40S H40V 109.5 . . ?
C4S C40S H40W 109.5 . . ?
H40U C40S H40W 109.5 . . ?
H40V C40S H40W 109.5 . . ?

loop_
_geom_bond_atom_site_label_1
_geom_bond_atom_site_label_2
_geom_bond_distance
_geom_bond_site_symmetry_2
_geom_bond_publ_flag
Sn1 Rh12 2.7411(15) . ?
Sn1 Rh1 2.7462(15) . ?
Sn1 Rh3 2.7528(15) . ?
Sn1 Rh10 2.7529(15) . ?
Sn1 Rh11 2.7542(15) . ?
Sn1 Rh4 2.7622(15) . ?
Sn1 Rh9 2.8675(16) . ?
Sn1 Rh5 2.9053(15) . ?
Sn1 Rh2 2.9075(15) . ?
Sn1 Rh8 2.9080(16) . ?
Sn1 Rh6 2.9276(15) . ?
Sn1 Rh7 2.9326(15) . ?
Rh1 C1 1.871(19) . ?
Rh1 C2 1.975(17) . ?
Rh1 C3 1.992(18) . ?
Rh1 Rh5 2.8666(18) . ?
Rh1 Rh6 2.8757(18) . ?
Rh1 Rh4 3.0088(18) . ?
Rh1 Rh2 3.0221(18) . ?
Rh1 Rh3 3.0467(17) . ?
Rh2 C4 1.89(2) . ?
Rh2 C16 2.020(18) . ?
Rh2 C5 2.162(17) . ?
Rh2 C15 2.219(17) . ?
Rh2 Rh7 2.8158(17) . ?
Rh2 Rh11 2.8837(18) . ?
Rh2 Rh3 2.8925(17) . ?
Rh3 C6 1.870(19) . ?
Rh3 C17 1.88(2) . ?
Rh3 C5 1.944(17) . ?
Rh3 Rh7 2.8963(18) . ?
Rh3 Rh4 2.9920(18) . ?
Rh3 Rh8 3.0100(18) . ?
Rh4 C7 1.877(19) . ?
Rh4 C8 1.879(17) . ?
Rh4 C11 1.970(19) . ?
Rh4 Rh8 2.9035(18) . ?
Rh4 Rh9 2.9405(18) . ?
Rh4 Rh5 3.0469(18) . ?
Rh5 C9 1.905(18) . ?
Rh5 C10 2.037(15) . ?
Rh5 C2 2.050(16) . ?
Rh5 C12 2.327(19) . ?
Rh5 Rh6 2.8104(17) . ?
Rh5 Rh10 2.9083(18) . ?
Rh6 C14 1.889(19) . ?
Rh6 C10 2.036(16) . ?
Rh6 C13 2.039(17) . ?
Rh6 C3 2.149(19) . ?
Rh6 Rh10 2.8895(17) . ?
Rh6 Rh11 3.0424(17) . ?
Rh7 C21 1.84(2) . ?
Rh7 C16 2.022(17) . ?
Rh7 C22 2.113(16) . ?
Rh7 C17 2.203(18) . ?
Rh7 Rh11 2.9006(17) . ?
Rh7 Rh12 3.0463(18) . ?
Rh8 C19 1.841(18) . ?
Rh8 C20 2.011(18) . ?
Rh8 C11 2.055(19) . ?
Rh8 C27 2.30(2) . ?
Rh8 Rh9 2.7973(18) . ?
Rh8 Rh12 2.9137(19) . ?
Rh9 C18 1.878(18) . ?
Rh9 C26 2.010(18) . ?
Rh9 C20 2.011(19) . ?
Rh9 Rh12 2.8462(17) . ?
Rh9 Rh10 3.0144(18) . ?
Rh10 C24 1.892(18) . ?
Rh10 C12 1.923(18) . ?
Rh10 C13 1.996(17) . ?
Rh10 Rh12 3.0018(17) . ?
Rh10 Rh11 3.0137(17) . ?
Rh11 C23 1.862(17) . ?
Rh11 C22 1.89(2) . ?
Rh11 C15 1.950(15) . ?
Rh11 Rh12 3.0087(17) . ?
Rh12 C25 1.90(2) . ?
Rh12 C27 1.935(19) . ?
Rh12 C26 2.026(17) . ?
Rh21 C49 1.885(19) . ?
Rh21 C50 1.92(2) . ?
Rh21 C36 2.003(18) . ?
Rh21 Sn21 2.7337(15) . ?
Rh21 Rh23 2.8760(18) . ?
Rh21 Rh24 2.8904(17) . ?
Rh21 Rh25 2.9994(18) . ?
Rh21 Rh26 3.0276(18) . ?
Rh21 Rh22 3.0440(17) . ?
C1 O1 1.12(2) . ?
C2 O2 1.201(19) . ?
C3 O3 1.15(2) . ?
C4 O4 1.11(2) . ?
C5 O5 1.19(2) . ?
C6 O6 1.14(2) . ?
C7 O7 1.16(2) . ?
C8 O8 1.14(2) . ?
C9 O9 1.13(2) . ?
C10 O10 1.163(19) . ?
C11 O11 1.20(2) . ?
C12 O12 1.16(2) . ?
C13 O13 1.224(19) . ?
C14 O14 1.13(2) . ?
C15 O15 1.171(18) . ?
C16 O16 1.182(19) . ?
C17 O17 1.195(19) . ?
C18 O18 1.14(2) . ?
C19 O19 1.16(2) . ?
C20 O20 1.18(2) . ?
C21 O21 1.18(3) . ?
C22 O22 1.22(2) . ?
C23 O23 1.15(2) . ?
C24 O24 1.13(2) . ?
C25 O25 1.12(2) . ?
C26 O26 1.18(2) . ?
C27 O27 1.16(2) . ?
Sn21 Rh32 2.7304(15) . ?
Sn21 Rh26 2.7373(15) . ?
Sn21 Rh28 2.7425(15) . ?
Sn21 Rh29 2.7500(15) . ?
Sn21 Rh25 2.7637(15) . ?
Sn21 Rh30 2.9061(15) . ?
Sn21 Rh27 2.9104(16) . ?
Sn21 Rh24 2.9114(16) . ?
Sn21 Rh22 2.9117(15) . ?
Sn21 Rh23 2.9193(16) . ?
Sn21 Rh31 2.9377(15) . ?
Rh22 C51 1.894(19) . ?
Rh22 C35 2.062(18) . ?
Rh22 C32 2.087(16) . ?
Rh22 C41 2.244(19) . ?
Rh22 Rh27 2.8040(18) . ?
Rh22 Rh26 2.8685(18) . ?
Rh22 Rh28 2.8892(17) . ?
Rh23 C57 1.87(2) . ?
Rh23 C52 2.008(17) . ?
Rh23 C44 2.055(18) . ?
Rh23 C50 2.248(19) . ?
Rh23 Rh24 2.8041(17) . ?
Rh23 Rh29 2.8849(17) . ?
Rh23 Rh28 3.0444(18) . ?
Rh24 C42 1.866(17) . ?
Rh24 C52 2.03(2) . ?
Rh24 C36 2.108(16) . ?
Rh24 C43 2.256(18) . ?
Rh24 Rh29 2.8837(18) . ?
Rh24 Rh25 3.0545(18) . ?
Rh25 C48 1.878(17) . ?
Rh25 C37 1.911(19) . ?
Rh25 C34 1.99(2) . ?
Rh25 Rh31 2.8891(18) . ?
Rh25 Rh30 2.8947(17) . ?
Rh25 Rh26 3.0049(18) . ?
Rh26 C31 1.870(17) . ?
Rh26 C33 1.942(17) . ?
Rh26 C32 1.972(17) . ?
Rh26 Rh27 2.8897(19) . ?
Rh26 Rh31 3.0578(17) . ?
Rh27 C55 1.91(2) . ?
Rh27 C35 2.030(18) . ?
Rh27 C40 2.128(19) . ?
Rh27 C33 2.163(18) . ?
Rh27 Rh28 2.8770(18) . ?
Rh27 Rh32 3.0288(17) . ?
Rh28 C53 1.90(2) . ?
Rh28 C41 1.94(2) . ?
Rh28 C40 1.948(19) . ?
Rh28 Rh29 3.0055(18) . ?
Rh28 Rh32 3.0449(17) . ?
Rh29 C46 1.893(16) . ?
Rh29 C43 1.924(18) . ?
Rh29 C44 1.998(19) . ?
Rh29 Rh32 3.0065(17) . ?
Rh29 Rh30 3.0353(17) . ?
Rh30 C54 1.865(18) . ?
Rh30 C38 1.95(2) . ?
Rh30 C47 2.093(15) . ?
Rh30 C37 2.325(19) . ?
Rh30 Rh31 2.8088(16) . ?
Rh30 Rh32 2.8823(17) . ?
Rh31 C56 1.87(2) . ?
Rh31 C38 2.046(17) . ?
Rh31 C34 2.120(17) . ?
Rh31 C39 2.138(17) . ?
Rh31 Rh32 2.8740(17) . ?
Rh32 C45 1.873(17) . ?
Rh32 C39 1.926(18) . ?
Rh32 C47 2.013(16) . ?
C31 O31 1.15(2) . ?
C32 O32 1.193(19) . ?
C33 O33 1.19(2) . ?
C34 O34 1.160(19) . ?
C35 O35 1.18(2) . ?
C36 O36 1.154(19) . ?
C37 O37 1.17(2) . ?
C38 O38 1.20(2) . ?
C39 O39 1.21(2) . ?
C40 O40 1.19(2) . ?
C41 O41 1.16(2) . ?
C42 O42 1.13(2) . ?
C43 O43 1.16(2) . ?
C44 O44 1.16(2) . ?
C45 O45 1.13(2) . ?
C46 O46 1.122(19) . ?
C47 O47 1.162(18) . ?
C48 O48 1.13(2) . ?
C49 O49 1.12(2) . ?
C50 O50 1.20(2) . ?
C51 O51 1.12(2) . ?
C52 O52 1.20(2) . ?
C53 O53 1.13(2) . ?
C54 O54 1.16(2) . ?
C55 O55 1.11(2) . ?
C56 O56 1.17(2) . ?
C57 O57 1.16(2) . ?
N1 C106 1.49(3) . ?
N1 C104 1.50(3) . ?
N1 C102 1.51(3) . ?
N1 C100 1.54(2) . ?
C100 C101 1.45(3) . ?
C100 H10A 0.9700 . ?
C100 H10B 0.9700 . ?
C101 H10C 0.9600 . ?
C101 H10D 0.9600 . ?
C101 H10E 0.9600 . ?
C102 C103 1.53(4) . ?
C102 H10F 0.9700 . ?
C102 H10G 0.9700 . ?
C103 H10H 0.9600 . ?
C103 H10I 0.9600 . ?
C103 H10J 0.9600 . ?
C104 C105 1.54(3) . ?
C104 H10K 0.9700 . ?
C104 H10L 0.9700 . ?
C105 H10M 0.9600 . ?
C105 H10N 0.9600 . ?
C105 H10O 0.9600 . ?
C106 C107 1.50(3) . ?
C106 H10P 0.9700 . ?
C106 H10Q 0.9700 . ?
C107 H10R 0.9600 . ?
C107 H10S 0.9600 . ?
C107 H10T 0.9600 . ?
N2 C200 1.50(2) . ?
N2 C202 1.50(3) . ?
N2 C206 1.50(2) . ?
N2 C204 1.51(2) . ?
C200 C201 1.53(3) . ?
C200 H20A 0.9700 . ?
C200 H20B 0.9700 . ?
C201 H20C 0.9600 . ?
C201 H20D 0.9600 . ?
C201 H20E 0.9600 . ?
C202 C203 1.50(3) . ?
C202 H20F 0.9700 . ?
C202 H20G 0.9700 . ?
C203 H20H 0.9600 . ?
C203 H20I 0.9600 . ?
C203 H20J 0.9600 . ?
C204 C205 1.52(3) . ?
C204 H20K 0.9700 . ?
C204 H20L 0.9700 . ?
C205 H20M 0.9600 . ?
C205 H20N 0.9600 . ?
C205 H20O 0.9600 . ?
C206 C207 1.49(3) . ?
C206 H20P 0.9700 . ?
C206 H20Q 0.9700 . ?
C207 H20R 0.9600 . ?
C207 H20S 0.9600 . ?
C207 H20T 0.9600 . ?
N3 C306 1.50(3) . ?
N3 C300 1.51(2) . ?
N3 C302 1.51(3) . ?
N3 C304 1.51(2) . ?
C300 C301 1.52(3) . ?
C300 H30A 0.9700 . ?
C300 H30B 0.9700 . ?
C301 H30C 0.9600 . ?
C301 H30D 0.9600 . ?
C301 H30E 0.9600 . ?
C302 C303 1.49(3) . ?
C302 H30F 0.9700 . ?
C302 H30G 0.9700 . ?
C303 H30H 0.9600 . ?
C303 H30I 0.9600 . ?
C303 H30J 0.9600 . ?
C304 C305 1.51(3) . ?
C304 H30K 0.9700 . ?
C304 H30L 0.9700 . ?
C305 H30M 0.9600 . ?
C305 H30N 0.9600 . ?
C305 H30O 0.9600 . ?
C306 C307 1.54(3) . ?
C306 H30P 0.9700 . ?
C306 H30Q 0.9700 . ?
C307 H30R 0.9600 . ?
C307 H30S 0.9600 . ?
C307 H30T 0.9600 . ?
N4 C406 1.50(3) . ?
N4 C404 1.50(3) . ?
N4 C402 1.51(3) . ?
N4 C400 1.51(3) . ?
C400 C401 1.49(3) . ?
C400 H40A 0.9700 . ?
C400 H40B 0.9700 . ?
C401 H40C 0.9600 . ?
C401 H40D 0.9600 . ?
C401 H40E 0.9600 . ?
C402 C403 1.48(3) . ?
C402 H40F 0.9700 . ?
C402 H40G 0.9700 . ?
C403 H40H 0.9600 . ?
C403 H40I 0.9600 . ?
C403 H40J 0.9600 . ?
C404 C405 1.47(3) . ?
C404 H40K 0.9700 . ?
C404 H40L 0.9700 . ?
C405 H40M 0.9600 . ?
C405 H40N 0.9600 . ?
C405 H40O 0.9600 . ?
C406 C407 1.49(4) . ?
C406 H40P 0.9700 . ?
C406 H40Q 0.9700 . ?
C407 H40R 0.9600 . ?
C407 H40S 0.9600 . ?
C407 H40T 0.9600 . ?
N5 C502 1.47(3) . ?
N5 C500 1.48(3) . ?
N5 C506 1.51(3) . ?
N5 C504 1.51(3) . ?
C500 C501 1.57(4) . ?
C500 H50A 0.9700 . ?
C500 H50B 0.9700 . ?
C501 H50C 0.9600 . ?
C501 H50D 0.9600 . ?
C501 H50E 0.9600 . ?
C502 C503 1.51(3) . ?
C502 H50F 0.9700 . ?
C502 H50G 0.9700 . ?
C503 H50H 0.9600 . ?
C503 H50I 0.9600 . ?
C503 H50J 0.9600 . ?
C504 C505 1.53(3) . ?
C504 H50K 0.9700 . ?
C504 H50L 0.9700 . ?
C505 H50M 0.9600 . ?
C505 H50N 0.9600 . ?
C505 H50O 0.9600 . ?
C506 C507 1.53(3) . ?
C506 H50P 0.9700 . ?
C506 H50Q 0.9700 . ?
C507 H50R 0.9600 . ?
C507 H50S 0.9600 . ?
C507 H50T 0.9600 . ?
N6 C604 1.45(3) . ?
N6 C602 1.47(3) . ?
N6 C606 1.48(3) . ?
N6 C600 1.51(3) . ?
C600 C601 1.59(4) . ?
C600 H60A 0.9700 . ?
C600 H60B 0.9700 . ?
C601 H60C 0.9600 . ?
C601 H60D 0.9600 . ?
C601 H60E 0.9600 . ?
C602 C603 1.56(4) . ?
C602 H60F 0.9700 . ?
C602 H60G 0.9700 . ?
C603 H60H 0.9600 . ?
C603 H60I 0.9600 . ?
C603 H60J 0.9600 . ?
C604 C605 1.52(4) . ?
C604 H60K 0.9700 . ?
C604 H60L 0.9700 . ?
C605 H60M 0.9600 . ?
C605 H60N 0.9600 . ?
C605 H60O 0.9600 . ?
C606 C607 1.64(5) . ?
C606 H60P 0.9700 . ?
C606 H60Q 0.9700 . ?
C607 H60R 0.9600 . ?
C607 H60S 0.9600 . ?
C607 H60T 0.9600 . ?
N7 C700 1.48(3) . ?
N7 C706 1.50(3) . ?
N7 C704 1.51(2) . ?
N7 C702 1.55(3) . ?
C700 C701 1.53(3) . ?
C700 H70A 0.9700 . ?
C700 H70B 0.9700 . ?
C701 H70C 0.9600 . ?
C701 H70D 0.9600 . ?
C701 H70E 0.9600 . ?
C702 C703 1.50(3) . ?
C702 H70F 0.9700 . ?
C702 H70G 0.9700 . ?
C703 H70H 0.9600 . ?
C703 H70I 0.9600 . ?
C703 H70J 0.9600 . ?
C704 C705 1.48(3) . ?
C704 H70K 0.9700 . ?
C704 H70L 0.9700 . ?
C705 H70M 0.9600 . ?
C705 H70N 0.9600 . ?
C705 H70O 0.9600 . ?
C706 C707 1.53(4) . ?
C706 H70P 0.9700 . ?
C706 H70Q 0.9700 . ?
C707 H70R 0.9600 . ?
C707 H70S 0.9600 . ?
C707 H70T 0.9600 . ?
N8 C804 1.47(3) . ?
N8 C802 1.47(3) . ?
N8 C800 1.51(3) . ?
N8 C806 1.52(4) . ?
C800 C801 1.46(3) . ?
C800 H80A 0.9700 . ?
C800 H80B 0.9700 . ?
C801 H80C 0.9600 . ?
C801 H80D 0.9600 . ?
C801 H80E 0.9600 . ?
C802 C803 1.50(4) . ?
C802 H80F 0.9700 . ?
C802 H80G 0.9700 . ?
C803 H80H 0.9600 . ?
C803 H80I 0.9600 . ?
C803 H80J 0.9600 . ?
C804 C805 1.55(4) . ?
C804 H80K 0.9700 . ?
C804 H80L 0.9700 . ?
C805 H80M 0.9600 . ?
C805 H80N 0.9600 . ?
C805 H80O 0.9600 . ?
C806 C807 1.50(4) . ?
C806 H80P 0.9700 . ?
C806 H80Q 0.9700 . ?
C807 H80R 0.9600 . ?
C807 H80S 0.9600 . ?
C807 H80T 0.9600 . ?
N1S C1S 1.07(4) . ?
C1S C10S 1.48(4) . ?
C10S H10U 0.9600 . ?
C10S H10V 0.9600 . ?
C10S H10W 0.9600 . ?
N2S C2S 1.14(5) . ?
C2S C20S 1.41(5) . ?
C20S H20U 0.9600 . ?
C20S H20V 0.9600 . ?
C20S H20W 0.9600 . ?
N3S C3S 1.08(4) . ?
C3S C30S 1.35(4) . ?
C30S H30U 0.9600 . ?
C30S H30V 0.9600 . ?
C30S H30W 0.9600 . ?
N4S C4S 1.14(5) . ?
C4S C40S 1.42(5) . ?
C40S H40U 0.9600 . ?
C40S H40V 0.9600 . ?
C40S H40W 0.9600 . ?

loop_
_geom_torsion_atom_site_label_1
_geom_torsion_atom_site_label_2
_geom_torsion_atom_site_label_3
_geom_torsion_atom_site_label_4
_geom_torsion
_geom_torsion_site_symmetry_1
_geom_torsion_site_symmetry_2
_geom_torsion_site_symmetry_3
_geom_torsion_site_symmetry_4
_geom_torsion_publ_flag
Rh12 Sn1 Rh1 C1 130(3) . . . . ?
Rh3 Sn1 Rh1 C1 2.8(12) . . . . ?
Rh10 Sn1 Rh1 C1 -177.3(12) . . . . ?
Rh11 Sn1 Rh1 C1 109.8(12) . . . . ?
Rh4 Sn1 Rh1 C1 -69.5(12) . . . . ?
Rh9 Sn1 Rh1 C1 -104.1(12) . . . . ?
Rh5 Sn1 Rh1 C1 -143.1(12) . . . . ?
Rh2 Sn1 Rh1 C1 70.8(12) . . . . ?
Rh8 Sn1 Rh1 C1 -36.6(12) . . . . ?
Rh6 Sn1 Rh1 C1 150.0(12) . . . . ?
Rh7 Sn1 Rh1 C1 42.1(12) . . . . ?
Rh12 Sn1 Rh1 C2 -105(3) . . . . ?
Rh3 Sn1 Rh1 C2 128.2(5) . . . . ?
Rh10 Sn1 Rh1 C2 -51.9(5) . . . . ?
Rh11 Sn1 Rh1 C2 -124.8(5) . . . . ?
Rh4 Sn1 Rh1 C2 55.9(5) . . . . ?
Rh9 Sn1 Rh1 C2 21.3(5) . . . . ?
Rh5 Sn1 Rh1 C2 -17.7(5) . . . . ?
Rh2 Sn1 Rh1 C2 -163.8(5) . . . . ?
Rh8 Sn1 Rh1 C2 88.8(5) . . . . ?
Rh6 Sn1 Rh1 C2 -84.6(5) . . . . ?
Rh7 Sn1 Rh1 C2 167.5(5) . . . . ?
Rh12 Sn1 Rh1 C3 -3(3) . . . . ?
Rh3 Sn1 Rh1 C3 -129.8(6) . . . . ?
Rh10 Sn1 Rh1 C3 50.0(6) . . . . ?
Rh11 Sn1 Rh1 C3 -22.8(6) . . . . ?
Rh4 Sn1 Rh1 C3 157.9(6) . . . . ?
Rh9 Sn1 Rh1 C3 123.3(6) . . . . ?
Rh5 Sn1 Rh1 C3 84.3(6) . . . . ?
Rh2 Sn1 Rh1 C3 -61.8(6) . . . . ?
Rh8 Sn1 Rh1 C3 -169.3(6) . . . . ?
Rh6 Sn1 Rh1 C3 17.3(6) . . . . ?
Rh7 Sn1 Rh1 C3 -90.5(6) . . . . ?
Rh12 Sn1 Rh1 Rh5 -87(3) . . . . ?
Rh3 Sn1 Rh1 Rh5 145.90(5) . . . . ?
Rh10 Sn1 Rh1 Rh5 -34.27(5) . . . . ?
Rh11 Sn1 Rh1 Rh5 -107.15(5) . . . . ?
Rh4 Sn1 Rh1 Rh5 73.53(5) . . . . ?
Rh9 Sn1 Rh1 Rh5 38.94(6) . . . . ?
Rh2 Sn1 Rh1 Rh5 -146.16(5) . . . . ?
Rh8 Sn1 Rh1 Rh5 106.43(6) . . . . ?
Rh6 Sn1 Rh1 Rh5 -66.97(4) . . . . ?
Rh7 Sn1 Rh1 Rh5 -174.80(6) . . . . ?
Rh12 Sn1 Rh1 Rh6 -20(3) . . . . ?
Rh3 Sn1 Rh1 Rh6 -147.13(5) . . . . ?
Rh10 Sn1 Rh1 Rh6 32.70(5) . . . . ?
Rh11 Sn1 Rh1 Rh6 -40.18(5) . . . . ?
Rh4 Sn1 Rh1 Rh6 140.50(5) . . . . ?
Rh9 Sn1 Rh1 Rh6 105.91(6) . . . . ?
Rh5 Sn1 Rh1 Rh6 66.97(4) . . . . ?
Rh2 Sn1 Rh1 Rh6 -79.19(4) . . . . ?
Rh8 Sn1 Rh1 Rh6 173.40(6) . . . . ?
Rh7 Sn1 Rh1 Rh6 -107.83(5) . . . . ?
Rh12 Sn1 Rh1 Rh4 -160(3) . . . . ?
Rh3 Sn1 Rh1 Rh4 72.37(5) . . . . ?
Rh10 Sn1 Rh1 Rh4 -107.80(6) . . . . ?
Rh11 Sn1 Rh1 Rh4 179.32(6) . . . . ?
Rh9 Sn1 Rh1 Rh4 -34.60(5) . . . . ?
Rh5 Sn1 Rh1 Rh4 -73.53(5) . . . . ?
Rh2 Sn1 Rh1 Rh4 140.31(5) . . . . ?
Rh8 Sn1 Rh1 Rh4 32.89(5) . . . . ?
Rh6 Sn1 Rh1 Rh4 -140.50(5) . . . . ?
Rh7 Sn1 Rh1 Rh4 111.67(6) . . . . ?
Rh12 Sn1 Rh1 Rh2 59(3) . . . . ?
Rh3 Sn1 Rh1 Rh2 -67.93(4) . . . . ?
Rh10 Sn1 Rh1 Rh2 111.89(5) . . . . ?
Rh11 Sn1 Rh1 Rh2 39.01(5) . . . . ?
Rh4 Sn1 Rh1 Rh2 -140.31(5) . . . . ?
Rh9 Sn1 Rh1 Rh2 -174.90(6) . . . . ?
Rh5 Sn1 Rh1 Rh2 146.16(5) . . . . ?
Rh8 Sn1 Rh1 Rh2 -107.41(6) . . . . ?
Rh6 Sn1 Rh1 Rh2 79.19(4) . . . . ?
Rh7 Sn1 Rh1 Rh2 -28.64(5) . . . . ?
Rh12 Sn1 Rh1 Rh3 127(3) . . . . ?
Rh10 Sn1 Rh1 Rh3 179.82(6) . . . . ?
Rh11 Sn1 Rh1 Rh3 106.94(5) . . . . ?
Rh4 Sn1 Rh1 Rh3 -72.37(5) . . . . ?
Rh9 Sn1 Rh1 Rh3 -106.97(6) . . . . ?
Rh5 Sn1 Rh1 Rh3 -145.90(5) . . . . ?
Rh2 Sn1 Rh1 Rh3 67.93(4) . . . . ?
Rh8 Sn1 Rh1 Rh3 -39.48(5) . . . . ?
Rh6 Sn1 Rh1 Rh3 147.13(5) . . . . ?
Rh7 Sn1 Rh1 Rh3 39.29(5) . . . . ?
Rh12 Sn1 Rh2 C4 -148.1(13) . . . . ?
Rh1 Sn1 Rh2 C4 30.9(13) . . . . ?
Rh3 Sn1 Rh2 C4 107.8(13) . . . . ?
Rh10 Sn1 Rh2 C4 -72.8(13) . . . . ?
Rh11 Sn1 Rh2 C4 -107.5(13) . . . . ?
Rh4 Sn1 Rh2 C4 72.1(13) . . . . ?
Rh9 Sn1 Rh2 C4 165.1(14) . . . . ?
Rh5 Sn1 Rh2 C4 -2.0(13) . . . . ?
Rh8 Sn1 Rh2 C4 142.2(13) . . . . ?
Rh6 Sn1 Rh2 C4 -35.7(13) . . . . ?
Rh7 Sn1 Rh2 C4 180.0(13) . . . . ?
Rh12 Sn1 Rh2 C16 33.6(5) . . . . ?
Rh1 Sn1 Rh2 C16 -147.4(5) . . . . ?
Rh3 Sn1 Rh2 C16 -70.6(5) . . . . ?
Rh10 Sn1 Rh2 C16 108.9(5) . . . . ?
Rh11 Sn1 Rh2 C16 74.1(5) . . . . ?
Rh4 Sn1 Rh2 C16 -106.2(5) . . . . ?
Rh9 Sn1 Rh2 C16 -13.2(7) . . . . ?
Rh5 Sn1 Rh2 C16 179.7(5) . . . . ?
Rh8 Sn1 Rh2 C16 -36.1(5) . . . . ?
Rh6 Sn1 Rh2 C16 145.9(5) . . . . ?
Rh7 Sn1 Rh2 C16 1.7(5) . . . . ?
Rh12 Sn1 Rh2 C5 120.1(5) . . . . ?
Rh1 Sn1 Rh2 C5 -60.9(5) . . . . ?
Rh3 Sn1 Rh2 C5 16.0(5) . . . . ?
Rh10 Sn1 Rh2 C5 -164.5(5) . . . . ?
Rh11 Sn1 Rh2 C5 160.7(5) . . . . ?
Rh4 Sn1 Rh2 C5 -19.6(5) . . . . ?
Rh9 Sn1 Rh2 C5 73.3(7) . . . . ?
Rh5 Sn1 Rh2 C5 -93.8(5) . . . . ?
Rh8 Sn1 Rh2 C5 50.4(5) . . . . ?
Rh6 Sn1 Rh2 C5 -127.5(5) . . . . ?
Rh7 Sn1 Rh2 C5 88.2(5) . . . . ?
Rh12 Sn1 Rh2 C15 -56.6(4) . . . . ?
Rh1 Sn1 Rh2 C15 122.4(4) . . . . ?
Rh3 Sn1 Rh2 C15 -160.7(4) . . . . ?
Rh10 Sn1 Rh2 C15 18.8(4) . . . . ?
Rh11 Sn1 Rh2 C15 -16.0(4) . . . . ?
Rh4 Sn1 Rh2 C15 163.7(4) . . . . ?
Rh9 Sn1 Rh2 C15 -103.4(6) . . . . ?
Rh5 Sn1 Rh2 C15 89.5(4) . . . . ?
Rh8 Sn1 Rh2 C15 -126.3(4) . . . . ?
Rh6 Sn1 Rh2 C15 55.8(4) . . . . ?
Rh7 Sn1 Rh2 C15 -88.5(4) . . . . ?
Rh12 Sn1 Rh2 Rh7 31.90(5) . . . . ?
Rh1 Sn1 Rh2 Rh7 -149.09(5) . . . . ?
Rh3 Sn1 Rh2 Rh7 -72.24(5) . . . . ?
Rh10 Sn1 Rh2 Rh7 107.25(6) . . . . ?
Rh11 Sn1 Rh2 Rh7 72.45(5) . . . . ?
Rh4 Sn1 Rh2 Rh7 -107.85(6) . . . . ?
Rh9 Sn1 Rh2 Rh7 -14.9(5) . . . . ?
Rh5 Sn1 Rh2 Rh7 177.98(6) . . . . ?
Rh8 Sn1 Rh2 Rh7 -37.80(5) . . . . ?
Rh6 Sn1 Rh2 Rh7 144.25(5) . . . . ?
Rh12 Sn1 Rh2 Rh11 -40.56(5) . . . . ?
Rh1 Sn1 Rh2 Rh11 138.46(5) . . . . ?
Rh3 Sn1 Rh2 Rh11 -144.69(5) . . . . ?
Rh10 Sn1 Rh2 Rh11 34.79(5) . . . . ?
Rh4 Sn1 Rh2 Rh11 179.69(6) . . . . ?
Rh9 Sn1 Rh2 Rh11 -87.3(5) . . . . ?
Rh5 Sn1 Rh2 Rh11 105.53(6) . . . . ?
Rh8 Sn1 Rh2 Rh11 -110.25(6) . . . . ?
Rh6 Sn1 Rh2 Rh11 71.80(4) . . . . ?
Rh7 Sn1 Rh2 Rh11 -72.45(5) . . . . ?
Rh12 Sn1 Rh2 Rh3 104.13(6) . . . . ?
Rh1 Sn1 Rh2 Rh3 -76.85(5) . . . . ?
Rh10 Sn1 Rh2 Rh3 179.48(6) . . . . ?
Rh11 Sn1 Rh2 Rh3 144.69(5) . . . . ?
Rh4 Sn1 Rh2 Rh3 -35.61(5) . . . . ?
Rh9 Sn1 Rh2 Rh3 57.3(5) . . . . ?
Rh5 Sn1 Rh2 Rh3 -109.78(6) . . . . ?
Rh8 Sn1 Rh2 Rh3 34.44(5) . . . . ?
Rh6 Sn1 Rh2 Rh3 -143.51(5) . . . . ?
Rh7 Sn1 Rh2 Rh3 72.24(5) . . . . ?
Rh12 Sn1 Rh2 Rh1 -179.02(6) . . . . ?
Rh3 Sn1 Rh2 Rh1 76.85(5) . . . . ?
Rh10 Sn1 Rh2 Rh1 -103.66(6) . . . . ?
Rh11 Sn1 Rh2 Rh1 -138.46(5) . . . . ?
Rh4 Sn1 Rh2 Rh1 41.24(5) . . . . ?
Rh9 Sn1 Rh2 Rh1 134.2(5) . . . . ?
Rh5 Sn1 Rh2 Rh1 -32.93(5) . . . . ?
Rh8 Sn1 Rh2 Rh1 111.29(6) . . . . ?
Rh6 Sn1 Rh2 Rh1 -66.66(4) . . . . ?
Rh7 Sn1 Rh2 Rh1 149.09(5) . . . . ?
C1 Rh1 Rh2 C4 46.8(8) . . . . ?
C2 Rh1 Rh2 C4 -117.7(14) . . . . ?
C3 Rh1 Rh2 C4 -45.5(8) . . . . ?
Sn1 Rh1 Rh2 C4 -165.9(6) . . . . ?
Rh5 Rh1 Rh2 C4 -133.2(6) . . . . ?
Rh6 Rh1 Rh2 C4 -95.8(6) . . . . ?
Rh4 Rh1 Rh2 C4 160.0(6) . . . . ?
Rh3 Rh1 Rh2 C4 126.9(6) . . . . ?
C1 Rh1 Rh2 C16 -79.9(11) . . . . ?
C2 Rh1 Rh2 C16 115.6(15) . . . . ?
C3 Rh1 Rh2 C16 -172.2(11) . . . . ?
Sn1 Rh1 Rh2 C16 67.5(9) . . . . ?
Rh5 Rh1 Rh2 C16 100.2(9) . . . . ?
Rh6 Rh1 Rh2 C16 137.6(9) . . . . ?
Rh4 Rh1 Rh2 C16 33.3(9) . . . . ?
Rh3 Rh1 Rh2 C16 0.3(9) . . . . ?
C1 Rh1 Rh2 C5 -34.6(8) . . . . ?
C2 Rh1 Rh2 C5 160.9(13) . . . . ?
C3 Rh1 Rh2 C5 -127.0(7) . . . . ?
Sn1 Rh1 Rh2 C5 112.7(5) . . . . ?
Rh5 Rh1 Rh2 C5 145.4(5) . . . . ?
Rh6 Rh1 Rh2 C5 -177.2(5) . . . . ?
Rh4 Rh1 Rh2 C5 78.6(5) . . . . ?
Rh3 Rh1 Rh2 C5 45.5(5) . . . . ?
C1 Rh1 Rh2 C15 136.9(7) . . . . ?
C2 Rh1 Rh2 C15 -27.6(13) . . . . ?
C3 Rh1 Rh2 C15 44.5(7) . . . . ?
Sn1 Rh1 Rh2 C15 -75.8(5) . . . . ?
Rh5 Rh1 Rh2 C15 -43.1(5) . . . . ?
Rh6 Rh1 Rh2 C15 -5.7(5) . . . . ?
Rh4 Rh1 Rh2 C15 -109.9(5) . . . . ?
Rh3 Rh1 Rh2 C15 -143.0(5) . . . . ?
C1 Rh1 Rh2 Rh7 -118.5(6) . . . . ?
C2 Rh1 Rh2 Rh7 77.0(12) . . . . ?
C3 Rh1 Rh2 Rh7 149.2(6) . . . . ?
Sn1 Rh1 Rh2 Rh7 28.82(5) . . . . ?
Rh5 Rh1 Rh2 Rh7 61.52(7) . . . . ?
Rh6 Rh1 Rh2 Rh7 98.94(6) . . . . ?
Rh4 Rh1 Rh2 Rh7 -5.32(7) . . . . ?
Rh3 Rh1 Rh2 Rh7 -38.37(5) . . . . ?
C1 Rh1 Rh2 Rh11 178.2(6) . . . . ?
C2 Rh1 Rh2 Rh11 13.7(12) . . . . ?
C3 Rh1 Rh2 Rh11 85.8(6) . . . . ?
Sn1 Rh1 Rh2 Rh11 -34.50(4) . . . . ?
Rh5 Rh1 Rh2 Rh11 -1.80(7) . . . . ?
Rh6 Rh1 Rh2 Rh11 35.62(5) . . . . ?
Rh4 Rh1 Rh2 Rh11 -68.64(6) . . . . ?
Rh3 Rh1 Rh2 Rh11 -101.69(5) . . . . ?
C1 Rh1 Rh2 Rh3 -80.1(6) . . . . ?
C2 Rh1 Rh2 Rh3 115.4(12) . . . . ?
C3 Rh1 Rh2 Rh3 -172.5(6) . . . . ?
Sn1 Rh1 Rh2 Rh3 67.19(4) . . . . ?
Rh5 Rh1 Rh2 Rh3 99.88(6) . . . . ?
Rh6 Rh1 Rh2 Rh3 137.31(5) . . . . ?
Rh4 Rh1 Rh2 Rh3 33.05(5) . . . . ?
C1 Rh1 Rh2 Sn1 -147.3(6) . . . . ?
C2 Rh1 Rh2 Sn1 48.2(12) . . . . ?
C3 Rh1 Rh2 Sn1 120.3(6) . . . . ?
Rh5 Rh1 Rh2 Sn1 32.70(5) . . . . ?
Rh6 Rh1 Rh2 Sn1 70.12(4) . . . . ?
Rh4 Rh1 Rh2 Sn1 -34.14(4) . . . . ?
Rh3 Rh1 Rh2 Sn1 -67.19(4) . . . . ?
Rh12 Sn1 Rh3 C6 105.7(10) . . . . ?
Rh1 Sn1 Rh3 C6 -75.2(10) . . . . ?
Rh10 Sn1 Rh3 C6 126(7) . . . . ?
Rh11 Sn1 Rh3 C6 178.9(10) . . . . ?
Rh4 Sn1 Rh3 C6 -2.1(10) . . . . ?
Rh9 Sn1 Rh3 C6 38.2(10) . . . . ?
Rh5 Sn1 Rh3 C6 -41.3(10) . . . . ?
Rh2 Sn1 Rh3 C6 -147.6(10) . . . . ?
Rh8 Sn1 Rh3 C6 66.7(10) . . . . ?
Rh6 Sn1 Rh3 C6 -108.1(10) . . . . ?
Rh7 Sn1 Rh3 C6 145.7(10) . . . . ?
Rh12 Sn1 Rh3 C17 -22.3(5) . . . . ?
Rh1 Sn1 Rh3 C17 156.8(5) . . . . ?
Rh10 Sn1 Rh3 C17 -2(7) . . . . ?
Rh11 Sn1 Rh3 C17 51.0(5) . . . . ?
Rh4 Sn1 Rh3 C17 -130.1(5) . . . . ?
Rh9 Sn1 Rh3 C17 -89.8(5) . . . . ?
Rh5 Sn1 Rh3 C17 -169.2(5) . . . . ?
Rh2 Sn1 Rh3 C17 84.4(5) . . . . ?
Rh8 Sn1 Rh3 C17 -61.3(5) . . . . ?
Rh6 Sn1 Rh3 C17 124.0(5) . . . . ?
Rh7 Sn1 Rh3 C17 17.7(5) . . . . ?
Rh12 Sn1 Rh3 C5 -125.2(6) . . . . ?
Rh1 Sn1 Rh3 C5 53.9(6) . . . . ?
Rh10 Sn1 Rh3 C5 -105(7) . . . . ?
Rh11 Sn1 Rh3 C5 -52.0(6) . . . . ?
Rh4 Sn1 Rh3 C5 126.9(6) . . . . ?
Rh9 Sn1 Rh3 C5 167.2(6) . . . . ?
Rh5 Sn1 Rh3 C5 87.8(6) . . . . ?
Rh2 Sn1 Rh3 C5 -18.6(6) . . . . ?
Rh8 Sn1 Rh3 C5 -164.3(6) . . . . ?
Rh6 Sn1 Rh3 C5 21.0(6) . . . . ?
Rh7 Sn1 Rh3 C5 -85.3(6) . . . . ?
Rh12 Sn1 Rh3 Rh2 -106.70(5) . . . . ?
Rh1 Sn1 Rh3 Rh2 72.40(5) . . . . ?
Rh10 Sn1 Rh3 Rh2 -87(7) . . . . ?
Rh11 Sn1 Rh3 Rh2 -33.48(5) . . . . ?
Rh4 Sn1 Rh3 Rh2 145.50(5) . . . . ?
Rh9 Sn1 Rh3 Rh2 -174.25(6) . . . . ?
Rh5 Sn1 Rh3 Rh2 106.32(6) . . . . ?
Rh8 Sn1 Rh3 Rh2 -145.75(5) . . . . ?
Rh6 Sn1 Rh3 Rh2 39.52(5) . . . . ?
Rh7 Sn1 Rh3 Rh2 -66.71(4) . . . . ?
Rh12 Sn1 Rh3 Rh7 -39.99(5) . . . . ?
Rh1 Sn1 Rh3 Rh7 139.11(5) . . . . ?
Rh10 Sn1 Rh3 Rh7 -20(7) . . . . ?
Rh11 Sn1 Rh3 Rh7 33.23(5) . . . . ?
Rh4 Sn1 Rh3 Rh7 -147.80(5) . . . . ?
Rh9 Sn1 Rh3 Rh7 -107.54(5) . . . . ?
Rh5 Sn1 Rh3 Rh7 173.03(6) . . . . ?
Rh2 Sn1 Rh3 Rh7 66.71(4) . . . . ?
Rh8 Sn1 Rh3 Rh7 -79.05(4) . . . . ?
Rh6 Sn1 Rh3 Rh7 106.23(6) . . . . ?
Rh12 Sn1 Rh3 Rh4 107.81(6) . . . . ?
Rh1 Sn1 Rh3 Rh4 -73.09(5) . . . . ?
Rh10 Sn1 Rh3 Rh4 128(7) . . . . ?
Rh11 Sn1 Rh3 Rh4 -178.97(6) . . . . ?
Rh9 Sn1 Rh3 Rh4 40.25(5) . . . . ?
Rh5 Sn1 Rh3 Rh4 -39.17(5) . . . . ?
Rh2 Sn1 Rh3 Rh4 -145.50(5) . . . . ?
Rh8 Sn1 Rh3 Rh4 68.75(4) . . . . ?
Rh6 Sn1 Rh3 Rh4 -105.98(6) . . . . ?
Rh7 Sn1 Rh3 Rh4 147.80(5) . . . . ?
Rh12 Sn1 Rh3 Rh8 39.06(5) . . . . ?
Rh1 Sn1 Rh3 Rh8 -141.85(5) . . . . ?
Rh10 Sn1 Rh3 Rh8 59(7) . . . . ?
Rh11 Sn1 Rh3 Rh8 112.28(6) . . . . ?
Rh4 Sn1 Rh3 Rh8 -68.75(5) . . . . ?
Rh9 Sn1 Rh3 Rh8 -28.50(5) . . . . ?
Rh5 Sn1 Rh3 Rh8 -107.92(6) . . . . ?
Rh2 Sn1 Rh3 Rh8 145.75(5) . . . . ?
Rh6 Sn1 Rh3 Rh8 -174.73(6) . . . . ?
Rh7 Sn1 Rh3 Rh8 79.05(5) . . . . ?
Rh12 Sn1 Rh3 Rh1 -179.10(6) . . . . ?
Rh10 Sn1 Rh3 Rh1 -159(55) . . . . ?
Rh11 Sn1 Rh3 Rh1 -105.88(6) . . . . ?
Rh4 Sn1 Rh3 Rh1 73.09(5) . . . . ?
Rh9 Sn1 Rh3 Rh1 113.35(6) . . . . ?
Rh5 Sn1 Rh3 Rh1 33.92(5) . . . . ?
Rh2 Sn1 Rh3 Rh1 -72.40(5) . . . . ?
Rh8 Sn1 Rh3 Rh1 141.85(5) . . . . ?
Rh6 Sn1 Rh3 Rh1 -32.88(5) . . . . ?
Rh7 Sn1 Rh3 Rh1 -139.11(5) . . . . ?
C4 Rh2 Rh3 C6 1.6(14) . . . . ?
C16 Rh2 Rh3 C6 -97.1(11) . . . . ?
C5 Rh2 Rh3 C6 -8.4(12) . . . . ?
C15 Rh2 Rh3 C6 -174.5(13) . . . . ?
Rh7 Rh2 Rh3 C6 -139.0(10) . . . . ?
Rh11 Rh2 Rh3 C6 177.7(10) . . . . ?
Sn1 Rh2 Rh3 C6 147.6(10) . . . . ?
Rh1 Rh2 Rh3 C6 82.7(10) . . . . ?
C4 Rh2 Rh3 C17 104.7(10) . . . . ?
C16 Rh2 Rh3 C17 6.0(7) . . . . ?
C5 Rh2 Rh3 C17 94.7(9) . . . . ?
C15 Rh2 Rh3 C17 -71.4(9) . . . . ?
Rh7 Rh2 Rh3 C17 -35.9(5) . . . . ?
Rh11 Rh2 Rh3 C17 -79.1(5) . . . . ?
Sn1 Rh2 Rh3 C17 -109.3(5) . . . . ?
Rh1 Rh2 Rh3 C17 -174.2(5) . . . . ?
C4 Rh2 Rh3 C5 9.9(11) . . . . ?
C16 Rh2 Rh3 C5 -88.7(9) . . . . ?
C15 Rh2 Rh3 C5 -166.1(10) . . . . ?
Rh7 Rh2 Rh3 C5 -130.6(7) . . . . ?
Rh11 Rh2 Rh3 C5 -173.9(7) . . . . ?
Sn1 Rh2 Rh3 C5 156.0(7) . . . . ?
Rh1 Rh2 Rh3 C5 91.1(7) . . . . ?
C4 Rh2 Rh3 Sn1 -146.0(9) . . . . ?
C16 Rh2 Rh3 Sn1 115.3(5) . . . . ?
C5 Rh2 Rh3 Sn1 -156.0(7) . . . . ?
C15 Rh2 Rh3 Sn1 37.9(8) . . . . ?
Rh7 Rh2 Rh3 Sn1 73.41(4) . . . . ?
Rh11 Rh2 Rh3 Sn1 30.14(5) . . . . ?
Rh1 Rh2 Rh3 Sn1 -64.86(4) . . . . ?
C4 Rh2 Rh3 Rh7 140.6(9) . . . . ?
C16 Rh2 Rh3 Rh7 41.9(5) . . . . ?
C5 Rh2 Rh3 Rh7 130.6(7) . . . . ?
C15 Rh2 Rh3 Rh7 -35.5(8) . . . . ?
Rh11 Rh2 Rh3 Rh7 -43.27(5) . . . . ?
Sn1 Rh2 Rh3 Rh7 -73.41(4) . . . . ?
Rh1 Rh2 Rh3 Rh7 -138.27(5) . . . . ?
C4 Rh2 Rh3 Rh4 -115.3(9) . . . . ?
C16 Rh2 Rh3 Rh4 146.0(5) . . . . ?
C5 Rh2 Rh3 Rh4 -125.3(7) . . . . ?
C15 Rh2 Rh3 Rh4 68.6(8) . . . . ?
Rh7 Rh2 Rh3 Rh4 104.10(6) . . . . ?
Rh11 Rh2 Rh3 Rh4 60.84(7) . . . . ?
Sn1 Rh2 Rh3 Rh4 30.69(5) . . . . ?
Rh1 Rh2 Rh3 Rh4 -34.16(5) . . . . ?
C4 Rh2 Rh3 Rh8 -178.3(9) . . . . ?
C16 Rh2 Rh3 Rh8 83.0(5) . . . . ?
C5 Rh2 Rh3 Rh8 171.7(7) . . . . ?
C15 Rh2 Rh3 Rh8 5.6(8) . . . . ?
Rh7 Rh2 Rh3 Rh8 41.10(5) . . . . ?
Rh11 Rh2 Rh3 Rh8 -2.17(7) . . . . ?
Sn1 Rh2 Rh3 Rh8 -32.31(5) . . . . ?
Rh1 Rh2 Rh3 Rh8 -97.17(6) . . . . ?
C4 Rh2 Rh3 Rh1 -81.2(9) . . . . ?
C16 Rh2 Rh3 Rh1 -179.8(5) . . . . ?
C5 Rh2 Rh3 Rh1 -91.1(7) . . . . ?
C15 Rh2 Rh3 Rh1 102.8(8) . . . . ?
Rh7 Rh2 Rh3 Rh1 138.27(5) . . . . ?
Rh11 Rh2 Rh3 Rh1 95.00(5) . . . . ?
Sn1 Rh2 Rh3 Rh1 64.86(4) . . . . ?
C1 Rh1 Rh3 C6 -34.8(9) . . . . ?
C2 Rh1 Rh3 C6 62.6(9) . . . . ?
C3 Rh1 Rh3 C6 -132.5(10) . . . . ?
Sn1 Rh1 Rh3 C6 143.6(6) . . . . ?
Rh5 Rh1 Rh3 C6 111.6(6) . . . . ?
Rh6 Rh1 Rh3 C6 174.9(6) . . . . ?
Rh4 Rh1 Rh3 C6 74.9(6) . . . . ?
Rh2 Rh1 Rh3 C6 -142.5(6) . . . . ?
C1 Rh1 Rh3 C17 121.4(13) . . . . ?
C2 Rh1 Rh3 C17 -141.2(13) . . . . ?
C3 Rh1 Rh3 C17 23.7(14) . . . . ?
Sn1 Rh1 Rh3 C17 -60.2(11) . . . . ?
Rh5 Rh1 Rh3 C17 -92.2(11) . . . . ?
Rh6 Rh1 Rh3 C17 -28.9(11) . . . . ?
Rh4 Rh1 Rh3 C17 -128.9(11) . . . . ?
Rh2 Rh1 Rh3 C17 13.7(11) . . . . ?
C1 Rh1 Rh3 C5 55.9(9) . . . . ?
C2 Rh1 Rh3 C5 153.3(8) . . . . ?
C3 Rh1 Rh3 C5 -41.8(9) . . . . ?
Sn1 Rh1 Rh3 C5 -125.7(5) . . . . ?
Rh5 Rh1 Rh3 C5 -157.7(5) . . . . ?
Rh6 Rh1 Rh3 C5 -94.4(5) . . . . ?
Rh4 Rh1 Rh3 C5 165.6(5) . . . . ?
Rh2 Rh1 Rh3 C5 -51.8(5) . . . . ?
C1 Rh1 Rh3 Sn1 -178.4(7) . . . . ?
C2 Rh1 Rh3 Sn1 -81.0(6) . . . . ?
C3 Rh1 Rh3 Sn1 83.9(7) . . . . ?
Rh5 Rh1 Rh3 Sn1 -32.06(5) . . . . ?
Rh6 Rh1 Rh3 Sn1 31.26(5) . . . . ?
Rh4 Rh1 Rh3 Sn1 -68.74(4) . . . . ?
Rh2 Rh1 Rh3 Sn1 73.89(4) . . . . ?
C1 Rh1 Rh3 Rh2 107.7(7) . . . . ?
C2 Rh1 Rh3 Rh2 -154.9(6) . . . . ?
C3 Rh1 Rh3 Rh2 10.0(7) . . . . ?
Sn1 Rh1 Rh3 Rh2 -73.89(4) . . . . ?
Rh5 Rh1 Rh3 Rh2 -105.95(6) . . . . ?
Rh6 Rh1 Rh3 Rh2 -42.63(5) . . . . ?
Rh4 Rh1 Rh3 Rh2 -142.63(5) . . . . ?
C1 Rh1 Rh3 Rh7 144.1(7) . . . . ?
C2 Rh1 Rh3 Rh7 -118.5(6) . . . . ?
C3 Rh1 Rh3 Rh7 46.4(7) . . . . ?
Sn1 Rh1 Rh3 Rh7 -37.50(5) . . . . ?
Rh5 Rh1 Rh3 Rh7 -69.56(6) . . . . ?
Rh6 Rh1 Rh3 Rh7 -6.24(7) . . . . ?
Rh4 Rh1 Rh3 Rh7 -106.24(6) . . . . ?
Rh2 Rh1 Rh3 Rh7 36.39(5) . . . . ?
C1 Rh1 Rh3 Rh4 -109.7(7) . . . . ?
C2 Rh1 Rh3 Rh4 -12.3(6) . . . . ?
C3 Rh1 Rh3 Rh4 152.6(7) . . . . ?
Sn1 Rh1 Rh3 Rh4 68.74(4) . . . . ?
Rh5 Rh1 Rh3 Rh4 36.68(5) . . . . ?
Rh6 Rh1 Rh3 Rh4 100.00(6) . . . . ?
Rh2 Rh1 Rh3 Rh4 142.63(5) . . . . ?
C1 Rh1 Rh3 Rh8 -144.2(7) . . . . ?
C2 Rh1 Rh3 Rh8 -46.8(6) . . . . ?
C3 Rh1 Rh3 Rh8 118.1(7) . . . . ?
Sn1 Rh1 Rh3 Rh8 34.20(5) . . . . ?
Rh5 Rh1 Rh3 Rh8 2.15(7) . . . . ?
Rh6 Rh1 Rh3 Rh8 65.47(7) . . . . ?
Rh4 Rh1 Rh3 Rh8 -34.53(5) . . . . ?
Rh2 Rh1 Rh3 Rh8 108.10(6) . . . . ?
Rh12 Sn1 Rh4 C7 -157.3(8) . . . . ?
Rh1 Sn1 Rh4 C7 23.1(8) . . . . ?
Rh3 Sn1 Rh4 C7 -51.6(8) . . . . ?
Rh10 Sn1 Rh4 C7 128.8(8) . . . . ?
Rh11 Sn1 Rh4 C7 -6(3) . . . . ?
Rh9 Sn1 Rh4 C7 169.5(8) . . . . ?
Rh5 Sn1 Rh4 C7 90.7(8) . . . . ?
Rh2 Sn1 Rh4 C7 -17.5(8) . . . . ?
Rh8 Sn1 Rh4 C7 -124.2(8) . . . . ?
Rh6 Sn1 Rh4 C7 60.8(8) . . . . ?
Rh7 Sn1 Rh4 C7 -83.7(8) . . . . ?
Rh12 Sn1 Rh4 C8 64.1(8) . . . . ?
Rh1 Sn1 Rh4 C8 -115.5(8) . . . . ?
Rh3 Sn1 Rh4 C8 169.8(8) . . . . ?
Rh10 Sn1 Rh4 C8 -9.8(8) . . . . ?
Rh11 Sn1 Rh4 C8 -144(2) . . . . ?
Rh9 Sn1 Rh4 C8 30.9(8) . . . . ?
Rh5 Sn1 Rh4 C8 -47.9(8) . . . . ?
Rh2 Sn1 Rh4 C8 -156.1(8) . . . . ?
Rh8 Sn1 Rh4 C8 97.2(8) . . . . ?
Rh6 Sn1 Rh4 C8 -77.8(8) . . . . ?
Rh7 Sn1 Rh4 C8 137.7(8) . . . . ?
Rh12 Sn1 Rh4 C11 -45.3(6) . . . . ?
Rh1 Sn1 Rh4 C11 135.1(6) . . . . ?
Rh3 Sn1 Rh4 C11 60.4(6) . . . . ?
Rh10 Sn1 Rh4 C11 -119.2(6) . . . . ?
Rh11 Sn1 Rh4 C11 106(2) . . . . ?
Rh9 Sn1 Rh4 C11 -78.5(6) . . . . ?
Rh5 Sn1 Rh4 C11 -157.3(6) . . . . ?
Rh2 Sn1 Rh4 C11 94.6(6) . . . . ?
Rh8 Sn1 Rh4 C11 -12.2(6) . . . . ?
Rh6 Sn1 Rh4 C11 172.8(6) . . . . ?
Rh7 Sn1 Rh4 C11 28.4(6) . . . . ?
Rh12 Sn1 Rh4 Rh8 -33.09(5) . . . . ?
Rh1 Sn1 Rh4 Rh8 147.29(5) . . . . ?
Rh3 Sn1 Rh4 Rh8 72.60(5) . . . . ?
Rh10 Sn1 Rh4 Rh8 -107.00(6) . . . . ?
Rh11 Sn1 Rh4 Rh8 119(2) . . . . ?
Rh9 Sn1 Rh4 Rh8 -66.34(4) . . . . ?
Rh5 Sn1 Rh4 Rh8 -145.11(5) . . . . ?
Rh2 Sn1 Rh4 Rh8 106.72(6) . . . . ?
Rh6 Sn1 Rh4 Rh8 -174.99(6) . . . . ?
Rh7 Sn1 Rh4 Rh8 40.52(5) . . . . ?
Rh12 Sn1 Rh4 Rh9 33.26(5) . . . . ?
Rh1 Sn1 Rh4 Rh9 -146.36(5) . . . . ?
Rh3 Sn1 Rh4 Rh9 138.95(5) . . . . ?
Rh10 Sn1 Rh4 Rh9 -40.66(5) . . . . ?
Rh11 Sn1 Rh4 Rh9 -175(100) . . . . ?
Rh5 Sn1 Rh4 Rh9 -78.77(4) . . . . ?
Rh2 Sn1 Rh4 Rh9 173.06(6) . . . . ?
Rh8 Sn1 Rh4 Rh9 66.34(4) . . . . ?
Rh6 Sn1 Rh4 Rh9 -108.65(5) . . . . ?
Rh7 Sn1 Rh4 Rh9 106.86(6) . . . . ?
Rh12 Sn1 Rh4 Rh3 -105.69(6) . . . . ?
Rh1 Sn1 Rh4 Rh3 74.69(5) . . . . ?
Rh10 Sn1 Rh4 Rh3 -179.61(6) . . . . ?
Rh11 Sn1 Rh4 Rh3 46(2) . . . . ?
Rh9 Sn1 Rh4 Rh3 -138.95(5) . . . . ?
Rh5 Sn1 Rh4 Rh3 142.29(5) . . . . ?
Rh2 Sn1 Rh4 Rh3 34.12(5) . . . . ?
Rh8 Sn1 Rh4 Rh3 -72.60(5) . . . . ?
Rh6 Sn1 Rh4 Rh3 112.41(6) . . . . ?
Rh7 Sn1 Rh4 Rh3 -32.08(5) . . . . ?
Rh12 Sn1 Rh4 Rh1 179.62(6) . . . . ?
Rh3 Sn1 Rh4 Rh1 -74.69(5) . . . . ?
Rh10 Sn1 Rh4 Rh1 105.70(6) . . . . ?
Rh11 Sn1 Rh4 Rh1 -29(2) . . . . ?
Rh9 Sn1 Rh4 Rh1 146.36(5) . . . . ?
Rh5 Sn1 Rh4 Rh1 67.59(4) . . . . ?
Rh2 Sn1 Rh4 Rh1 -40.58(5) . . . . ?
Rh8 Sn1 Rh4 Rh1 -147.29(5) . . . . ?
Rh6 Sn1 Rh4 Rh1 37.72(5) . . . . ?
Rh7 Sn1 Rh4 Rh1 -106.78(6) . . . . ?
Rh12 Sn1 Rh4 Rh5 112.02(6) . . . . ?
Rh1 Sn1 Rh4 Rh5 -67.59(4) . . . . ?
Rh3 Sn1 Rh4 Rh5 -142.29(5) . . . . ?
Rh10 Sn1 Rh4 Rh5 38.11(5) . . . . ?
Rh11 Sn1 Rh4 Rh5 -96(2) . . . . ?
Rh9 Sn1 Rh4 Rh5 78.77(4) . . . . ?
Rh2 Sn1 Rh4 Rh5 -108.17(6) . . . . ?
Rh8 Sn1 Rh4 Rh5 145.11(5) . . . . ?
Rh6 Sn1 Rh4 Rh5 -29.88(5) . . . . ?
Rh7 Sn1 Rh4 Rh5 -174.37(6) . . . . ?
C6 Rh3 Rh4 C7 -38.2(8) . . . . ?
C17 Rh3 Rh4 C7 -131.4(9) . . . . ?
C5 Rh3 Rh4 C7 58.0(9) . . . . ?
Sn1 Rh3 Rh4 C7 143.0(6) . . . . ?
Rh2 Rh3 Rh4 C7 110.6(6) . . . . ?
Rh7 Rh3 Rh4 C7 173.8(6) . . . . ?
Rh8 Rh3 Rh4 C7 -143.8(6) . . . . ?
Rh1 Rh3 Rh4 C7 76.0(6) . . . . ?
C6 Rh3 Rh4 C8 100(4) . . . . ?
C17 Rh3 Rh4 C8 7(4) . . . . ?
C5 Rh3 Rh4 C8 -164(4) . . . . ?
Sn1 Rh3 Rh4 C8 -79(4) . . . . ?
Rh2 Rh3 Rh4 C8 -111(4) . . . . ?
Rh7 Rh3 Rh4 C8 -48(4) . . . . ?
Rh8 Rh3 Rh4 C8 -5(4) . . . . ?
Rh1 Rh3 Rh4 C8 -146(4) . . . . ?
C6 Rh3 Rh4 C11 59.1(8) . . . . ?
C17 Rh3 Rh4 C11 -34.1(9) . . . . ?
C5 Rh3 Rh4 C11 155.3(9) . . . . ?
Sn1 Rh3 Rh4 C11 -119.7(6) . . . . ?
Rh2 Rh3 Rh4 C11 -152.0(6) . . . . ?
Rh7 Rh3 Rh4 C11 -88.9(6) . . . . ?
Rh8 Rh3 Rh4 C11 -46.5(6) . . . . ?
Rh1 Rh3 Rh4 C11 173.3(6) . . . . ?
C6 Rh3 Rh4 Sn1 178.8(6) . . . . ?
C17 Rh3 Rh4 Sn1 85.6(7) . . . . ?
C5 Rh3 Rh4 Sn1 -85.0(6) . . . . ?
Rh2 Rh3 Rh4 Sn1 -32.36(5) . . . . ?
Rh7 Rh3 Rh4 Sn1 30.76(5) . . . . ?
Rh8 Rh3 Rh4 Sn1 73.17(5) . . . . ?
Rh1 Rh3 Rh4 Sn1 -67.05(4) . . . . ?
C6 Rh3 Rh4 Rh8 105.6(6) . . . . ?
C17 Rh3 Rh4 Rh8 12.4(7) . . . . ?
C5 Rh3 Rh4 Rh8 -158.2(7) . . . . ?
Sn1 Rh3 Rh4 Rh8 -73.17(5) . . . . ?
Rh2 Rh3 Rh4 Rh8 -105.54(6) . . . . ?
Rh7 Rh3 Rh4 Rh8 -42.41(5) . . . . ?
Rh1 Rh3 Rh4 Rh8 -140.22(5) . . . . ?
C6 Rh3 Rh4 Rh9 142.3(6) . . . . ?
C17 Rh3 Rh4 Rh9 49.2(7) . . . . ?
C5 Rh3 Rh4 Rh9 -121.4(6) . . . . ?
Sn1 Rh3 Rh4 Rh9 -36.44(5) . . . . ?
Rh2 Rh3 Rh4 Rh9 -68.80(6) . . . . ?
Rh7 Rh3 Rh4 Rh9 -5.68(7) . . . . ?
Rh8 Rh3 Rh4 Rh9 36.73(5) . . . . ?
Rh1 Rh3 Rh4 Rh9 -103.49(5) . . . . ?
C6 Rh3 Rh4 Rh1 -114.2(6) . . . . ?
C17 Rh3 Rh4 Rh1 152.6(7) . . . . ?
C5 Rh3 Rh4 Rh1 -18.0(6) . . . . ?
Sn1 Rh3 Rh4 Rh1 67.05(4) . . . . ?
Rh2 Rh3 Rh4 Rh1 34.69(5) . . . . ?
Rh7 Rh3 Rh4 Rh1 97.81(6) . . . . ?
Rh8 Rh3 Rh4 Rh1 140.22(5) . . . . ?
C6 Rh3 Rh4 Rh5 -147.6(6) . . . . ?
C17 Rh3 Rh4 Rh5 119.2(7) . . . . ?
C5 Rh3 Rh4 Rh5 -51.4(7) . . . . ?
Sn1 Rh3 Rh4 Rh5 33.64(5) . . . . ?
Rh2 Rh3 Rh4 Rh5 1.27(7) . . . . ?
Rh7 Rh3 Rh4 Rh5 64.39(7) . . . . ?
Rh8 Rh3 Rh4 Rh5 106.81(6) . . . . ?
Rh1 Rh3 Rh4 Rh5 -33.42(5) . . . . ?
C1 Rh1 Rh4 C7 -14.7(9) . . . . ?
C2 Rh1 Rh4 C7 75.7(8) . . . . ?
C3 Rh1 Rh4 C7 139.4(14) . . . . ?
Sn1 Rh1 Rh4 C7 -162.0(6) . . . . ?
Rh5 Rh1 Rh4 C7 124.7(6) . . . . ?
Rh6 Rh1 Rh4 C7 161.3(6) . . . . ?
Rh2 Rh1 Rh4 C7 -126.5(6) . . . . ?
Rh3 Rh1 Rh4 C7 -94.3(6) . . . . ?
C1 Rh1 Rh4 C8 -106.6(11) . . . . ?
C2 Rh1 Rh4 C8 -16.1(10) . . . . ?
C3 Rh1 Rh4 C8 47.5(16) . . . . ?
Sn1 Rh1 Rh4 C8 106.2(9) . . . . ?
Rh5 Rh1 Rh4 C8 32.9(9) . . . . ?
Rh6 Rh1 Rh4 C8 69.4(9) . . . . ?
Rh2 Rh1 Rh4 C8 141.6(9) . . . . ?
Rh3 Rh1 Rh4 C8 173.8(9) . . . . ?
C1 Rh1 Rh4 C11 70.3(10) . . . . ?
C2 Rh1 Rh4 C11 160.8(9) . . . . ?
C3 Rh1 Rh4 C11 -135.6(15) . . . . ?
Sn1 Rh1 Rh4 C11 -76.9(8) . . . . ?
Rh5 Rh1 Rh4 C11 -150.3(8) . . . . ?
Rh6 Rh1 Rh4 C11 -113.7(8) . . . . ?
Rh2 Rh1 Rh4 C11 -41.5(8) . . . . ?
Rh3 Rh1 Rh4 C11 -9.3(8) . . . . ?
C1 Rh1 Rh4 Sn1 147.2(6) . . . . ?
C2 Rh1 Rh4 Sn1 -122.3(5) . . . . ?
C3 Rh1 Rh4 Sn1 -58.7(13) . . . . ?
Rh5 Rh1 Rh4 Sn1 -73.33(4) . . . . ?
Rh6 Rh1 Rh4 Sn1 -36.75(5) . . . . ?
Rh2 Rh1 Rh4 Sn1 35.47(5) . . . . ?
Rh3 Rh1 Rh4 Sn1 67.61(4) . . . . ?
C1 Rh1 Rh4 Rh8 116.6(6) . . . . ?
C2 Rh1 Rh4 Rh8 -152.9(5) . . . . ?
C3 Rh1 Rh4 Rh8 -89.3(13) . . . . ?
Sn1 Rh1 Rh4 Rh8 -30.63(5) . . . . ?
Rh5 Rh1 Rh4 Rh8 -103.96(6) . . . . ?
Rh6 Rh1 Rh4 Rh8 -67.38(7) . . . . ?
Rh2 Rh1 Rh4 Rh8 4.84(7) . . . . ?
Rh3 Rh1 Rh4 Rh8 36.98(5) . . . . ?
C1 Rh1 Rh4 Rh9 177.9(6) . . . . ?
C2 Rh1 Rh4 Rh9 -91.7(5) . . . . ?
C3 Rh1 Rh4 Rh9 -28.0(13) . . . . ?
Sn1 Rh1 Rh4 Rh9 30.65(5) . . . . ?
Rh5 Rh1 Rh4 Rh9 -42.67(5) . . . . ?
Rh6 Rh1 Rh4 Rh9 -6.09(7) . . . . ?
Rh2 Rh1 Rh4 Rh9 66.12(6) . . . . ?
Rh3 Rh1 Rh4 Rh9 98.26(6) . . . . ?
C1 Rh1 Rh4 Rh3 79.6(6) . . . . ?
C2 Rh1 Rh4 Rh3 170.1(5) . . . . ?
C3 Rh1 Rh4 Rh3 -126.3(13) . . . . ?
Sn1 Rh1 Rh4 Rh3 -67.61(4) . . . . ?
Rh5 Rh1 Rh4 Rh3 -140.94(5) . . . . ?
Rh6 Rh1 Rh4 Rh3 -104.36(6) . . . . ?
Rh2 Rh1 Rh4 Rh3 -32.14(5) . . . . ?
C1 Rh1 Rh4 Rh5 -139.4(6) . . . . ?
C2 Rh1 Rh4 Rh5 -49.0(5) . . . . ?
C3 Rh1 Rh4 Rh5 14.6(13) . . . . ?
Sn1 Rh1 Rh4 Rh5 73.33(4) . . . . ?
Rh6 Rh1 Rh4 Rh5 36.58(5) . . . . ?
Rh2 Rh1 Rh4 Rh5 108.80(5) . . . . ?
Rh3 Rh1 Rh4 Rh5 140.94(5) . . . . ?
C1 Rh1 Rh5 C9 5.7(11) . . . . ?
C2 Rh1 Rh5 C9 13.4(9) . . . . ?
C3 Rh1 Rh5 C9 109.1(9) . . . . ?
Sn1 Rh1 Rh5 C9 -142.4(7) . . . . ?
Rh6 Rh1 Rh5 C9 144.3(7) . . . . ?
Rh4 Rh1 Rh5 C9 -77.0(7) . . . . ?
Rh2 Rh1 Rh5 C9 -174.4(7) . . . . ?
Rh3 Rh1 Rh5 C9 -112.4(7) . . . . ?
C1 Rh1 Rh5 C10 -97.2(10) . . . . ?
C2 Rh1 Rh5 C10 -89.5(7) . . . . ?
C3 Rh1 Rh5 C10 6.3(7) . . . . ?
Sn1 Rh1 Rh5 C10 114.8(4) . . . . ?
Rh6 Rh1 Rh5 C10 41.4(4) . . . . ?
Rh4 Rh1 Rh5 C10 -179.8(4) . . . . ?
Rh2 Rh1 Rh5 C10 82.8(4) . . . . ?
Rh3 Rh1 Rh5 C10 144.8(4) . . . . ?
C1 Rh1 Rh5 C2 -7.7(11) . . . . ?
C3 Rh1 Rh5 C2 95.7(8) . . . . ?
Sn1 Rh1 Rh5 C2 -155.7(6) . . . . ?
Rh6 Rh1 Rh5 C2 130.9(6) . . . . ?
Rh4 Rh1 Rh5 C2 -90.4(6) . . . . ?
Rh2 Rh1 Rh5 C2 172.2(6) . . . . ?
Rh3 Rh1 Rh5 C2 -125.8(6) . . . . ?
C1 Rh1 Rh5 C12 -177.0(12) . . . . ?
C2 Rh1 Rh5 C12 -169.3(10) . . . . ?
C3 Rh1 Rh5 C12 -73.6(10) . . . . ?
Sn1 Rh1 Rh5 C12 35.0(8) . . . . ?
Rh6 Rh1 Rh5 C12 -38.4(8) . . . . ?
Rh4 Rh1 Rh5 C12 100.3(8) . . . . ?
Rh2 Rh1 Rh5 C12 3.0(8) . . . . ?
Rh3 Rh1 Rh5 C12 64.9(8) . . . . ?
C1 Rh1 Rh5 Rh6 -138.6(9) . . . . ?
C2 Rh1 Rh5 Rh6 -130.9(6) . . . . ?
C3 Rh1 Rh5 Rh6 -35.2(5) . . . . ?
Sn1 Rh1 Rh5 Rh6 73.37(4) . . . . ?
Rh4 Rh1 Rh5 Rh6 138.73(5) . . . . ?
Rh2 Rh1 Rh5 Rh6 41.36(5) . . . . ?
Rh3 Rh1 Rh5 Rh6 103.35(6) . . . . ?
C1 Rh1 Rh5 Sn1 148.0(9) . . . . ?
C2 Rh1 Rh5 Sn1 155.7(6) . . . . ?
C3 Rh1 Rh5 Sn1 -108.5(5) . . . . ?
Rh6 Rh1 Rh5 Sn1 -73.37(4) . . . . ?
Rh4 Rh1 Rh5 Sn1 65.35(4) . . . . ?
Rh2 Rh1 Rh5 Sn1 -32.01(5) . . . . ?
Rh3 Rh1 Rh5 Sn1 29.98(5) . . . . ?
C1 Rh1 Rh5 Rh10 178.6(9) . . . . ?
C2 Rh1 Rh5 Rh10 -173.7(6) . . . . ?
C3 Rh1 Rh5 Rh10 -78.0(5) . . . . ?
Sn1 Rh1 Rh5 Rh10 30.54(5) . . . . ?
Rh6 Rh1 Rh5 Rh10 -42.84(5) . . . . ?
Rh4 Rh1 Rh5 Rh10 95.89(5) . . . . ?
Rh2 Rh1 Rh5 Rh10 -1.47(7) . . . . ?
Rh3 Rh1 Rh5 Rh10 60.51(6) . . . . ?
C1 Rh1 Rh5 Rh4 82.7(9) . . . . ?
C2 Rh1 Rh5 Rh4 90.4(6) . . . . ?
C3 Rh1 Rh5 Rh4 -173.9(5) . . . . ?
Sn1 Rh1 Rh5 Rh4 -65.35(4) . . . . ?
Rh6 Rh1 Rh5 Rh4 -138.73(5) . . . . ?
Rh2 Rh1 Rh5 Rh4 -97.36(6) . . . . ?
Rh3 Rh1 Rh5 Rh4 -35.38(5) . . . . ?
Rh12 Sn1 Rh5 C9 -60.6(10) . . . . ?
Rh1 Sn1 Rh5 C9 120.6(10) . . . . ?
Rh3 Sn1 Rh5 C9 84.5(10) . . . . ?
Rh10 Sn1 Rh5 C9 -95.4(10) . . . . ?
Rh11 Sn1 Rh5 C9 -136.4(10) . . . . ?
Rh4 Sn1 Rh5 C9 45.0(10) . . . . ?
Rh9 Sn1 Rh5 C9 -23.8(10) . . . . ?
Rh2 Sn1 Rh5 C9 154.7(10) . . . . ?
Rh8 Sn1 Rh5 C9 10.7(10) . . . . ?
Rh6 Sn1 Rh5 C9 -167.4(10) . . . . ?
Rh7 Sn1 Rh5 C9 170.9(11) . . . . ?
Rh12 Sn1 Rh5 C10 106.7(5) . . . . ?
Rh1 Sn1 Rh5 C10 -72.1(5) . . . . ?
Rh3 Sn1 Rh5 C10 -108.2(5) . . . . ?
Rh10 Sn1 Rh5 C10 71.9(5) . . . . ?
Rh11 Sn1 Rh5 C10 30.9(5) . . . . ?
Rh4 Sn1 Rh5 C10 -147.6(5) . . . . ?
Rh9 Sn1 Rh5 C10 143.6(5) . . . . ?
Rh2 Sn1 Rh5 C10 -37.9(5) . . . . ?
Rh8 Sn1 Rh5 C10 178.1(5) . . . . ?
Rh6 Sn1 Rh5 C10 0.0(5) . . . . ?
Rh7 Sn1 Rh5 C10 -21.7(7) . . . . ?
Rh12 Sn1 Rh5 C2 -164.6(4) . . . . ?
Rh1 Sn1 Rh5 C2 16.6(4) . . . . ?
Rh3 Sn1 Rh5 C2 -19.5(4) . . . . ?
Rh10 Sn1 Rh5 C2 160.6(4) . . . . ?
Rh11 Sn1 Rh5 C2 119.6(4) . . . . ?
Rh4 Sn1 Rh5 C2 -59.0(4) . . . . ?
Rh9 Sn1 Rh5 C2 -127.8(4) . . . . ?
Rh2 Sn1 Rh5 C2 50.8(4) . . . . ?
Rh8 Sn1 Rh5 C2 -93.3(4) . . . . ?
Rh6 Sn1 Rh5 C2 88.7(4) . . . . ?
Rh7 Sn1 Rh5 C2 67.0(7) . . . . ?
Rh12 Sn1 Rh5 C12 17.4(5) . . . . ?
Rh1 Sn1 Rh5 C12 -161.4(5) . . . . ?
Rh3 Sn1 Rh5 C12 162.5(5) . . . . ?
Rh10 Sn1 Rh5 C12 -17.4(5) . . . . ?
Rh11 Sn1 Rh5 C12 -58.4(5) . . . . ?
Rh4 Sn1 Rh5 C12 123.0(5) . . . . ?
Rh9 Sn1 Rh5 C12 54.2(5) . . . . ?
Rh2 Sn1 Rh5 C12 -127.3(5) . . . . ?
Rh8 Sn1 Rh5 C12 88.7(5) . . . . ?
Rh6 Sn1 Rh5 C12 -89.4(5) . . . . ?
Rh7 Sn1 Rh5 C12 -111.1(7) . . . . ?
Rh12 Sn1 Rh5 Rh6 106.74(6) . . . . ?
Rh1 Sn1 Rh5 Rh6 -72.07(5) . . . . ?
Rh3 Sn1 Rh5 Rh6 -108.18(6) . . . . ?
Rh10 Sn1 Rh5 Rh6 71.94(5) . . . . ?
Rh11 Sn1 Rh5 Rh6 30.94(5) . . . . ?
Rh4 Sn1 Rh5 Rh6 -147.62(5) . . . . ?
Rh9 Sn1 Rh5 Rh6 143.58(5) . . . . ?
Rh2 Sn1 Rh5 Rh6 -37.89(5) . . . . ?
Rh8 Sn1 Rh5 Rh6 178.06(6) . . . . ?
Rh7 Sn1 Rh5 Rh6 -21.7(5) . . . . ?
Rh12 Sn1 Rh5 Rh1 178.81(6) . . . . ?
Rh3 Sn1 Rh5 Rh1 -36.11(5) . . . . ?
Rh10 Sn1 Rh5 Rh1 144.01(5) . . . . ?
Rh11 Sn1 Rh5 Rh1 103.01(6) . . . . ?
Rh4 Sn1 Rh5 Rh1 -75.55(5) . . . . ?
Rh9 Sn1 Rh5 Rh1 -144.35(5) . . . . ?
Rh2 Sn1 Rh5 Rh1 34.18(5) . . . . ?
Rh8 Sn1 Rh5 Rh1 -109.86(6) . . . . ?
Rh6 Sn1 Rh5 Rh1 72.07(5) . . . . ?
Rh7 Sn1 Rh5 Rh1 50.4(5) . . . . ?
Rh12 Sn1 Rh5 Rh10 34.80(5) . . . . ?
Rh1 Sn1 Rh5 Rh10 -144.01(5) . . . . ?
Rh3 Sn1 Rh5 Rh10 179.88(6) . . . . ?
Rh11 Sn1 Rh5 Rh10 -41.00(5) . . . . ?
Rh4 Sn1 Rh5 Rh10 140.44(5) . . . . ?
Rh9 Sn1 Rh5 Rh10 71.64(5) . . . . ?
Rh2 Sn1 Rh5 Rh10 -109.83(6) . . . . ?
Rh8 Sn1 Rh5 Rh10 106.13(6) . . . . ?
Rh6 Sn1 Rh5 Rh10 -71.94(5) . . . . ?
Rh7 Sn1 Rh5 Rh10 -93.6(5) . . . . ?
Rh12 Sn1 Rh5 Rh4 -105.64(6) . . . . ?
Rh1 Sn1 Rh5 Rh4 75.55(5) . . . . ?
Rh3 Sn1 Rh5 Rh4 39.45(5) . . . . ?
Rh10 Sn1 Rh5 Rh4 -140.44(5) . . . . ?
Rh11 Sn1 Rh5 Rh4 178.56(6) . . . . ?
Rh9 Sn1 Rh5 Rh4 -68.80(4) . . . . ?
Rh2 Sn1 Rh5 Rh4 109.73(6) . . . . ?
Rh8 Sn1 Rh5 Rh4 -34.31(5) . . . . ?
Rh6 Sn1 Rh5 Rh4 147.62(5) . . . . ?
Rh7 Sn1 Rh5 Rh4 125.9(5) . . . . ?
C7 Rh4 Rh5 C9 76.1(9) . . . . ?
C8 Rh4 Rh5 C9 -19.2(10) . . . . ?
C11 Rh4 Rh5 C9 -99.1(15) . . . . ?
Sn1 Rh4 Rh5 C9 -158.2(5) . . . . ?
Rh8 Rh4 Rh5 C9 -125.2(5) . . . . ?
Rh9 Rh4 Rh5 C9 -90.2(5) . . . . ?
Rh3 Rh4 Rh5 C9 169.2(5) . . . . ?
Rh1 Rh4 Rh5 C9 133.9(5) . . . . ?
C7 Rh4 Rh5 C10 -57.5(10) . . . . ?
C8 Rh4 Rh5 C10 -152.9(11) . . . . ?
C11 Rh4 Rh5 C10 127.3(16) . . . . ?
Sn1 Rh4 Rh5 C10 68.1(8) . . . . ?
Rh8 Rh4 Rh5 C10 101.2(8) . . . . ?
Rh9 Rh4 Rh5 C10 136.1(8) . . . . ?
Rh3 Rh4 Rh5 C10 35.6(8) . . . . ?
Rh1 Rh4 Rh5 C10 0.3(8) . . . . ?
C7 Rh4 Rh5 C2 -10.6(8) . . . . ?
C8 Rh4 Rh5 C2 -105.9(9) . . . . ?
C11 Rh4 Rh5 C2 174.3(14) . . . . ?
Sn1 Rh4 Rh5 C2 115.1(5) . . . . ?
Rh8 Rh4 Rh5 C2 148.2(5) . . . . ?
Rh9 Rh4 Rh5 C2 -176.9(5) . . . . ?
Rh3 Rh4 Rh5 C2 82.6(5) . . . . ?
Rh1 Rh4 Rh5 C2 47.3(5) . . . . ?
C7 Rh4 Rh5 C12 160.9(9) . . . . ?
C8 Rh4 Rh5 C12 65.5(10) . . . . ?
C11 Rh4 Rh5 C12 -14.3(15) . . . . ?
Sn1 Rh4 Rh5 C12 -73.5(5) . . . . ?
Rh8 Rh4 Rh5 C12 -40.4(5) . . . . ?
Rh9 Rh4 Rh5 C12 -5.5(5) . . . . ?
Rh3 Rh4 Rh5 C12 -106.0(5) . . . . ?
Rh1 Rh4 Rh5 C12 -141.3(5) . . . . ?
C7 Rh4 Rh5 Rh6 -95.6(7) . . . . ?
C8 Rh4 Rh5 Rh6 169.0(8) . . . . ?
C11 Rh4 Rh5 Rh6 89.2(14) . . . . ?
Sn1 Rh4 Rh5 Rh6 30.04(5) . . . . ?
Rh8 Rh4 Rh5 Rh6 63.12(7) . . . . ?
Rh9 Rh4 Rh5 Rh6 98.09(6) . . . . ?
Rh3 Rh4 Rh5 Rh6 -2.48(7) . . . . ?
Rh1 Rh4 Rh5 Rh6 -37.77(5) . . . . ?
C7 Rh4 Rh5 Rh1 -57.8(7) . . . . ?
C8 Rh4 Rh5 Rh1 -153.2(8) . . . . ?
C11 Rh4 Rh5 Rh1 127.0(14) . . . . ?
Sn1 Rh4 Rh5 Rh1 67.81(4) . . . . ?
Rh8 Rh4 Rh5 Rh1 100.89(6) . . . . ?
Rh9 Rh4 Rh5 Rh1 135.86(5) . . . . ?
Rh3 Rh4 Rh5 Rh1 35.29(5) . . . . ?
C7 Rh4 Rh5 Sn1 -125.6(7) . . . . ?
C8 Rh4 Rh5 Sn1 139.0(8) . . . . ?
C11 Rh4 Rh5 Sn1 59.2(14) . . . . ?
Rh8 Rh4 Rh5 Sn1 33.08(5) . . . . ?
Rh9 Rh4 Rh5 Sn1 68.05(4) . . . . ?
Rh3 Rh4 Rh5 Sn1 -32.52(4) . . . . ?
Rh1 Rh4 Rh5 Sn1 -67.81(4) . . . . ?
C7 Rh4 Rh5 Rh10 -158.6(7) . . . . ?
C8 Rh4 Rh5 Rh10 106.0(8) . . . . ?
C11 Rh4 Rh5 Rh10 26.2(14) . . . . ?
Sn1 Rh4 Rh5 Rh10 -32.95(4) . . . . ?
Rh8 Rh4 Rh5 Rh10 0.13(7) . . . . ?
Rh9 Rh4 Rh5 Rh10 35.10(5) . . . . ?
Rh3 Rh4 Rh5 Rh10 -65.47(6) . . . . ?
Rh1 Rh4 Rh5 Rh10 -100.76(5) . . . . ?
C9 Rh5 Rh6 C14 -13.1(15) . . . . ?
C10 Rh5 Rh6 C14 -0.8(13) . . . . ?
C2 Rh5 Rh6 C14 82.0(12) . . . . ?
C12 Rh5 Rh6 C14 -86.7(12) . . . . ?
Rh1 Rh5 Rh6 C14 113.4(11) . . . . ?
Sn1 Rh5 Rh6 C14 179.2(11) . . . . ?
Rh10 Rh5 Rh6 C14 -115.4(11) . . . . ?
Rh4 Rh5 Rh6 C14 151.3(11) . . . . ?
C9 Rh5 Rh6 C10 -12.3(12) . . . . ?
C2 Rh5 Rh6 C10 82.8(8) . . . . ?
C12 Rh5 Rh6 C10 -85.9(8) . . . . ?
Rh1 Rh5 Rh6 C10 114.2(7) . . . . ?
Sn1 Rh5 Rh6 C10 180.0(7) . . . . ?
Rh10 Rh5 Rh6 C10 -114.6(7) . . . . ?
Rh4 Rh5 Rh6 C10 152.1(7) . . . . ?
C9 Rh5 Rh6 C13 68.7(11) . . . . ?
C10 Rh5 Rh6 C13 81.0(8) . . . . ?
C2 Rh5 Rh6 C13 163.8(6) . . . . ?
C12 Rh5 Rh6 C13 -4.9(6) . . . . ?
Rh1 Rh5 Rh6 C13 -164.7(5) . . . . ?
Sn1 Rh5 Rh6 C13 -99.0(5) . . . . ?
Rh10 Rh5 Rh6 C13 -33.5(5) . . . . ?
Rh4 Rh5 Rh6 C13 -126.9(5) . . . . ?
C9 Rh5 Rh6 C3 -94.3(11) . . . . ?
C10 Rh5 Rh6 C3 -82.0(8) . . . . ?
C2 Rh5 Rh6 C3 0.8(7) . . . . ?
C12 Rh5 Rh6 C3 -167.9(7) . . . . ?
Rh1 Rh5 Rh6 C3 32.2(5) . . . . ?
Sn1 Rh5 Rh6 C3 98.0(5) . . . . ?
Rh10 Rh5 Rh6 C3 163.4(5) . . . . ?
Rh4 Rh5 Rh6 C3 70.1(5) . . . . ?
C9 Rh5 Rh6 Rh1 -126.6(10) . . . . ?
C10 Rh5 Rh6 Rh1 -114.2(6) . . . . ?
C2 Rh5 Rh6 Rh1 -31.4(4) . . . . ?
C12 Rh5 Rh6 Rh1 159.9(4) . . . . ?
Sn1 Rh5 Rh6 Rh1 65.74(4) . . . . ?
Rh10 Rh5 Rh6 Rh1 131.20(5) . . . . ?
Rh4 Rh5 Rh6 Rh1 37.86(5) . . . . ?
C9 Rh5 Rh6 Rh10 102.2(10) . . . . ?
C10 Rh5 Rh6 Rh10 114.6(6) . . . . ?
C2 Rh5 Rh6 Rh10 -162.6(4) . . . . ?
C12 Rh5 Rh6 Rh10 28.7(4) . . . . ?
Rh1 Rh5 Rh6 Rh10 -131.20(5) . . . . ?
Sn1 Rh5 Rh6 Rh10 -65.46(4) . . . . ?
Rh4 Rh5 Rh6 Rh10 -93.34(5) . . . . ?
C9 Rh5 Rh6 Sn1 167.7(10) . . . . ?
C10 Rh5 Rh6 Sn1 -180.0(6) . . . . ?
C2 Rh5 Rh6 Sn1 -97.2(4) . . . . ?
C12 Rh5 Rh6 Sn1 94.1(4) . . . . ?
Rh1 Rh5 Rh6 Sn1 -65.74(4) . . . . ?
Rh10 Rh5 Rh6 Sn1 65.46(4) . . . . ?
Rh4 Rh5 Rh6 Sn1 -27.88(5) . . . . ?
C9 Rh5 Rh6 Rh11 141.2(10) . . . . ?
C10 Rh5 Rh6 Rh11 153.5(6) . . . . ?
C2 Rh5 Rh6 Rh11 -123.7(4) . . . . ?
C12 Rh5 Rh6 Rh11 67.6(4) . . . . ?
Rh1 Rh5 Rh6 Rh11 -92.26(5) . . . . ?
Sn1 Rh5 Rh6 Rh11 -26.52(4) . . . . ?
Rh10 Rh5 Rh6 Rh11 38.94(5) . . . . ?
Rh4 Rh5 Rh6 Rh11 -54.40(7) . . . . ?
C1 Rh1 Rh6 C14 -10.5(12) . . . . ?
C2 Rh1 Rh6 C14 -113.1(8) . . . . ?
C3 Rh1 Rh6 C14 -16.2(10) . . . . ?
Sn1 Rh1 Rh6 C14 141.5(7) . . . . ?
Rh5 Rh1 Rh6 C14 -145.9(7) . . . . ?
Rh4 Rh1 Rh6 C14 175.9(7) . . . . ?
Rh2 Rh1 Rh6 C14 74.7(7) . . . . ?
Rh3 Rh1 Rh6 C14 112.4(7) . . . . ?
C1 Rh1 Rh6 C10 93.8(11) . . . . ?
C2 Rh1 Rh6 C10 -8.7(6) . . . . ?
C3 Rh1 Rh6 C10 88.2(8) . . . . ?
Sn1 Rh1 Rh6 C10 -114.1(4) . . . . ?
Rh5 Rh1 Rh6 C10 -41.5(4) . . . . ?
Rh4 Rh1 Rh6 C10 -79.7(4) . . . . ?
Rh2 Rh1 Rh6 C10 179.1(4) . . . . ?
Rh3 Rh1 Rh6 C10 -143.3(4) . . . . ?
C1 Rh1 Rh6 C13 165.1(13) . . . . ?
C2 Rh1 Rh6 C13 62.5(9) . . . . ?
C3 Rh1 Rh6 C13 159.4(11) . . . . ?
Sn1 Rh1 Rh6 C13 -42.9(8) . . . . ?
Rh5 Rh1 Rh6 C13 29.8(8) . . . . ?
Rh4 Rh1 Rh6 C13 -8.4(8) . . . . ?
Rh2 Rh1 Rh6 C13 -109.7(8) . . . . ?
Rh3 Rh1 Rh6 C13 -72.0(8) . . . . ?
C1 Rh1 Rh6 C3 5.7(13) . . . . ?
C2 Rh1 Rh6 C3 -96.9(9) . . . . ?
Sn1 Rh1 Rh6 C3 157.7(7) . . . . ?
Rh5 Rh1 Rh6 C3 -129.7(7) . . . . ?
Rh4 Rh1 Rh6 C3 -167.9(7) . . . . ?
Rh2 Rh1 Rh6 C3 90.9(7) . . . . ?
Rh3 Rh1 Rh6 C3 128.6(7) . . . . ?
C1 Rh1 Rh6 Rh5 135.3(10) . . . . ?
C2 Rh1 Rh6 Rh5 32.7(5) . . . . ?
C3 Rh1 Rh6 Rh5 129.7(7) . . . . ?
Sn1 Rh1 Rh6 Rh5 -72.67(4) . . . . ?
Rh4 Rh1 Rh6 Rh5 -38.23(5) . . . . ?
Rh2 Rh1 Rh6 Rh5 -139.48(5) . . . . ?
Rh3 Rh1 Rh6 Rh5 -101.79(6) . . . . ?
C1 Rh1 Rh6 Rh10 178.6(10) . . . . ?
C2 Rh1 Rh6 Rh10 76.0(5) . . . . ?
C3 Rh1 Rh6 Rh10 172.9(7) . . . . ?
Sn1 Rh1 Rh6 Rh10 -29.42(5) . . . . ?
Rh5 Rh1 Rh6 Rh10 43.25(5) . . . . ?
Rh4 Rh1 Rh6 Rh10 5.02(7) . . . . ?
Rh2 Rh1 Rh6 Rh10 -96.23(5) . . . . ?
Rh3 Rh1 Rh6 Rh10 -58.54(6) . . . . ?
C1 Rh1 Rh6 Sn1 -152.0(10) . . . . ?
C2 Rh1 Rh6 Sn1 105.4(5) . . . . ?
C3 Rh1 Rh6 Sn1 -157.7(7) . . . . ?
Rh5 Rh1 Rh6 Sn1 72.67(4) . . . . ?
Rh4 Rh1 Rh6 Sn1 34.44(4) . . . . ?
Rh2 Rh1 Rh6 Sn1 -66.81(4) . . . . ?
Rh3 Rh1 Rh6 Sn1 -29.13(5) . . . . ?
C1 Rh1 Rh6 Rh11 -118.7(10) . . . . ?
C2 Rh1 Rh6 Rh11 138.8(5) . . . . ?
C3 Rh1 Rh6 Rh11 -124.3(7) . . . . ?
Sn1 Rh1 Rh6 Rh11 33.35(4) . . . . ?
Rh5 Rh1 Rh6 Rh11 106.01(5) . . . . ?
Rh4 Rh1 Rh6 Rh11 67.79(6) . . . . ?
Rh2 Rh1 Rh6 Rh11 -33.46(4) . . . . ?
Rh3 Rh1 Rh6 Rh11 4.22(6) . . . . ?
Rh12 Sn1 Rh6 C14 72.6(11) . . . . ?
Rh1 Sn1 Rh6 C14 -107.0(11) . . . . ?
Rh3 Sn1 Rh6 C14 -72.0(11) . . . . ?
Rh10 Sn1 Rh6 C14 107.5(11) . . . . ?
Rh11 Sn1 Rh6 C14 31.7(11) . . . . ?
Rh4 Sn1 Rh6 C14 -146.9(11) . . . . ?
Rh9 Sn1 Rh6 C14 142.2(11) . . . . ?
Rh5 Sn1 Rh6 C14 -179.2(11) . . . . ?
Rh2 Sn1 Rh6 C14 -35.3(11) . . . . ?
Rh8 Sn1 Rh6 C14 163.3(12) . . . . ?
Rh7 Sn1 Rh6 C14 -1.8(11) . . . . ?
Rh12 Sn1 Rh6 C10 -108.2(5) . . . . ?
Rh1 Sn1 Rh6 C10 72.2(5) . . . . ?
Rh3 Sn1 Rh6 C10 107.2(5) . . . . ?
Rh10 Sn1 Rh6 C10 -73.2(5) . . . . ?
Rh11 Sn1 Rh6 C10 -149.0(5) . . . . ?
Rh4 Sn1 Rh6 C10 32.3(5) . . . . ?
Rh9 Sn1 Rh6 C10 -38.5(5) . . . . ?
Rh5 Sn1 Rh6 C10 0.0(5) . . . . ?
Rh2 Sn1 Rh6 C10 143.9(5) . . . . ?
Rh8 Sn1 Rh6 C10 -17.5(7) . . . . ?
Rh7 Sn1 Rh6 C10 177.5(5) . . . . ?
Rh12 Sn1 Rh6 C13 -21.8(4) . . . . ?
Rh1 Sn1 Rh6 C13 158.6(4) . . . . ?
Rh3 Sn1 Rh6 C13 -166.4(4) . . . . ?
Rh10 Sn1 Rh6 C13 13.2(4) . . . . ?
Rh11 Sn1 Rh6 C13 -62.6(4) . . . . ?
Rh4 Sn1 Rh6 C13 118.8(4) . . . . ?
Rh9 Sn1 Rh6 C13 47.9(4) . . . . ?
Rh5 Sn1 Rh6 C13 86.4(4) . . . . ?
Rh2 Sn1 Rh6 C13 -129.6(4) . . . . ?
Rh8 Sn1 Rh6 C13 69.0(7) . . . . ?
Rh7 Sn1 Rh6 C13 -96.1(4) . . . . ?
Rh12 Sn1 Rh6 C3 164.2(5) . . . . ?
Rh1 Sn1 Rh6 C3 -15.4(5) . . . . ?
Rh3 Sn1 Rh6 C3 19.6(5) . . . . ?
Rh10 Sn1 Rh6 C3 -160.8(5) . . . . ?
Rh11 Sn1 Rh6 C3 123.4(5) . . . . ?
Rh4 Sn1 Rh6 C3 -55.3(5) . . . . ?
Rh9 Sn1 Rh6 C3 -126.1(5) . . . . ?
Rh5 Sn1 Rh6 C3 -87.6(5) . . . . ?
Rh2 Sn1 Rh6 C3 56.4(5) . . . . ?
Rh8 Sn1 Rh6 C3 -105.0(7) . . . . ?
Rh7 Sn1 Rh6 C3 89.9(5) . . . . ?
Rh12 Sn1 Rh6 Rh5 -108.20(6) . . . . ?
Rh1 Sn1 Rh6 Rh5 72.20(5) . . . . ?
Rh3 Sn1 Rh6 Rh5 107.21(6) . . . . ?
Rh10 Sn1 Rh6 Rh5 -73.21(5) . . . . ?
Rh11 Sn1 Rh6 Rh5 -149.01(5) . . . . ?
Rh4 Sn1 Rh6 Rh5 32.32(5) . . . . ?
Rh9 Sn1 Rh6 Rh5 -38.51(5) . . . . ?
Rh2 Sn1 Rh6 Rh5 143.95(5) . . . . ?
Rh8 Sn1 Rh6 Rh5 -17.4(5) . . . . ?
Rh7 Sn1 Rh6 Rh5 177.48(6) . . . . ?
Rh12 Sn1 Rh6 Rh1 179.60(6) . . . . ?
Rh3 Sn1 Rh6 Rh1 35.01(6) . . . . ?
Rh10 Sn1 Rh6 Rh1 -145.41(5) . . . . ?
Rh11 Sn1 Rh6 Rh1 138.78(5) . . . . ?
Rh4 Sn1 Rh6 Rh1 -39.88(5) . . . . ?
Rh9 Sn1 Rh6 Rh1 -110.71(6) . . . . ?
Rh5 Sn1 Rh6 Rh1 -72.20(5) . . . . ?
Rh2 Sn1 Rh6 Rh1 71.75(5) . . . . ?
Rh8 Sn1 Rh6 Rh1 -89.6(5) . . . . ?
Rh7 Sn1 Rh6 Rh1 105.27(6) . . . . ?
Rh12 Sn1 Rh6 Rh10 -34.99(5) . . . . ?
Rh1 Sn1 Rh6 Rh10 145.41(5) . . . . ?
Rh3 Sn1 Rh6 Rh10 -179.58(6) . . . . ?
Rh11 Sn1 Rh6 Rh10 -75.80(5) . . . . ?
Rh4 Sn1 Rh6 Rh10 105.53(6) . . . . ?
Rh9 Sn1 Rh6 Rh10 34.70(5) . . . . ?
Rh5 Sn1 Rh6 Rh10 73.21(5) . . . . ?
Rh2 Sn1 Rh6 Rh10 -142.84(5) . . . . ?
Rh8 Sn1 Rh6 Rh10 55.8(5) . . . . ?
Rh7 Sn1 Rh6 Rh10 -109.31(6) . . . . ?
Rh12 Sn1 Rh6 Rh11 40.81(5) . . . . ?
Rh1 Sn1 Rh6 Rh11 -138.78(5) . . . . ?
Rh3 Sn1 Rh6 Rh11 -103.78(6) . . . . ?
Rh10 Sn1 Rh6 Rh11 75.80(5) . . . . ?
Rh4 Sn1 Rh6 Rh11 -178.67(6) . . . . ?
Rh9 Sn1 Rh6 Rh11 110.50(6) . . . . ?
Rh5 Sn1 Rh6 Rh11 149.01(5) . . . . ?
Rh2 Sn1 Rh6 Rh11 -67.04(4) . . . . ?
Rh8 Sn1 Rh6 Rh11 131.6(5) . . . . ?
Rh7 Sn1 Rh6 Rh11 -33.51(5) . . . . ?
C4 Rh2 Rh7 C21 -1.3(15) . . . . ?
C16 Rh2 Rh7 C21 0.9(13) . . . . ?
C5 Rh2 Rh7 C21 82.5(12) . . . . ?
C15 Rh2 Rh7 C21 -84.9(12) . . . . ?
Rh11 Rh2 Rh7 C21 -115.7(11) . . . . ?
Rh3 Rh2 Rh7 C21 113.2(11) . . . . ?
Sn1 Rh2 Rh7 C21 178.7(11) . . . . ?
Rh1 Rh2 Rh7 C21 152.0(11) . . . . ?
C4 Rh2 Rh7 C16 -2.2(13) . . . . ?
C5 Rh2 Rh7 C16 81.6(8) . . . . ?
C15 Rh2 Rh7 C16 -85.8(8) . . . . ?
Rh11 Rh2 Rh7 C16 -116.6(6) . . . . ?
Rh3 Rh2 Rh7 C16 112.3(6) . . . . ?
Sn1 Rh2 Rh7 C16 177.8(6) . . . . ?
Rh1 Rh2 Rh7 C16 151.1(6) . . . . ?
C4 Rh2 Rh7 C22 84.9(12) . . . . ?
C16 Rh2 Rh7 C22 87.1(8) . . . . ?
C5 Rh2 Rh7 C22 168.7(6) . . . . ?
C15 Rh2 Rh7 C22 1.3(6) . . . . ?
Rh11 Rh2 Rh7 C22 -29.5(4) . . . . ?
Rh3 Rh2 Rh7 C22 -160.6(4) . . . . ?
Sn1 Rh2 Rh7 C22 -95.1(4) . . . . ?
Rh1 Rh2 Rh7 C22 -121.8(4) . . . . ?
C4 Rh2 Rh7 C17 -84.6(12) . . . . ?
C16 Rh2 Rh7 C17 -82.3(8) . . . . ?
C5 Rh2 Rh7 C17 -0.8(6) . . . . ?
C15 Rh2 Rh7 C17 -168.2(6) . . . . ?
Rh11 Rh2 Rh7 C17 161.0(4) . . . . ?
Rh3 Rh2 Rh7 C17 29.9(4) . . . . ?
Sn1 Rh2 Rh7 C17 95.4(4) . . . . ?
Rh1 Rh2 Rh7 C17 68.7(4) . . . . ?
C4 Rh2 Rh7 Rh3 -114.5(11) . . . . ?
C16 Rh2 Rh7 Rh3 -112.3(6) . . . . ?
C5 Rh2 Rh7 Rh3 -30.7(5) . . . . ?
C15 Rh2 Rh7 Rh3 161.9(4) . . . . ?
Rh11 Rh2 Rh7 Rh3 131.11(5) . . . . ?
Sn1 Rh2 Rh7 Rh3 65.52(4) . . . . ?
Rh1 Rh2 Rh7 Rh3 38.80(5) . . . . ?
C4 Rh2 Rh7 Rh11 114.4(11) . . . . ?
C16 Rh2 Rh7 Rh11 116.6(6) . . . . ?
C5 Rh2 Rh7 Rh11 -161.8(5) . . . . ?
C15 Rh2 Rh7 Rh11 30.8(4) . . . . ?
Rh3 Rh2 Rh7 Rh11 -131.11(5) . . . . ?
Sn1 Rh2 Rh7 Rh11 -65.59(4) . . . . ?
Rh1 Rh2 Rh7 Rh11 -92.31(5) . . . . ?
C4 Rh2 Rh7 Sn1 180.0(11) . . . . ?
C16 Rh2 Rh7 Sn1 -177.8(6) . . . . ?
C5 Rh2 Rh7 Sn1 -96.2(5) . . . . ?
C15 Rh2 Rh7 Sn1 96.4(4) . . . . ?
Rh11 Rh2 Rh7 Sn1 65.59(4) . . . . ?
Rh3 Rh2 Rh7 Sn1 -65.52(4) . . . . ?
Rh1 Rh2 Rh7 Sn1 -26.72(5) . . . . ?
C4 Rh2 Rh7 Rh12 152.9(11) . . . . ?
C16 Rh2 Rh7 Rh12 155.2(6) . . . . ?
C5 Rh2 Rh7 Rh12 -123.3(5) . . . . ?
C15 Rh2 Rh7 Rh12 69.3(4) . . . . ?
Rh11 Rh2 Rh7 Rh12 38.53(5) . . . . ?
Rh3 Rh2 Rh7 Rh12 -92.58(5) . . . . ?
Sn1 Rh2 Rh7 Rh12 -27.06(5) . . . . ?
Rh1 Rh2 Rh7 Rh12 -53.78(7) . . . . ?
C6 Rh3 Rh7 C21 1.3(13) . . . . ?
C17 Rh3 Rh7 C21 -9.5(11) . . . . ?
C5 Rh3 Rh7 C21 -104.6(10) . . . . ?
Sn1 Rh3 Rh7 C21 148.3(9) . . . . ?
Rh2 Rh3 Rh7 C21 -139.3(9) . . . . ?
Rh4 Rh3 Rh7 C21 119.2(9) . . . . ?
Rh8 Rh3 Rh7 C21 81.2(9) . . . . ?
Rh1 Rh3 Rh7 C21 -176.9(9) . . . . ?
C6 Rh3 Rh7 C16 98.7(11) . . . . ?
C17 Rh3 Rh7 C16 87.9(7) . . . . ?
C5 Rh3 Rh7 C16 -7.2(7) . . . . ?
Sn1 Rh3 Rh7 C16 -114.3(5) . . . . ?
Rh2 Rh3 Rh7 C16 -41.8(5) . . . . ?
Rh4 Rh3 Rh7 C16 -143.3(5) . . . . ?
Rh8 Rh3 Rh7 C16 178.6(5) . . . . ?
Rh1 Rh3 Rh7 C16 -79.5(5) . . . . ?
C6 Rh3 Rh7 C22 176.1(12) . . . . ?
C17 Rh3 Rh7 C22 165.3(10) . . . . ?
C5 Rh3 Rh7 C22 70.2(9) . . . . ?
Sn1 Rh3 Rh7 C22 -36.9(8) . . . . ?
Rh2 Rh3 Rh7 C22 35.6(8) . . . . ?
Rh4 Rh3 Rh7 C22 -65.9(8) . . . . ?
Rh8 Rh3 Rh7 C22 -104.0(8) . . . . ?
Rh1 Rh3 Rh7 C22 -2.1(8) . . . . ?
C6 Rh3 Rh7 C17 10.8(11) . . . . ?
C5 Rh3 Rh7 C17 -95.1(8) . . . . ?
Sn1 Rh3 Rh7 C17 157.7(6) . . . . ?
Rh2 Rh3 Rh7 C17 -129.8(6) . . . . ?
Rh4 Rh3 Rh7 C17 128.7(6) . . . . ?
Rh8 Rh3 Rh7 C17 90.7(6) . . . . ?
Rh1 Rh3 Rh7 C17 -167.4(6) . . . . ?
C6 Rh3 Rh7 Rh2 140.6(10) . . . . ?
C17 Rh3 Rh7 Rh2 129.8(6) . . . . ?
C5 Rh3 Rh7 Rh2 34.6(5) . . . . ?
Sn1 Rh3 Rh7 Rh2 -72.47(4) . . . . ?
Rh4 Rh3 Rh7 Rh2 -101.50(6) . . . . ?
Rh8 Rh3 Rh7 Rh2 -139.52(5) . . . . ?
Rh1 Rh3 Rh7 Rh2 -37.67(5) . . . . ?
C6 Rh3 Rh7 Rh11 -176.6(10) . . . . ?
C17 Rh3 Rh7 Rh11 172.6(6) . . . . ?
C5 Rh3 Rh7 Rh11 77.5(5) . . . . ?
Sn1 Rh3 Rh7 Rh11 -29.65(4) . . . . ?
Rh2 Rh3 Rh7 Rh11 42.82(5) . . . . ?
Rh4 Rh3 Rh7 Rh11 -58.68(6) . . . . ?
Rh8 Rh3 Rh7 Rh11 -96.70(5) . . . . ?
Rh1 Rh3 Rh7 Rh11 5.15(6) . . . . ?
C6 Rh3 Rh7 Sn1 -147.0(10) . . . . ?
C17 Rh3 Rh7 Sn1 -157.7(6) . . . . ?
C5 Rh3 Rh7 Sn1 107.1(5) . . . . ?
Rh2 Rh3 Rh7 Sn1 72.47(4) . . . . ?
Rh4 Rh3 Rh7 Sn1 -29.03(5) . . . . ?
Rh8 Rh3 Rh7 Sn1 -67.05(4) . . . . ?
Rh1 Rh3 Rh7 Sn1 34.80(4) . . . . ?
C6 Rh3 Rh7 Rh12 -114.2(10) . . . . ?
C17 Rh3 Rh7 Rh12 -125.0(6) . . . . ?
C5 Rh3 Rh7 Rh12 139.9(5) . . . . ?
Sn1 Rh3 Rh7 Rh12 32.76(4) . . . . ?
Rh2 Rh3 Rh7 Rh12 105.23(5) . . . . ?
Rh4 Rh3 Rh7 Rh12 3.73(6) . . . . ?
Rh8 Rh3 Rh7 Rh12 -34.29(4) . . . . ?
Rh1 Rh3 Rh7 Rh12 67.56(6) . . . . ?
Rh12 Sn1 Rh7 C21 33.7(14) . . . . ?
Rh1 Sn1 Rh7 C21 -147.5(14) . . . . ?
Rh3 Sn1 Rh7 C21 -105.6(14) . . . . ?
Rh10 Sn1 Rh7 C21 74.2(14) . . . . ?
Rh11 Sn1 Rh7 C21 109.4(14) . . . . ?
Rh4 Sn1 Rh7 C21 -72.1(14) . . . . ?
Rh9 Sn1 Rh7 C21 -0.1(14) . . . . ?
Rh5 Sn1 Rh7 C21 164.5(15) . . . . ?
Rh2 Sn1 Rh7 C21 -178.3(14) . . . . ?
Rh8 Sn1 Rh7 C21 -34.3(14) . . . . ?
Rh6 Sn1 Rh7 C21 144.1(14) . . . . ?
Rh12 Sn1 Rh7 C16 -149.7(5) . . . . ?
Rh1 Sn1 Rh7 C16 29.2(5) . . . . ?
Rh3 Sn1 Rh7 C16 71.0(5) . . . . ?
Rh10 Sn1 Rh7 C16 -109.2(5) . . . . ?
Rh11 Sn1 Rh7 C16 -74.0(5) . . . . ?
Rh4 Sn1 Rh7 C16 104.5(5) . . . . ?
Rh9 Sn1 Rh7 C16 176.6(5) . . . . ?
Rh5 Sn1 Rh7 C16 -18.9(7) . . . . ?
Rh2 Sn1 Rh7 C16 -1.7(5) . . . . ?
Rh8 Sn1 Rh7 C16 142.3(5) . . . . ?
Rh6 Sn1 Rh7 C16 -39.3(5) . . . . ?
Rh12 Sn1 Rh7 C22 -60.8(6) . . . . ?
Rh1 Sn1 Rh7 C22 118.1(6) . . . . ?
Rh3 Sn1 Rh7 C22 159.9(6) . . . . ?
Rh10 Sn1 Rh7 C22 -20.3(6) . . . . ?
Rh11 Sn1 Rh7 C22 14.9(6) . . . . ?
Rh4 Sn1 Rh7 C22 -166.5(6) . . . . ?
Rh9 Sn1 Rh7 C22 -94.5(6) . . . . ?
Rh5 Sn1 Rh7 C22 70.1(8) . . . . ?
Rh2 Sn1 Rh7 C22 87.3(6) . . . . ?
Rh8 Sn1 Rh7 C22 -128.8(6) . . . . ?
Rh6 Sn1 Rh7 C22 49.6(6) . . . . ?
Rh12 Sn1 Rh7 C17 125.0(4) . . . . ?
Rh1 Sn1 Rh7 C17 -56.1(4) . . . . ?
Rh3 Sn1 Rh7 C17 -14.3(4) . . . . ?
Rh10 Sn1 Rh7 C17 165.6(4) . . . . ?
Rh11 Sn1 Rh7 C17 -159.3(4) . . . . ?
Rh4 Sn1 Rh7 C17 19.3(4) . . . . ?
Rh9 Sn1 Rh7 C17 91.3(4) . . . . ?
Rh5 Sn1 Rh7 C17 -104.1(6) . . . . ?
Rh2 Sn1 Rh7 C17 -86.9(4) . . . . ?
Rh8 Sn1 Rh7 C17 57.0(4) . . . . ?
Rh6 Sn1 Rh7 C17 -124.6(4) . . . . ?
Rh12 Sn1 Rh7 Rh2 -148.03(5) . . . . ?
Rh1 Sn1 Rh7 Rh2 30.82(5) . . . . ?
Rh3 Sn1 Rh7 Rh2 72.65(5) . . . . ?
Rh10 Sn1 Rh7 Rh2 -107.53(6) . . . . ?
Rh11 Sn1 Rh7 Rh2 -72.33(5) . . . . ?
Rh4 Sn1 Rh7 Rh2 106.20(6) . . . . ?
Rh9 Sn1 Rh7 Rh2 178.23(6) . . . . ?
Rh5 Sn1 Rh7 Rh2 -17.2(5) . . . . ?
Rh8 Sn1 Rh7 Rh2 143.95(5) . . . . ?
Rh6 Sn1 Rh7 Rh2 -37.64(5) . . . . ?
Rh12 Sn1 Rh7 Rh3 139.31(5) . . . . ?
Rh1 Sn1 Rh7 Rh3 -41.83(5) . . . . ?
Rh10 Sn1 Rh7 Rh3 179.82(6) . . . . ?
Rh11 Sn1 Rh7 Rh3 -144.98(5) . . . . ?
Rh4 Sn1 Rh7 Rh3 33.55(5) . . . . ?
Rh9 Sn1 Rh7 Rh3 105.58(6) . . . . ?
Rh5 Sn1 Rh7 Rh3 -89.8(5) . . . . ?
Rh2 Sn1 Rh7 Rh3 -72.65(5) . . . . ?
Rh8 Sn1 Rh7 Rh3 71.30(5) . . . . ?
Rh6 Sn1 Rh7 Rh3 -110.29(6) . . . . ?
Rh12 Sn1 Rh7 Rh11 -75.70(5) . . . . ?
Rh1 Sn1 Rh7 Rh11 103.15(6) . . . . ?
Rh3 Sn1 Rh7 Rh11 144.98(5) . . . . ?
Rh10 Sn1 Rh7 Rh11 -35.19(5) . . . . ?
Rh4 Sn1 Rh7 Rh11 178.54(6) . . . . ?
Rh9 Sn1 Rh7 Rh11 -109.44(6) . . . . ?
Rh5 Sn1 Rh7 Rh11 55.1(5) . . . . ?
Rh2 Sn1 Rh7 Rh11 72.33(5) . . . . ?
Rh8 Sn1 Rh7 Rh11 -143.71(5) . . . . ?
Rh6 Sn1 Rh7 Rh11 34.70(5) . . . . ?
Rh1 Sn1 Rh7 Rh12 178.85(6) . . . . ?
Rh3 Sn1 Rh7 Rh12 -139.31(5) . . . . ?
Rh10 Sn1 Rh7 Rh12 40.51(5) . . . . ?
Rh11 Sn1 Rh7 Rh12 75.70(5) . . . . ?
Rh4 Sn1 Rh7 Rh12 -105.76(6) . . . . ?
Rh9 Sn1 Rh7 Rh12 -33.74(5) . . . . ?
Rh5 Sn1 Rh7 Rh12 130.8(5) . . . . ?
Rh2 Sn1 Rh7 Rh12 148.03(5) . . . . ?
Rh8 Sn1 Rh7 Rh12 -68.01(4) . . . . ?
Rh6 Sn1 Rh7 Rh12 110.40(6) . . . . ?
C7 Rh4 Rh8 C19 -23.4(11) . . . . ?
C8 Rh4 Rh8 C19 101.8(9) . . . . ?
C11 Rh4 Rh8 C19 20.3(11) . . . . ?
Sn1 Rh4 Rh8 C19 -143.0(7) . . . . ?
Rh9 Rh4 Rh8 C19 145.8(7) . . . . ?
Rh3 Rh4 Rh8 C19 -77.3(7) . . . . ?
Rh1 Rh4 Rh8 C19 -114.1(7) . . . . ?
Rh5 Rh4 Rh8 C19 -175.4(7) . . . . ?
C7 Rh4 Rh8 C20 -128.1(10) . . . . ?
C8 Rh4 Rh8 C20 -2.9(8) . . . . ?
C11 Rh4 Rh8 C20 -84.4(10) . . . . ?
Sn1 Rh4 Rh8 C20 112.3(5) . . . . ?
Rh9 Rh4 Rh8 C20 41.1(5) . . . . ?
Rh3 Rh4 Rh8 C20 178.0(5) . . . . ?
Rh1 Rh4 Rh8 C20 141.2(5) . . . . ?
Rh5 Rh4 Rh8 C20 79.9(5) . . . . ?
C7 Rh4 Rh8 C11 -43.7(12) . . . . ?
C8 Rh4 Rh8 C11 81.6(10) . . . . ?
Sn1 Rh4 Rh8 C11 -163.3(8) . . . . ?
Rh9 Rh4 Rh8 C11 125.6(8) . . . . ?
Rh3 Rh4 Rh8 C11 -97.6(8) . . . . ?
Rh1 Rh4 Rh8 C11 -134.4(8) . . . . ?
Rh5 Rh4 Rh8 C11 164.3(8) . . . . ?
C7 Rh4 Rh8 C27 152.4(12) . . . . ?
C8 Rh4 Rh8 C27 -82.4(11) . . . . ?
C11 Rh4 Rh8 C27 -163.9(12) . . . . ?
Sn1 Rh4 Rh8 C27 32.8(9) . . . . ?
Rh9 Rh4 Rh8 C27 -38.4(9) . . . . ?
Rh3 Rh4 Rh8 C27 98.5(9) . . . . ?
Rh1 Rh4 Rh8 C27 61.7(9) . . . . ?
Rh5 Rh4 Rh8 C27 0.4(9) . . . . ?
C7 Rh4 Rh8 Rh9 -169.2(9) . . . . ?
C8 Rh4 Rh8 Rh9 -44.0(6) . . . . ?
C11 Rh4 Rh8 Rh9 -125.6(8) . . . . ?
Sn1 Rh4 Rh8 Rh9 71.16(4) . . . . ?
Rh3 Rh4 Rh8 Rh9 136.90(5) . . . . ?
Rh1 Rh4 Rh8 Rh9 100.07(6) . . . . ?
Rh5 Rh4 Rh8 Rh9 38.78(5) . . . . ?
C7 Rh4 Rh8 Sn1 119.6(9) . . . . ?
C8 Rh4 Rh8 Sn1 -115.2(6) . . . . ?
C11 Rh4 Rh8 Sn1 163.3(8) . . . . ?
Rh9 Rh4 Rh8 Sn1 -71.16(4) . . . . ?
Rh3 Rh4 Rh8 Sn1 65.73(4) . . . . ?
Rh1 Rh4 Rh8 Sn1 28.90(5) . . . . ?
Rh5 Rh4 Rh8 Sn1 -32.39(5) . . . . ?
C7 Rh4 Rh8 Rh12 148.6(9) . . . . ?
C8 Rh4 Rh8 Rh12 -86.2(6) . . . . ?
C11 Rh4 Rh8 Rh12 -167.7(8) . . . . ?
Sn1 Rh4 Rh8 Rh12 28.97(5) . . . . ?
Rh9 Rh4 Rh8 Rh12 -42.19(5) . . . . ?
Rh3 Rh4 Rh8 Rh12 94.70(5) . . . . ?
Rh1 Rh4 Rh8 Rh12 57.87(7) . . . . ?
Rh5 Rh4 Rh8 Rh12 -3.42(7) . . . . ?
C7 Rh4 Rh8 Rh3 53.9(9) . . . . ?
C8 Rh4 Rh8 Rh3 179.1(6) . . . . ?
C11 Rh4 Rh8 Rh3 97.6(8) . . . . ?
Sn1 Rh4 Rh8 Rh3 -65.73(4) . . . . ?
Rh9 Rh4 Rh8 Rh3 -136.90(5) . . . . ?
Rh1 Rh4 Rh8 Rh3 -36.83(5) . . . . ?
Rh5 Rh4 Rh8 Rh3 -98.12(6) . . . . ?
Rh12 Sn1 Rh8 C19 -104.7(12) . . . . ?
Rh1 Sn1 Rh8 C19 75.0(12) . . . . ?
Rh3 Sn1 Rh8 C19 34.3(12) . . . . ?
Rh10 Sn1 Rh8 C19 -145.2(12) . . . . ?
Rh11 Sn1 Rh8 C19 -69.3(12) . . . . ?
Rh4 Sn1 Rh8 C19 109.4(12) . . . . ?
Rh9 Sn1 Rh8 C19 -176.3(12) . . . . ?
Rh5 Sn1 Rh8 C19 144.9(12) . . . . ?
Rh2 Sn1 Rh8 C19 0.9(12) . . . . ?
Rh6 Sn1 Rh8 C19 161.4(12) . . . . ?
Rh7 Sn1 Rh8 C19 -32.9(12) . . . . ?
Rh12 Sn1 Rh8 C20 71.8(5) . . . . ?
Rh1 Sn1 Rh8 C20 -108.5(5) . . . . ?
Rh3 Sn1 Rh8 C20 -149.2(5) . . . . ?
Rh10 Sn1 Rh8 C20 31.3(5) . . . . ?
Rh11 Sn1 Rh8 C20 107.2(5) . . . . ?
Rh4 Sn1 Rh8 C20 -74.1(5) . . . . ?
Rh9 Sn1 Rh8 C20 0.2(5) . . . . ?
Rh5 Sn1 Rh8 C20 -38.6(5) . . . . ?
Rh2 Sn1 Rh8 C20 177.4(5) . . . . ?
Rh6 Sn1 Rh8 C20 -22.1(7) . . . . ?
Rh7 Sn1 Rh8 C20 143.6(5) . . . . ?
Rh12 Sn1 Rh8 C11 157.2(5) . . . . ?
Rh1 Sn1 Rh8 C11 -23.1(5) . . . . ?
Rh3 Sn1 Rh8 C11 -63.7(5) . . . . ?
Rh10 Sn1 Rh8 C11 116.7(5) . . . . ?
Rh11 Sn1 Rh8 C11 -167.3(5) . . . . ?
Rh4 Sn1 Rh8 C11 11.4(5) . . . . ?
Rh9 Sn1 Rh8 C11 85.6(5) . . . . ?
Rh5 Sn1 Rh8 C11 46.9(5) . . . . ?
Rh2 Sn1 Rh8 C11 -97.2(5) . . . . ?
Rh6 Sn1 Rh8 C11 63.4(8) . . . . ?
Rh7 Sn1 Rh8 C11 -130.9(5) . . . . ?
Rh12 Sn1 Rh8 C27 -17.0(5) . . . . ?
Rh1 Sn1 Rh8 C27 162.8(5) . . . . ?
Rh3 Sn1 Rh8 C27 122.1(5) . . . . ?
Rh10 Sn1 Rh8 C27 -57.5(5) . . . . ?
Rh11 Sn1 Rh8 C27 18.5(5) . . . . ?
Rh4 Sn1 Rh8 C27 -162.8(5) . . . . ?
Rh9 Sn1 Rh8 C27 -88.5(5) . . . . ?
Rh5 Sn1 Rh8 C27 -127.3(5) . . . . ?
Rh2 Sn1 Rh8 C27 88.6(5) . . . . ?
Rh6 Sn1 Rh8 C27 -110.8(7) . . . . ?
Rh7 Sn1 Rh8 C27 54.9(5) . . . . ?
Rh12 Sn1 Rh8 Rh9 71.57(5) . . . . ?
Rh1 Sn1 Rh8 Rh9 -108.70(6) . . . . ?
Rh3 Sn1 Rh8 Rh9 -149.36(6) . . . . ?
Rh10 Sn1 Rh8 Rh9 31.07(5) . . . . ?
Rh11 Sn1 Rh8 Rh9 107.04(6) . . . . ?
Rh4 Sn1 Rh8 Rh9 -74.28(5) . . . . ?
Rh5 Sn1 Rh8 Rh9 -38.76(6) . . . . ?
Rh2 Sn1 Rh8 Rh9 177.16(6) . . . . ?
Rh6 Sn1 Rh8 Rh9 -22.3(5) . . . . ?
Rh7 Sn1 Rh8 Rh9 143.46(5) . . . . ?
Rh12 Sn1 Rh8 Rh4 145.85(5) . . . . ?
Rh1 Sn1 Rh8 Rh4 -34.42(6) . . . . ?
Rh3 Sn1 Rh8 Rh4 -75.08(5) . . . . ?
Rh10 Sn1 Rh8 Rh4 105.35(6) . . . . ?
Rh11 Sn1 Rh8 Rh4 -178.68(6) . . . . ?
Rh9 Sn1 Rh8 Rh4 74.28(5) . . . . ?
Rh5 Sn1 Rh8 Rh4 35.52(5) . . . . ?
Rh2 Sn1 Rh8 Rh4 -108.56(6) . . . . ?
Rh6 Sn1 Rh8 Rh4 52.0(5) . . . . ?
Rh7 Sn1 Rh8 Rh4 -142.26(5) . . . . ?
Rh1 Sn1 Rh8 Rh12 179.73(6) . . . . ?
Rh3 Sn1 Rh8 Rh12 139.07(5) . . . . ?
Rh10 Sn1 Rh8 Rh12 -40.50(5) . . . . ?
Rh11 Sn1 Rh8 Rh12 35.47(5) . . . . ?
Rh4 Sn1 Rh8 Rh12 -145.85(5) . . . . ?
Rh9 Sn1 Rh8 Rh12 -71.57(5) . . . . ?
Rh5 Sn1 Rh8 Rh12 -110.33(6) . . . . ?
Rh2 Sn1 Rh8 Rh12 105.60(6) . . . . ?
Rh6 Sn1 Rh8 Rh12 -93.8(5) . . . . ?
Rh7 Sn1 Rh8 Rh12 71.89(4) . . . . ?
Rh12 Sn1 Rh8 Rh3 -139.07(5) . . . . ?
Rh1 Sn1 Rh8 Rh3 40.66(5) . . . . ?
Rh10 Sn1 Rh8 Rh3 -179.57(6) . . . . ?
Rh11 Sn1 Rh8 Rh3 -103.60(6) . . . . ?
Rh4 Sn1 Rh8 Rh3 75.08(5) . . . . ?
Rh9 Sn1 Rh8 Rh3 149.36(6) . . . . ?
Rh5 Sn1 Rh8 Rh3 110.60(6) . . . . ?
Rh2 Sn1 Rh8 Rh3 -33.48(5) . . . . ?
Rh6 Sn1 Rh8 Rh3 127.1(5) . . . . ?
Rh7 Sn1 Rh8 Rh3 -67.18(4) . . . . ?
C6 Rh3 Rh8 C19 49.6(8) . . . . ?
C17 Rh3 Rh8 C19 -41.9(8) . . . . ?
C5 Rh3 Rh8 C19 -111.4(17) . . . . ?
Sn1 Rh3 Rh8 C19 -163.3(6) . . . . ?
Rh2 Rh3 Rh8 C19 -130.5(6) . . . . ?
Rh7 Rh3 Rh8 C19 -93.4(6) . . . . ?
Rh4 Rh3 Rh8 C19 128.8(6) . . . . ?
Rh1 Rh3 Rh8 C19 164.2(6) . . . . ?
C6 Rh3 Rh8 C20 -82.9(11) . . . . ?
C17 Rh3 Rh8 C20 -174.4(11) . . . . ?
C5 Rh3 Rh8 C20 116.1(18) . . . . ?
Sn1 Rh3 Rh8 C20 64.2(9) . . . . ?
Rh2 Rh3 Rh8 C20 97.0(9) . . . . ?
Rh7 Rh3 Rh8 C20 134.1(9) . . . . ?
Rh4 Rh3 Rh8 C20 -3.7(9) . . . . ?
Rh1 Rh3 Rh8 C20 31.7(9) . . . . ?
C6 Rh3 Rh8 C11 -34.8(8) . . . . ?
C17 Rh3 Rh8 C11 -126.3(7) . . . . ?
C5 Rh3 Rh8 C11 164.2(17) . . . . ?
Sn1 Rh3 Rh8 C11 112.3(5) . . . . ?
Rh2 Rh3 Rh8 C11 145.1(5) . . . . ?
Rh7 Rh3 Rh8 C11 -177.8(5) . . . . ?
Rh4 Rh3 Rh8 C11 44.4(5) . . . . ?
Rh1 Rh3 Rh8 C11 79.8(5) . . . . ?
C6 Rh3 Rh8 C27 138.5(8) . . . . ?
C17 Rh3 Rh8 C27 47.0(8) . . . . ?
C5 Rh3 Rh8 C27 -22.4(17) . . . . ?
Sn1 Rh3 Rh8 C27 -74.4(6) . . . . ?
Rh2 Rh3 Rh8 C27 -41.5(6) . . . . ?
Rh7 Rh3 Rh8 C27 -4.5(5) . . . . ?
Rh4 Rh3 Rh8 C27 -142.2(6) . . . . ?
Rh1 Rh3 Rh8 C27 -106.9(5) . . . . ?
C6 Rh3 Rh8 Rh9 -119.1(6) . . . . ?
C17 Rh3 Rh8 Rh9 149.4(5) . . . . ?
C5 Rh3 Rh8 Rh9 79.9(16) . . . . ?
Sn1 Rh3 Rh8 Rh9 28.02(5) . . . . ?
Rh2 Rh3 Rh8 Rh9 60.86(7) . . . . ?
Rh7 Rh3 Rh8 Rh9 97.92(6) . . . . ?
Rh4 Rh3 Rh8 Rh9 -39.83(5) . . . . ?
Rh1 Rh3 Rh8 Rh9 -4.50(7) . . . . ?
C6 Rh3 Rh8 Rh4 -79.3(6) . . . . ?
C17 Rh3 Rh8 Rh4 -170.8(5) . . . . ?
C5 Rh3 Rh8 Rh4 119.8(16) . . . . ?
Sn1 Rh3 Rh8 Rh4 67.85(4) . . . . ?
Rh2 Rh3 Rh8 Rh4 100.69(6) . . . . ?
Rh7 Rh3 Rh8 Rh4 137.75(5) . . . . ?
Rh1 Rh3 Rh8 Rh4 35.33(5) . . . . ?
C6 Rh3 Rh8 Sn1 -147.1(6) . . . . ?
C17 Rh3 Rh8 Sn1 121.4(5) . . . . ?
C5 Rh3 Rh8 Sn1 51.9(16) . . . . ?
Rh2 Rh3 Rh8 Sn1 32.85(5) . . . . ?
Rh7 Rh3 Rh8 Sn1 69.91(4) . . . . ?
Rh4 Rh3 Rh8 Sn1 -67.85(4) . . . . ?
Rh1 Rh3 Rh8 Sn1 -32.51(4) . . . . ?
C6 Rh3 Rh8 Rh12 179.2(6) . . . . ?
C17 Rh3 Rh8 Rh12 87.6(5) . . . . ?
C5 Rh3 Rh8 Rh12 18.2(16) . . . . ?
Sn1 Rh3 Rh8 Rh12 -33.75(4) . . . . ?
Rh2 Rh3 Rh8 Rh12 -0.90(7) . . . . ?
Rh7 Rh3 Rh8 Rh12 36.16(5) . . . . ?
Rh4 Rh3 Rh8 Rh12 -101.60(5) . . . . ?
Rh1 Rh3 Rh8 Rh12 -66.26(6) . . . . ?
C19 Rh8 Rh9 C18 -32.6(15) . . . . ?
C20 Rh8 Rh9 C18 -28.6(11) . . . . ?
C11 Rh8 Rh9 C18 52.0(11) . . . . ?
C27 Rh8 Rh9 C18 -114.2(10) . . . . ?
Rh4 Rh8 Rh9 C18 85.5(9) . . . . ?
Sn1 Rh8 Rh9 C18 151.1(9) . . . . ?
Rh12 Rh8 Rh9 C18 -143.0(9) . . . . ?
Rh3 Rh8 Rh9 C18 124.7(9) . . . . ?
C19 Rh8 Rh9 C26 77.5(13) . . . . ?
C20 Rh8 Rh9 C26 81.5(8) . . . . ?
C11 Rh8 Rh9 C26 162.1(8) . . . . ?
C27 Rh8 Rh9 C26 -4.2(7) . . . . ?
Rh4 Rh8 Rh9 C26 -164.4(5) . . . . ?
Sn1 Rh8 Rh9 C26 -98.8(5) . . . . ?
Rh12 Rh8 Rh9 C26 -32.9(5) . . . . ?
Rh3 Rh8 Rh9 C26 -125.2(5) . . . . ?
C19 Rh8 Rh9 C20 -3.9(13) . . . . ?
C11 Rh8 Rh9 C20 80.6(9) . . . . ?
C27 Rh8 Rh9 C20 -85.6(8) . . . . ?
Rh4 Rh8 Rh9 C20 114.1(6) . . . . ?
Sn1 Rh8 Rh9 C20 179.8(6) . . . . ?
Rh12 Rh8 Rh9 C20 -114.4(6) . . . . ?
Rh3 Rh8 Rh9 C20 153.3(6) . . . . ?
C19 Rh8 Rh9 Rh12 110.5(12) . . . . ?
C20 Rh8 Rh9 Rh12 114.4(6) . . . . ?
C11 Rh8 Rh9 Rh12 -165.0(6) . . . . ?
C27 Rh8 Rh9 Rh12 28.8(4) . . . . ?
Rh4 Rh8 Rh9 Rh12 -131.52(5) . . . . ?
Sn1 Rh8 Rh9 Rh12 -65.85(4) . . . . ?
Rh3 Rh8 Rh9 Rh12 -92.28(6) . . . . ?
C19 Rh8 Rh9 Sn1 176.3(12) . . . . ?
C20 Rh8 Rh9 Sn1 -179.8(6) . . . . ?
C11 Rh8 Rh9 Sn1 -99.1(6) . . . . ?
C27 Rh8 Rh9 Sn1 94.6(4) . . . . ?
Rh4 Rh8 Rh9 Sn1 -65.67(4) . . . . ?
Rh12 Rh8 Rh9 Sn1 65.85(4) . . . . ?
Rh3 Rh8 Rh9 Sn1 -26.43(5) . . . . ?
C19 Rh8 Rh9 Rh4 -118.0(12) . . . . ?
C20 Rh8 Rh9 Rh4 -114.1(6) . . . . ?
C11 Rh8 Rh9 Rh4 -33.5(6) . . . . ?
C27 Rh8 Rh9 Rh4 160.3(4) . . . . ?
Sn1 Rh8 Rh9 Rh4 65.67(4) . . . . ?
Rh12 Rh8 Rh9 Rh4 131.52(5) . . . . ?
Rh3 Rh8 Rh9 Rh4 39.24(5) . . . . ?
C19 Rh8 Rh9 Rh10 149.2(12) . . . . ?
C20 Rh8 Rh9 Rh10 153.2(6) . . . . ?
C11 Rh8 Rh9 Rh10 -126.2(6) . . . . ?
C27 Rh8 Rh9 Rh10 67.5(4) . . . . ?
Rh4 Rh8 Rh9 Rh10 -92.76(6) . . . . ?
Sn1 Rh8 Rh9 Rh10 -27.09(5) . . . . ?
Rh12 Rh8 Rh9 Rh10 38.76(5) . . . . ?
Rh3 Rh8 Rh9 Rh10 -53.52(7) . . . . ?
Rh12 Sn1 Rh9 C18 138.3(10) . . . . ?
Rh1 Sn1 Rh9 C18 -40.8(10) . . . . ?
Rh3 Sn1 Rh9 C18 -117.9(10) . . . . ?
Rh10 Sn1 Rh9 C18 62.6(10) . . . . ?
Rh11 Sn1 Rh9 C18 103.4(10) . . . . ?
Rh4 Sn1 Rh9 C18 -76.5(10) . . . . ?
Rh5 Sn1 Rh9 C18 -4.9(10) . . . . ?
Rh2 Sn1 Rh9 C18 -172.6(11) . . . . ?
Rh8 Sn1 Rh9 C18 -148.3(10) . . . . ?
Rh6 Sn1 Rh9 C18 29.2(10) . . . . ?
Rh7 Sn1 Rh9 C18 173.4(10) . . . . ?
Rh12 Sn1 Rh9 C26 16.5(6) . . . . ?
Rh1 Sn1 Rh9 C26 -162.5(6) . . . . ?
Rh3 Sn1 Rh9 C26 120.4(6) . . . . ?
Rh10 Sn1 Rh9 C26 -59.1(6) . . . . ?
Rh11 Sn1 Rh9 C26 -18.3(6) . . . . ?
Rh4 Sn1 Rh9 C26 161.8(6) . . . . ?
Rh5 Sn1 Rh9 C26 -126.7(6) . . . . ?
Rh2 Sn1 Rh9 C26 65.6(8) . . . . ?
Rh8 Sn1 Rh9 C26 89.9(6) . . . . ?
Rh6 Sn1 Rh9 C26 -92.5(6) . . . . ?
Rh7 Sn1 Rh9 C26 51.6(6) . . . . ?
Rh12 Sn1 Rh9 C20 -73.6(5) . . . . ?
Rh1 Sn1 Rh9 C20 107.4(5) . . . . ?
Rh3 Sn1 Rh9 C20 30.3(5) . . . . ?
Rh10 Sn1 Rh9 C20 -149.2(5) . . . . ?
Rh11 Sn1 Rh9 C20 -108.5(5) . . . . ?
Rh4 Sn1 Rh9 C20 71.7(5) . . . . ?
Rh5 Sn1 Rh9 C20 143.2(5) . . . . ?
Rh2 Sn1 Rh9 C20 -24.5(7) . . . . ?
Rh8 Sn1 Rh9 C20 -0.2(5) . . . . ?
Rh6 Sn1 Rh9 C20 177.4(5) . . . . ?
Rh7 Sn1 Rh9 C20 -38.5(5) . . . . ?
Rh12 Sn1 Rh9 Rh8 -73.42(5) . . . . ?
Rh1 Sn1 Rh9 Rh8 107.54(6) . . . . ?
Rh3 Sn1 Rh9 Rh8 30.45(6) . . . . ?
Rh10 Sn1 Rh9 Rh8 -149.05(5) . . . . ?
Rh11 Sn1 Rh9 Rh8 -108.27(6) . . . . ?
Rh4 Sn1 Rh9 Rh8 71.85(5) . . . . ?
Rh5 Sn1 Rh9 Rh8 143.42(5) . . . . ?
Rh2 Sn1 Rh9 Rh8 -24.3(5) . . . . ?
Rh6 Sn1 Rh9 Rh8 177.55(6) . . . . ?
Rh7 Sn1 Rh9 Rh8 -38.32(5) . . . . ?
Rh1 Sn1 Rh9 Rh12 -179.04(6) . . . . ?
Rh3 Sn1 Rh9 Rh12 103.87(6) . . . . ?
Rh10 Sn1 Rh9 Rh12 -75.63(5) . . . . ?
Rh11 Sn1 Rh9 Rh12 -34.85(5) . . . . ?
Rh4 Sn1 Rh9 Rh12 145.27(5) . . . . ?
Rh5 Sn1 Rh9 Rh12 -143.16(5) . . . . ?
Rh2 Sn1 Rh9 Rh12 49.1(5) . . . . ?
Rh8 Sn1 Rh9 Rh12 73.42(5) . . . . ?
Rh6 Sn1 Rh9 Rh12 -109.02(6) . . . . ?
Rh7 Sn1 Rh9 Rh12 35.11(5) . . . . ?
Rh12 Sn1 Rh9 Rh4 -145.27(5) . . . . ?
Rh1 Sn1 Rh9 Rh4 35.69(6) . . . . ?
Rh3 Sn1 Rh9 Rh4 -41.40(5) . . . . ?
Rh10 Sn1 Rh9 Rh4 139.10(5) . . . . ?
Rh11 Sn1 Rh9 Rh4 179.87(6) . . . . ?
Rh5 Sn1 Rh9 Rh4 71.56(4) . . . . ?
Rh2 Sn1 Rh9 Rh4 -96.1(5) . . . . ?
Rh8 Sn1 Rh9 Rh4 -71.85(5) . . . . ?
Rh6 Sn1 Rh9 Rh4 105.70(6) . . . . ?
Rh7 Sn1 Rh9 Rh4 -110.17(6) . . . . ?
Rh12 Sn1 Rh9 Rh10 75.63(5) . . . . ?
Rh1 Sn1 Rh9 Rh10 -103.41(6) . . . . ?
Rh3 Sn1 Rh9 Rh10 179.50(6) . . . . ?
Rh11 Sn1 Rh9 Rh10 40.77(5) . . . . ?
Rh4 Sn1 Rh9 Rh10 -139.10(5) . . . . ?
Rh5 Sn1 Rh9 Rh10 -67.54(4) . . . . ?
Rh2 Sn1 Rh9 Rh10 124.8(5) . . . . ?
Rh8 Sn1 Rh9 Rh10 149.05(5) . . . . ?
Rh6 Sn1 Rh9 Rh10 -33.40(5) . . . . ?
Rh7 Sn1 Rh9 Rh10 110.73(6) . . . . ?
C7 Rh4 Rh9 C18 3(3) . . . . ?
C8 Rh4 Rh9 C18 -5.9(9) . . . . ?
C11 Rh4 Rh9 C18 -105.7(8) . . . . ?
Sn1 Rh4 Rh9 C18 145.5(6) . . . . ?
Rh8 Rh4 Rh9 C18 -140.8(6) . . . . ?
Rh3 Rh4 Rh9 C18 -179.5(6) . . . . ?
Rh1 Rh4 Rh9 C18 116.2(6) . . . . ?
Rh5 Rh4 Rh9 C18 78.2(6) . . . . ?
C7 Rh4 Rh9 C26 178(3) . . . . ?
C8 Rh4 Rh9 C26 168.7(13) . . . . ?
C11 Rh4 Rh9 C26 69.0(12) . . . . ?
Sn1 Rh4 Rh9 C26 -39.8(11) . . . . ?
Rh8 Rh4 Rh9 C26 33.8(11) . . . . ?
Rh3 Rh4 Rh9 C26 -4.8(11) . . . . ?
Rh1 Rh4 Rh9 C26 -69.2(11) . . . . ?
Rh5 Rh4 Rh9 C26 -107.2(11) . . . . ?
C7 Rh4 Rh9 C20 103(3) . . . . ?
C8 Rh4 Rh9 C20 93.7(8) . . . . ?
C11 Rh4 Rh9 C20 -6.0(8) . . . . ?
Sn1 Rh4 Rh9 C20 -114.8(5) . . . . ?
Rh8 Rh4 Rh9 C20 -41.2(5) . . . . ?
Rh3 Rh4 Rh9 C20 -79.8(5) . . . . ?
Rh1 Rh4 Rh9 C20 -144.2(5) . . . . ?
Rh5 Rh4 Rh9 C20 177.8(5) . . . . ?
C7 Rh4 Rh9 Rh8 144(3) . . . . ?
C8 Rh4 Rh9 Rh8 134.9(7) . . . . ?
C11 Rh4 Rh9 Rh8 35.2(6) . . . . ?
Sn1 Rh4 Rh9 Rh8 -73.66(4) . . . . ?
Rh3 Rh4 Rh9 Rh8 -38.66(5) . . . . ?
Rh1 Rh4 Rh9 Rh8 -103.02(6) . . . . ?
Rh5 Rh4 Rh9 Rh8 -141.00(5) . . . . ?
C7 Rh4 Rh9 Rh12 -173(3) . . . . ?
C8 Rh4 Rh9 Rh12 178.5(7) . . . . ?
C11 Rh4 Rh9 Rh12 78.8(6) . . . . ?
Sn1 Rh4 Rh9 Rh12 -30.00(5) . . . . ?
Rh8 Rh4 Rh9 Rh12 43.65(5) . . . . ?
Rh3 Rh4 Rh9 Rh12 5.00(7) . . . . ?
Rh1 Rh4 Rh9 Rh12 -59.36(7) . . . . ?
Rh5 Rh4 Rh9 Rh12 -97.35(5) . . . . ?
C7 Rh4 Rh9 Sn1 -143(3) . . . . ?
C8 Rh4 Rh9 Sn1 -151.5(7) . . . . ?
C11 Rh4 Rh9 Sn1 108.8(6) . . . . ?
Rh8 Rh4 Rh9 Sn1 73.66(4) . . . . ?
Rh3 Rh4 Rh9 Sn1 35.00(4) . . . . ?
Rh1 Rh4 Rh9 Sn1 -29.36(5) . . . . ?
Rh5 Rh4 Rh9 Sn1 -67.35(4) . . . . ?
C7 Rh4 Rh9 Rh10 -109(3) . . . . ?
C8 Rh4 Rh9 Rh10 -117.8(7) . . . . ?
C11 Rh4 Rh9 Rh10 142.5(6) . . . . ?
Sn1 Rh4 Rh9 Rh10 33.65(4) . . . . ?
Rh8 Rh4 Rh9 Rh10 107.30(5) . . . . ?
Rh3 Rh4 Rh9 Rh10 68.65(6) . . . . ?
Rh1 Rh4 Rh9 Rh10 4.28(6) . . . . ?
Rh5 Rh4 Rh9 Rh10 -33.70(4) . . . . ?
Rh12 Sn1 Rh10 C24 12.2(10) . . . . ?
Rh1 Sn1 Rh10 C24 -166.9(10) . . . . ?
Rh3 Sn1 Rh10 C24 -8(7) . . . . ?
Rh11 Sn1 Rh10 C24 -61.3(10) . . . . ?
Rh4 Sn1 Rh10 C24 119.7(10) . . . . ?
Rh9 Sn1 Rh10 C24 79.9(10) . . . . ?
Rh5 Sn1 Rh10 C24 159.1(10) . . . . ?
Rh2 Sn1 Rh10 C24 -94.3(10) . . . . ?
Rh8 Sn1 Rh10 C24 51.0(10) . . . . ?
Rh6 Sn1 Rh10 C24 -134.3(10) . . . . ?
Rh7 Sn1 Rh10 C24 -27.8(10) . . . . ?
Rh12 Sn1 Rh10 C12 -124.4(6) . . . . ?
Rh1 Sn1 Rh10 C12 56.5(6) . . . . ?
Rh3 Sn1 Rh10 C12 -144(7) . . . . ?
Rh11 Sn1 Rh10 C12 162.2(6) . . . . ?
Rh4 Sn1 Rh10 C12 -16.8(6) . . . . ?
Rh9 Sn1 Rh10 C12 -56.7(6) . . . . ?
Rh5 Sn1 Rh10 C12 22.6(6) . . . . ?
Rh2 Sn1 Rh10 C12 129.1(6) . . . . ?
Rh8 Sn1 Rh10 C12 -85.6(6) . . . . ?
Rh6 Sn1 Rh10 C12 89.1(6) . . . . ?
Rh7 Sn1 Rh10 C12 -164.3(6) . . . . ?
Rh12 Sn1 Rh10 C13 132.6(4) . . . . ?
Rh1 Sn1 Rh10 C13 -46.5(4) . . . . ?
Rh3 Sn1 Rh10 C13 113(7) . . . . ?
Rh11 Sn1 Rh10 C13 59.2(4) . . . . ?
Rh4 Sn1 Rh10 C13 -119.8(4) . . . . ?
Rh9 Sn1 Rh10 C13 -159.7(4) . . . . ?
Rh5 Sn1 Rh10 C13 -80.4(4) . . . . ?
Rh2 Sn1 Rh10 C13 26.1(4) . . . . ?
Rh8 Sn1 Rh10 C13 171.4(4) . . . . ?
Rh6 Sn1 Rh10 C13 -13.9(4) . . . . ?
Rh7 Sn1 Rh10 C13 92.6(4) . . . . ?
Rh12 Sn1 Rh10 Rh6 146.49(5) . . . . ?
Rh1 Sn1 Rh10 Rh6 -32.61(5) . . . . ?
Rh3 Sn1 Rh10 Rh6 126(7) . . . . ?
Rh11 Sn1 Rh10 Rh6 73.04(4) . . . . ?
Rh4 Sn1 Rh10 Rh6 -105.93(6) . . . . ?
Rh9 Sn1 Rh10 Rh6 -145.81(5) . . . . ?
Rh5 Sn1 Rh10 Rh6 -66.54(4) . . . . ?
Rh2 Sn1 Rh10 Rh6 39.97(5) . . . . ?
Rh8 Sn1 Rh10 Rh6 -174.71(6) . . . . ?
Rh7 Sn1 Rh10 Rh6 106.52(6) . . . . ?
Rh12 Sn1 Rh10 Rh5 -146.97(5) . . . . ?
Rh1 Sn1 Rh10 Rh5 33.94(5) . . . . ?
Rh3 Sn1 Rh10 Rh5 -167(100) . . . . ?
Rh11 Sn1 Rh10 Rh5 139.59(5) . . . . ?
Rh4 Sn1 Rh10 Rh5 -39.39(5) . . . . ?
Rh9 Sn1 Rh10 Rh5 -79.27(4) . . . . ?
Rh2 Sn1 Rh10 Rh5 106.52(6) . . . . ?
Rh8 Sn1 Rh10 Rh5 -108.17(6) . . . . ?
Rh6 Sn1 Rh10 Rh5 66.54(4) . . . . ?
Rh7 Sn1 Rh10 Rh5 173.06(6) . . . . ?
Rh1 Sn1 Rh10 Rh12 -179.10(6) . . . . ?
Rh3 Sn1 Rh10 Rh12 -20(7) . . . . ?
Rh11 Sn1 Rh10 Rh12 -73.45(4) . . . . ?
Rh4 Sn1 Rh10 Rh12 107.58(6) . . . . ?
Rh9 Sn1 Rh10 Rh12 67.70(4) . . . . ?
Rh5 Sn1 Rh10 Rh12 146.97(5) . . . . ?
Rh2 Sn1 Rh10 Rh12 -106.52(6) . . . . ?
Rh8 Sn1 Rh10 Rh12 38.80(5) . . . . ?
Rh6 Sn1 Rh10 Rh12 -146.49(5) . . . . ?
Rh7 Sn1 Rh10 Rh12 -39.97(5) . . . . ?
Rh12 Sn1 Rh10 Rh11 73.45(4) . . . . ?
Rh1 Sn1 Rh10 Rh11 -105.65(6) . . . . ?
Rh3 Sn1 Rh10 Rh11 53(7) . . . . ?
Rh4 Sn1 Rh10 Rh11 -178.98(6) . . . . ?
Rh9 Sn1 Rh10 Rh11 141.14(5) . . . . ?
Rh5 Sn1 Rh10 Rh11 -139.59(5) . . . . ?
Rh2 Sn1 Rh10 Rh11 -33.07(5) . . . . ?
Rh8 Sn1 Rh10 Rh11 112.25(6) . . . . ?
Rh6 Sn1 Rh10 Rh11 -73.04(4) . . . . ?
Rh7 Sn1 Rh10 Rh11 33.47(5) . . . . ?
Rh12 Sn1 Rh10 Rh9 -67.70(4) . . . . ?
Rh1 Sn1 Rh10 Rh9 113.20(6) . . . . ?
Rh3 Sn1 Rh10 Rh9 -88(7) . . . . ?
Rh11 Sn1 Rh10 Rh9 -141.14(5) . . . . ?
Rh4 Sn1 Rh10 Rh9 39.88(5) . . . . ?
Rh5 Sn1 Rh10 Rh9 79.27(4) . . . . ?
Rh2 Sn1 Rh10 Rh9 -174.22(6) . . . . ?
Rh8 Sn1 Rh10 Rh9 -28.90(5) . . . . ?
Rh6 Sn1 Rh10 Rh9 145.81(5) . . . . ?
Rh7 Sn1 Rh10 Rh9 -107.67(6) . . . . ?
C14 Rh6 Rh10 C24 -6.7(11) . . . . ?
C10 Rh6 Rh10 C24 -111.7(10) . . . . ?
C13 Rh6 Rh10 C24 -26.1(11) . . . . ?
C3 Rh6 Rh10 C24 173.7(13) . . . . ?
Rh5 Rh6 Rh10 C24 -153.0(9) . . . . ?
Rh1 Rh6 Rh10 C24 164.2(9) . . . . ?
Sn1 Rh6 Rh10 C24 134.8(9) . . . . ?
Rh11 Rh6 Rh10 C24 69.7(9) . . . . ?
C14 Rh6 Rh10 C12 110.4(8) . . . . ?
C10 Rh6 Rh10 C12 5.4(7) . . . . ?
C13 Rh6 Rh10 C12 91.0(8) . . . . ?
C3 Rh6 Rh10 C12 -69.2(11) . . . . ?
Rh5 Rh6 Rh10 C12 -35.9(5) . . . . ?
Rh1 Rh6 Rh10 C12 -78.7(5) . . . . ?
Sn1 Rh6 Rh10 C12 -108.1(5) . . . . ?
Rh11 Rh6 Rh10 C12 -173.2(5) . . . . ?
C14 Rh6 Rh10 C13 19.4(9) . . . . ?
C10 Rh6 Rh10 C13 -85.6(7) . . . . ?
C3 Rh6 Rh10 C13 -160.2(11) . . . . ?
Rh5 Rh6 Rh10 C13 -126.9(6) . . . . ?
Rh1 Rh6 Rh10 C13 -169.7(6) . . . . ?
Sn1 Rh6 Rh10 C13 160.9(6) . . . . ?
Rh11 Rh6 Rh10 C13 95.8(6) . . . . ?
C14 Rh6 Rh10 Sn1 -141.5(6) . . . . ?
C10 Rh6 Rh10 Sn1 113.5(4) . . . . ?
C13 Rh6 Rh10 Sn1 -160.9(6) . . . . ?
C3 Rh6 Rh10 Sn1 38.9(10) . . . . ?
Rh5 Rh6 Rh10 Sn1 72.24(4) . . . . ?
Rh1 Rh6 Rh10 Sn1 29.41(5) . . . . ?
Rh11 Rh6 Rh10 Sn1 -65.08(4) . . . . ?
C14 Rh6 Rh10 Rh5 146.3(6) . . . . ?
C10 Rh6 Rh10 Rh5 41.3(4) . . . . ?
C13 Rh6 Rh10 Rh5 126.9(6) . . . . ?
C3 Rh6 Rh10 Rh5 -33.3(10) . . . . ?
Rh1 Rh6 Rh10 Rh5 -42.83(5) . . . . ?
Sn1 Rh6 Rh10 Rh5 -72.24(4) . . . . ?
Rh11 Rh6 Rh10 Rh5 -137.32(5) . . . . ?
C14 Rh6 Rh10 Rh12 -111.8(6) . . . . ?
C10 Rh6 Rh10 Rh12 143.2(4) . . . . ?
C13 Rh6 Rh10 Rh12 -131.2(6) . . . . ?
C3 Rh6 Rh10 Rh12 68.6(10) . . . . ?
Rh5 Rh6 Rh10 Rh12 101.94(6) . . . . ?
Rh1 Rh6 Rh10 Rh12 59.11(6) . . . . ?
Sn1 Rh6 Rh10 Rh12 29.69(5) . . . . ?
Rh11 Rh6 Rh10 Rh12 -35.39(5) . . . . ?
C14 Rh6 Rh10 Rh11 -76.4(6) . . . . ?
C10 Rh6 Rh10 Rh11 178.6(4) . . . . ?
C13 Rh6 Rh10 Rh11 -95.8(6) . . . . ?
C3 Rh6 Rh10 Rh11 104.0(10) . . . . ?
Rh5 Rh6 Rh10 Rh11 137.32(5) . . . . ?
Rh1 Rh6 Rh10 Rh11 94.49(5) . . . . ?
Sn1 Rh6 Rh10 Rh11 65.08(4) . . . . ?
C14 Rh6 Rh10 Rh9 -173.2(6) . . . . ?
C10 Rh6 Rh10 Rh9 81.7(4) . . . . ?
C13 Rh6 Rh10 Rh9 167.3(6) . . . . ?
C3 Rh6 Rh10 Rh9 7.1(10) . . . . ?
Rh5 Rh6 Rh10 Rh9 40.45(5) . . . . ?
Rh1 Rh6 Rh10 Rh9 -2.38(7) . . . . ?
Sn1 Rh6 Rh10 Rh9 -31.80(5) . . . . ?
Rh11 Rh6 Rh10 Rh9 -96.88(5) . . . . ?
C9 Rh5 Rh10 C24 -5.2(14) . . . . ?
C10 Rh5 Rh10 C24 96.6(14) . . . . ?
C2 Rh5 Rh10 C24 172.6(15) . . . . ?
C12 Rh5 Rh10 C24 4.5(15) . . . . ?
Rh6 Rh5 Rh10 C24 137.9(13) . . . . ?
Rh1 Rh5 Rh10 C24 -179.2(13) . . . . ?
Sn1 Rh5 Rh10 C24 -148.5(13) . . . . ?
Rh4 Rh5 Rh10 C24 -116.2(13) . . . . ?
C9 Rh5 Rh10 C12 -9.7(9) . . . . ?
C10 Rh5 Rh10 C12 92.0(8) . . . . ?
C2 Rh5 Rh10 C12 168.0(11) . . . . ?
Rh6 Rh5 Rh10 C12 133.3(7) . . . . ?
Rh1 Rh5 Rh10 C12 176.3(7) . . . . ?
Sn1 Rh5 Rh10 C12 -153.1(7) . . . . ?
Rh4 Rh5 Rh10 C12 -120.7(7) . . . . ?
C9 Rh5 Rh10 C13 -108.7(7) . . . . ?
C10 Rh5 Rh10 C13 -7.0(6) . . . . ?
C2 Rh5 Rh10 C13 69.0(9) . . . . ?
C12 Rh5 Rh10 C13 -99.0(8) . . . . ?
Rh6 Rh5 Rh10 C13 34.4(4) . . . . ?
Rh1 Rh5 Rh10 C13 77.3(4) . . . . ?
Sn1 Rh5 Rh10 C13 107.9(4) . . . . ?
Rh4 Rh5 Rh10 C13 140.3(4) . . . . ?
C9 Rh5 Rh10 Sn1 143.4(6) . . . . ?
C10 Rh5 Rh10 Sn1 -114.9(5) . . . . ?
C2 Rh5 Rh10 Sn1 -38.9(8) . . . . ?
C12 Rh5 Rh10 Sn1 153.1(7) . . . . ?
Rh6 Rh5 Rh10 Sn1 -73.58(4) . . . . ?
Rh1 Rh5 Rh10 Sn1 -30.65(5) . . . . ?
Rh4 Rh5 Rh10 Sn1 32.39(4) . . . . ?
C9 Rh5 Rh10 Rh6 -143.1(6) . . . . ?
C10 Rh5 Rh10 Rh6 -41.3(5) . . . . ?
C2 Rh5 Rh10 Rh6 34.7(8) . . . . ?
C12 Rh5 Rh10 Rh6 -133.3(7) . . . . ?
Rh1 Rh5 Rh10 Rh6 42.94(5) . . . . ?
Sn1 Rh5 Rh10 Rh6 73.58(4) . . . . ?
Rh4 Rh5 Rh10 Rh6 105.97(5) . . . . ?
C9 Rh5 Rh10 Rh12 114.2(6) . . . . ?
C10 Rh5 Rh10 Rh12 -144.1(5) . . . . ?
C2 Rh5 Rh10 Rh12 -68.1(8) . . . . ?
C12 Rh5 Rh10 Rh12 123.9(7) . . . . ?
Rh6 Rh5 Rh10 Rh12 -102.76(6) . . . . ?
Rh1 Rh5 Rh10 Rh12 -59.83(6) . . . . ?
Sn1 Rh5 Rh10 Rh12 -29.18(4) . . . . ?
Rh4 Rh5 Rh10 Rh12 3.21(6) . . . . ?
C9 Rh5 Rh10 Rh11 178.1(6) . . . . ?
C10 Rh5 Rh10 Rh11 -80.2(5) . . . . ?
C2 Rh5 Rh10 Rh11 -4.2(8) . . . . ?
C12 Rh5 Rh10 Rh11 -172.2(7) . . . . ?
Rh6 Rh5 Rh10 Rh11 -38.89(5) . . . . ?
Rh1 Rh5 Rh10 Rh11 4.05(7) . . . . ?
Sn1 Rh5 Rh10 Rh11 34.70(4) . . . . ?
Rh4 Rh5 Rh10 Rh11 67.08(6) . . . . ?
C9 Rh5 Rh10 Rh9 77.1(6) . . . . ?
C10 Rh5 Rh10 Rh9 178.8(5) . . . . ?
C2 Rh5 Rh10 Rh9 -105.2(8) . . . . ?
C12 Rh5 Rh10 Rh9 86.8(7) . . . . ?
Rh6 Rh5 Rh10 Rh9 -139.86(5) . . . . ?
Rh1 Rh5 Rh10 Rh9 -96.92(5) . . . . ?
Sn1 Rh5 Rh10 Rh9 -66.27(4) . . . . ?
Rh4 Rh5 Rh10 Rh9 -33.89(5) . . . . ?
C18 Rh9 Rh10 C24 72.1(8) . . . . ?
C26 Rh9 Rh10 C24 -21.2(8) . . . . ?
C20 Rh9 Rh10 C24 -71.2(11) . . . . ?
Rh8 Rh9 Rh10 C24 -108.9(6) . . . . ?
Rh12 Rh9 Rh10 C24 -69.9(6) . . . . ?
Sn1 Rh9 Rh10 C24 -138.0(6) . . . . ?
Rh4 Rh9 Rh10 C24 -172.1(6) . . . . ?
C18 Rh9 Rh10 C12 -24.6(8) . . . . ?
C26 Rh9 Rh10 C12 -118.0(8) . . . . ?
C20 Rh9 Rh10 C12 -168.0(11) . . . . ?
Rh8 Rh9 Rh10 C12 154.3(6) . . . . ?
Rh12 Rh9 Rh10 C12 -166.7(6) . . . . ?
Sn1 Rh9 Rh10 C12 125.3(6) . . . . ?
Rh4 Rh9 Rh10 C12 91.2(6) . . . . ?
C18 Rh9 Rh10 C13 -94.8(11) . . . . ?
C26 Rh9 Rh10 C13 171.9(11) . . . . ?
C20 Rh9 Rh10 C13 121.8(14) . . . . ?
Rh8 Rh9 Rh10 C13 84.1(10) . . . . ?
Rh12 Rh9 Rh10 C13 123.2(10) . . . . ?
Sn1 Rh9 Rh10 C13 55.1(10) . . . . ?
Rh4 Rh9 Rh10 C13 21.0(10) . . . . ?
C18 Rh9 Rh10 Sn1 -149.9(6) . . . . ?
C26 Rh9 Rh10 Sn1 116.8(6) . . . . ?
C20 Rh9 Rh10 Sn1 66.7(9) . . . . ?
Rh8 Rh9 Rh10 Sn1 29.03(5) . . . . ?
Rh12 Rh9 Rh10 Sn1 68.06(4) . . . . ?
Rh4 Rh9 Rh10 Sn1 -34.11(4) . . . . ?
C18 Rh9 Rh10 Rh6 -117.0(6) . . . . ?
C26 Rh9 Rh10 Rh6 149.6(6) . . . . ?
C20 Rh9 Rh10 Rh6 99.6(9) . . . . ?
Rh8 Rh9 Rh10 Rh6 61.89(7) . . . . ?
Rh12 Rh9 Rh10 Rh6 100.92(6) . . . . ?
Sn1 Rh9 Rh10 Rh6 32.86(5) . . . . ?
Rh4 Rh9 Rh10 Rh6 -1.25(7) . . . . ?
C18 Rh9 Rh10 Rh5 -80.5(6) . . . . ?
C26 Rh9 Rh10 Rh5 -173.8(6) . . . . ?
C20 Rh9 Rh10 Rh5 136.1(9) . . . . ?
Rh8 Rh9 Rh10 Rh5 98.43(6) . . . . ?
Rh12 Rh9 Rh10 Rh5 137.47(5) . . . . ?
Sn1 Rh9 Rh10 Rh5 69.40(4) . . . . ?
Rh4 Rh9 Rh10 Rh5 35.29(5) . . . . ?
C18 Rh9 Rh10 Rh12 142.1(6) . . . . ?
C26 Rh9 Rh10 Rh12 48.7(6) . . . . ?
C20 Rh9 Rh10 Rh12 -1.3(9) . . . . ?
Rh8 Rh9 Rh10 Rh12 -39.03(5) . . . . ?
Sn1 Rh9 Rh10 Rh12 -68.06(4) . . . . ?
Rh4 Rh9 Rh10 Rh12 -102.17(5) . . . . ?
C18 Rh9 Rh10 Rh11 176.9(6) . . . . ?
C26 Rh9 Rh10 Rh11 83.6(6) . . . . ?
C20 Rh9 Rh10 Rh11 33.5(9) . . . . ?
Rh8 Rh9 Rh10 Rh11 -4.17(7) . . . . ?
Rh12 Rh9 Rh10 Rh11 34.86(5) . . . . ?
Sn1 Rh9 Rh10 Rh11 -33.20(4) . . . . ?
Rh4 Rh9 Rh10 Rh11 -67.31(6) . . . . ?
Rh12 Sn1 Rh11 C23 -65.0(9) . . . . ?
Rh1 Sn1 Rh11 C23 114.6(9) . . . . ?
Rh3 Sn1 Rh11 C23 -171.4(9) . . . . ?
Rh10 Sn1 Rh11 C23 8.2(9) . . . . ?
Rh4 Sn1 Rh11 C23 143(2) . . . . ?
Rh9 Sn1 Rh11 C23 -32.0(9) . . . . ?
Rh5 Sn1 Rh11 C23 47.3(9) . . . . ?
Rh2 Sn1 Rh11 C23 155.0(9) . . . . ?
Rh8 Sn1 Rh11 C23 -99.0(9) . . . . ?
Rh6 Sn1 Rh11 C23 76.0(9) . . . . ?
Rh7 Sn1 Rh11 C23 -138.2(9) . . . . ?
Rh12 Sn1 Rh11 C22 55.8(6) . . . . ?
Rh1 Sn1 Rh11 C22 -124.6(6) . . . . ?
Rh3 Sn1 Rh11 C22 -50.6(6) . . . . ?
Rh10 Sn1 Rh11 C22 129.0(6) . . . . ?
Rh4 Sn1 Rh11 C22 -96(2) . . . . ?
Rh9 Sn1 Rh11 C22 88.8(6) . . . . ?
Rh5 Sn1 Rh11 C22 168.1(6) . . . . ?
Rh2 Sn1 Rh11 C22 -84.2(6) . . . . ?
Rh8 Sn1 Rh11 C22 21.8(6) . . . . ?
Rh6 Sn1 Rh11 C22 -163.2(6) . . . . ?
Rh7 Sn1 Rh11 C22 -17.4(6) . . . . ?
Rh12 Sn1 Rh11 C15 159.2(5) . . . . ?
Rh1 Sn1 Rh11 C15 -21.2(5) . . . . ?
Rh3 Sn1 Rh11 C15 52.8(5) . . . . ?
Rh10 Sn1 Rh11 C15 -127.6(5) . . . . ?
Rh4 Sn1 Rh11 C15 7(2) . . . . ?
Rh9 Sn1 Rh11 C15 -167.8(5) . . . . ?
Rh5 Sn1 Rh11 C15 -88.5(5) . . . . ?
Rh2 Sn1 Rh11 C15 19.2(5) . . . . ?
Rh8 Sn1 Rh11 C15 125.2(5) . . . . ?
Rh6 Sn1 Rh11 C15 -59.8(5) . . . . ?
Rh7 Sn1 Rh11 C15 86.0(5) . . . . ?
Rh12 Sn1 Rh11 Rh2 139.94(5) . . . . ?
Rh1 Sn1 Rh11 Rh2 -40.45(5) . . . . ?
Rh3 Sn1 Rh11 Rh2 33.56(5) . . . . ?
Rh10 Sn1 Rh11 Rh2 -146.84(5) . . . . ?
Rh4 Sn1 Rh11 Rh2 -12(2) . . . . ?
Rh9 Sn1 Rh11 Rh2 172.98(6) . . . . ?
Rh5 Sn1 Rh11 Rh2 -107.70(5) . . . . ?
Rh8 Sn1 Rh11 Rh2 105.94(6) . . . . ?
Rh6 Sn1 Rh11 Rh2 -79.00(4) . . . . ?
Rh7 Sn1 Rh11 Rh2 66.76(4) . . . . ?
Rh12 Sn1 Rh11 Rh7 73.18(5) . . . . ?
Rh1 Sn1 Rh11 Rh7 -107.21(5) . . . . ?
Rh3 Sn1 Rh11 Rh7 -33.20(5) . . . . ?
Rh10 Sn1 Rh11 Rh7 146.40(5) . . . . ?
Rh4 Sn1 Rh11 Rh7 -79(2) . . . . ?
Rh9 Sn1 Rh11 Rh7 106.22(6) . . . . ?
Rh5 Sn1 Rh11 Rh7 -174.46(6) . . . . ?
Rh2 Sn1 Rh11 Rh7 -66.76(4) . . . . ?
Rh8 Sn1 Rh11 Rh7 39.18(5) . . . . ?
Rh6 Sn1 Rh11 Rh7 -145.76(5) . . . . ?
Rh1 Sn1 Rh11 Rh12 179.61(6) . . . . ?
Rh3 Sn1 Rh11 Rh12 -106.38(6) . . . . ?
Rh10 Sn1 Rh11 Rh12 73.22(5) . . . . ?
Rh4 Sn1 Rh11 Rh12 -152(2) . . . . ?
Rh9 Sn1 Rh11 Rh12 33.03(5) . . . . ?
Rh5 Sn1 Rh11 Rh12 112.35(6) . . . . ?
Rh2 Sn1 Rh11 Rh12 -139.94(5) . . . . ?
Rh8 Sn1 Rh11 Rh12 -34.00(5) . . . . ?
Rh6 Sn1 Rh11 Rh12 141.06(5) . . . . ?
Rh7 Sn1 Rh11 Rh12 -73.18(5) . . . . ?
Rh12 Sn1 Rh11 Rh10 -73.22(5) . . . . ?
Rh1 Sn1 Rh11 Rh10 106.39(6) . . . . ?
Rh3 Sn1 Rh11 Rh10 -179.60(6) . . . . ?
Rh4 Sn1 Rh11 Rh10 135(2) . . . . ?
Rh9 Sn1 Rh11 Rh10 -40.18(5) . . . . ?
Rh5 Sn1 Rh11 Rh10 39.14(5) . . . . ?
Rh2 Sn1 Rh11 Rh10 146.84(5) . . . . ?
Rh8 Sn1 Rh11 Rh10 -107.22(6) . . . . ?
Rh6 Sn1 Rh11 Rh10 67.84(4) . . . . ?
Rh7 Sn1 Rh11 Rh10 -146.40(5) . . . . ?
Rh12 Sn1 Rh11 Rh6 -141.06(5) . . . . ?
Rh1 Sn1 Rh11 Rh6 38.55(5) . . . . ?
Rh3 Sn1 Rh11 Rh6 112.56(5) . . . . ?
Rh10 Sn1 Rh11 Rh6 -67.84(4) . . . . ?
Rh4 Sn1 Rh11 Rh6 67(2) . . . . ?
Rh9 Sn1 Rh11 Rh6 -108.02(6) . . . . ?
Rh5 Sn1 Rh11 Rh6 -28.70(5) . . . . ?
Rh2 Sn1 Rh11 Rh6 79.00(4) . . . . ?
Rh8 Sn1 Rh11 Rh6 -175.06(6) . . . . ?
Rh7 Sn1 Rh11 Rh6 145.76(5) . . . . ?
C4 Rh2 Rh11 C23 -3.0(13) . . . . ?
C16 Rh2 Rh11 C23 97.7(11) . . . . ?
C5 Rh2 Rh11 C23 173.2(13) . . . . ?
C15 Rh2 Rh11 C23 7.0(11) . . . . ?
Rh7 Rh2 Rh11 C23 137.7(10) . . . . ?
Rh3 Rh2 Rh11 C23 -179.1(10) . . . . ?
Sn1 Rh2 Rh11 C23 -149.0(10) . . . . ?
Rh1 Rh2 Rh11 C23 -115.3(10) . . . . ?
C4 Rh2 Rh11 C22 -107.1(10) . . . . ?
C16 Rh2 Rh11 C22 -6.5(7) . . . . ?
C5 Rh2 Rh11 C22 69.1(10) . . . . ?
C15 Rh2 Rh11 C22 -97.2(8) . . . . ?
Rh7 Rh2 Rh11 C22 33.5(5) . . . . ?
Rh3 Rh2 Rh11 C22 76.7(5) . . . . ?
Sn1 Rh2 Rh11 C22 106.8(5) . . . . ?
Rh1 Rh2 Rh11 C22 140.5(5) . . . . ?
C4 Rh2 Rh11 C15 -10.0(11) . . . . ?
C16 Rh2 Rh11 C15 90.7(8) . . . . ?
C5 Rh2 Rh11 C15 166.2(11) . . . . ?
Rh7 Rh2 Rh11 C15 130.7(6) . . . . ?
Rh3 Rh2 Rh11 C15 173.9(6) . . . . ?
Sn1 Rh2 Rh11 C15 -156.0(6) . . . . ?
Rh1 Rh2 Rh11 C15 -122.3(6) . . . . ?
C4 Rh2 Rh11 Sn1 146.1(9) . . . . ?
C16 Rh2 Rh11 Sn1 -113.2(5) . . . . ?
C5 Rh2 Rh11 Sn1 -37.7(9) . . . . ?
C15 Rh2 Rh11 Sn1 156.0(6) . . . . ?
Rh7 Rh2 Rh11 Sn1 -73.26(4) . . . . ?
Rh3 Rh2 Rh11 Sn1 -30.10(5) . . . . ?
Rh1 Rh2 Rh11 Sn1 33.74(4) . . . . ?
C4 Rh2 Rh11 Rh7 -140.7(9) . . . . ?
C16 Rh2 Rh11 Rh7 -40.0(5) . . . . ?
C5 Rh2 Rh11 Rh7 35.5(9) . . . . ?
C15 Rh2 Rh11 Rh7 -130.7(6) . . . . ?
Rh3 Rh2 Rh11 Rh7 43.16(5) . . . . ?
Sn1 Rh2 Rh11 Rh7 73.26(4) . . . . ?
Rh1 Rh2 Rh11 Rh7 107.00(5) . . . . ?
C4 Rh2 Rh11 Rh12 -179.6(9) . . . . ?
C16 Rh2 Rh11 Rh12 -78.9(5) . . . . ?
C5 Rh2 Rh11 Rh12 -3.4(9) . . . . ?
C15 Rh2 Rh11 Rh12 -169.6(6) . . . . ?
Rh7 Rh2 Rh11 Rh12 -38.90(5) . . . . ?
Rh3 Rh2 Rh11 Rh12 4.26(7) . . . . ?
Sn1 Rh2 Rh11 Rh12 34.36(4) . . . . ?
Rh1 Rh2 Rh11 Rh12 68.10(6) . . . . ?
C4 Rh2 Rh11 Rh10 116.7(9) . . . . ?
C16 Rh2 Rh11 Rh10 -142.7(5) . . . . ?
C5 Rh2 Rh11 Rh10 -67.1(9) . . . . ?
C15 Rh2 Rh11 Rh10 126.6(6) . . . . ?
Rh7 Rh2 Rh11 Rh10 -102.67(6) . . . . ?
Rh3 Rh2 Rh11 Rh10 -59.50(6) . . . . ?
Sn1 Rh2 Rh11 Rh10 -29.41(5) . . . . ?
Rh1 Rh2 Rh11 Rh10 4.34(6) . . . . ?
C4 Rh2 Rh11 Rh6 78.8(9) . . . . ?
C16 Rh2 Rh11 Rh6 179.5(5) . . . . ?
C5 Rh2 Rh11 Rh6 -105.0(9) . . . . ?
C15 Rh2 Rh11 Rh6 88.8(6) . . . . ?
Rh7 Rh2 Rh11 Rh6 -140.50(5) . . . . ?
Rh3 Rh2 Rh11 Rh6 -97.34(5) . . . . ?
Sn1 Rh2 Rh11 Rh6 -67.24(4) . . . . ?
Rh1 Rh2 Rh11 Rh6 -33.50(4) . . . . ?
C21 Rh7 Rh11 C23 -8.5(13) . . . . ?
C16 Rh7 Rh11 C23 -107.7(10) . . . . ?
C22 Rh7 Rh11 C23 -17.0(12) . . . . ?
C17 Rh7 Rh11 C23 177.8(11) . . . . ?
Rh2 Rh7 Rh11 C23 -147.6(9) . . . . ?
Rh3 Rh7 Rh11 C23 169.4(9) . . . . ?
Sn1 Rh7 Rh11 C23 139.7(9) . . . . ?
Rh12 Rh7 Rh11 C23 74.9(9) . . . . ?
C21 Rh7 Rh11 C22 8.5(12) . . . . ?
C16 Rh7 Rh11 C22 -90.7(9) . . . . ?
C17 Rh7 Rh11 C22 -165.3(10) . . . . ?
Rh2 Rh7 Rh11 C22 -130.7(8) . . . . ?
Rh3 Rh7 Rh11 C22 -173.6(8) . . . . ?
Sn1 Rh7 Rh11 C22 156.7(8) . . . . ?
Rh12 Rh7 Rh11 C22 91.9(8) . . . . ?
C21 Rh7 Rh11 C15 103.4(10) . . . . ?
C16 Rh7 Rh11 C15 4.2(7) . . . . ?
C22 Rh7 Rh11 C15 94.9(9) . . . . ?
C17 Rh7 Rh11 C15 -70.4(8) . . . . ?
Rh2 Rh7 Rh11 C15 -35.8(5) . . . . ?
Rh3 Rh7 Rh11 C15 -78.8(5) . . . . ?
Sn1 Rh7 Rh11 C15 -108.4(5) . . . . ?
Rh12 Rh7 Rh11 C15 -173.2(5) . . . . ?
C21 Rh7 Rh11 Sn1 -148.2(9) . . . . ?
C16 Rh7 Rh11 Sn1 112.6(5) . . . . ?
C22 Rh7 Rh11 Sn1 -156.7(8) . . . . ?
C17 Rh7 Rh11 Sn1 38.0(7) . . . . ?
Rh2 Rh7 Rh11 Sn1 72.61(4) . . . . ?
Rh3 Rh7 Rh11 Sn1 29.66(5) . . . . ?
Rh12 Rh7 Rh11 Sn1 -64.79(4) . . . . ?
C21 Rh7 Rh11 Rh2 139.2(9) . . . . ?
C16 Rh7 Rh11 Rh2 40.0(5) . . . . ?
C22 Rh7 Rh11 Rh2 130.7(8) . . . . ?
C17 Rh7 Rh11 Rh2 -34.6(7) . . . . ?
Rh3 Rh7 Rh11 Rh2 -42.95(5) . . . . ?
Sn1 Rh7 Rh11 Rh2 -72.61(4) . . . . ?
Rh12 Rh7 Rh11 Rh2 -137.40(5) . . . . ?
C21 Rh7 Rh11 Rh12 -83.4(9) . . . . ?
C16 Rh7 Rh11 Rh12 177.4(5) . . . . ?
C22 Rh7 Rh11 Rh12 -91.9(8) . . . . ?
C17 Rh7 Rh11 Rh12 102.8(7) . . . . ?
Rh2 Rh7 Rh11 Rh12 137.40(5) . . . . ?
Rh3 Rh7 Rh11 Rh12 94.45(5) . . . . ?
Sn1 Rh7 Rh11 Rh12 64.79(4) . . . . ?
C21 Rh7 Rh11 Rh10 -118.4(9) . . . . ?
C16 Rh7 Rh11 Rh10 142.4(5) . . . . ?
C22 Rh7 Rh11 Rh10 -126.9(8) . . . . ?
C17 Rh7 Rh11 Rh10 67.9(7) . . . . ?
Rh2 Rh7 Rh11 Rh10 102.42(6) . . . . ?
Rh3 Rh7 Rh11 Rh10 59.47(6) . . . . ?
Sn1 Rh7 Rh11 Rh10 29.81(5) . . . . ?
Rh12 Rh7 Rh11 Rh10 -34.98(5) . . . . ?
C21 Rh7 Rh11 Rh6 179.4(9) . . . . ?
C16 Rh7 Rh11 Rh6 80.1(5) . . . . ?
C22 Rh7 Rh11 Rh6 170.9(8) . . . . ?
C17 Rh7 Rh11 Rh6 5.6(7) . . . . ?
Rh2 Rh7 Rh11 Rh6 40.18(5) . . . . ?
Rh3 Rh7 Rh11 Rh6 -2.77(7) . . . . ?
Sn1 Rh7 Rh11 Rh6 -32.43(5) . . . . ?
Rh12 Rh7 Rh11 Rh6 -97.22(5) . . . . ?
C24 Rh10 Rh11 C23 -30.3(8) . . . . ?
C12 Rh10 Rh11 C23 130.5(16) . . . . ?
C13 Rh10 Rh11 C23 64.4(7) . . . . ?
Sn1 Rh10 Rh11 C23 -174.9(5) . . . . ?
Rh6 Rh10 Rh11 C23 111.2(5) . . . . ?
Rh5 Rh10 Rh11 C23 148.3(5) . . . . ?
Rh12 Rh10 Rh11 C23 -107.3(5) . . . . ?
Rh9 Rh10 Rh11 C23 -140.7(5) . . . . ?
C24 Rh10 Rh11 C22 62.4(9) . . . . ?
C12 Rh10 Rh11 C22 -136.8(17) . . . . ?
C13 Rh10 Rh11 C22 157.1(8) . . . . ?
Sn1 Rh10 Rh11 C22 -82.3(7) . . . . ?
Rh6 Rh10 Rh11 C22 -156.1(7) . . . . ?
Rh5 Rh10 Rh11 C22 -119.1(7) . . . . ?
Rh12 Rh10 Rh11 C22 -14.6(7) . . . . ?
Rh9 Rh10 Rh11 C22 -48.0(7) . . . . ?
C24 Rh10 Rh11 C15 -129.0(9) . . . . ?
C12 Rh10 Rh11 C15 31.8(17) . . . . ?
C13 Rh10 Rh11 C15 -34.3(8) . . . . ?
Sn1 Rh10 Rh11 C15 86.3(7) . . . . ?
Rh6 Rh10 Rh11 C15 12.5(7) . . . . ?
Rh5 Rh10 Rh11 C15 49.5(7) . . . . ?
Rh12 Rh10 Rh11 C15 154.0(7) . . . . ?
Rh9 Rh10 Rh11 C15 120.6(7) . . . . ?
C24 Rh10 Rh11 Sn1 144.7(6) . . . . ?
C12 Rh10 Rh11 Sn1 -54.5(15) . . . . ?
C13 Rh10 Rh11 Sn1 -120.6(5) . . . . ?
Rh6 Rh10 Rh11 Sn1 -73.84(4) . . . . ?
Rh5 Rh10 Rh11 Sn1 -36.77(5) . . . . ?
Rh12 Rh10 Rh11 Sn1 67.64(4) . . . . ?
Rh9 Rh10 Rh11 Sn1 34.27(5) . . . . ?
C24 Rh10 Rh11 Rh2 175.9(6) . . . . ?
C12 Rh10 Rh11 Rh2 -23.3(15) . . . . ?
C13 Rh10 Rh11 Rh2 -89.4(5) . . . . ?
Sn1 Rh10 Rh11 Rh2 31.22(5) . . . . ?
Rh6 Rh10 Rh11 Rh2 -42.63(5) . . . . ?
Rh5 Rh10 Rh11 Rh2 -5.55(7) . . . . ?
Rh12 Rh10 Rh11 Rh2 98.86(6) . . . . ?
Rh9 Rh10 Rh11 Rh2 65.49(6) . . . . ?
C24 Rh10 Rh11 Rh7 112.9(6) . . . . ?
C12 Rh10 Rh11 Rh7 -86.3(15) . . . . ?
C13 Rh10 Rh11 Rh7 -152.4(5) . . . . ?
Sn1 Rh10 Rh11 Rh7 -31.78(5) . . . . ?
Rh6 Rh10 Rh11 Rh7 -105.62(6) . . . . ?
Rh5 Rh10 Rh11 Rh7 -68.55(7) . . . . ?
Rh12 Rh10 Rh11 Rh7 35.87(5) . . . . ?
Rh9 Rh10 Rh11 Rh7 2.50(7) . . . . ?
C24 Rh10 Rh11 Rh12 77.0(6) . . . . ?
C12 Rh10 Rh11 Rh12 -122.2(15) . . . . ?
C13 Rh10 Rh11 Rh12 171.7(5) . . . . ?
Sn1 Rh10 Rh11 Rh12 -67.64(4) . . . . ?
Rh6 Rh10 Rh11 Rh12 -141.49(5) . . . . ?
Rh5 Rh10 Rh11 Rh12 -104.41(6) . . . . ?
Rh9 Rh10 Rh11 Rh12 -33.37(5) . . . . ?
C24 Rh10 Rh11 Rh6 -141.5(6) . . . . ?
C12 Rh10 Rh11 Rh6 19.3(15) . . . . ?
C13 Rh10 Rh11 Rh6 -46.8(5) . . . . ?
Sn1 Rh10 Rh11 Rh6 73.84(4) . . . . ?
Rh5 Rh10 Rh11 Rh6 37.08(5) . . . . ?
Rh12 Rh10 Rh11 Rh6 141.49(5) . . . . ?
Rh9 Rh10 Rh11 Rh6 108.12(5) . . . . ?
C14 Rh6 Rh11 C23 54.3(8) . . . . ?
C10 Rh6 Rh11 C23 -76.7(10) . . . . ?
C13 Rh6 Rh11 C23 -28.3(8) . . . . ?
C3 Rh6 Rh11 C23 142.0(8) . . . . ?
Rh5 Rh6 Rh11 C23 -113.3(6) . . . . ?
Rh1 Rh6 Rh11 C23 -175.8(6) . . . . ?
Rh10 Rh6 Rh11 C23 -74.2(6) . . . . ?
Sn1 Rh6 Rh11 C23 -141.7(6) . . . . ?
C14 Rh6 Rh11 C22 -111.6(16) . . . . ?
C10 Rh6 Rh11 C22 117.3(17) . . . . ?
C13 Rh6 Rh11 C22 165.7(15) . . . . ?
C3 Rh6 Rh11 C22 -23.9(16) . . . . ?
Rh5 Rh6 Rh11 C22 80.7(15) . . . . ?
Rh1 Rh6 Rh11 C22 18.2(15) . . . . ?
Rh10 Rh6 Rh11 C22 119.8(15) . . . . ?
Sn1 Rh6 Rh11 C22 52.3(15) . . . . ?
C14 Rh6 Rh11 C15 -41.8(7) . . . . ?
C10 Rh6 Rh11 C15 -172.9(10) . . . . ?
C13 Rh6 Rh11 C15 -124.4(7) . . . . ?
C3 Rh6 Rh11 C15 45.9(8) . . . . ?
Rh5 Rh6 Rh11 C15 150.6(5) . . . . ?
Rh1 Rh6 Rh11 C15 88.1(5) . . . . ?
Rh10 Rh6 Rh11 C15 -170.3(5) . . . . ?
Sn1 Rh6 Rh11 C15 122.1(5) . . . . ?
C14 Rh6 Rh11 Sn1 -163.9(5) . . . . ?
C10 Rh6 Rh11 Sn1 65.0(8) . . . . ?
C13 Rh6 Rh11 Sn1 113.4(5) . . . . ?
C3 Rh6 Rh11 Sn1 -76.2(5) . . . . ?
Rh5 Rh6 Rh11 Sn1 28.45(5) . . . . ?
Rh1 Rh6 Rh11 Sn1 -34.06(4) . . . . ?
Rh10 Rh6 Rh11 Sn1 67.54(4) . . . . ?
C14 Rh6 Rh11 Rh2 -94.5(5) . . . . ?
C10 Rh6 Rh11 Rh2 134.5(8) . . . . ?
C13 Rh6 Rh11 Rh2 -177.1(5) . . . . ?
C3 Rh6 Rh11 Rh2 -6.8(5) . . . . ?
Rh5 Rh6 Rh11 Rh2 97.92(6) . . . . ?
Rh1 Rh6 Rh11 Rh2 35.41(5) . . . . ?
Rh10 Rh6 Rh11 Rh2 137.01(5) . . . . ?
Sn1 Rh6 Rh11 Rh2 69.47(4) . . . . ?
C14 Rh6 Rh11 Rh7 -130.8(5) . . . . ?
C10 Rh6 Rh11 Rh7 98.1(8) . . . . ?
C13 Rh6 Rh11 Rh7 146.5(5) . . . . ?
C3 Rh6 Rh11 Rh7 -43.1(5) . . . . ?
Rh5 Rh6 Rh11 Rh7 61.57(7) . . . . ?
Rh1 Rh6 Rh11 Rh7 -0.94(7) . . . . ?
Rh10 Rh6 Rh11 Rh7 100.66(6) . . . . ?
Sn1 Rh6 Rh11 Rh7 33.12(5) . . . . ?
C14 Rh6 Rh11 Rh12 162.8(5) . . . . ?
C10 Rh6 Rh11 Rh12 31.7(8) . . . . ?
C13 Rh6 Rh11 Rh12 80.1(5) . . . . ?
C3 Rh6 Rh11 Rh12 -109.5(5) . . . . ?
Rh5 Rh6 Rh11 Rh12 -4.84(7) . . . . ?
Rh1 Rh6 Rh11 Rh12 -67.35(6) . . . . ?
Rh10 Rh6 Rh11 Rh12 34.25(5) . . . . ?
Sn1 Rh6 Rh11 Rh12 -33.28(4) . . . . ?
C14 Rh6 Rh11 Rh10 128.5(5) . . . . ?
C10 Rh6 Rh11 Rh10 -2.5(8) . . . . ?
C13 Rh6 Rh11 Rh10 45.9(5) . . . . ?
C3 Rh6 Rh11 Rh10 -143.8(5) . . . . ?
Rh5 Rh6 Rh11 Rh10 -39.09(5) . . . . ?
Rh1 Rh6 Rh11 Rh10 -101.60(5) . . . . ?
Sn1 Rh6 Rh11 Rh10 -67.54(4) . . . . ?
Rh1 Sn1 Rh12 C25 -5(3) . . . . ?
Rh3 Sn1 Rh12 C25 121.4(9) . . . . ?
Rh10 Sn1 Rh12 C25 -58.5(9) . . . . ?
Rh11 Sn1 Rh12 C25 14.9(9) . . . . ?
Rh4 Sn1 Rh12 C25 -165.8(9) . . . . ?
Rh9 Sn1 Rh12 C25 -131.8(9) . . . . ?
Rh5 Sn1 Rh12 C25 -91.8(9) . . . . ?
Rh2 Sn1 Rh12 C25 53.4(9) . . . . ?
Rh8 Sn1 Rh12 C25 161.3(9) . . . . ?
Rh6 Sn1 Rh12 C25 -25.2(9) . . . . ?
Rh7 Sn1 Rh12 C25 82.9(9) . . . . ?
Rh1 Sn1 Rh12 C27 -145(3) . . . . ?
Rh3 Sn1 Rh12 C27 -18.4(6) . . . . ?
Rh10 Sn1 Rh12 C27 161.7(6) . . . . ?
Rh11 Sn1 Rh12 C27 -124.9(6) . . . . ?
Rh4 Sn1 Rh12 C27 54.4(6) . . . . ?
Rh9 Sn1 Rh12 C27 88.4(6) . . . . ?
Rh5 Sn1 Rh12 C27 128.4(6) . . . . ?
Rh2 Sn1 Rh12 C27 -86.4(6) . . . . ?
Rh8 Sn1 Rh12 C27 21.5(6) . . . . ?
Rh6 Sn1 Rh12 C27 -165.0(6) . . . . ?
Rh7 Sn1 Rh12 C27 -56.9(6) . . . . ?
Rh1 Sn1 Rh12 C26 110(3) . . . . ?
Rh3 Sn1 Rh12 C26 -123.5(5) . . . . ?
Rh10 Sn1 Rh12 C26 56.7(5) . . . . ?
Rh11 Sn1 Rh12 C26 130.1(5) . . . . ?
Rh4 Sn1 Rh12 C26 -50.6(5) . . . . ?
Rh9 Sn1 Rh12 C26 -16.6(5) . . . . ?
Rh5 Sn1 Rh12 C26 23.4(5) . . . . ?
Rh2 Sn1 Rh12 C26 168.5(5) . . . . ?
Rh8 Sn1 Rh12 C26 -83.5(5) . . . . ?
Rh6 Sn1 Rh12 C26 90.0(5) . . . . ?
Rh7 Sn1 Rh12 C26 -161.9(5) . . . . ?
Rh1 Sn1 Rh12 Rh9 126(3) . . . . ?
Rh3 Sn1 Rh12 Rh9 -106.85(6) . . . . ?
Rh10 Sn1 Rh12 Rh9 73.32(5) . . . . ?
Rh11 Sn1 Rh12 Rh9 146.72(5) . . . . ?
Rh4 Sn1 Rh12 Rh9 -33.96(5) . . . . ?
Rh5 Sn1 Rh12 Rh9 39.99(6) . . . . ?
Rh2 Sn1 Rh12 Rh9 -174.85(6) . . . . ?
Rh8 Sn1 Rh12 Rh9 -66.89(4) . . . . ?
Rh6 Sn1 Rh12 Rh9 106.57(6) . . . . ?
Rh7 Sn1 Rh12 Rh9 -145.30(5) . . . . ?
Rh1 Sn1 Rh12 Rh8 -167(3) . . . . ?
Rh3 Sn1 Rh12 Rh8 -39.96(5) . . . . ?
Rh10 Sn1 Rh12 Rh8 140.21(5) . . . . ?
Rh11 Sn1 Rh12 Rh8 -146.40(5) . . . . ?
Rh4 Sn1 Rh12 Rh8 32.92(5) . . . . ?
Rh9 Sn1 Rh12 Rh8 66.89(4) . . . . ?
Rh5 Sn1 Rh12 Rh8 106.87(6) . . . . ?
Rh2 Sn1 Rh12 Rh8 -107.96(5) . . . . ?
Rh6 Sn1 Rh12 Rh8 173.46(6) . . . . ?
Rh7 Sn1 Rh12 Rh8 -78.41(4) . . . . ?
Rh1 Sn1 Rh12 Rh10 53(3) . . . . ?
Rh3 Sn1 Rh12 Rh10 179.83(6) . . . . ?
Rh11 Sn1 Rh12 Rh10 73.39(4) . . . . ?
Rh4 Sn1 Rh12 Rh10 -107.29(6) . . . . ?
Rh9 Sn1 Rh12 Rh10 -73.32(5) . . . . ?
Rh5 Sn1 Rh12 Rh10 -33.34(5) . . . . ?
Rh2 Sn1 Rh12 Rh10 111.83(6) . . . . ?
Rh8 Sn1 Rh12 Rh10 -140.21(5) . . . . ?
Rh6 Sn1 Rh12 Rh10 33.25(5) . . . . ?
Rh7 Sn1 Rh12 Rh10 141.38(5) . . . . ?
Rh1 Sn1 Rh12 Rh11 -20(3) . . . . ?
Rh3 Sn1 Rh12 Rh11 106.44(6) . . . . ?
Rh10 Sn1 Rh12 Rh11 -73.39(4) . . . . ?
Rh4 Sn1 Rh12 Rh11 179.32(6) . . . . ?
Rh9 Sn1 Rh12 Rh11 -146.72(5) . . . . ?
Rh5 Sn1 Rh12 Rh11 -106.73(6) . . . . ?
Rh2 Sn1 Rh12 Rh11 38.44(5) . . . . ?
Rh8 Sn1 Rh12 Rh11 146.40(5) . . . . ?
Rh6 Sn1 Rh12 Rh11 -40.14(5) . . . . ?
Rh7 Sn1 Rh12 Rh11 67.98(4) . . . . ?
Rh1 Sn1 Rh12 Rh7 -88(3) . . . . ?
Rh3 Sn1 Rh12 Rh7 38.45(5) . . . . ?
Rh10 Sn1 Rh12 Rh7 -141.38(5) . . . . ?
Rh11 Sn1 Rh12 Rh7 -67.98(4) . . . . ?
Rh4 Sn1 Rh12 Rh7 111.34(6) . . . . ?
Rh9 Sn1 Rh12 Rh7 145.30(5) . . . . ?
Rh5 Sn1 Rh12 Rh7 -174.71(6) . . . . ?
Rh2 Sn1 Rh12 Rh7 -29.55(5) . . . . ?
Rh8 Sn1 Rh12 Rh7 78.41(4) . . . . ?
Rh6 Sn1 Rh12 Rh7 -108.13(5) . . . . ?
C18 Rh9 Rh12 C25 -5.2(13) . . . . ?
C26 Rh9 Rh12 C25 -18.7(12) . . . . ?
C20 Rh9 Rh12 C25 -108.2(10) . . . . ?
Rh8 Rh9 Rh12 C25 -149.2(9) . . . . ?
Sn1 Rh9 Rh12 C25 138.1(9) . . . . ?
Rh4 Rh9 Rh12 C25 167.9(9) . . . . ?
Rh10 Rh9 Rh12 C25 72.5(9) . . . . ?
C18 Rh9 Rh12 C27 108.8(11) . . . . ?
C26 Rh9 Rh12 C27 95.2(9) . . . . ?
C20 Rh9 Rh12 C27 5.7(7) . . . . ?
Rh8 Rh9 Rh12 C27 -35.2(5) . . . . ?
Sn1 Rh9 Rh12 C27 -108.0(5) . . . . ?
Rh4 Rh9 Rh12 C27 -78.2(5) . . . . ?
Rh10 Rh9 Rh12 C27 -173.6(5) . . . . ?
C18 Rh9 Rh12 C26 13.5(12) . . . . ?
C20 Rh9 Rh12 C26 -89.5(9) . . . . ?
Rh8 Rh9 Rh12 C26 -130.4(7) . . . . ?
Sn1 Rh9 Rh12 C26 156.8(7) . . . . ?
Rh4 Rh9 Rh12 C26 -173.4(8) . . . . ?
Rh10 Rh9 Rh12 C26 91.2(7) . . . . ?
C18 Rh9 Rh12 Sn1 -143.3(9) . . . . ?
C26 Rh9 Rh12 Sn1 -156.8(7) . . . . ?
C20 Rh9 Rh12 Sn1 113.7(5) . . . . ?
Rh8 Rh9 Rh12 Sn1 72.72(4) . . . . ?
Rh4 Rh9 Rh12 Sn1 29.79(5) . . . . ?
Rh10 Rh9 Rh12 Sn1 -65.61(4) . . . . ?
C18 Rh9 Rh12 Rh8 144.0(9) . . . . ?
C26 Rh9 Rh12 Rh8 130.4(7) . . . . ?
C20 Rh9 Rh12 Rh8 41.0(5) . . . . ?
Sn1 Rh9 Rh12 Rh8 -72.72(4) . . . . ?
Rh4 Rh9 Rh12 Rh8 -42.93(5) . . . . ?
Rh10 Rh9 Rh12 Rh8 -138.33(5) . . . . ?
C18 Rh9 Rh12 Rh10 -77.7(9) . . . . ?
C26 Rh9 Rh12 Rh10 -91.2(7) . . . . ?
C20 Rh9 Rh12 Rh10 179.3(5) . . . . ?
Rh8 Rh9 Rh12 Rh10 138.33(5) . . . . ?
Sn1 Rh9 Rh12 Rh10 65.61(4) . . . . ?
Rh4 Rh9 Rh12 Rh10 95.40(5) . . . . ?
C18 Rh9 Rh12 Rh11 -113.7(9) . . . . ?
C26 Rh9 Rh12 Rh11 -127.3(8) . . . . ?
C20 Rh9 Rh12 Rh11 143.2(5) . . . . ?
Rh8 Rh9 Rh12 Rh11 102.28(6) . . . . ?
Sn1 Rh9 Rh12 Rh11 29.56(5) . . . . ?
Rh4 Rh9 Rh12 Rh11 59.35(7) . . . . ?
Rh10 Rh9 Rh12 Rh11 -36.05(5) . . . . ?
C18 Rh9 Rh12 Rh7 -176.0(9) . . . . ?
C26 Rh9 Rh12 Rh7 170.4(8) . . . . ?
C20 Rh9 Rh12 Rh7 80.9(5) . . . . ?
Rh8 Rh9 Rh12 Rh7 39.98(5) . . . . ?
Sn1 Rh9 Rh12 Rh7 -32.74(5) . . . . ?
Rh4 Rh9 Rh12 Rh7 -2.95(7) . . . . ?
Rh10 Rh9 Rh12 Rh7 -98.35(6) . . . . ?
C19 Rh8 Rh12 C25 -12.4(14) . . . . ?
C20 Rh8 Rh12 C25 90.9(13) . . . . ?
C11 Rh8 Rh12 C25 160.2(16) . . . . ?
C27 Rh8 Rh12 C25 -1.4(14) . . . . ?
Rh9 Rh8 Rh12 C25 132.0(12) . . . . ?
Rh4 Rh8 Rh12 C25 175.4(12) . . . . ?
Sn1 Rh8 Rh12 C25 -155.4(12) . . . . ?
Rh3 Rh8 Rh12 C25 -122.0(12) . . . . ?
C19 Rh8 Rh12 C27 -11.0(10) . . . . ?
C20 Rh8 Rh12 C27 92.4(9) . . . . ?
C11 Rh8 Rh12 C27 161.7(13) . . . . ?
Rh9 Rh8 Rh12 C27 133.5(7) . . . . ?
Rh4 Rh8 Rh12 C27 176.9(7) . . . . ?
Sn1 Rh8 Rh12 C27 -154.0(7) . . . . ?
Rh3 Rh8 Rh12 C27 -120.6(7) . . . . ?
C19 Rh8 Rh12 C26 -111.9(9) . . . . ?
C20 Rh8 Rh12 C26 -8.6(7) . . . . ?
C11 Rh8 Rh12 C26 60.7(12) . . . . ?
C27 Rh8 Rh12 C26 -101.0(9) . . . . ?
Rh9 Rh8 Rh12 C26 32.5(5) . . . . ?
Rh4 Rh8 Rh12 C26 75.9(5) . . . . ?
Sn1 Rh8 Rh12 C26 105.1(5) . . . . ?
Rh3 Rh8 Rh12 C26 138.5(5) . . . . ?
C19 Rh8 Rh12 Sn1 143.0(7) . . . . ?
C20 Rh8 Rh12 Sn1 -113.7(5) . . . . ?
C11 Rh8 Rh12 Sn1 -44.4(11) . . . . ?
C27 Rh8 Rh12 Sn1 154.0(7) . . . . ?
Rh9 Rh8 Rh12 Sn1 -72.58(4) . . . . ?
Rh4 Rh8 Rh12 Sn1 -29.18(5) . . . . ?
Rh3 Rh8 Rh12 Sn1 33.40(4) . . . . ?
C19 Rh8 Rh12 Rh9 -144.4(7) . . . . ?
C20 Rh8 Rh12 Rh9 -41.1(5) . . . . ?
C11 Rh8 Rh12 Rh9 28.2(11) . . . . ?
C27 Rh8 Rh12 Rh9 -133.5(7) . . . . ?
Rh4 Rh8 Rh12 Rh9 43.39(5) . . . . ?
Sn1 Rh8 Rh12 Rh9 72.58(4) . . . . ?
Rh3 Rh8 Rh12 Rh9 105.98(5) . . . . ?
C19 Rh8 Rh12 Rh10 177.4(7) . . . . ?
C20 Rh8 Rh12 Rh10 -79.2(5) . . . . ?
C11 Rh8 Rh12 Rh10 -10.0(11) . . . . ?
C27 Rh8 Rh12 Rh10 -171.6(7) . . . . ?
Rh9 Rh8 Rh12 Rh10 -38.15(5) . . . . ?
Rh4 Rh8 Rh12 Rh10 5.24(7) . . . . ?
Sn1 Rh8 Rh12 Rh10 34.42(4) . . . . ?
Rh3 Rh8 Rh12 Rh10 67.83(6) . . . . ?
C19 Rh8 Rh12 Rh11 113.2(7) . . . . ?
C20 Rh8 Rh12 Rh11 -143.5(5) . . . . ?
C11 Rh8 Rh12 Rh11 -74.2(11) . . . . ?
C27 Rh8 Rh12 Rh11 124.1(7) . . . . ?
Rh9 Rh8 Rh12 Rh11 -102.39(6) . . . . ?
Rh4 Rh8 Rh12 Rh11 -59.00(6) . . . . ?
Sn1 Rh8 Rh12 Rh11 -29.82(5) . . . . ?
Rh3 Rh8 Rh12 Rh11 3.58(6) . . . . ?
C19 Rh8 Rh12 Rh7 75.3(7) . . . . ?
C20 Rh8 Rh12 Rh7 178.6(5) . . . . ?
C11 Rh8 Rh12 Rh7 -112.1(11) . . . . ?
C27 Rh8 Rh12 Rh7 86.2(7) . . . . ?
Rh9 Rh8 Rh12 Rh7 -140.30(5) . . . . ?
Rh4 Rh8 Rh12 Rh7 -96.91(5) . . . . ?
Sn1 Rh8 Rh12 Rh7 -67.72(4) . . . . ?
Rh3 Rh8 Rh12 Rh7 -34.32(4) . . . . ?
C24 Rh10 Rh12 C25 -23.8(8) . . . . ?
C12 Rh10 Rh12 C25 -122.3(9) . . . . ?
C13 Rh10 Rh12 C25 69.3(9) . . . . ?
Sn1 Rh10 Rh12 C25 148.2(6) . . . . ?
Rh6 Rh10 Rh12 C25 116.5(6) . . . . ?
Rh5 Rh10 Rh12 C25 179.1(6) . . . . ?
Rh11 Rh10 Rh12 C25 80.4(6) . . . . ?
Rh9 Rh10 Rh12 C25 -138.9(6) . . . . ?
C24 Rh10 Rh12 C27 133.0(16) . . . . ?
C12 Rh10 Rh12 C27 34.5(17) . . . . ?
C13 Rh10 Rh12 C27 -133.9(16) . . . . ?
Sn1 Rh10 Rh12 C27 -54.9(15) . . . . ?
Rh6 Rh10 Rh12 C27 -86.7(15) . . . . ?
Rh5 Rh10 Rh12 C27 -24.0(15) . . . . ?
Rh11 Rh10 Rh12 C27 -122.8(15) . . . . ?
Rh9 Rh10 Rh12 C27 17.9(15) . . . . ?
C24 Rh10 Rh12 C26 66.9(8) . . . . ?
C12 Rh10 Rh12 C26 -31.5(9) . . . . ?
C13 Rh10 Rh12 C26 160.1(8) . . . . ?
Sn1 Rh10 Rh12 C26 -121.0(5) . . . . ?
Rh6 Rh10 Rh12 C26 -152.7(5) . . . . ?
Rh5 Rh10 Rh12 C26 -90.1(5) . . . . ?
Rh11 Rh10 Rh12 C26 171.1(5) . . . . ?
Rh9 Rh10 Rh12 C26 -48.2(5) . . . . ?
C24 Rh10 Rh12 Sn1 -172.1(6) . . . . ?
C12 Rh10 Rh12 Sn1 89.5(7) . . . . ?
C13 Rh10 Rh12 Sn1 -78.9(7) . . . . ?
Rh6 Rh10 Rh12 Sn1 -31.71(5) . . . . ?
Rh5 Rh10 Rh12 Sn1 30.90(5) . . . . ?
Rh11 Rh10 Rh12 Sn1 -67.88(4) . . . . ?
Rh9 Rh10 Rh12 Sn1 72.85(5) . . . . ?
C24 Rh10 Rh12 Rh9 115.1(6) . . . . ?
C12 Rh10 Rh12 Rh9 16.6(7) . . . . ?
C13 Rh10 Rh12 Rh9 -151.8(7) . . . . ?
Sn1 Rh10 Rh12 Rh9 -72.85(5) . . . . ?
Rh6 Rh10 Rh12 Rh9 -104.56(6) . . . . ?
Rh5 Rh10 Rh12 Rh9 -41.95(5) . . . . ?
Rh11 Rh10 Rh12 Rh9 -140.74(5) . . . . ?
C24 Rh10 Rh12 Rh8 151.5(6) . . . . ?
C12 Rh10 Rh12 Rh8 53.1(7) . . . . ?
C13 Rh10 Rh12 Rh8 -115.3(7) . . . . ?
Sn1 Rh10 Rh12 Rh8 -36.41(5) . . . . ?
Rh6 Rh10 Rh12 Rh8 -68.12(6) . . . . ?
Rh5 Rh10 Rh12 Rh8 -5.51(7) . . . . ?
Rh11 Rh10 Rh12 Rh8 -104.29(5) . . . . ?
Rh9 Rh10 Rh12 Rh8 36.44(5) . . . . ?
C24 Rh10 Rh12 Rh11 -104.2(6) . . . . ?
C12 Rh10 Rh12 Rh11 157.4(7) . . . . ?
C13 Rh10 Rh12 Rh11 -11.1(7) . . . . ?
Sn1 Rh10 Rh12 Rh11 67.88(4) . . . . ?
Rh6 Rh10 Rh12 Rh11 36.18(5) . . . . ?
Rh5 Rh10 Rh12 Rh11 98.79(6) . . . . ?
Rh9 Rh10 Rh12 Rh11 140.74(5) . . . . ?
C24 Rh10 Rh12 Rh7 -137.2(6) . . . . ?
C12 Rh10 Rh12 Rh7 124.3(7) . . . . ?
C13 Rh10 Rh12 Rh7 -44.1(7) . . . . ?
Sn1 Rh10 Rh12 Rh7 34.83(5) . . . . ?
Rh6 Rh10 Rh12 Rh7 3.12(7) . . . . ?
Rh5 Rh10 Rh12 Rh7 65.73(6) . . . . ?
Rh11 Rh10 Rh12 Rh7 -33.06(5) . . . . ?
Rh9 Rh10 Rh12 Rh7 107.68(6) . . . . ?
C23 Rh11 Rh12 C25 -25.9(7) . . . . ?
C22 Rh11 Rh12 C25 65.5(8) . . . . ?
C15 Rh11 Rh12 C25 132.2(13) . . . . ?
Sn1 Rh11 Rh12 C25 -171.0(6) . . . . ?
Rh2 Rh11 Rh12 C25 152.4(6) . . . . ?
Rh7 Rh11 Rh12 C25 115.2(6) . . . . ?
Rh10 Rh11 Rh12 C25 -103.0(5) . . . . ?
Rh6 Rh11 Rh12 C25 -136.1(5) . . . . ?
C23 Rh11 Rh12 C27 -126.0(9) . . . . ?
C22 Rh11 Rh12 C27 -34.6(10) . . . . ?
C15 Rh11 Rh12 C27 32.1(14) . . . . ?
Sn1 Rh11 Rh12 C27 88.9(8) . . . . ?
Rh2 Rh11 Rh12 C27 52.3(8) . . . . ?
Rh7 Rh11 Rh12 C27 15.1(8) . . . . ?
Rh10 Rh11 Rh12 C27 156.9(8) . . . . ?
Rh6 Rh11 Rh12 C27 123.8(8) . . . . ?
C23 Rh11 Rh12 C26 66.0(8) . . . . ?
C22 Rh11 Rh12 C26 157.3(9) . . . . ?
C15 Rh11 Rh12 C26 -136.0(13) . . . . ?
Sn1 Rh11 Rh12 C26 -79.1(7) . . . . ?
Rh2 Rh11 Rh12 C26 -115.8(7) . . . . ?
Rh7 Rh11 Rh12 C26 -153.0(7) . . . . ?
Rh10 Rh11 Rh12 C26 -11.2(7) . . . . ?
Rh6 Rh11 Rh12 C26 -44.3(7) . . . . ?
C23 Rh11 Rh12 Sn1 145.1(5) . . . . ?
C22 Rh11 Rh12 Sn1 -123.6(6) . . . . ?
C15 Rh11 Rh12 Sn1 -56.8(12) . . . . ?
Rh2 Rh11 Rh12 Sn1 -36.66(5) . . . . ?
Rh7 Rh11 Rh12 Sn1 -73.87(4) . . . . ?
Rh10 Rh11 Rh12 Sn1 67.98(4) . . . . ?
Rh6 Rh11 Rh12 Sn1 34.87(5) . . . . ?
C23 Rh11 Rh12 Rh9 113.9(5) . . . . ?
C22 Rh11 Rh12 Rh9 -154.7(6) . . . . ?
C15 Rh11 Rh12 Rh9 -88.0(12) . . . . ?
Sn1 Rh11 Rh12 Rh9 -31.19(5) . . . . ?
Rh2 Rh11 Rh12 Rh9 -67.86(7) . . . . ?
Rh7 Rh11 Rh12 Rh9 -105.06(6) . . . . ?
Rh10 Rh11 Rh12 Rh9 36.78(5) . . . . ?
Rh6 Rh11 Rh12 Rh9 3.68(7) . . . . ?
C23 Rh11 Rh12 Rh8 176.6(5) . . . . ?
C22 Rh11 Rh12 Rh8 -92.1(6) . . . . ?
C15 Rh11 Rh12 Rh8 -25.3(12) . . . . ?
Sn1 Rh11 Rh12 Rh8 31.50(5) . . . . ?
Rh2 Rh11 Rh12 Rh8 -5.16(7) . . . . ?
Rh7 Rh11 Rh12 Rh8 -42.37(5) . . . . ?
Rh10 Rh11 Rh12 Rh8 99.48(6) . . . . ?
Rh6 Rh11 Rh12 Rh8 66.37(6) . . . . ?
C23 Rh11 Rh12 Rh10 77.1(5) . . . . ?
C22 Rh11 Rh12 Rh10 168.5(6) . . . . ?
C15 Rh11 Rh12 Rh10 -124.8(12) . . . . ?
Sn1 Rh11 Rh12 Rh10 -67.98(4) . . . . ?
Rh2 Rh11 Rh12 Rh10 -104.64(5) . . . . ?
Rh7 Rh11 Rh12 Rh10 -141.84(5) . . . . ?
Rh6 Rh11 Rh12 Rh10 -33.10(5) . . . . ?
C23 Rh11 Rh12 Rh7 -141.0(5) . . . . ?
C22 Rh11 Rh12 Rh7 -49.7(6) . . . . ?
C15 Rh11 Rh12 Rh7 17.0(12) . . . . ?
Sn1 Rh11 Rh12 Rh7 73.87(4) . . . . ?
Rh2 Rh11 Rh12 Rh7 37.20(5) . . . . ?
Rh10 Rh11 Rh12 Rh7 141.84(5) . . . . ?
Rh6 Rh11 Rh12 Rh7 108.74(5) . . . . ?
C21 Rh7 Rh12 C25 54.2(9) . . . . ?
C16 Rh7 Rh12 C25 -77.5(11) . . . . ?
C22 Rh7 Rh12 C25 -28.7(10) . . . . ?
C17 Rh7 Rh12 C25 147.9(9) . . . . ?
Rh2 Rh7 Rh12 C25 -111.1(6) . . . . ?
Rh3 Rh7 Rh12 C25 -173.9(6) . . . . ?
Rh11 Rh7 Rh12 C25 -72.7(6) . . . . ?
Sn1 Rh7 Rh12 C25 -140.3(6) . . . . ?
C21 Rh7 Rh12 C27 -41.1(9) . . . . ?
C16 Rh7 Rh12 C27 -172.7(11) . . . . ?
C22 Rh7 Rh12 C27 -123.9(10) . . . . ?
C17 Rh7 Rh12 C27 52.7(9) . . . . ?
Rh2 Rh7 Rh12 C27 153.6(6) . . . . ?
Rh3 Rh7 Rh12 C27 90.9(6) . . . . ?
Rh11 Rh7 Rh12 C27 -167.9(6) . . . . ?
Sn1 Rh7 Rh12 C27 124.5(6) . . . . ?
C21 Rh7 Rh12 C26 -114.9(15) . . . . ?
C16 Rh7 Rh12 C26 113.4(17) . . . . ?
C22 Rh7 Rh12 C26 162.2(16) . . . . ?
C17 Rh7 Rh12 C26 -21.1(15) . . . . ?
Rh2 Rh7 Rh12 C26 79.8(14) . . . . ?
Rh3 Rh7 Rh12 C26 17.1(14) . . . . ?
Rh11 Rh7 Rh12 C26 118.3(14) . . . . ?
Sn1 Rh7 Rh12 C26 50.7(14) . . . . ?
C21 Rh7 Rh12 Sn1 -165.6(6) . . . . ?
C16 Rh7 Rh12 Sn1 62.8(9) . . . . ?
C22 Rh7 Rh12 Sn1 111.6(7) . . . . ?
C17 Rh7 Rh12 Sn1 -71.8(6) . . . . ?
Rh2 Rh7 Rh12 Sn1 29.16(5) . . . . ?
Rh3 Rh7 Rh12 Sn1 -33.58(4) . . . . ?
Rh11 Rh7 Rh12 Sn1 67.62(4) . . . . ?
C21 Rh7 Rh12 Rh9 -132.4(6) . . . . ?
C16 Rh7 Rh12 Rh9 95.9(9) . . . . ?
C22 Rh7 Rh12 Rh9 144.7(7) . . . . ?
C17 Rh7 Rh12 Rh9 -38.7(6) . . . . ?
Rh2 Rh7 Rh12 Rh9 62.29(7) . . . . ?
Rh3 Rh7 Rh12 Rh9 -0.45(7) . . . . ?
Rh11 Rh7 Rh12 Rh9 100.76(6) . . . . ?
Sn1 Rh7 Rh12 Rh9 33.13(5) . . . . ?
C21 Rh7 Rh12 Rh8 -96.2(6) . . . . ?
C16 Rh7 Rh12 Rh8 132.2(9) . . . . ?
C22 Rh7 Rh12 Rh8 -179.0(7) . . . . ?
C17 Rh7 Rh12 Rh8 -2.4(6) . . . . ?
Rh2 Rh7 Rh12 Rh8 98.54(6) . . . . ?
Rh3 Rh7 Rh12 Rh8 35.80(5) . . . . ?
Rh11 Rh7 Rh12 Rh8 137.00(5) . . . . ?
Sn1 Rh7 Rh12 Rh8 69.38(4) . . . . ?
C21 Rh7 Rh12 Rh10 161.1(6) . . . . ?
C16 Rh7 Rh12 Rh10 29.4(9) . . . . ?
C22 Rh7 Rh12 Rh10 78.2(7) . . . . ?
C17 Rh7 Rh12 Rh10 -105.2(6) . . . . ?
Rh2 Rh7 Rh12 Rh10 -4.21(7) . . . . ?
Rh3 Rh7 Rh12 Rh10 -66.95(6) . . . . ?
Rh11 Rh7 Rh12 Rh10 34.25(5) . . . . ?
Sn1 Rh7 Rh12 Rh10 -33.37(4) . . . . ?
C21 Rh7 Rh12 Rh11 126.8(6) . . . . ?
C16 Rh7 Rh12 Rh11 -4.8(9) . . . . ?
C22 Rh7 Rh12 Rh11 44.0(7) . . . . ?
C17 Rh7 Rh12 Rh11 -139.4(6) . . . . ?
Rh2 Rh7 Rh12 Rh11 -38.46(5) . . . . ?
Rh3 Rh7 Rh12 Rh11 -101.20(5) . . . . ?
Sn1 Rh7 Rh12 Rh11 -67.62(4) . . . . ?
C2 Rh1 C1 O1 61(28) . . . . ?
C3 Rh1 C1 O1 -37(28) . . . . ?
Sn1 Rh1 C1 O1 -172(27) . . . . ?
Rh5 Rh1 C1 O1 66(28) . . . . ?
Rh6 Rh1 C1 O1 -41(28) . . . . ?
Rh4 Rh1 C1 O1 133(28) . . . . ?
Rh2 Rh1 C1 O1 -114(28) . . . . ?
Rh3 Rh1 C1 O1 -170(28) . . . . ?
C1 Rh1 C2 O2 -8.9(19) . . . . ?
C3 Rh1 C2 O2 87.5(19) . . . . ?
Sn1 Rh1 C2 O2 -162.0(17) . . . . ?
Rh5 Rh1 C2 O2 176(2) . . . . ?
Rh6 Rh1 C2 O2 135.7(18) . . . . ?
Rh4 Rh1 C2 O2 -114.8(19) . . . . ?
Rh2 Rh1 C2 O2 156.1(12) . . . . ?
Rh3 Rh1 C2 O2 -103.7(18) . . . . ?
C1 Rh1 C2 Rh5 175.1(7) . . . . ?
C3 Rh1 C2 Rh5 -88.5(7) . . . . ?
Sn1 Rh1 C2 Rh5 22.1(5) . . . . ?
Rh6 Rh1 C2 Rh5 -40.2(4) . . . . ?
Rh4 Rh1 C2 Rh5 69.3(4) . . . . ?
Rh2 Rh1 C2 Rh5 -19.9(15) . . . . ?
Rh3 Rh1 C2 Rh5 80.4(6) . . . . ?
C9 Rh5 C2 O2 13.6(18) . . . . ?
C10 Rh5 C2 O2 -88.7(18) . . . . ?
C12 Rh5 C2 O2 -26(4) . . . . ?
Rh6 Rh5 C2 O2 -134.7(17) . . . . ?
Rh1 Rh5 C2 O2 -176(2) . . . . ?
Sn1 Rh5 C2 O2 163.6(17) . . . . ?
Rh10 Rh5 C2 O2 -164.5(13) . . . . ?
Rh4 Rh5 C2 O2 115.0(18) . . . . ?
C9 Rh5 C2 Rh1 -170.3(6) . . . . ?
C10 Rh5 C2 Rh1 87.4(6) . . . . ?
C12 Rh5 C2 Rh1 150(3) . . . . ?
Rh6 Rh5 C2 Rh1 41.4(5) . . . . ?
Sn1 Rh5 C2 Rh1 -20.3(5) . . . . ?
Rh10 Rh5 C2 Rh1 11.6(11) . . . . ?
Rh4 Rh5 C2 Rh1 -68.9(4) . . . . ?
C1 Rh1 C3 O3 9(3) . . . . ?
C2 Rh1 C3 O3 -87(3) . . . . ?
Sn1 Rh1 C3 O3 165(2) . . . . ?
Rh5 Rh1 C3 O3 -133(2) . . . . ?
Rh6 Rh1 C3 O3 -174(3) . . . . ?
Rh4 Rh1 C3 O3 -145.9(18) . . . . ?
Rh2 Rh1 C3 O3 113(3) . . . . ?
Rh3 Rh1 C3 O3 104(2) . . . . ?
C1 Rh1 C3 Rh6 -176.7(8) . . . . ?
C2 Rh1 C3 Rh6 86.9(7) . . . . ?
Sn1 Rh1 C3 Rh6 -20.8(6) . . . . ?
Rh5 Rh1 C3 Rh6 41.2(5) . . . . ?
Rh4 Rh1 C3 Rh6 28.2(16) . . . . ?
Rh2 Rh1 C3 Rh6 -72.8(5) . . . . ?
Rh3 Rh1 C3 Rh6 -81.4(8) . . . . ?
C14 Rh6 C3 O3 -18(2) . . . . ?
C10 Rh6 C3 O3 87(2) . . . . ?
C13 Rh6 C3 O3 34(4) . . . . ?
Rh5 Rh6 C3 O3 133(2) . . . . ?
Rh1 Rh6 C3 O3 175(3) . . . . ?
Rh10 Rh6 C3 O3 161.5(15) . . . . ?
Sn1 Rh6 C3 O3 -167(2) . . . . ?
Rh11 Rh6 C3 O3 -113(2) . . . . ?
C14 Rh6 C3 Rh1 167.0(8) . . . . ?
C10 Rh6 C3 Rh1 -88.1(7) . . . . ?
C13 Rh6 C3 Rh1 -141.0(18) . . . . ?
Rh5 Rh6 C3 Rh1 -42.1(5) . . . . ?
Rh10 Rh6 C3 Rh1 -13.3(14) . . . . ?
Sn1 Rh6 C3 Rh1 18.6(6) . . . . ?
Rh11 Rh6 C3 Rh1 72.0(7) . . . . ?
C16 Rh2 C4 O4 -10(19) . . . . ?
C5 Rh2 C4 O4 -94(19) . . . . ?
C15 Rh2 C4 O4 77(19) . . . . ?
Rh7 Rh2 C4 O4 -9(20) . . . . ?
Rh11 Rh2 C4 O4 84(19) . . . . ?
Rh3 Rh2 C4 O4 -101(19) . . . . ?
Sn1 Rh2 C4 O4 171(18) . . . . ?
Rh1 Rh2 C4 O4 -163(19) . . . . ?
C6 Rh3 C5 O5 -12(2) . . . . ?
C17 Rh3 C5 O5 82(2) . . . . ?
Sn1 Rh3 C5 O5 -166(2) . . . . ?
Rh2 Rh3 C5 O5 172(3) . . . . ?
Rh7 Rh3 C5 O5 132(2) . . . . ?
Rh4 Rh3 C5 O5 -104(2) . . . . ?
Rh8 Rh3 C5 O5 148.8(16) . . . . ?
Rh1 Rh3 C5 O5 -121(2) . . . . ?
C6 Rh3 C5 Rh2 175.1(7) . . . . ?
C17 Rh3 C5 Rh2 -89.9(7) . . . . ?
Sn1 Rh3 C5 Rh2 22.1(6) . . . . ?
Rh7 Rh3 C5 Rh2 -40.3(5) . . . . ?
Rh4 Rh3 C5 Rh2 83.2(7) . . . . ?
Rh8 Rh3 C5 Rh2 -24(2) . . . . ?
Rh1 Rh3 C5 Rh2 67.0(4) . . . . ?
C4 Rh2 C5 O5 14.2(19) . . . . ?
C16 Rh2 C5 O5 -86.7(19) . . . . ?
C15 Rh2 C5 O5 -29(4) . . . . ?
Rh7 Rh2 C5 O5 -132.2(18) . . . . ?
Rh11 Rh2 C5 O5 -162.8(13) . . . . ?
Rh3 Rh2 C5 O5 -174(2) . . . . ?
Sn1 Rh2 C5 O5 166.2(18) . . . . ?
Rh1 Rh2 C5 O5 116.7(19) . . . . ?
C4 Rh2 C5 Rh3 -172.1(9) . . . . ?
C16 Rh2 C5 Rh3 87.1(7) . . . . ?
C15 Rh2 C5 Rh3 145(2) . . . . ?
Rh7 Rh2 C5 Rh3 41.6(5) . . . . ?
Rh11 Rh2 C5 Rh3 11.0(13) . . . . ?
Sn1 Rh2 C5 Rh3 -20.0(6) . . . . ?
Rh1 Rh2 C5 Rh3 -69.6(5) . . . . ?
C17 Rh3 C6 O6 -16(19) . . . . ?
C5 Rh3 C6 O6 81(19) . . . . ?
Sn1 Rh3 C6 O6 -147(19) . . . . ?
Rh2 Rh3 C6 O6 87(19) . . . . ?
Rh7 Rh3 C6 O6 -24(20) . . . . ?
Rh4 Rh3 C6 O6 -149(19) . . . . ?
Rh8 Rh3 C6 O6 -93(19) . . . . ?
Rh1 Rh3 C6 O6 154(19) . . . . ?
C8 Rh4 C7 O7 -57(24) . . . . ?
C11 Rh4 C7 O7 42(24) . . . . ?
Sn1 Rh4 C7 O7 158(23) . . . . ?
Rh8 Rh4 C7 O7 71(24) . . . . ?
Rh9 Rh4 C7 O7 -66(24) . . . . ?
Rh3 Rh4 C7 O7 117(24) . . . . ?
Rh1 Rh4 C7 O7 177(100) . . . . ?
Rh5 Rh4 C7 O7 -136(23) . . . . ?
C7 Rh4 C8 O8 13(7) . . . . ?
C11 Rh4 C8 O8 -85(7) . . . . ?
Sn1 Rh4 C8 O8 162(6) . . . . ?
Rh8 Rh4 C8 O8 -130(7) . . . . ?
Rh9 Rh4 C8 O8 -169(7) . . . . ?
Rh3 Rh4 C8 O8 -125(7) . . . . ?
Rh1 Rh4 C8 O8 93(7) . . . . ?
Rh5 Rh4 C8 O8 120(7) . . . . ?
C10 Rh5 C9 O9 -8(59) . . . . ?
C2 Rh5 C9 O9 -95(59) . . . . ?
C12 Rh5 C9 O9 78(59) . . . . ?
Rh6 Rh5 C9 O9 1(59) . . . . ?
Rh1 Rh5 C9 O9 -104(59) . . . . ?
Sn1 Rh5 C9 O9 159(58) . . . . ?
Rh10 Rh5 C9 O9 84(59) . . . . ?
Rh4 Rh5 C9 O9 -164(59) . . . . ?
C14 Rh6 C10 O10 2(2) . . . . ?
C13 Rh6 C10 O10 86(2) . . . . ?
C3 Rh6 C10 O10 -81(2) . . . . ?
Rh5 Rh6 C10 O10 -178(3) . . . . ?
Rh1 Rh6 C10 O10 -125(2) . . . . ?
Rh10 Rh6 C10 O10 129(2) . . . . ?
Sn1 Rh6 C10 O10 -178(2) . . . . ?
Rh11 Rh6 C10 O10 131.6(19) . . . . ?
C14 Rh6 C10 Rh5 179.6(7) . . . . ?
C13 Rh6 C10 Rh5 -96.9(7) . . . . ?
C3 Rh6 C10 Rh5 96.8(7) . . . . ?
Rh1 Rh6 C10 Rh5 52.8(4) . . . . ?
Rh10 Rh6 C10 Rh5 -53.1(4) . . . . ?
Sn1 Rh6 C10 Rh5 0.0(6) . . . . ?
Rh11 Rh6 C10 Rh5 -50.9(10) . . . . ?
C9 Rh5 C10 O10 -9(2) . . . . ?
C2 Rh5 C10 O10 81(2) . . . . ?
C12 Rh5 C10 O10 -88(2) . . . . ?
Rh6 Rh5 C10 O10 178(2) . . . . ?
Rh1 Rh5 C10 O10 125(2) . . . . ?
Sn1 Rh5 C10 O10 177.7(19) . . . . ?
Rh10 Rh5 C10 O10 -130(2) . . . . ?
Rh4 Rh5 C10 O10 124.5(18) . . . . ?
C9 Rh5 C10 Rh6 173.4(6) . . . . ?
C2 Rh5 C10 Rh6 -96.7(6) . . . . ?
C12 Rh5 C10 Rh6 93.9(6) . . . . ?
Rh1 Rh5 C10 Rh6 -53.0(4) . . . . ?
Sn1 Rh5 C10 Rh6 0.0(6) . . . . ?
Rh10 Rh5 C10 Rh6 52.7(4) . . . . ?
Rh4 Rh5 C10 Rh6 -53.3(10) . . . . ?
C7 Rh4 C11 O11 -36(2) . . . . ?
C8 Rh4 C11 O11 64(2) . . . . ?
Sn1 Rh4 C11 O11 -170(2) . . . . ?
Rh8 Rh4 C11 O11 174(3) . . . . ?
Rh9 Rh4 C11 O11 131(2) . . . . ?
Rh3 Rh4 C11 O11 -121(2) . . . . ?
Rh1 Rh4 C11 O11 -113(2) . . . . ?
Rh5 Rh4 C11 O11 139.3(17) . . . . ?
C7 Rh4 C11 Rh8 149.5(8) . . . . ?
C8 Rh4 C11 Rh8 -109.9(9) . . . . ?
Sn1 Rh4 C11 Rh8 15.2(7) . . . . ?
Rh9 Rh4 C11 Rh8 -43.2(6) . . . . ?
Rh3 Rh4 C11 Rh8 64.2(5) . . . . ?
Rh1 Rh4 C11 Rh8 72.6(9) . . . . ?
Rh5 Rh4 C11 Rh8 -35.0(17) . . . . ?
C19 Rh8 C11 O11 21(2) . . . . ?
C20 Rh8 C11 O11 -83(2) . . . . ?
C27 Rh8 C11 O11 -34(4) . . . . ?
Rh9 Rh8 C11 O11 -129(2) . . . . ?
Rh4 Rh8 C11 O11 -174(3) . . . . ?
Sn1 Rh8 C11 O11 171(2) . . . . ?
Rh12 Rh8 C11 O11 -152.6(15) . . . . ?
Rh3 Rh8 C11 O11 121(2) . . . . ?
C19 Rh8 C11 Rh4 -164.1(8) . . . . ?
C20 Rh8 C11 Rh4 91.5(8) . . . . ?
C27 Rh8 C11 Rh4 141(3) . . . . ?
Rh9 Rh8 C11 Rh4 46.0(6) . . . . ?
Sn1 Rh8 C11 Rh4 -14.1(7) . . . . ?
Rh12 Rh8 C11 Rh4 21.9(15) . . . . ?
Rh3 Rh8 C11 Rh4 -64.3(6) . . . . ?
C24 Rh10 C12 O12 7(3) . . . . ?
C13 Rh10 C12 O12 -92(3) . . . . ?
Sn1 Rh10 C12 O12 159(3) . . . . ?
Rh6 Rh10 C12 O12 -137(3) . . . . ?
Rh5 Rh10 C12 O12 -176(3) . . . . ?
Rh12 Rh10 C12 O12 97(3) . . . . ?
Rh11 Rh10 C12 O12 -154.1(19) . . . . ?
Rh9 Rh10 C12 O12 111(3) . . . . ?
C24 Rh10 C12 Rh5 -178.0(7) . . . . ?
C13 Rh10 C12 Rh5 83.8(6) . . . . ?
Sn1 Rh10 C12 Rh5 -25.1(6) . . . . ?
Rh6 Rh10 C12 Rh5 38.6(5) . . . . ?
Rh12 Rh10 C12 Rh5 -87.8(7) . . . . ?
Rh11 Rh10 C12 Rh5 21.4(18) . . . . ?
Rh9 Rh10 C12 Rh5 -73.5(4) . . . . ?
C9 Rh5 C12 O12 -11.7(18) . . . . ?
C10 Rh5 C12 O12 91.2(19) . . . . ?
C2 Rh5 C12 O12 29(4) . . . . ?
Rh6 Rh5 C12 O12 137.4(18) . . . . ?
Rh1 Rh5 C12 O12 170.3(13) . . . . ?
Sn1 Rh5 C12 O12 -161.0(18) . . . . ?
Rh10 Rh5 C12 O12 177(2) . . . . ?
Rh4 Rh5 C12 O12 -108.8(18) . . . . ?
C9 Rh5 C12 Rh10 171.5(8) . . . . ?
C10 Rh5 C12 Rh10 -85.6(7) . . . . ?
C2 Rh5 C12 Rh10 -148(3) . . . . ?
Rh6 Rh5 C12 Rh10 -39.4(5) . . . . ?
Rh1 Rh5 C12 Rh10 -6.5(12) . . . . ?
Sn1 Rh5 C12 Rh10 22.3(6) . . . . ?
Rh4 Rh5 C12 Rh10 74.5(7) . . . . ?
C24 Rh10 C13 O13 -18.2(17) . . . . ?
C12 Rh10 C13 O13 83.5(17) . . . . ?
Sn1 Rh10 C13 O13 -163.8(15) . . . . ?
Rh6 Rh10 C13 O13 178.7(19) . . . . ?
Rh5 Rh10 C13 O13 136.0(16) . . . . ?
Rh12 Rh10 C13 O13 -105.5(15) . . . . ?
Rh11 Rh10 C13 O13 -115.5(16) . . . . ?
Rh9 Rh10 C13 O13 149.2(12) . . . . ?
C24 Rh10 C13 Rh6 163.1(7) . . . . ?
C12 Rh10 C13 Rh6 -95.2(7) . . . . ?
Sn1 Rh10 C13 Rh6 17.5(5) . . . . ?
Rh5 Rh10 C13 Rh6 -42.7(4) . . . . ?
Rh12 Rh10 C13 Rh6 75.8(7) . . . . ?
Rh11 Rh10 C13 Rh6 65.8(4) . . . . ?
Rh9 Rh10 C13 Rh6 -29.5(13) . . . . ?
C14 Rh6 C13 O13 16.8(17) . . . . ?
C10 Rh6 C13 O13 -88.1(18) . . . . ?
C3 Rh6 C13 O13 -35(3) . . . . ?
Rh5 Rh6 C13 O13 -134.0(17) . . . . ?
Rh1 Rh6 C13 O13 -159.7(13) . . . . ?
Rh10 Rh6 C13 O13 -179(2) . . . . ?
Sn1 Rh6 C13 O13 165.4(17) . . . . ?
Rh11 Rh6 C13 O13 116.0(17) . . . . ?
C14 Rh6 C13 Rh10 -164.6(7) . . . . ?
C10 Rh6 C13 Rh10 90.5(6) . . . . ?
C3 Rh6 C13 Rh10 143.5(19) . . . . ?
Rh5 Rh6 C13 Rh10 44.6(4) . . . . ?
Rh1 Rh6 C13 Rh10 18.9(11) . . . . ?
Sn1 Rh6 C13 Rh10 -16.0(5) . . . . ?
Rh11 Rh6 C13 Rh10 -65.4(4) . . . . ?
C10 Rh6 C14 O14 15(19) . . . . ?
C13 Rh6 C14 O14 -68(19) . . . . ?
C3 Rh6 C14 O14 99(19) . . . . ?
Rh5 Rh6 C14 O14 16(20) . . . . ?
Rh1 Rh6 C14 O14 110(19) . . . . ?
Rh10 Rh6 C14 O14 -81(19) . . . . ?
Sn1 Rh6 C14 O14 -166(19) . . . . ?
Rh11 Rh6 C14 O14 -140(19) . . . . ?
C23 Rh11 C15 O15 11(2) . . . . ?
C22 Rh11 C15 O15 -85(2) . . . . ?
Sn1 Rh11 C15 O15 165(2) . . . . ?
Rh2 Rh11 C15 O15 -172(3) . . . . ?
Rh7 Rh11 C15 O15 -132(2) . . . . ?
Rh12 Rh11 C15 O15 -147.1(16) . . . . ?
Rh10 Rh11 C15 O15 104(2) . . . . ?
Rh6 Rh11 C15 O15 114(2) . . . . ?
C23 Rh11 C15 Rh2 -176.4(6) . . . . ?
C22 Rh11 C15 Rh2 87.3(6) . . . . ?
Sn1 Rh11 C15 Rh2 -22.3(5) . . . . ?
Rh7 Rh11 C15 Rh2 40.3(4) . . . . ?
Rh12 Rh11 C15 Rh2 25.3(14) . . . . ?
Rh10 Rh11 C15 Rh2 -84.1(6) . . . . ?
Rh6 Rh11 C15 Rh2 -73.3(4) . . . . ?
C4 Rh2 C15 O15 -13.9(17) . . . . ?
C16 Rh2 C15 O15 86.7(16) . . . . ?
C5 Rh2 C15 O15 29(4) . . . . ?
Rh7 Rh2 C15 O15 132.5(16) . . . . ?
Rh11 Rh2 C15 O15 174.1(19) . . . . ?
Rh3 Rh2 C15 O15 163.0(11) . . . . ?
Sn1 Rh2 C15 O15 -165.9(15) . . . . ?
Rh1 Rh2 C15 O15 -112.7(15) . . . . ?
C4 Rh2 C15 Rh11 172.0(8) . . . . ?
C16 Rh2 C15 Rh11 -87.4(7) . . . . ?
C5 Rh2 C15 Rh11 -145(2) . . . . ?
Rh7 Rh2 C15 Rh11 -41.6(4) . . . . ?
Rh3 Rh2 C15 Rh11 -11.1(11) . . . . ?
Sn1 Rh2 C15 Rh11 20.0(5) . . . . ?
Rh1 Rh2 C15 Rh11 73.2(5) . . . . ?
C4 Rh2 C16 O16 -3(2) . . . . ?
C5 Rh2 C16 O16 82(2) . . . . ?
C15 Rh2 C16 O16 -87(2) . . . . ?
Rh7 Rh2 C16 O16 179(2) . . . . ?
Rh11 Rh2 C16 O16 -130(2) . . . . ?
Rh3 Rh2 C16 O16 124(2) . . . . ?
Sn1 Rh2 C16 O16 176.6(18) . . . . ?
Rh1 Rh2 C16 O16 124.0(17) . . . . ?
C4 Rh2 C16 Rh7 178.7(7) . . . . ?
C5 Rh2 C16 Rh7 -96.8(6) . . . . ?
C15 Rh2 C16 Rh7 94.2(6) . . . . ?
Rh11 Rh2 C16 Rh7 51.7(4) . . . . ?
Rh3 Rh2 C16 Rh7 -54.4(4) . . . . ?
Sn1 Rh2 C16 Rh7 -2.0(6) . . . . ?
Rh1 Rh2 C16 Rh7 -54.7(11) . . . . ?
C21 Rh7 C16 O16 2(2) . . . . ?
C22 Rh7 C16 O16 89(2) . . . . ?
C17 Rh7 C16 O16 -84(2) . . . . ?
Rh2 Rh7 C16 O16 -179(2) . . . . ?
Rh3 Rh7 C16 O16 -124(2) . . . . ?
Rh11 Rh7 C16 O16 130(2) . . . . ?
Sn1 Rh7 C16 O16 -176.7(18) . . . . ?
Rh12 Rh7 C16 O16 134.3(16) . . . . ?
C21 Rh7 C16 Rh2 -179.5(7) . . . . ?
C22 Rh7 C16 Rh2 -91.8(8) . . . . ?
C17 Rh7 C16 Rh2 95.0(7) . . . . ?
Rh3 Rh7 C16 Rh2 54.3(4) . . . . ?
Rh11 Rh7 C16 Rh2 -51.3(4) . . . . ?
Sn1 Rh7 C16 Rh2 2.0(6) . . . . ?
Rh12 Rh7 C16 Rh2 -47.0(11) . . . . ?
C6 Rh3 C17 O17 13(2) . . . . ?
C5 Rh3 C17 O17 -84(2) . . . . ?
Sn1 Rh3 C17 O17 165(2) . . . . ?
Rh2 Rh3 C17 O17 -133(2) . . . . ?
Rh7 Rh3 C17 O17 -174(2) . . . . ?
Rh4 Rh3 C17 O17 103(2) . . . . ?
Rh8 Rh3 C17 O17 114(2) . . . . ?
Rh1 Rh3 C17 O17 -144.9(17) . . . . ?
C6 Rh3 C17 Rh7 -173.5(7) . . . . ?
C5 Rh3 C17 Rh7 89.5(6) . . . . ?
Sn1 Rh3 C17 Rh7 -20.8(5) . . . . ?
Rh2 Rh3 C17 Rh7 40.9(4) . . . . ?
Rh4 Rh3 C17 Rh7 -83.3(6) . . . . ?
Rh8 Rh3 C17 Rh7 -72.5(4) . . . . ?
Rh1 Rh3 C17 Rh7 28.9(14) . . . . ?
C21 Rh7 C17 O17 -12.0(15) . . . . ?
C16 Rh7 C17 O17 87.8(15) . . . . ?
C22 Rh7 C17 O17 47(5) . . . . ?
Rh2 Rh7 C17 O17 133.4(14) . . . . ?
Rh3 Rh7 C17 O17 175.6(17) . . . . ?
Rh11 Rh7 C17 O17 163.0(10) . . . . ?
Sn1 Rh7 C17 O17 -166.0(13) . . . . ?
Rh12 Rh7 C17 O17 -115.1(13) . . . . ?
C21 Rh7 C17 Rh3 172.4(8) . . . . ?
C16 Rh7 C17 Rh3 -87.7(7) . . . . ?
C22 Rh7 C17 Rh3 -128(4) . . . . ?
Rh2 Rh7 C17 Rh3 -42.1(4) . . . . ?
Rh11 Rh7 C17 Rh3 -12.5(10) . . . . ?
Sn1 Rh7 C17 Rh3 18.4(5) . . . . ?
Rh12 Rh7 C17 Rh3 69.3(6) . . . . ?
C26 Rh9 C18 O18 -121(24) . . . . ?
C20 Rh9 C18 O18 -32(24) . . . . ?
Rh8 Rh9 C18 O18 -12(25) . . . . ?
Rh12 Rh9 C18 O18 -131(24) . . . . ?
Sn1 Rh9 C18 O18 117(24) . . . . ?
Rh4 Rh9 C18 O18 56(24) . . . . ?
Rh10 Rh9 C18 O18 166(24) . . . . ?
C20 Rh8 C19 O19 47(15) . . . . ?
C11 Rh8 C19 O19 -35(15) . . . . ?
C27 Rh8 C19 O19 134(15) . . . . ?
Rh9 Rh8 C19 O19 50(16) . . . . ?
Rh4 Rh8 C19 O19 -49(16) . . . . ?
Sn1 Rh8 C19 O19 -136(15) . . . . ?
Rh12 Rh8 C19 O19 141(15) . . . . ?
Rh3 Rh8 C19 O19 -108(15) . . . . ?
C18 Rh9 C20 O20 -20.9(19) . . . . ?
C26 Rh9 C20 O20 76.6(19) . . . . ?
Rh8 Rh9 C20 O20 176(2) . . . . ?
Rh12 Rh9 C20 O20 122.1(18) . . . . ?
Sn1 Rh9 C20 O20 176.1(17) . . . . ?
Rh4 Rh9 C20 O20 -131.1(18) . . . . ?
Rh10 Rh9 C20 O20 123.3(16) . . . . ?
C18 Rh9 C20 Rh8 163.2(6) . . . . ?
C26 Rh9 C20 Rh8 -99.2(7) . . . . ?
Rh12 Rh9 C20 Rh8 -53.8(4) . . . . ?
Sn1 Rh9 C20 Rh8 0.2(6) . . . . ?
Rh4 Rh9 C20 Rh8 53.1(4) . . . . ?
Rh10 Rh9 C20 Rh8 -52.6(11) . . . . ?
C19 Rh8 C20 O20 2(2) . . . . ?
C11 Rh8 C20 O20 87.5(19) . . . . ?
C27 Rh8 C20 O20 -82.0(19) . . . . ?
Rh9 Rh8 C20 O20 -176(2) . . . . ?
Rh4 Rh8 C20 O20 130.3(19) . . . . ?
Sn1 Rh8 C20 O20 -176.0(18) . . . . ?
Rh12 Rh8 C20 O20 -123.6(19) . . . . ?
Rh3 Rh8 C20 O20 133.5(16) . . . . ?
C19 Rh8 C20 Rh9 178.0(7) . . . . ?
C11 Rh8 C20 Rh9 -96.7(7) . . . . ?
C27 Rh8 C20 Rh9 93.7(6) . . . . ?
Rh4 Rh8 C20 Rh9 -53.9(4) . . . . ?
Sn1 Rh8 C20 Rh9 -0.2(6) . . . . ?
Rh12 Rh8 C20 Rh9 52.2(4) . . . . ?
Rh3 Rh8 C20 Rh9 -50.8(11) . . . . ?
C16 Rh7 C21 O21 133(59) . . . . ?
C22 Rh7 C21 O21 46(59) . . . . ?
C17 Rh7 C21 O21 -144(59) . . . . ?
Rh2 Rh7 C21 O21 132(59) . . . . ?
Rh3 Rh7 C21 O21 -137(59) . . . . ?
Rh11 Rh7 C21 O21 40(60) . . . . ?
Sn1 Rh7 C21 O21 -50(60) . . . . ?
Rh12 Rh7 C21 O21 -23(59) . . . . ?
C23 Rh11 C22 O22 -11(2) . . . . ?
C15 Rh11 C22 O22 90(2) . . . . ?
Sn1 Rh11 C22 O22 -159(2) . . . . ?
Rh2 Rh11 C22 O22 140(2) . . . . ?
Rh7 Rh11 C22 O22 180(3) . . . . ?
Rh12 Rh11 C22 O22 -112(2) . . . . ?
Rh10 Rh11 C22 O22 -99(2) . . . . ?
Rh6 Rh11 C22 O22 155.6(14) . . . . ?
C23 Rh11 C22 Rh7 169.3(8) . . . . ?
C15 Rh11 C22 Rh7 -90.4(7) . . . . ?
Sn1 Rh11 C22 Rh7 21.4(7) . . . . ?
Rh2 Rh11 C22 Rh7 -40.2(5) . . . . ?
Rh12 Rh11 C22 Rh7 67.7(5) . . . . ?
Rh10 Rh11 C22 Rh7 81.0(8) . . . . ?
Rh6 Rh11 C22 Rh7 -24.3(18) . . . . ?
C21 Rh7 C22 O22 6.7(18) . . . . ?
C16 Rh7 C22 O22 -92.8(17) . . . . ?
C17 Rh7 C22 O22 -53(6) . . . . ?
Rh2 Rh7 C22 O22 -138.6(17) . . . . ?
Rh3 Rh7 C22 O22 -169.1(12) . . . . ?
Rh11 Rh7 C22 O22 -180(2) . . . . ?
Sn1 Rh7 C22 O22 160.8(16) . . . . ?
Rh12 Rh7 C22 O22 111.4(18) . . . . ?
C21 Rh7 C22 Rh11 -173.3(9) . . . . ?
C16 Rh7 C22 Rh11 87.1(8) . . . . ?
C17 Rh7 C22 Rh11 127(4) . . . . ?
Rh2 Rh7 C22 Rh11 41.3(6) . . . . ?
Rh3 Rh7 C22 Rh11 10.8(12) . . . . ?
Sn1 Rh7 C22 Rh11 -19.3(6) . . . . ?
Rh12 Rh7 C22 Rh11 -68.7(5) . . . . ?
C22 Rh11 C23 O23 8(50) . . . . ?
C15 Rh11 C23 O23 -90(50) . . . . ?
Sn1 Rh11 C23 O23 132(50) . . . . ?
Rh2 Rh11 C23 O23 -96(50) . . . . ?
Rh7 Rh11 C23 O23 20(51) . . . . ?
Rh12 Rh11 C23 O23 81(50) . . . . ?
Rh10 Rh11 C23 O23 139(50) . . . . ?
Rh6 Rh11 C23 O23 -167(100) . . . . ?
C12 Rh10 C24 O24 3(24) . . . . ?
C13 Rh10 C24 O24 101(24) . . . . ?
Sn1 Rh10 C24 O24 -136(24) . . . . ?
Rh6 Rh10 C24 O24 119(24) . . . . ?
Rh5 Rh10 C24 O24 -1(25) . . . . ?
Rh12 Rh10 C24 O24 -126(24) . . . . ?
Rh11 Rh10 C24 O24 176(100) . . . . ?
Rh9 Rh10 C24 O24 -74(24) . . . . ?
C27 Rh12 C25 O25 -68(30) . . . . ?
C26 Rh12 C25 O25 32(30) . . . . ?
Sn1 Rh12 C25 O25 150(30) . . . . ?
Rh9 Rh12 C25 O25 45(31) . . . . ?
Rh8 Rh12 C25 O25 -67(31) . . . . ?
Rh10 Rh12 C25 O25 104(30) . . . . ?
Rh11 Rh12 C25 O25 163(30) . . . . ?
Rh7 Rh12 C25 O25 -144(30) . . . . ?
C18 Rh9 C26 O26 16(2) . . . . ?
C20 Rh9 C26 O26 -84(2) . . . . ?
Rh8 Rh9 C26 O26 -130(2) . . . . ?
Rh12 Rh9 C26 O26 -172(3) . . . . ?
Sn1 Rh9 C26 O26 168(2) . . . . ?
Rh4 Rh9 C26 O26 -158.8(15) . . . . ?
Rh10 Rh9 C26 O26 120(2) . . . . ?
C18 Rh9 C26 Rh12 -171.7(7) . . . . ?
C20 Rh9 C26 Rh12 87.8(7) . . . . ?
Rh8 Rh9 C26 Rh12 42.5(6) . . . . ?
Sn1 Rh9 C26 Rh12 -19.6(6) . . . . ?
Rh4 Rh9 C26 Rh12 13.3(15) . . . . ?
Rh10 Rh9 C26 Rh12 -68.2(5) . . . . ?
C25 Rh12 C26 O26 -20(2) . . . . ?
C27 Rh12 C26 O26 80(2) . . . . ?
Sn1 Rh12 C26 O26 -167(2) . . . . ?
Rh9 Rh12 C26 O26 172(3) . . . . ?
Rh8 Rh12 C26 O26 132(2) . . . . ?
Rh10 Rh12 C26 O26 -119(2) . . . . ?
Rh11 Rh12 C26 O26 -109(2) . . . . ?
Rh7 Rh12 C26 O26 149.2(14) . . . . ?
C25 Rh12 C26 Rh9 167.4(8) . . . . ?
C27 Rh12 C26 Rh9 -91.8(8) . . . . ?
Sn1 Rh12 C26 Rh9 20.9(6) . . . . ?
Rh8 Rh12 C26 Rh9 -40.2(5) . . . . ?
Rh10 Rh12 C26 Rh9 68.6(5) . . . . ?
Rh11 Rh12 C26 Rh9 78.9(7) . . . . ?
Rh7 Rh12 C26 Rh9 -23.0(18) . . . . ?
C25 Rh12 C27 O27 2(3) . . . . ?
C26 Rh12 C27 O27 -94(3) . . . . ?
Sn1 Rh12 C27 O27 158(3) . . . . ?
Rh9 Rh12 C27 O27 -139(3) . . . . ?
Rh8 Rh12 C27 O27 -178(3) . . . . ?
Rh10 Rh12 C27 O27 -155.2(19) . . . . ?
Rh11 Rh12 C27 O27 95(3) . . . . ?
Rh7 Rh12 C27 O27 108(3) . . . . ?
C25 Rh12 C27 Rh8 179.3(6) . . . . ?
C26 Rh12 C27 Rh8 83.9(7) . . . . ?
Sn1 Rh12 C27 Rh8 -24.2(6) . . . . ?
Rh9 Rh12 C27 Rh8 38.4(5) . . . . ?
Rh10 Rh12 C27 Rh8 22.5(18) . . . . ?
Rh11 Rh12 C27 Rh8 -87.0(7) . . . . ?
Rh7 Rh12 C27 Rh8 -73.8(4) . . . . ?
C19 Rh8 C27 O27 -10.5(19) . . . . ?
C20 Rh8 C27 O27 93.7(19) . . . . ?
C11 Rh8 C27 O27 45(4) . . . . ?
Rh9 Rh8 C27 O27 139.5(18) . . . . ?
Rh4 Rh8 C27 O27 172.8(13) . . . . ?
Sn1 Rh8 C27 O27 -160.2(18) . . . . ?
Rh12 Rh8 C27 O27 178(2) . . . . ?
Rh3 Rh8 C27 O27 -107.5(18) . . . . ?
C19 Rh8 C27 Rh12 171.1(8) . . . . ?
C20 Rh8 C27 Rh12 -84.6(8) . . . . ?
C11 Rh8 C27 Rh12 -134(3) . . . . ?
Rh9 Rh8 C27 Rh12 -38.8(5) . . . . ?
Rh4 Rh8 C27 Rh12 -5.6(12) . . . . ?
Sn1 Rh8 C27 Rh12 21.5(6) . . . . ?
Rh3 Rh8 C27 Rh12 74.1(7) . . . . ?
C49 Rh21 Sn21 Rh32 89(4) . . . . ?
C50 Rh21 Sn21 Rh32 -134(4) . . . . ?
C36 Rh21 Sn21 Rh32 -32(4) . . . . ?
Rh23 Rh21 Sn21 Rh32 -115(4) . . . . ?
Rh24 Rh21 Sn21 Rh32 -48(4) . . . . ?
Rh25 Rh21 Sn21 Rh32 25(4) . . . . ?
Rh26 Rh21 Sn21 Rh32 98(4) . . . . ?
Rh22 Rh21 Sn21 Rh32 165(4) . . . . ?
C49 Rh21 Sn21 Rh26 -8.9(9) . . . . ?
C50 Rh21 Sn21 Rh26 127.8(6) . . . . ?
C36 Rh21 Sn21 Rh26 -129.6(5) . . . . ?
Rh23 Rh21 Sn21 Rh26 147.01(5) . . . . ?
Rh24 Rh21 Sn21 Rh26 -146.48(5) . . . . ?
Rh25 Rh21 Sn21 Rh26 -73.00(5) . . . . ?
Rh22 Rh21 Sn21 Rh26 67.29(4) . . . . ?
C49 Rh21 Sn21 Rh28 -115.6(9) . . . . ?
C50 Rh21 Sn21 Rh28 21.1(6) . . . . ?
C36 Rh21 Sn21 Rh28 123.7(5) . . . . ?
Rh23 Rh21 Sn21 Rh28 40.29(5) . . . . ?
Rh24 Rh21 Sn21 Rh28 106.80(6) . . . . ?
Rh25 Rh21 Sn21 Rh28 -179.72(6) . . . . ?
Rh26 Rh21 Sn21 Rh28 -106.72(6) . . . . ?
Rh22 Rh21 Sn21 Rh28 -39.43(5) . . . . ?
C49 Rh21 Sn21 Rh29 171.3(9) . . . . ?
C50 Rh21 Sn21 Rh29 -52.0(6) . . . . ?
C36 Rh21 Sn21 Rh29 50.5(5) . . . . ?
Rh23 Rh21 Sn21 Rh29 -32.82(5) . . . . ?
Rh24 Rh21 Sn21 Rh29 33.69(5) . . . . ?
Rh25 Rh21 Sn21 Rh29 107.17(6) . . . . ?
Rh26 Rh21 Sn21 Rh29 -179.83(6) . . . . ?
Rh22 Rh21 Sn21 Rh29 -112.54(6) . . . . ?
C49 Rh21 Sn21 Rh25 64.1(9) . . . . ?
C50 Rh21 Sn21 Rh25 -159.2(6) . . . . ?
C36 Rh21 Sn21 Rh25 -56.6(5) . . . . ?
Rh23 Rh21 Sn21 Rh25 -139.99(5) . . . . ?
Rh24 Rh21 Sn21 Rh25 -73.48(5) . . . . ?
Rh26 Rh21 Sn21 Rh25 73.00(5) . . . . ?
Rh22 Rh21 Sn21 Rh25 140.29(5) . . . . ?
C49 Rh21 Sn21 Rh30 98.5(9) . . . . ?
C50 Rh21 Sn21 Rh30 -124.8(6) . . . . ?
C36 Rh21 Sn21 Rh30 -22.2(5) . . . . ?
Rh23 Rh21 Sn21 Rh30 -105.59(5) . . . . ?
Rh24 Rh21 Sn21 Rh30 -39.08(5) . . . . ?
Rh25 Rh21 Sn21 Rh30 34.40(5) . . . . ?
Rh26 Rh21 Sn21 Rh30 107.40(6) . . . . ?
Rh22 Rh21 Sn21 Rh30 174.70(6) . . . . ?
C49 Rh21 Sn21 Rh27 -47.8(9) . . . . ?
C50 Rh21 Sn21 Rh27 88.9(6) . . . . ?
C36 Rh21 Sn21 Rh27 -168.5(5) . . . . ?
Rh23 Rh21 Sn21 Rh27 108.14(6) . . . . ?
Rh24 Rh21 Sn21 Rh27 174.65(6) . . . . ?
Rh25 Rh21 Sn21 Rh27 -111.87(6) . . . . ?
Rh26 Rh21 Sn21 Rh27 -38.87(5) . . . . ?
Rh22 Rh21 Sn21 Rh27 28.42(5) . . . . ?
C49 Rh21 Sn21 Rh24 137.6(9) . . . . ?
C50 Rh21 Sn21 Rh24 -85.7(6) . . . . ?
C36 Rh21 Sn21 Rh24 16.9(5) . . . . ?
Rh23 Rh21 Sn21 Rh24 -66.51(4) . . . . ?
Rh25 Rh21 Sn21 Rh24 73.48(5) . . . . ?
Rh26 Rh21 Sn21 Rh24 146.48(5) . . . . ?
Rh22 Rh21 Sn21 Rh24 -146.23(5) . . . . ?
C49 Rh21 Sn21 Rh22 -76.2(9) . . . . ?
C50 Rh21 Sn21 Rh22 60.5(6) . . . . ?
C36 Rh21 Sn21 Rh22 163.1(5) . . . . ?
Rh23 Rh21 Sn21 Rh22 79.72(4) . . . . ?
Rh24 Rh21 Sn21 Rh22 146.23(5) . . . . ?
Rh25 Rh21 Sn21 Rh22 -140.29(5) . . . . ?
Rh26 Rh21 Sn21 Rh22 -67.29(4) . . . . ?
C49 Rh21 Sn21 Rh23 -155.9(9) . . . . ?
C50 Rh21 Sn21 Rh23 -19.2(6) . . . . ?
C36 Rh21 Sn21 Rh23 83.4(5) . . . . ?
Rh24 Rh21 Sn21 Rh23 66.51(4) . . . . ?
Rh25 Rh21 Sn21 Rh23 139.99(5) . . . . ?
Rh26 Rh21 Sn21 Rh23 -147.01(5) . . . . ?
Rh22 Rh21 Sn21 Rh23 -79.72(4) . . . . ?
C49 Rh21 Sn21 Rh31 32.4(9) . . . . ?
C50 Rh21 Sn21 Rh31 169.1(6) . . . . ?
C36 Rh21 Sn21 Rh31 -88.3(5) . . . . ?
Rh23 Rh21 Sn21 Rh31 -171.69(6) . . . . ?
Rh24 Rh21 Sn21 Rh31 -105.18(6) . . . . ?
Rh25 Rh21 Sn21 Rh31 -31.70(5) . . . . ?
Rh26 Rh21 Sn21 Rh31 41.30(5) . . . . ?
Rh22 Rh21 Sn21 Rh31 108.59(6) . . . . ?
Rh32 Sn21 Rh22 C51 145.5(11) . . . . ?
Rh21 Sn21 Rh22 C51 -34.8(11) . . . . ?
Rh26 Sn21 Rh22 C51 -111.4(11) . . . . ?
Rh28 Sn21 Rh22 C51 103.5(11) . . . . ?
Rh29 Sn21 Rh22 C51 69.3(11) . . . . ?
Rh25 Sn21 Rh22 C51 -76.2(11) . . . . ?
Rh30 Sn21 Rh22 C51 -157.2(12) . . . . ?
Rh27 Sn21 Rh22 C51 175.7(11) . . . . ?
Rh24 Sn21 Rh22 C51 -1.3(11) . . . . ?
Rh23 Sn21 Rh22 C51 31.8(11) . . . . ?
Rh31 Sn21 Rh22 C51 -145.7(11) . . . . ?
Rh32 Sn21 Rh22 C35 -29.0(5) . . . . ?
Rh21 Sn21 Rh22 C35 150.7(5) . . . . ?
Rh26 Sn21 Rh22 C35 74.1(5) . . . . ?
Rh28 Sn21 Rh22 C35 -71.0(5) . . . . ?
Rh29 Sn21 Rh22 C35 -105.2(5) . . . . ?
Rh25 Sn21 Rh22 C35 109.3(5) . . . . ?
Rh30 Sn21 Rh22 C35 28.3(8) . . . . ?
Rh27 Sn21 Rh22 C35 1.3(5) . . . . ?
Rh24 Sn21 Rh22 C35 -175.8(5) . . . . ?
Rh23 Sn21 Rh22 C35 -142.7(5) . . . . ?
Rh31 Sn21 Rh22 C35 39.8(5) . . . . ?
Rh32 Sn21 Rh22 C32 -116.9(5) . . . . ?
Rh21 Sn21 Rh22 C32 62.8(5) . . . . ?
Rh26 Sn21 Rh22 C32 -13.8(5) . . . . ?
Rh28 Sn21 Rh22 C32 -158.9(5) . . . . ?
Rh29 Sn21 Rh22 C32 166.8(5) . . . . ?
Rh25 Sn21 Rh22 C32 21.4(5) . . . . ?
Rh30 Sn21 Rh22 C32 -59.6(7) . . . . ?
Rh27 Sn21 Rh22 C32 -86.7(5) . . . . ?
Rh24 Sn21 Rh22 C32 96.3(5) . . . . ?
Rh23 Sn21 Rh22 C32 129.4(5) . . . . ?
Rh31 Sn21 Rh22 C32 -48.2(5) . . . . ?
Rh32 Sn21 Rh22 C41 58.1(5) . . . . ?
Rh21 Sn21 Rh22 C41 -122.2(5) . . . . ?
Rh26 Sn21 Rh22 C41 161.2(5) . . . . ?
Rh28 Sn21 Rh22 C41 16.1(5) . . . . ?
Rh29 Sn21 Rh22 C41 -18.1(5) . . . . ?
Rh25 Sn21 Rh22 C41 -163.6(5) . . . . ?
Rh30 Sn21 Rh22 C41 115.4(7) . . . . ?
Rh27 Sn21 Rh22 C41 88.3(5) . . . . ?
Rh24 Sn21 Rh22 C41 -88.7(5) . . . . ?
Rh23 Sn21 Rh22 C41 -55.6(5) . . . . ?
Rh31 Sn21 Rh22 C41 126.9(5) . . . . ?
Rh32 Sn21 Rh22 Rh27 -30.27(5) . . . . ?
Rh21 Sn21 Rh22 Rh27 149.49(5) . . . . ?
Rh26 Sn21 Rh22 Rh27 72.87(5) . . . . ?
Rh28 Sn21 Rh22 Rh27 -72.21(5) . . . . ?
Rh29 Sn21 Rh22 Rh27 -106.49(6) . . . . ?
Rh25 Sn21 Rh22 Rh27 108.09(6) . . . . ?
Rh30 Sn21 Rh22 Rh27 27.0(5) . . . . ?
Rh24 Sn21 Rh22 Rh27 -177.07(6) . . . . ?
Rh23 Sn21 Rh22 Rh27 -143.97(5) . . . . ?
Rh31 Sn21 Rh22 Rh27 38.51(5) . . . . ?
Rh32 Sn21 Rh22 Rh26 -103.14(6) . . . . ?
Rh21 Sn21 Rh22 Rh26 76.62(5) . . . . ?
Rh28 Sn21 Rh22 Rh26 -145.07(6) . . . . ?
Rh29 Sn21 Rh22 Rh26 -179.35(6) . . . . ?
Rh25 Sn21 Rh22 Rh26 35.22(6) . . . . ?
Rh30 Sn21 Rh22 Rh26 -45.9(5) . . . . ?
Rh27 Sn21 Rh22 Rh26 -72.87(5) . . . . ?
Rh24 Sn21 Rh22 Rh26 110.06(6) . . . . ?
Rh23 Sn21 Rh22 Rh26 143.17(5) . . . . ?
Rh31 Sn21 Rh22 Rh26 -34.36(5) . . . . ?
Rh32 Sn21 Rh22 Rh28 41.94(5) . . . . ?
Rh21 Sn21 Rh22 Rh28 -138.31(5) . . . . ?
Rh26 Sn21 Rh22 Rh28 145.07(6) . . . . ?
Rh29 Sn21 Rh22 Rh28 -34.28(6) . . . . ?
Rh25 Sn21 Rh22 Rh28 -179.71(6) . . . . ?
Rh30 Sn21 Rh22 Rh28 99.2(5) . . . . ?
Rh27 Sn21 Rh22 Rh28 72.21(5) . . . . ?
Rh24 Sn21 Rh22 Rh28 -104.87(6) . . . . ?
Rh23 Sn21 Rh22 Rh28 -71.76(5) . . . . ?
Rh31 Sn21 Rh22 Rh28 110.71(6) . . . . ?
Rh32 Sn21 Rh22 Rh21 -179.76(6) . . . . ?
Rh26 Sn21 Rh22 Rh21 -76.62(5) . . . . ?
Rh28 Sn21 Rh22 Rh21 138.31(5) . . . . ?
Rh29 Sn21 Rh22 Rh21 104.02(6) . . . . ?
Rh25 Sn21 Rh22 Rh21 -41.40(5) . . . . ?
Rh30 Sn21 Rh22 Rh21 -122.5(5) . . . . ?
Rh27 Sn21 Rh22 Rh21 -149.49(5) . . . . ?
Rh24 Sn21 Rh22 Rh21 33.44(5) . . . . ?
Rh23 Sn21 Rh22 Rh21 66.55(4) . . . . ?
Rh31 Sn21 Rh22 Rh21 -110.98(6) . . . . ?
C49 Rh21 Rh22 C51 -60.2(9) . . . . ?
C50 Rh21 Rh22 C51 38.2(9) . . . . ?
C36 Rh21 Rh22 C51 108.8(15) . . . . ?
Sn21 Rh21 Rh22 C51 161.3(6) . . . . ?
Rh23 Rh21 Rh22 C51 91.4(6) . . . . ?
Rh24 Rh21 Rh22 C51 128.7(6) . . . . ?
Rh25 Rh21 Rh22 C51 -164.4(6) . . . . ?
Rh26 Rh21 Rh22 C51 -131.3(6) . . . . ?
C49 Rh21 Rh22 C35 75.6(12) . . . . ?
C50 Rh21 Rh22 C35 173.9(11) . . . . ?
C36 Rh21 Rh22 C35 -115.4(17) . . . . ?
Sn21 Rh21 Rh22 C35 -63.0(10) . . . . ?
Rh23 Rh21 Rh22 C35 -132.8(10) . . . . ?
Rh24 Rh21 Rh22 C35 -95.6(10) . . . . ?
Rh25 Rh21 Rh22 C35 -28.7(10) . . . . ?
Rh26 Rh21 Rh22 C35 4.4(10) . . . . ?
C49 Rh21 Rh22 C32 25.5(8) . . . . ?
C50 Rh21 Rh22 C32 123.8(8) . . . . ?
C36 Rh21 Rh22 C32 -165.5(15) . . . . ?
Sn21 Rh21 Rh22 C32 -113.0(5) . . . . ?
Rh23 Rh21 Rh22 C32 177.1(5) . . . . ?
Rh24 Rh21 Rh22 C32 -145.6(5) . . . . ?
Rh25 Rh21 Rh22 C32 -78.7(5) . . . . ?
Rh26 Rh21 Rh22 C32 -45.6(5) . . . . ?
C49 Rh21 Rh22 C41 -146.4(9) . . . . ?
C50 Rh21 Rh22 C41 -48.1(8) . . . . ?
C36 Rh21 Rh22 C41 22.6(15) . . . . ?
Sn21 Rh21 Rh22 C41 75.0(6) . . . . ?
Rh23 Rh21 Rh22 C41 5.2(6) . . . . ?
Rh24 Rh21 Rh22 C41 42.4(6) . . . . ?
Rh25 Rh21 Rh22 C41 109.3(6) . . . . ?
Rh26 Rh21 Rh22 C41 142.4(6) . . . . ?
C49 Rh21 Rh22 Rh27 110.3(7) . . . . ?
C50 Rh21 Rh22 Rh27 -151.3(6) . . . . ?
C36 Rh21 Rh22 Rh27 -80.7(14) . . . . ?
Sn21 Rh21 Rh22 Rh27 -28.19(5) . . . . ?
Rh23 Rh21 Rh22 Rh27 -98.07(6) . . . . ?
Rh24 Rh21 Rh22 Rh27 -60.80(7) . . . . ?
Rh25 Rh21 Rh22 Rh27 6.11(7) . . . . ?
Rh26 Rh21 Rh22 Rh27 39.22(5) . . . . ?
C49 Rh21 Rh22 Rh26 71.1(7) . . . . ?
C50 Rh21 Rh22 Rh26 169.5(6) . . . . ?
C36 Rh21 Rh22 Rh26 -119.9(14) . . . . ?
Sn21 Rh21 Rh22 Rh26 -67.40(4) . . . . ?
Rh23 Rh21 Rh22 Rh26 -137.29(5) . . . . ?
Rh24 Rh21 Rh22 Rh26 -100.02(6) . . . . ?
Rh25 Rh21 Rh22 Rh26 -33.11(5) . . . . ?
C49 Rh21 Rh22 Rh28 172.9(7) . . . . ?
C50 Rh21 Rh22 Rh28 -88.8(6) . . . . ?
C36 Rh21 Rh22 Rh28 -18.1(14) . . . . ?
Sn21 Rh21 Rh22 Rh28 34.34(4) . . . . ?
Rh23 Rh21 Rh22 Rh28 -35.55(5) . . . . ?
Rh24 Rh21 Rh22 Rh28 1.73(7) . . . . ?
Rh25 Rh21 Rh22 Rh28 68.64(6) . . . . ?
Rh26 Rh21 Rh22 Rh28 101.74(5) . . . . ?
C49 Rh21 Rh22 Sn21 138.5(7) . . . . ?
C50 Rh21 Rh22 Sn21 -123.1(6) . . . . ?
C36 Rh21 Rh22 Sn21 -52.5(14) . . . . ?
Rh23 Rh21 Rh22 Sn21 -69.89(4) . . . . ?
Rh24 Rh21 Rh22 Sn21 -32.61(5) . . . . ?
Rh25 Rh21 Rh22 Sn21 34.30(4) . . . . ?
Rh26 Rh21 Rh22 Sn21 67.40(4) . . . . ?
C49 Rh21 Rh23 C57 -0.1(15) . . . . ?
C50 Rh21 Rh23 C57 11.6(11) . . . . ?
C36 Rh21 Rh23 C57 107.5(9) . . . . ?
Sn21 Rh21 Rh23 C57 -145.1(8) . . . . ?
Rh24 Rh21 Rh23 C57 142.1(8) . . . . ?
Rh25 Rh21 Rh23 C57 179.9(8) . . . . ?
Rh26 Rh21 Rh23 C57 -115.9(8) . . . . ?
Rh22 Rh21 Rh23 C57 -78.5(8) . . . . ?
C49 Rh21 Rh23 C52 -100.8(14) . . . . ?
C50 Rh21 Rh23 C52 -89.1(9) . . . . ?
C36 Rh21 Rh23 C52 6.8(7) . . . . ?
Sn21 Rh21 Rh23 C52 114.1(6) . . . . ?
Rh24 Rh21 Rh23 C52 41.3(6) . . . . ?
Rh25 Rh21 Rh23 C52 79.2(6) . . . . ?
Rh26 Rh21 Rh23 C52 143.3(6) . . . . ?
Rh22 Rh21 Rh23 C52 -179.3(6) . . . . ?
C49 Rh21 Rh23 C44 -174.9(16) . . . . ?
C50 Rh21 Rh23 C44 -163.2(13) . . . . ?
C36 Rh21 Rh23 C44 -67.2(11) . . . . ?
Sn21 Rh21 Rh23 C44 40.1(10) . . . . ?
Rh24 Rh21 Rh23 C44 -32.7(10) . . . . ?
Rh25 Rh21 Rh23 C44 5.1(10) . . . . ?
Rh26 Rh21 Rh23 C44 69.3(10) . . . . ?
Rh22 Rh21 Rh23 C44 106.7(10) . . . . ?
C49 Rh21 Rh23 C50 -11.7(14) . . . . ?
C36 Rh21 Rh23 C50 95.9(9) . . . . ?
Sn21 Rh21 Rh23 C50 -156.7(7) . . . . ?
Rh24 Rh21 Rh23 C50 130.4(7) . . . . ?
Rh25 Rh21 Rh23 C50 168.3(7) . . . . ?
Rh26 Rh21 Rh23 C50 -127.5(7) . . . . ?
Rh22 Rh21 Rh23 C50 -90.1(7) . . . . ?
C49 Rh21 Rh23 Rh24 -142.1(12) . . . . ?
C50 Rh21 Rh23 Rh24 -130.4(7) . . . . ?
C36 Rh21 Rh23 Rh24 -34.5(5) . . . . ?
Sn21 Rh21 Rh23 Rh24 72.81(4) . . . . ?
Rh25 Rh21 Rh23 Rh24 37.85(5) . . . . ?
Rh26 Rh21 Rh23 Rh24 102.02(6) . . . . ?
Rh22 Rh21 Rh23 Rh24 139.41(5) . . . . ?
C49 Rh21 Rh23 Rh29 174.5(12) . . . . ?
C50 Rh21 Rh23 Rh29 -173.8(7) . . . . ?
C36 Rh21 Rh23 Rh29 -77.9(5) . . . . ?
Sn21 Rh21 Rh23 Rh29 29.47(5) . . . . ?
Rh24 Rh21 Rh23 Rh29 -43.34(5) . . . . ?
Rh25 Rh21 Rh23 Rh29 -5.49(7) . . . . ?
Rh26 Rh21 Rh23 Rh29 58.68(7) . . . . ?
Rh22 Rh21 Rh23 Rh29 96.07(5) . . . . ?
C49 Rh21 Rh23 Sn21 145.0(12) . . . . ?
C50 Rh21 Rh23 Sn21 156.7(7) . . . . ?
C36 Rh21 Rh23 Sn21 -107.3(5) . . . . ?
Rh24 Rh21 Rh23 Sn21 -72.81(4) . . . . ?
Rh25 Rh21 Rh23 Sn21 -34.96(4) . . . . ?
Rh26 Rh21 Rh23 Sn21 29.20(5) . . . . ?
Rh22 Rh21 Rh23 Sn21 66.59(4) . . . . ?
C49 Rh21 Rh23 Rh28 112.0(12) . . . . ?
C50 Rh21 Rh23 Rh28 123.7(7) . . . . ?
C36 Rh21 Rh23 Rh28 -140.4(5) . . . . ?
Sn21 Rh21 Rh23 Rh28 -33.07(4) . . . . ?
Rh24 Rh21 Rh23 Rh28 -105.88(5) . . . . ?
Rh25 Rh21 Rh23 Rh28 -68.03(6) . . . . ?
Rh26 Rh21 Rh23 Rh28 -3.86(6) . . . . ?
Rh22 Rh21 Rh23 Rh28 33.53(4) . . . . ?
Rh32 Sn21 Rh23 C57 -79.8(13) . . . . ?
Rh21 Sn21 Rh23 C57 101.1(13) . . . . ?
Rh26 Sn21 Rh23 C57 66.0(13) . . . . ?
Rh28 Sn21 Rh23 C57 -37.9(13) . . . . ?
Rh29 Sn21 Rh23 C57 -113.5(13) . . . . ?
Rh25 Sn21 Rh23 C57 141.4(13) . . . . ?
Rh30 Sn21 Rh23 C57 -150.0(13) . . . . ?
Rh27 Sn21 Rh23 C57 -4.8(13) . . . . ?
Rh24 Sn21 Rh23 C57 174.0(13) . . . . ?
Rh22 Sn21 Rh23 C57 29.1(13) . . . . ?
Rh31 Sn21 Rh23 C57 -168.6(13) . . . . ?
Rh32 Sn21 Rh23 C52 106.6(5) . . . . ?
Rh21 Sn21 Rh23 C52 -72.4(5) . . . . ?
Rh26 Sn21 Rh23 C52 -107.6(5) . . . . ?
Rh28 Sn21 Rh23 C52 148.6(5) . . . . ?
Rh29 Sn21 Rh23 C52 72.9(5) . . . . ?
Rh25 Sn21 Rh23 C52 -32.1(5) . . . . ?
Rh30 Sn21 Rh23 C52 36.5(5) . . . . ?
Rh27 Sn21 Rh23 C52 -178.4(5) . . . . ?
Rh24 Sn21 Rh23 C52 0.4(5) . . . . ?
Rh22 Sn21 Rh23 C52 -144.5(5) . . . . ?
Rh31 Sn21 Rh23 C52 17.8(7) . . . . ?
Rh32 Sn21 Rh23 C44 19.0(5) . . . . ?
Rh21 Sn21 Rh23 C44 -160.1(5) . . . . ?
Rh26 Sn21 Rh23 C44 164.8(5) . . . . ?
Rh28 Sn21 Rh23 C44 60.9(5) . . . . ?
Rh29 Sn21 Rh23 C44 -14.8(5) . . . . ?
Rh25 Sn21 Rh23 C44 -119.8(5) . . . . ?
Rh30 Sn21 Rh23 C44 -51.2(5) . . . . ?
Rh27 Sn21 Rh23 C44 93.9(5) . . . . ?
Rh24 Sn21 Rh23 C44 -87.2(5) . . . . ?
Rh22 Sn21 Rh23 C44 127.8(5) . . . . ?
Rh31 Sn21 Rh23 C44 -69.8(7) . . . . ?
Rh32 Sn21 Rh23 C50 -165.6(5) . . . . ?
Rh21 Sn21 Rh23 C50 15.3(5) . . . . ?
Rh26 Sn21 Rh23 C50 -19.8(5) . . . . ?
Rh28 Sn21 Rh23 C50 -123.7(5) . . . . ?
Rh29 Sn21 Rh23 C50 160.7(5) . . . . ?
Rh25 Sn21 Rh23 C50 55.6(5) . . . . ?
Rh30 Sn21 Rh23 C50 124.2(5) . . . . ?
Rh27 Sn21 Rh23 C50 -90.6(5) . . . . ?
Rh24 Sn21 Rh23 C50 88.2(5) . . . . ?
Rh22 Sn21 Rh23 C50 -56.7(5) . . . . ?
Rh31 Sn21 Rh23 C50 105.6(7) . . . . ?
Rh32 Sn21 Rh23 Rh24 106.20(6) . . . . ?
Rh21 Sn21 Rh23 Rh24 -72.89(5) . . . . ?
Rh26 Sn21 Rh23 Rh24 -108.03(6) . . . . ?
Rh28 Sn21 Rh23 Rh24 148.11(5) . . . . ?
Rh29 Sn21 Rh23 Rh24 72.46(5) . . . . ?
Rh25 Sn21 Rh23 Rh24 -32.59(5) . . . . ?
Rh30 Sn21 Rh23 Rh24 36.01(5) . . . . ?
Rh27 Sn21 Rh23 Rh24 -178.87(6) . . . . ?
Rh22 Sn21 Rh23 Rh24 -144.96(5) . . . . ?
Rh31 Sn21 Rh23 Rh24 17.4(4) . . . . ?
Rh32 Sn21 Rh23 Rh21 179.09(6) . . . . ?
Rh26 Sn21 Rh23 Rh21 -35.14(6) . . . . ?
Rh28 Sn21 Rh23 Rh21 -139.00(5) . . . . ?
Rh29 Sn21 Rh23 Rh21 145.35(6) . . . . ?
Rh25 Sn21 Rh23 Rh21 40.31(5) . . . . ?
Rh30 Sn21 Rh23 Rh21 108.90(6) . . . . ?
Rh27 Sn21 Rh23 Rh21 -105.97(6) . . . . ?
Rh24 Sn21 Rh23 Rh21 72.89(5) . . . . ?
Rh22 Sn21 Rh23 Rh21 -72.06(4) . . . . ?
Rh31 Sn21 Rh23 Rh21 90.3(4) . . . . ?
Rh32 Sn21 Rh23 Rh29 33.74(5) . . . . ?
Rh21 Sn21 Rh23 Rh29 -145.35(6) . . . . ?
Rh26 Sn21 Rh23 Rh29 179.51(6) . . . . ?
Rh28 Sn21 Rh23 Rh29 75.65(5) . . . . ?
Rh25 Sn21 Rh23 Rh29 -105.04(6) . . . . ?
Rh30 Sn21 Rh23 Rh29 -36.45(5) . . . . ?
Rh27 Sn21 Rh23 Rh29 108.68(6) . . . . ?
Rh24 Sn21 Rh23 Rh29 -72.46(5) . . . . ?
Rh22 Sn21 Rh23 Rh29 142.59(5) . . . . ?
Rh31 Sn21 Rh23 Rh29 -55.1(4) . . . . ?
Rh32 Sn21 Rh23 Rh28 -41.90(5) . . . . ?
Rh21 Sn21 Rh23 Rh28 139.00(5) . . . . ?
Rh26 Sn21 Rh23 Rh28 103.87(6) . . . . ?
Rh29 Sn21 Rh23 Rh28 -75.65(5) . . . . ?
Rh25 Sn21 Rh23 Rh28 179.31(6) . . . . ?
Rh30 Sn21 Rh23 Rh28 -112.09(6) . . . . ?
Rh27 Sn21 Rh23 Rh28 33.03(5) . . . . ?
Rh24 Sn21 Rh23 Rh28 -148.11(5) . . . . ?
Rh22 Sn21 Rh23 Rh28 66.94(4) . . . . ?
Rh31 Sn21 Rh23 Rh28 -130.7(4) . . . . ?
C57 Rh23 Rh24 C42 13.4(16) . . . . ?
C52 Rh23 Rh24 C42 8.6(13) . . . . ?
C44 Rh23 Rh24 C42 -73.5(12) . . . . ?
C50 Rh23 Rh24 C42 92.4(12) . . . . ?
Rh21 Rh23 Rh24 C42 122.9(11) . . . . ?
Rh29 Rh23 Rh24 C42 -106.4(11) . . . . ?
Sn21 Rh23 Rh24 C42 -172.0(11) . . . . ?
Rh28 Rh23 Rh24 C42 -144.8(11) . . . . ?
C57 Rh23 Rh24 C52 4.7(13) . . . . ?
C44 Rh23 Rh24 C52 -82.2(9) . . . . ?
C50 Rh23 Rh24 C52 83.8(8) . . . . ?
Rh21 Rh23 Rh24 C52 114.2(7) . . . . ?
Rh29 Rh23 Rh24 C52 -115.0(7) . . . . ?
Sn21 Rh23 Rh24 C52 179.4(7) . . . . ?
Rh28 Rh23 Rh24 C52 -153.4(7) . . . . ?
C57 Rh23 Rh24 C36 -76.9(13) . . . . ?
C52 Rh23 Rh24 C36 -81.6(8) . . . . ?
C44 Rh23 Rh24 C36 -163.8(7) . . . . ?
C50 Rh23 Rh24 C36 2.1(7) . . . . ?
Rh21 Rh23 Rh24 C36 32.6(5) . . . . ?
Rh29 Rh23 Rh24 C36 163.4(5) . . . . ?
Sn21 Rh23 Rh24 C36 97.8(5) . . . . ?
Rh28 Rh23 Rh24 C36 124.9(5) . . . . ?
C57 Rh23 Rh24 C43 88.6(12) . . . . ?
C52 Rh23 Rh24 C43 83.9(8) . . . . ?
C44 Rh23 Rh24 C43 1.7(7) . . . . ?
C50 Rh23 Rh24 C43 167.6(6) . . . . ?
Rh21 Rh23 Rh24 C43 -161.9(4) . . . . ?
Rh29 Rh23 Rh24 C43 -31.1(4) . . . . ?
Sn21 Rh23 Rh24 C43 -96.7(4) . . . . ?
Rh28 Rh23 Rh24 C43 -69.6(4) . . . . ?
C57 Rh23 Rh24 Rh29 119.7(12) . . . . ?
C52 Rh23 Rh24 Rh29 115.0(7) . . . . ?
C44 Rh23 Rh24 Rh29 32.8(5) . . . . ?
C50 Rh23 Rh24 Rh29 -161.2(5) . . . . ?
Rh21 Rh23 Rh24 Rh29 -130.77(5) . . . . ?
Sn21 Rh23 Rh24 Rh29 -65.60(4) . . . . ?
Rh28 Rh23 Rh24 Rh29 -38.44(5) . . . . ?
C57 Rh23 Rh24 Rh21 -109.5(12) . . . . ?
C52 Rh23 Rh24 Rh21 -114.2(7) . . . . ?
C44 Rh23 Rh24 Rh21 163.6(5) . . . . ?
C50 Rh23 Rh24 Rh21 -30.5(5) . . . . ?
Rh29 Rh23 Rh24 Rh21 130.77(5) . . . . ?
Sn21 Rh23 Rh24 Rh21 65.17(4) . . . . ?
Rh28 Rh23 Rh24 Rh21 92.33(5) . . . . ?
C57 Rh23 Rh24 Sn21 -174.7(12) . . . . ?
C52 Rh23 Rh24 Sn21 -179.4(7) . . . . ?
C44 Rh23 Rh24 Sn21 98.4(5) . . . . ?
C50 Rh23 Rh24 Sn21 -95.6(5) . . . . ?
Rh21 Rh23 Rh24 Sn21 -65.17(4) . . . . ?
Rh29 Rh23 Rh24 Sn21 65.60(4) . . . . ?
Rh28 Rh23 Rh24 Sn21 27.16(4) . . . . ?
C57 Rh23 Rh24 Rh25 -146.6(11) . . . . ?
C52 Rh23 Rh24 Rh25 -151.4(7) . . . . ?
C44 Rh23 Rh24 Rh25 126.4(5) . . . . ?
C50 Rh23 Rh24 Rh25 -67.6(5) . . . . ?
Rh21 Rh23 Rh24 Rh25 -37.16(5) . . . . ?
Rh29 Rh23 Rh24 Rh25 93.61(5) . . . . ?
Sn21 Rh23 Rh24 Rh25 28.01(5) . . . . ?
Rh28 Rh23 Rh24 Rh25 55.17(7) . . . . ?
C49 Rh21 Rh24 C42 7.5(12) . . . . ?
C50 Rh21 Rh24 C42 -108.2(9) . . . . ?
C36 Rh21 Rh24 C42 -15.9(10) . . . . ?
Sn21 Rh21 Rh24 C42 141.7(7) . . . . ?
Rh23 Rh21 Rh24 C42 -144.9(7) . . . . ?
Rh25 Rh21 Rh24 C42 76.0(7) . . . . ?
Rh26 Rh21 Rh24 C42 112.1(7) . . . . ?
Rh22 Rh21 Rh24 C42 173.6(7) . . . . ?
C49 Rh21 Rh24 C52 111.4(11) . . . . ?
C50 Rh21 Rh24 C52 -4.3(7) . . . . ?
C36 Rh21 Rh24 C52 88.1(9) . . . . ?
Sn21 Rh21 Rh24 C52 -114.4(5) . . . . ?
Rh23 Rh21 Rh24 C52 -40.9(5) . . . . ?
Rh25 Rh21 Rh24 C52 179.9(5) . . . . ?
Rh26 Rh21 Rh24 C52 -143.9(5) . . . . ?
Rh22 Rh21 Rh24 C52 -82.5(5) . . . . ?
C49 Rh21 Rh24 C36 23.3(12) . . . . ?
C50 Rh21 Rh24 C36 -92.3(9) . . . . ?
Sn21 Rh21 Rh24 C36 157.5(7) . . . . ?
Rh23 Rh21 Rh24 C36 -129.0(7) . . . . ?
Rh25 Rh21 Rh24 C36 91.9(7) . . . . ?
Rh26 Rh21 Rh24 C36 128.0(7) . . . . ?
Rh22 Rh21 Rh24 C36 -170.5(7) . . . . ?
C49 Rh21 Rh24 C43 -173.7(13) . . . . ?
C50 Rh21 Rh24 C43 70.6(10) . . . . ?
C36 Rh21 Rh24 C43 163.0(11) . . . . ?
Sn21 Rh21 Rh24 C43 -39.5(9) . . . . ?
Rh23 Rh21 Rh24 C43 34.0(9) . . . . ?
Rh25 Rh21 Rh24 C43 -105.2(9) . . . . ?
Rh26 Rh21 Rh24 C43 -69.0(9) . . . . ?
Rh22 Rh21 Rh24 C43 -7.6(9) . . . . ?
C49 Rh21 Rh24 Rh23 152.3(10) . . . . ?
C50 Rh21 Rh24 Rh23 36.7(5) . . . . ?
C36 Rh21 Rh24 Rh23 129.0(7) . . . . ?
Sn21 Rh21 Rh24 Rh23 -73.46(4) . . . . ?
Rh25 Rh21 Rh24 Rh23 -139.13(5) . . . . ?
Rh26 Rh21 Rh24 Rh23 -102.99(6) . . . . ?
Rh22 Rh21 Rh24 Rh23 -41.55(5) . . . . ?
C49 Rh21 Rh24 Rh29 -164.4(10) . . . . ?
C50 Rh21 Rh24 Rh29 79.9(5) . . . . ?
C36 Rh21 Rh24 Rh29 172.3(7) . . . . ?
Sn21 Rh21 Rh24 Rh29 -30.19(5) . . . . ?
Rh23 Rh21 Rh24 Rh29 43.27(5) . . . . ?
Rh25 Rh21 Rh24 Rh29 -95.86(5) . . . . ?
Rh26 Rh21 Rh24 Rh29 -59.72(6) . . . . ?
Rh22 Rh21 Rh24 Rh29 1.72(7) . . . . ?
C49 Rh21 Rh24 Sn21 -134.2(10) . . . . ?
C50 Rh21 Rh24 Sn21 110.1(5) . . . . ?
C36 Rh21 Rh24 Sn21 -157.5(7) . . . . ?
Rh23 Rh21 Rh24 Sn21 73.46(4) . . . . ?
Rh25 Rh21 Rh24 Sn21 -65.67(4) . . . . ?
Rh26 Rh21 Rh24 Sn21 -29.53(5) . . . . ?
Rh22 Rh21 Rh24 Sn21 31.91(5) . . . . ?
C49 Rh21 Rh24 Rh25 -68.5(10) . . . . ?
C50 Rh21 Rh24 Rh25 175.8(5) . . . . ?
C36 Rh21 Rh24 Rh25 -91.9(7) . . . . ?
Sn21 Rh21 Rh24 Rh25 65.67(4) . . . . ?
Rh23 Rh21 Rh24 Rh25 139.13(5) . . . . ?
Rh26 Rh21 Rh24 Rh25 36.14(5) . . . . ?
Rh22 Rh21 Rh24 Rh25 97.58(6) . . . . ?
Rh32 Sn21 Rh24 C42 63.4(11) . . . . ?
Rh21 Sn21 Rh24 C42 -115.9(11) . . . . ?
Rh26 Sn21 Rh24 C42 -80.1(11) . . . . ?
Rh28 Sn21 Rh24 C42 140.1(11) . . . . ?
Rh29 Sn21 Rh24 C42 99.7(11) . . . . ?
Rh25 Sn21 Rh24 C42 -40.7(11) . . . . ?
Rh30 Sn21 Rh24 C42 27.0(11) . . . . ?
Rh27 Sn21 Rh24 C42 -177.4(12) . . . . ?
Rh22 Sn21 Rh24 C42 -150.6(11) . . . . ?
Rh23 Sn21 Rh24 C42 172.0(11) . . . . ?
Rh31 Sn21 Rh24 C42 -5.6(11) . . . . ?
Rh32 Sn21 Rh24 C52 -109.1(5) . . . . ?
Rh21 Sn21 Rh24 C52 71.7(5) . . . . ?
Rh26 Sn21 Rh24 C52 107.4(5) . . . . ?
Rh28 Sn21 Rh24 C52 -32.3(5) . . . . ?
Rh29 Sn21 Rh24 C52 -72.8(5) . . . . ?
Rh25 Sn21 Rh24 C52 146.9(5) . . . . ?
Rh30 Sn21 Rh24 C52 -145.5(5) . . . . ?
Rh27 Sn21 Rh24 C52 10.2(8) . . . . ?
Rh22 Sn21 Rh24 C52 37.0(5) . . . . ?
Rh23 Sn21 Rh24 C52 -0.4(5) . . . . ?
Rh31 Sn21 Rh24 C52 -178.0(5) . . . . ?
Rh32 Sn21 Rh24 C36 163.8(5) . . . . ?
Rh21 Sn21 Rh24 C36 -15.5(5) . . . . ?
Rh26 Sn21 Rh24 C36 20.3(5) . . . . ?
Rh28 Sn21 Rh24 C36 -119.5(5) . . . . ?
Rh29 Sn21 Rh24 C36 -159.9(5) . . . . ?
Rh25 Sn21 Rh24 C36 59.7(5) . . . . ?
Rh30 Sn21 Rh24 C36 127.4(5) . . . . ?
Rh27 Sn21 Rh24 C36 -77.0(7) . . . . ?
Rh22 Sn21 Rh24 C36 -50.2(5) . . . . ?
Rh23 Sn21 Rh24 C36 -87.6(5) . . . . ?
Rh31 Sn21 Rh24 C36 94.8(5) . . . . ?
Rh32 Sn21 Rh24 C43 -21.6(5) . . . . ?
Rh21 Sn21 Rh24 C43 159.2(5) . . . . ?
Rh26 Sn21 Rh24 C43 -165.1(5) . . . . ?
Rh28 Sn21 Rh24 C43 55.2(5) . . . . ?
Rh29 Sn21 Rh24 C43 14.7(5) . . . . ?
Rh25 Sn21 Rh24 C43 -125.6(5) . . . . ?
Rh30 Sn21 Rh24 C43 -58.0(5) . . . . ?
Rh27 Sn21 Rh24 C43 97.7(7) . . . . ?
Rh22 Sn21 Rh24 C43 124.5(5) . . . . ?
Rh23 Sn21 Rh24 C43 87.0(5) . . . . ?
Rh31 Sn21 Rh24 C43 -90.6(5) . . . . ?
Rh32 Sn21 Rh24 Rh23 -108.61(6) . . . . ?
Rh21 Sn21 Rh24 Rh23 72.13(5) . . . . ?
Rh26 Sn21 Rh24 Rh23 107.87(6) . . . . ?
Rh28 Sn21 Rh24 Rh23 -31.86(5) . . . . ?
Rh29 Sn21 Rh24 Rh23 -72.33(5) . . . . ?
Rh25 Sn21 Rh24 Rh23 147.33(5) . . . . ?
Rh30 Sn21 Rh24 Rh23 -145.02(5) . . . . ?
Rh27 Sn21 Rh24 Rh23 10.6(5) . . . . ?
Rh22 Sn21 Rh24 Rh23 37.44(5) . . . . ?
Rh31 Sn21 Rh24 Rh23 -177.60(6) . . . . ?
Rh32 Sn21 Rh24 Rh29 -36.28(5) . . . . ?
Rh21 Sn21 Rh24 Rh29 144.45(5) . . . . ?
Rh26 Sn21 Rh24 Rh29 -179.80(6) . . . . ?
Rh28 Sn21 Rh24 Rh29 40.47(5) . . . . ?
Rh25 Sn21 Rh24 Rh29 -140.34(5) . . . . ?
Rh30 Sn21 Rh24 Rh29 -72.69(4) . . . . ?
Rh27 Sn21 Rh24 Rh29 83.0(5) . . . . ?
Rh22 Sn21 Rh24 Rh29 109.77(6) . . . . ?
Rh23 Sn21 Rh24 Rh29 72.33(5) . . . . ?
Rh31 Sn21 Rh24 Rh29 -105.27(5) . . . . ?
Rh32 Sn21 Rh24 Rh21 179.26(6) . . . . ?
Rh26 Sn21 Rh24 Rh21 35.74(6) . . . . ?
Rh28 Sn21 Rh24 Rh21 -103.99(6) . . . . ?
Rh29 Sn21 Rh24 Rh21 -144.45(5) . . . . ?
Rh25 Sn21 Rh24 Rh21 75.20(5) . . . . ?
Rh30 Sn21 Rh24 Rh21 142.86(5) . . . . ?
Rh27 Sn21 Rh24 Rh21 -61.5(5) . . . . ?
Rh22 Sn21 Rh24 Rh21 -34.69(5) . . . . ?
Rh23 Sn21 Rh24 Rh21 -72.12(5) . . . . ?
Rh31 Sn21 Rh24 Rh21 110.28(6) . . . . ?
Rh32 Sn21 Rh24 Rh25 104.06(6) . . . . ?
Rh21 Sn21 Rh24 Rh25 -75.20(5) . . . . ?
Rh26 Sn21 Rh24 Rh25 -39.46(5) . . . . ?
Rh28 Sn21 Rh24 Rh25 -179.19(6) . . . . ?
Rh29 Sn21 Rh24 Rh25 140.34(5) . . . . ?
Rh30 Sn21 Rh24 Rh25 67.66(4) . . . . ?
Rh27 Sn21 Rh24 Rh25 -136.7(5) . . . . ?
Rh22 Sn21 Rh24 Rh25 -109.89(6) . . . . ?
Rh23 Sn21 Rh24 Rh25 -147.33(5) . . . . ?
Rh31 Sn21 Rh24 Rh25 35.08(5) . . . . ?
Rh32 Sn21 Rh25 C48 167.9(8) . . . . ?
Rh21 Sn21 Rh25 C48 -12.5(8) . . . . ?
Rh26 Sn21 Rh25 C48 61.9(8) . . . . ?
Rh28 Sn21 Rh25 C48 8(5) . . . . ?
Rh29 Sn21 Rh25 C48 -118.6(8) . . . . ?
Rh30 Sn21 Rh25 C48 -157.8(8) . . . . ?
Rh27 Sn21 Rh25 C48 94.9(8) . . . . ?
Rh24 Sn21 Rh25 C48 -80.8(8) . . . . ?
Rh22 Sn21 Rh25 C48 28.5(8) . . . . ?
Rh23 Sn21 Rh25 C48 -50.8(8) . . . . ?
Rh31 Sn21 Rh25 C48 135.6(8) . . . . ?
Rh32 Sn21 Rh25 C37 -54.7(6) . . . . ?
Rh21 Sn21 Rh25 C37 124.9(6) . . . . ?
Rh26 Sn21 Rh25 C37 -160.7(6) . . . . ?
Rh28 Sn21 Rh25 C37 145(5) . . . . ?
Rh29 Sn21 Rh25 C37 18.8(6) . . . . ?
Rh30 Sn21 Rh25 C37 -20.4(6) . . . . ?
Rh27 Sn21 Rh25 C37 -127.7(6) . . . . ?
Rh24 Sn21 Rh25 C37 56.5(6) . . . . ?
Rh22 Sn21 Rh25 C37 165.9(6) . . . . ?
Rh23 Sn21 Rh25 C37 86.6(6) . . . . ?
Rh31 Sn21 Rh25 C37 -87.0(6) . . . . ?
Rh32 Sn21 Rh25 C34 49.9(5) . . . . ?
Rh21 Sn21 Rh25 C34 -130.5(5) . . . . ?
Rh26 Sn21 Rh25 C34 -56.0(5) . . . . ?
Rh28 Sn21 Rh25 C34 -110(5) . . . . ?
Rh29 Sn21 Rh25 C34 123.5(5) . . . . ?
Rh30 Sn21 Rh25 C34 84.3(5) . . . . ?
Rh27 Sn21 Rh25 C34 -23.1(5) . . . . ?
Rh24 Sn21 Rh25 C34 161.2(5) . . . . ?
Rh22 Sn21 Rh25 C34 -89.5(5) . . . . ?
Rh23 Sn21 Rh25 C34 -168.7(5) . . . . ?
Rh31 Sn21 Rh25 C34 17.7(5) . . . . ?
Rh32 Sn21 Rh25 Rh31 32.27(5) . . . . ?
Rh21 Sn21 Rh25 Rh31 -148.14(5) . . . . ?
Rh26 Sn21 Rh25 Rh31 -73.69(4) . . . . ?
Rh28 Sn21 Rh25 Rh31 -128(5) . . . . ?
Rh29 Sn21 Rh25 Rh31 105.80(5) . . . . ?
Rh30 Sn21 Rh25 Rh31 66.61(4) . . . . ?
Rh27 Sn21 Rh25 Rh31 -40.73(5) . . . . ?
Rh24 Sn21 Rh25 Rh31 143.56(5) . . . . ?
Rh22 Sn21 Rh25 Rh31 -107.12(6) . . . . ?
Rh23 Sn21 Rh25 Rh31 173.62(5) . . . . ?
Rh32 Sn21 Rh25 Rh30 -34.35(5) . . . . ?
Rh21 Sn21 Rh25 Rh30 145.25(5) . . . . ?
Rh26 Sn21 Rh25 Rh30 -140.30(5) . . . . ?
Rh28 Sn21 Rh25 Rh30 166(5) . . . . ?
Rh29 Sn21 Rh25 Rh30 39.18(5) . . . . ?
Rh27 Sn21 Rh25 Rh30 -107.34(6) . . . . ?
Rh24 Sn21 Rh25 Rh30 76.95(4) . . . . ?
Rh22 Sn21 Rh25 Rh30 -173.73(6) . . . . ?
Rh23 Sn21 Rh25 Rh30 107.00(5) . . . . ?
Rh31 Sn21 Rh25 Rh30 -66.61(4) . . . . ?
Rh32 Sn21 Rh25 Rh21 -179.60(6) . . . . ?
Rh26 Sn21 Rh25 Rh21 74.45(5) . . . . ?
Rh28 Sn21 Rh25 Rh21 20(5) . . . . ?
Rh29 Sn21 Rh25 Rh21 -106.07(6) . . . . ?
Rh30 Sn21 Rh25 Rh21 -145.25(5) . . . . ?
Rh27 Sn21 Rh25 Rh21 107.40(6) . . . . ?
Rh24 Sn21 Rh25 Rh21 -68.30(4) . . . . ?
Rh22 Sn21 Rh25 Rh21 41.02(5) . . . . ?
Rh23 Sn21 Rh25 Rh21 -38.25(5) . . . . ?
Rh31 Sn21 Rh25 Rh21 148.14(5) . . . . ?
Rh32 Sn21 Rh25 Rh26 105.95(6) . . . . ?
Rh21 Sn21 Rh25 Rh26 -74.45(5) . . . . ?
Rh28 Sn21 Rh25 Rh26 -54(5) . . . . ?
Rh29 Sn21 Rh25 Rh26 179.48(6) . . . . ?
Rh30 Sn21 Rh25 Rh26 140.30(5) . . . . ?
Rh27 Sn21 Rh25 Rh26 32.95(5) . . . . ?
Rh24 Sn21 Rh25 Rh26 -142.76(5) . . . . ?
Rh22 Sn21 Rh25 Rh26 -33.43(5) . . . . ?
Rh23 Sn21 Rh25 Rh26 -112.70(6) . . . . ?
Rh31 Sn21 Rh25 Rh26 73.69(5) . . . . ?
Rh32 Sn21 Rh25 Rh24 -111.29(5) . . . . ?
Rh21 Sn21 Rh25 Rh24 68.30(4) . . . . ?
Rh26 Sn21 Rh25 Rh24 142.76(5) . . . . ?
Rh28 Sn21 Rh25 Rh24 89(5) . . . . ?
Rh29 Sn21 Rh25 Rh24 -37.76(5) . . . . ?
Rh30 Sn21 Rh25 Rh24 -76.95(4) . . . . ?
Rh27 Sn21 Rh25 Rh24 175.71(6) . . . . ?
Rh22 Sn21 Rh25 Rh24 109.32(6) . . . . ?
Rh23 Sn21 Rh25 Rh24 30.06(5) . . . . ?
Rh31 Sn21 Rh25 Rh24 -143.56(5) . . . . ?
C49 Rh21 Rh25 C48 29.1(8) . . . . ?
C50 Rh21 Rh25 C48 -126.0(15) . . . . ?
C36 Rh21 Rh25 C48 -65.1(7) . . . . ?
Sn21 Rh21 Rh25 C48 172.0(6) . . . . ?
Rh23 Rh21 Rh25 C48 -150.9(6) . . . . ?
Rh24 Rh21 Rh25 C48 -114.8(6) . . . . ?
Rh26 Rh21 Rh25 C48 104.7(6) . . . . ?
Rh22 Rh21 Rh25 C48 136.5(6) . . . . ?
C49 Rh21 Rh25 C37 126.7(9) . . . . ?
C50 Rh21 Rh25 C37 -28.5(16) . . . . ?
C36 Rh21 Rh25 C37 32.4(9) . . . . ?
Sn21 Rh21 Rh25 C37 -90.5(7) . . . . ?
Rh23 Rh21 Rh25 C37 -53.3(7) . . . . ?
Rh24 Rh21 Rh25 C37 -17.3(7) . . . . ?
Rh26 Rh21 Rh25 C37 -157.7(7) . . . . ?
Rh22 Rh21 Rh25 C37 -126.0(7) . . . . ?
C49 Rh21 Rh25 C34 -61.1(9) . . . . ?
C50 Rh21 Rh25 C34 143.7(15) . . . . ?
C36 Rh21 Rh25 C34 -155.4(8) . . . . ?
Sn21 Rh21 Rh25 C34 81.7(7) . . . . ?
Rh23 Rh21 Rh25 C34 118.9(7) . . . . ?
Rh24 Rh21 Rh25 C34 154.9(7) . . . . ?
Rh26 Rh21 Rh25 C34 14.5(7) . . . . ?
Rh22 Rh21 Rh25 C34 46.2(7) . . . . ?
C49 Rh21 Rh25 Sn21 -142.8(6) . . . . ?
C50 Rh21 Rh25 Sn21 62.0(14) . . . . ?
C36 Rh21 Rh25 Sn21 122.9(5) . . . . ?
Rh23 Rh21 Rh25 Sn21 37.16(5) . . . . ?
Rh24 Rh21 Rh25 Sn21 73.19(4) . . . . ?
Rh26 Rh21 Rh25 Sn21 -67.24(4) . . . . ?
Rh22 Rh21 Rh25 Sn21 -35.49(4) . . . . ?
C49 Rh21 Rh25 Rh31 -112.5(6) . . . . ?
C50 Rh21 Rh25 Rh31 92.3(14) . . . . ?
C36 Rh21 Rh25 Rh31 153.2(5) . . . . ?
Sn21 Rh21 Rh25 Rh31 30.34(5) . . . . ?
Rh23 Rh21 Rh25 Rh31 67.51(7) . . . . ?
Rh24 Rh21 Rh25 Rh31 103.53(6) . . . . ?
Rh26 Rh21 Rh25 Rh31 -36.90(5) . . . . ?
Rh22 Rh21 Rh25 Rh31 -5.14(7) . . . . ?
C49 Rh21 Rh25 Rh30 -175.1(6) . . . . ?
C50 Rh21 Rh25 Rh30 29.7(14) . . . . ?
C36 Rh21 Rh25 Rh30 90.6(5) . . . . ?
Sn21 Rh21 Rh25 Rh30 -32.30(5) . . . . ?
Rh23 Rh21 Rh25 Rh30 4.86(7) . . . . ?
Rh24 Rh21 Rh25 Rh30 40.89(5) . . . . ?
Rh26 Rh21 Rh25 Rh30 -99.54(6) . . . . ?
Rh22 Rh21 Rh25 Rh30 -67.78(6) . . . . ?
C49 Rh21 Rh25 Rh26 -75.6(6) . . . . ?
C50 Rh21 Rh25 Rh26 129.2(14) . . . . ?
C36 Rh21 Rh25 Rh26 -169.9(5) . . . . ?
Sn21 Rh21 Rh25 Rh26 67.24(4) . . . . ?
Rh23 Rh21 Rh25 Rh26 104.40(6) . . . . ?
Rh24 Rh21 Rh25 Rh26 140.43(5) . . . . ?
Rh22 Rh21 Rh25 Rh26 31.75(5) . . . . ?
C49 Rh21 Rh25 Rh24 144.0(6) . . . . ?
C50 Rh21 Rh25 Rh24 -11.2(14) . . . . ?
C36 Rh21 Rh25 Rh24 49.7(5) . . . . ?
Sn21 Rh21 Rh25 Rh24 -73.19(4) . . . . ?
Rh23 Rh21 Rh25 Rh24 -36.03(5) . . . . ?
Rh26 Rh21 Rh25 Rh24 -140.43(5) . . . . ?
Rh22 Rh21 Rh25 Rh24 -108.68(5) . . . . ?
C42 Rh24 Rh25 C48 -61.4(9) . . . . ?
C52 Rh24 Rh25 C48 71.1(11) . . . . ?
C36 Rh24 Rh25 C48 23.9(8) . . . . ?
C43 Rh24 Rh25 C48 -148.3(9) . . . . ?
Rh23 Rh24 Rh25 C48 108.4(6) . . . . ?
Rh29 Rh24 Rh25 C48 171.6(6) . . . . ?
Rh21 Rh24 Rh25 C48 71.2(6) . . . . ?
Sn21 Rh24 Rh25 C48 138.6(6) . . . . ?
C42 Rh24 Rh25 C37 33.8(8) . . . . ?
C52 Rh24 Rh25 C37 166.3(11) . . . . ?
C36 Rh24 Rh25 C37 119.1(8) . . . . ?
C43 Rh24 Rh25 C37 -53.1(8) . . . . ?
Rh23 Rh24 Rh25 C37 -156.4(6) . . . . ?
Rh29 Rh24 Rh25 C37 -93.2(6) . . . . ?
Rh21 Rh24 Rh25 C37 166.4(6) . . . . ?
Sn21 Rh24 Rh25 C37 -126.3(6) . . . . ?
C42 Rh24 Rh25 C34 104.3(15) . . . . ?
C52 Rh24 Rh25 C34 -123.2(16) . . . . ?
C36 Rh24 Rh25 C34 -170.4(15) . . . . ?
C43 Rh24 Rh25 C34 17.4(15) . . . . ?
Rh23 Rh24 Rh25 C34 -85.9(14) . . . . ?
Rh29 Rh24 Rh25 C34 -22.7(14) . . . . ?
Rh21 Rh24 Rh25 C34 -123.1(14) . . . . ?
Sn21 Rh24 Rh25 C34 -55.8(14) . . . . ?
C42 Rh24 Rh25 Sn21 160.1(6) . . . . ?
C52 Rh24 Rh25 Sn21 -67.5(9) . . . . ?
C36 Rh24 Rh25 Sn21 -114.7(5) . . . . ?
C43 Rh24 Rh25 Sn21 73.1(6) . . . . ?
Rh23 Rh24 Rh25 Sn21 -30.17(5) . . . . ?
Rh29 Rh24 Rh25 Sn21 33.07(4) . . . . ?
Rh21 Rh24 Rh25 Sn21 -67.38(4) . . . . ?
C42 Rh24 Rh25 Rh31 125.2(6) . . . . ?
C52 Rh24 Rh25 Rh31 -102.3(9) . . . . ?
C36 Rh24 Rh25 Rh31 -149.5(5) . . . . ?
C43 Rh24 Rh25 Rh31 38.3(6) . . . . ?
Rh23 Rh24 Rh25 Rh31 -65.02(7) . . . . ?
Rh29 Rh24 Rh25 Rh31 -1.77(7) . . . . ?
Rh21 Rh24 Rh25 Rh31 -102.23(6) . . . . ?
Sn21 Rh24 Rh25 Rh31 -34.85(5) . . . . ?
C42 Rh24 Rh25 Rh30 89.9(6) . . . . ?
C52 Rh24 Rh25 Rh30 -137.7(9) . . . . ?
C36 Rh24 Rh25 Rh30 175.1(5) . . . . ?
C43 Rh24 Rh25 Rh30 2.9(6) . . . . ?
Rh23 Rh24 Rh25 Rh30 -100.37(6) . . . . ?
Rh29 Rh24 Rh25 Rh30 -37.13(5) . . . . ?
Rh21 Rh24 Rh25 Rh30 -137.58(5) . . . . ?
Sn21 Rh24 Rh25 Rh30 -70.20(4) . . . . ?
C42 Rh24 Rh25 Rh21 -132.6(6) . . . . ?
C52 Rh24 Rh25 Rh21 -0.1(9) . . . . ?
C36 Rh24 Rh25 Rh21 -47.3(5) . . . . ?
C43 Rh24 Rh25 Rh21 140.5(6) . . . . ?
Rh23 Rh24 Rh25 Rh21 37.21(5) . . . . ?
Rh29 Rh24 Rh25 Rh21 100.46(5) . . . . ?
Sn21 Rh24 Rh25 Rh21 67.38(4) . . . . ?
C42 Rh24 Rh25 Rh26 -168.1(6) . . . . ?
C52 Rh24 Rh25 Rh26 -35.6(9) . . . . ?
C36 Rh24 Rh25 Rh26 -82.8(5) . . . . ?
C43 Rh24 Rh25 Rh26 105.0(6) . . . . ?
Rh23 Rh24 Rh25 Rh26 1.71(7) . . . . ?
Rh29 Rh24 Rh25 Rh26 64.95(6) . . . . ?
Rh21 Rh24 Rh25 Rh26 -35.50(5) . . . . ?
Sn21 Rh24 Rh25 Rh26 31.88(4) . . . . ?
Rh32 Sn21 Rh26 C31 -113.1(9) . . . . ?
Rh21 Sn21 Rh26 C31 66.0(9) . . . . ?
Rh28 Sn21 Rh26 C31 172.4(9) . . . . ?
Rh29 Sn21 Rh26 C31 -130(6) . . . . ?
Rh25 Sn21 Rh26 C31 -6.9(9) . . . . ?
Rh30 Sn21 Rh26 C31 -45.2(9) . . . . ?
Rh27 Sn21 Rh26 C31 -154.1(9) . . . . ?
Rh24 Sn21 Rh26 C31 32.1(9) . . . . ?
Rh22 Sn21 Rh26 C31 139.2(9) . . . . ?
Rh23 Sn21 Rh26 C31 99.1(9) . . . . ?
Rh31 Sn21 Rh26 C31 -74.4(9) . . . . ?
Rh32 Sn21 Rh26 C33 19.6(5) . . . . ?
Rh21 Sn21 Rh26 C33 -161.3(5) . . . . ?
Rh28 Sn21 Rh26 C33 -54.8(5) . . . . ?
Rh29 Sn21 Rh26 C33 3(6) . . . . ?
Rh25 Sn21 Rh26 C33 125.8(5) . . . . ?
Rh30 Sn21 Rh26 C33 87.6(5) . . . . ?
Rh27 Sn21 Rh26 C33 -21.4(5) . . . . ?
Rh24 Sn21 Rh26 C33 164.8(5) . . . . ?
Rh22 Sn21 Rh26 C33 -88.0(5) . . . . ?
Rh23 Sn21 Rh26 C33 -128.2(5) . . . . ?
Rh31 Sn21 Rh26 C33 58.3(5) . . . . ?
Rh32 Sn21 Rh26 C32 122.8(5) . . . . ?
Rh21 Sn21 Rh26 C32 -58.1(5) . . . . ?
Rh28 Sn21 Rh26 C32 48.3(5) . . . . ?
Rh29 Sn21 Rh26 C32 106(6) . . . . ?
Rh25 Sn21 Rh26 C32 -131.0(5) . . . . ?
Rh30 Sn21 Rh26 C32 -169.3(5) . . . . ?
Rh27 Sn21 Rh26 C32 81.8(5) . . . . ?
Rh24 Sn21 Rh26 C32 -92.0(5) . . . . ?
Rh22 Sn21 Rh26 C32 15.1(5) . . . . ?
Rh23 Sn21 Rh26 C32 -25.0(5) . . . . ?
Rh31 Sn21 Rh26 C32 161.5(5) . . . . ?
Rh32 Sn21 Rh26 Rh22 107.65(6) . . . . ?
Rh21 Sn21 Rh26 Rh22 -73.29(5) . . . . ?
Rh28 Sn21 Rh26 Rh22 33.19(5) . . . . ?
Rh29 Sn21 Rh26 Rh22 91(6) . . . . ?
Rh25 Sn21 Rh26 Rh22 -146.16(5) . . . . ?
Rh30 Sn21 Rh26 Rh22 175.59(6) . . . . ?
Rh27 Sn21 Rh26 Rh22 66.68(5) . . . . ?
Rh24 Sn21 Rh26 Rh22 -107.13(6) . . . . ?
Rh23 Sn21 Rh26 Rh22 -40.17(6) . . . . ?
Rh31 Sn21 Rh26 Rh22 146.36(5) . . . . ?
Rh32 Sn21 Rh26 Rh27 40.97(5) . . . . ?
Rh21 Sn21 Rh26 Rh27 -139.97(5) . . . . ?
Rh28 Sn21 Rh26 Rh27 -33.49(5) . . . . ?
Rh29 Sn21 Rh26 Rh27 24(6) . . . . ?
Rh25 Sn21 Rh26 Rh27 147.16(5) . . . . ?
Rh30 Sn21 Rh26 Rh27 108.92(6) . . . . ?
Rh24 Sn21 Rh26 Rh27 -173.81(6) . . . . ?
Rh22 Sn21 Rh26 Rh27 -66.68(5) . . . . ?
Rh23 Sn21 Rh26 Rh27 -106.85(6) . . . . ?
Rh31 Sn21 Rh26 Rh27 79.69(5) . . . . ?
Rh32 Sn21 Rh26 Rh25 -106.19(6) . . . . ?
Rh21 Sn21 Rh26 Rh25 72.88(5) . . . . ?
Rh28 Sn21 Rh26 Rh25 179.35(6) . . . . ?
Rh29 Sn21 Rh26 Rh25 -123(6) . . . . ?
Rh30 Sn21 Rh26 Rh25 -38.24(5) . . . . ?
Rh27 Sn21 Rh26 Rh25 -147.16(5) . . . . ?
Rh24 Sn21 Rh26 Rh25 39.03(5) . . . . ?
Rh22 Sn21 Rh26 Rh25 146.16(5) . . . . ?
Rh23 Sn21 Rh26 Rh25 105.99(6) . . . . ?
Rh31 Sn21 Rh26 Rh25 -67.47(4) . . . . ?
Rh32 Sn21 Rh26 Rh21 -179.06(6) . . . . ?
Rh28 Sn21 Rh26 Rh21 106.48(6) . . . . ?
Rh29 Sn21 Rh26 Rh21 164(58) . . . . ?
Rh25 Sn21 Rh26 Rh21 -72.88(5) . . . . ?
Rh30 Sn21 Rh26 Rh21 -111.12(6) . . . . ?
Rh27 Sn21 Rh26 Rh21 139.97(5) . . . . ?
Rh24 Sn21 Rh26 Rh21 -33.84(5) . . . . ?
Rh22 Sn21 Rh26 Rh21 73.29(5) . . . . ?
Rh23 Sn21 Rh26 Rh21 33.12(5) . . . . ?
Rh31 Sn21 Rh26 Rh21 -140.35(5) . . . . ?
Rh32 Sn21 Rh26 Rh31 -38.72(5) . . . . ?
Rh21 Sn21 Rh26 Rh31 140.35(5) . . . . ?
Rh28 Sn21 Rh26 Rh31 -113.18(6) . . . . ?
Rh29 Sn21 Rh26 Rh31 -56(6) . . . . ?
Rh25 Sn21 Rh26 Rh31 67.47(4) . . . . ?
Rh30 Sn21 Rh26 Rh31 29.23(5) . . . . ?
Rh27 Sn21 Rh26 Rh31 -79.69(5) . . . . ?
Rh24 Sn21 Rh26 Rh31 106.50(6) . . . . ?
Rh22 Sn21 Rh26 Rh31 -146.36(5) . . . . ?
Rh23 Sn21 Rh26 Rh31 173.46(6) . . . . ?
C51 Rh22 Rh26 C31 -0.8(11) . . . . ?
C35 Rh22 Rh26 C31 108.0(10) . . . . ?
C32 Rh22 Rh26 C31 21.1(11) . . . . ?
C41 Rh22 Rh26 C31 -175.1(13) . . . . ?
Rh27 Rh22 Rh26 C31 148.4(9) . . . . ?
Rh28 Rh22 Rh26 C31 -168.4(9) . . . . ?
Sn21 Rh22 Rh26 C31 -138.8(9) . . . . ?
Rh21 Rh22 Rh26 C31 -74.4(9) . . . . ?
C51 Rh22 Rh26 C33 -116.8(8) . . . . ?
C35 Rh22 Rh26 C33 -8.1(7) . . . . ?
C32 Rh22 Rh26 C33 -94.9(8) . . . . ?
C41 Rh22 Rh26 C33 68.8(11) . . . . ?
Rh27 Rh22 Rh26 C33 32.4(5) . . . . ?
Rh28 Rh22 Rh26 C33 75.5(5) . . . . ?
Sn21 Rh22 Rh26 C33 105.2(5) . . . . ?
Rh21 Rh22 Rh26 C33 169.6(5) . . . . ?
C51 Rh22 Rh26 C32 -21.9(9) . . . . ?
C35 Rh22 Rh26 C32 86.9(8) . . . . ?
C41 Rh22 Rh26 C32 163.8(12) . . . . ?
Rh27 Rh22 Rh26 C32 127.3(7) . . . . ?
Rh28 Rh22 Rh26 C32 170.4(7) . . . . ?
Sn21 Rh22 Rh26 C32 -159.9(7) . . . . ?
Rh21 Rh22 Rh26 C32 -95.5(7) . . . . ?
C51 Rh22 Rh26 Sn21 138.0(7) . . . . ?
C35 Rh22 Rh26 Sn21 -113.2(5) . . . . ?
C32 Rh22 Rh26 Sn21 159.9(7) . . . . ?
C41 Rh22 Rh26 Sn21 -36.3(10) . . . . ?
Rh27 Rh22 Rh26 Sn21 -72.77(4) . . . . ?
Rh28 Rh22 Rh26 Sn21 -29.65(5) . . . . ?
Rh21 Rh22 Rh26 Sn21 64.44(4) . . . . ?
C51 Rh22 Rh26 Rh27 -149.2(7) . . . . ?
C35 Rh22 Rh26 Rh27 -40.5(5) . . . . ?
C32 Rh22 Rh26 Rh27 -127.3(7) . . . . ?
C41 Rh22 Rh26 Rh27 36.4(10) . . . . ?
Rh28 Rh22 Rh26 Rh27 43.12(5) . . . . ?
Sn21 Rh22 Rh26 Rh27 72.77(4) . . . . ?
Rh21 Rh22 Rh26 Rh27 137.21(5) . . . . ?
C51 Rh22 Rh26 Rh25 107.7(7) . . . . ?
C35 Rh22 Rh26 Rh25 -143.5(5) . . . . ?
C32 Rh22 Rh26 Rh25 129.6(7) . . . . ?
C41 Rh22 Rh26 Rh25 -66.6(10) . . . . ?
Rh27 Rh22 Rh26 Rh25 -103.08(6) . . . . ?
Rh28 Rh22 Rh26 Rh25 -59.96(7) . . . . ?
Sn21 Rh22 Rh26 Rh25 -30.31(5) . . . . ?
Rh21 Rh22 Rh26 Rh25 34.12(5) . . . . ?
C51 Rh22 Rh26 Rh21 73.6(7) . . . . ?
C35 Rh22 Rh26 Rh21 -177.7(5) . . . . ?
C32 Rh22 Rh26 Rh21 95.5(7) . . . . ?
C41 Rh22 Rh26 Rh21 -100.8(10) . . . . ?
Rh27 Rh22 Rh26 Rh21 -137.21(5) . . . . ?
Rh28 Rh22 Rh26 Rh21 -94.09(5) . . . . ?
Sn21 Rh22 Rh26 Rh21 -64.44(4) . . . . ?
C51 Rh22 Rh26 Rh31 170.1(7) . . . . ?
C35 Rh22 Rh26 Rh31 -81.1(5) . . . . ?
C32 Rh22 Rh26 Rh31 -168.0(7) . . . . ?
C41 Rh22 Rh26 Rh31 -4.2(10) . . . . ?
Rh27 Rh22 Rh26 Rh31 -40.69(5) . . . . ?
Rh28 Rh22 Rh26 Rh31 2.43(7) . . . . ?
Sn21 Rh22 Rh26 Rh31 32.08(5) . . . . ?
Rh21 Rh22 Rh26 Rh31 96.52(6) . . . . ?
C48 Rh25 Rh26 C31 30.6(8) . . . . ?
C37 Rh25 Rh26 C31 -125.3(15) . . . . ?
C34 Rh25 Rh26 C31 -60.5(8) . . . . ?
Sn21 Rh25 Rh26 C31 175.6(6) . . . . ?
Rh31 Rh25 Rh26 C31 -110.5(6) . . . . ?
Rh30 Rh25 Rh26 C31 -148.2(6) . . . . ?
Rh21 Rh25 Rh26 C31 108.4(6) . . . . ?
Rh24 Rh25 Rh26 C31 142.4(6) . . . . ?
C48 Rh25 Rh26 C33 130.2(9) . . . . ?
C37 Rh25 Rh26 C33 -25.8(15) . . . . ?
C34 Rh25 Rh26 C33 39.1(9) . . . . ?
Sn21 Rh25 Rh26 C33 -84.8(7) . . . . ?
Rh31 Rh25 Rh26 C33 -10.9(7) . . . . ?
Rh30 Rh25 Rh26 C33 -48.6(7) . . . . ?
Rh21 Rh25 Rh26 C33 -152.0(7) . . . . ?
Rh24 Rh25 Rh26 C33 -118.0(7) . . . . ?
C48 Rh25 Rh26 C32 -62.5(8) . . . . ?
C37 Rh25 Rh26 C32 141.5(15) . . . . ?
C34 Rh25 Rh26 C32 -153.7(8) . . . . ?
Sn21 Rh25 Rh26 C32 82.5(7) . . . . ?
Rh31 Rh25 Rh26 C32 156.4(7) . . . . ?
Rh30 Rh25 Rh26 C32 118.7(7) . . . . ?
Rh21 Rh25 Rh26 C32 15.3(7) . . . . ?
Rh24 Rh25 Rh26 C32 49.3(7) . . . . ?
C48 Rh25 Rh26 Sn21 -145.0(5) . . . . ?
C37 Rh25 Rh26 Sn21 59.0(14) . . . . ?
C34 Rh25 Rh26 Sn21 123.9(5) . . . . ?
Rh31 Rh25 Rh26 Sn21 73.88(4) . . . . ?
Rh30 Rh25 Rh26 Sn21 36.20(5) . . . . ?
Rh21 Rh25 Rh26 Sn21 -67.22(4) . . . . ?
Rh24 Rh25 Rh26 Sn21 -33.20(5) . . . . ?
C48 Rh25 Rh26 Rh22 -112.9(5) . . . . ?
C37 Rh25 Rh26 Rh22 91.2(14) . . . . ?
C34 Rh25 Rh26 Rh22 156.0(5) . . . . ?
Sn21 Rh25 Rh26 Rh22 32.15(5) . . . . ?
Rh31 Rh25 Rh26 Rh22 106.03(6) . . . . ?
Rh30 Rh25 Rh26 Rh22 68.34(7) . . . . ?
Rh21 Rh25 Rh26 Rh22 -35.07(5) . . . . ?
Rh24 Rh25 Rh26 Rh22 -1.06(7) . . . . ?
C48 Rh25 Rh26 Rh27 -176.2(5) . . . . ?
C37 Rh25 Rh26 Rh27 27.9(14) . . . . ?
C34 Rh25 Rh26 Rh27 92.7(5) . . . . ?
Sn21 Rh25 Rh26 Rh27 -31.15(5) . . . . ?
Rh31 Rh25 Rh26 Rh27 42.73(5) . . . . ?
Rh30 Rh25 Rh26 Rh27 5.05(7) . . . . ?
Rh21 Rh25 Rh26 Rh27 -98.37(6) . . . . ?
Rh24 Rh25 Rh26 Rh27 -64.36(7) . . . . ?
C48 Rh25 Rh26 Rh21 -77.8(5) . . . . ?
C37 Rh25 Rh26 Rh21 126.2(14) . . . . ?
C34 Rh25 Rh26 Rh21 -168.9(5) . . . . ?
Sn21 Rh25 Rh26 Rh21 67.22(4) . . . . ?
Rh31 Rh25 Rh26 Rh21 141.10(5) . . . . ?
Rh30 Rh25 Rh26 Rh21 103.42(5) . . . . ?
Rh24 Rh25 Rh26 Rh21 34.02(5) . . . . ?
C48 Rh25 Rh26 Rh31 141.1(5) . . . . ?
C37 Rh25 Rh26 Rh31 -14.9(14) . . . . ?
C34 Rh25 Rh26 Rh31 50.0(5) . . . . ?
Sn21 Rh25 Rh26 Rh31 -73.88(4) . . . . ?
Rh30 Rh25 Rh26 Rh31 -37.68(5) . . . . ?
Rh21 Rh25 Rh26 Rh31 -141.10(5) . . . . ?
Rh24 Rh25 Rh26 Rh31 -107.08(5) . . . . ?
C49 Rh21 Rh26 C31 30.1(8) . . . . ?
C50 Rh21 Rh26 C31 128.1(10) . . . . ?
C36 Rh21 Rh26 C31 -62.1(8) . . . . ?
Sn21 Rh21 Rh26 C31 -143.9(6) . . . . ?
Rh23 Rh21 Rh26 C31 -175.2(6) . . . . ?
Rh24 Rh21 Rh26 C31 -112.3(6) . . . . ?
Rh25 Rh21 Rh26 C31 -75.1(6) . . . . ?
Rh22 Rh21 Rh26 C31 142.0(6) . . . . ?
C49 Rh21 Rh26 C33 -137.7(13) . . . . ?
C50 Rh21 Rh26 C33 -39.7(14) . . . . ?
C36 Rh21 Rh26 C33 130.1(13) . . . . ?
Sn21 Rh21 Rh26 C33 48.3(12) . . . . ?
Rh23 Rh21 Rh26 C33 16.9(12) . . . . ?
Rh24 Rh21 Rh26 C33 79.8(12) . . . . ?
Rh25 Rh21 Rh26 C33 117.1(12) . . . . ?
Rh22 Rh21 Rh26 C33 -25.8(12) . . . . ?
C49 Rh21 Rh26 C32 -63.3(8) . . . . ?
C50 Rh21 Rh26 C32 34.7(9) . . . . ?
C36 Rh21 Rh26 C32 -155.5(8) . . . . ?
Sn21 Rh21 Rh26 C32 122.7(5) . . . . ?
Rh23 Rh21 Rh26 C32 91.3(5) . . . . ?
Rh24 Rh21 Rh26 C32 154.2(5) . . . . ?
Rh25 Rh21 Rh26 C32 -168.5(5) . . . . ?
Rh22 Rh21 Rh26 C32 48.6(5) . . . . ?
C49 Rh21 Rh26 Sn21 174.0(6) . . . . ?
C50 Rh21 Rh26 Sn21 -88.0(8) . . . . ?
C36 Rh21 Rh26 Sn21 81.8(6) . . . . ?
Rh23 Rh21 Rh26 Sn21 -31.33(5) . . . . ?
Rh24 Rh21 Rh26 Sn21 31.57(5) . . . . ?
Rh25 Rh21 Rh26 Sn21 68.79(4) . . . . ?
Rh22 Rh21 Rh26 Sn21 -74.07(4) . . . . ?
C49 Rh21 Rh26 Rh22 -111.9(6) . . . . ?
C50 Rh21 Rh26 Rh22 -13.9(8) . . . . ?
C36 Rh21 Rh26 Rh22 155.9(6) . . . . ?
Sn21 Rh21 Rh26 Rh22 74.07(4) . . . . ?
Rh23 Rh21 Rh26 Rh22 42.74(5) . . . . ?
Rh24 Rh21 Rh26 Rh22 105.64(6) . . . . ?
Rh25 Rh21 Rh26 Rh22 142.86(5) . . . . ?
C49 Rh21 Rh26 Rh27 -149.2(6) . . . . ?
C50 Rh21 Rh26 Rh27 -51.3(8) . . . . ?
C36 Rh21 Rh26 Rh27 118.5(6) . . . . ?
Sn21 Rh21 Rh26 Rh27 36.71(5) . . . . ?
Rh23 Rh21 Rh26 Rh27 5.37(7) . . . . ?
Rh24 Rh21 Rh26 Rh27 68.28(7) . . . . ?
Rh25 Rh21 Rh26 Rh27 105.50(5) . . . . ?
Rh22 Rh21 Rh26 Rh27 -37.37(5) . . . . ?
C49 Rh21 Rh26 Rh25 105.3(6) . . . . ?
C50 Rh21 Rh26 Rh25 -156.8(8) . . . . ?
C36 Rh21 Rh26 Rh25 13.0(6) . . . . ?
Sn21 Rh21 Rh26 Rh25 -68.79(4) . . . . ?
Rh23 Rh21 Rh26 Rh25 -100.12(6) . . . . ?
Rh24 Rh21 Rh26 Rh25 -37.22(5) . . . . ?
Rh22 Rh21 Rh26 Rh25 -142.86(5) . . . . ?
C49 Rh21 Rh26 Rh31 138.6(6) . . . . ?
C50 Rh21 Rh26 Rh31 -123.5(8) . . . . ?
C36 Rh21 Rh26 Rh31 46.3(6) . . . . ?
Sn21 Rh21 Rh26 Rh31 -35.48(5) . . . . ?
Rh23 Rh21 Rh26 Rh31 -66.81(6) . . . . ?
Rh24 Rh21 Rh26 Rh31 -3.91(7) . . . . ?
Rh25 Rh21 Rh26 Rh31 33.31(5) . . . . ?
Rh22 Rh21 Rh26 Rh31 -109.55(6) . . . . ?
C51 Rh22 Rh27 C55 1.1(19) . . . . ?
C35 Rh22 Rh27 C55 -2.4(15) . . . . ?
C32 Rh22 Rh27 C55 -85.5(14) . . . . ?
C41 Rh22 Rh27 C55 80.1(14) . . . . ?
Rh26 Rh22 Rh27 C55 -118.7(13) . . . . ?
Rh28 Rh22 Rh27 C55 110.5(13) . . . . ?
Sn21 Rh22 Rh27 C55 175.9(13) . . . . ?
Rh21 Rh22 Rh27 C55 -158.0(13) . . . . ?
C51 Rh22 Rh27 C35 3.5(15) . . . . ?
C32 Rh22 Rh27 C35 -83.1(9) . . . . ?
C41 Rh22 Rh27 C35 82.5(9) . . . . ?
Rh26 Rh22 Rh27 C35 -116.3(7) . . . . ?
Rh28 Rh22 Rh27 C35 112.9(7) . . . . ?
Sn21 Rh22 Rh27 C35 178.3(7) . . . . ?
Rh21 Rh22 Rh27 C35 -155.6(7) . . . . ?
C51 Rh22 Rh27 C40 -76.6(15) . . . . ?
C35 Rh22 Rh27 C40 -80.2(9) . . . . ?
C32 Rh22 Rh27 C40 -163.3(7) . . . . ?
C41 Rh22 Rh27 C40 2.3(8) . . . . ?
Rh26 Rh22 Rh27 C40 163.6(6) . . . . ?
Rh28 Rh22 Rh27 C40 32.7(6) . . . . ?
Sn21 Rh22 Rh27 C40 98.2(6) . . . . ?
Rh21 Rh22 Rh27 C40 124.2(6) . . . . ?
C51 Rh22 Rh27 C33 91.1(14) . . . . ?
C35 Rh22 Rh27 C33 87.6(8) . . . . ?
C32 Rh22 Rh27 C33 4.5(6) . . . . ?
C41 Rh22 Rh27 C33 170.1(7) . . . . ?
Rh26 Rh22 Rh27 C33 -28.6(4) . . . . ?
Rh28 Rh22 Rh27 C33 -159.5(5) . . . . ?
Sn21 Rh22 Rh27 C33 -94.0(4) . . . . ?
Rh21 Rh22 Rh27 C33 -68.0(5) . . . . ?
C51 Rh22 Rh27 Rh28 -109.3(14) . . . . ?
C35 Rh22 Rh27 Rh28 -112.9(7) . . . . ?
C32 Rh22 Rh27 Rh28 164.0(5) . . . . ?
C41 Rh22 Rh27 Rh28 -30.4(5) . . . . ?
Rh26 Rh22 Rh27 Rh28 130.89(5) . . . . ?
Sn21 Rh22 Rh27 Rh28 65.48(4) . . . . ?
Rh21 Rh22 Rh27 Rh28 91.55(5) . . . . ?
C51 Rh22 Rh27 Rh26 119.8(14) . . . . ?
C35 Rh22 Rh27 Rh26 116.3(7) . . . . ?
C32 Rh22 Rh27 Rh26 33.1(5) . . . . ?
C41 Rh22 Rh27 Rh26 -161.3(5) . . . . ?
Rh28 Rh22 Rh27 Rh26 -130.89(5) . . . . ?
Sn21 Rh22 Rh27 Rh26 -65.41(4) . . . . ?
Rh21 Rh22 Rh27 Rh26 -39.34(5) . . . . ?
C51 Rh22 Rh27 Sn21 -174.8(14) . . . . ?
C35 Rh22 Rh27 Sn21 -178.3(7) . . . . ?
C32 Rh22 Rh27 Sn21 98.5(5) . . . . ?
C41 Rh22 Rh27 Sn21 -95.8(5) . . . . ?
Rh26 Rh22 Rh27 Sn21 65.41(4) . . . . ?
Rh28 Rh22 Rh27 Sn21 -65.48(4) . . . . ?
Rh21 Rh22 Rh27 Sn21 26.06(5) . . . . ?
C51 Rh22 Rh27 Rh32 -149.0(14) . . . . ?
C35 Rh22 Rh27 Rh32 -152.5(7) . . . . ?
C32 Rh22 Rh27 Rh32 124.4(5) . . . . ?
C41 Rh22 Rh27 Rh32 -70.0(5) . . . . ?
Rh26 Rh22 Rh27 Rh32 91.23(6) . . . . ?
Rh28 Rh22 Rh27 Rh32 -39.66(5) . . . . ?
Sn21 Rh22 Rh27 Rh32 25.82(5) . . . . ?
Rh21 Rh22 Rh27 Rh32 51.89(7) . . . . ?
C31 Rh26 Rh27 C55 6.8(13) . . . . ?
C33 Rh26 Rh27 C55 12.0(9) . . . . ?
C32 Rh26 Rh27 C55 111.2(8) . . . . ?
Sn21 Rh26 Rh27 C55 -140.2(7) . . . . ?
Rh22 Rh26 Rh27 C55 146.5(7) . . . . ?
Rh25 Rh26 Rh27 C55 -110.7(7) . . . . ?
Rh21 Rh26 Rh27 C55 -174.4(7) . . . . ?
Rh31 Rh26 Rh27 C55 -73.0(7) . . . . ?
C31 Rh26 Rh27 C35 -98.5(12) . . . . ?
C33 Rh26 Rh27 C35 -93.3(8) . . . . ?
C32 Rh26 Rh27 C35 5.9(7) . . . . ?
Sn21 Rh26 Rh27 C35 114.5(5) . . . . ?
Rh22 Rh26 Rh27 C35 41.2(5) . . . . ?
Rh25 Rh26 Rh27 C35 144.0(5) . . . . ?
Rh21 Rh26 Rh27 C35 80.3(5) . . . . ?
Rh31 Rh26 Rh27 C35 -178.3(5) . . . . ?
C31 Rh26 Rh27 C40 -170.7(15) . . . . ?
C33 Rh26 Rh27 C40 -165.6(12) . . . . ?
C32 Rh26 Rh27 C40 -66.3(11) . . . . ?
Sn21 Rh26 Rh27 C40 42.3(10) . . . . ?
Rh22 Rh26 Rh27 C40 -31.0(10) . . . . ?
Rh25 Rh26 Rh27 C40 71.8(10) . . . . ?
Rh21 Rh26 Rh27 C40 8.1(10) . . . . ?
Rh31 Rh26 Rh27 C40 109.5(10) . . . . ?
C31 Rh26 Rh27 C33 -5.1(13) . . . . ?
C32 Rh26 Rh27 C33 99.2(8) . . . . ?
Sn21 Rh26 Rh27 C33 -152.1(6) . . . . ?
Rh22 Rh26 Rh27 C33 134.6(6) . . . . ?
Rh25 Rh26 Rh27 C33 -122.6(6) . . . . ?
Rh21 Rh26 Rh27 C33 173.7(6) . . . . ?
Rh31 Rh26 Rh27 C33 -85.0(6) . . . . ?
C31 Rh26 Rh27 Rh22 -139.7(11) . . . . ?
C33 Rh26 Rh27 Rh22 -134.6(6) . . . . ?
C32 Rh26 Rh27 Rh22 -35.4(5) . . . . ?
Sn21 Rh26 Rh27 Rh22 73.31(4) . . . . ?
Rh25 Rh26 Rh27 Rh22 102.79(6) . . . . ?
Rh21 Rh26 Rh27 Rh22 39.09(5) . . . . ?
Rh31 Rh26 Rh27 Rh22 140.45(5) . . . . ?
C31 Rh26 Rh27 Rh28 177.0(11) . . . . ?
C33 Rh26 Rh27 Rh28 -177.9(6) . . . . ?
C32 Rh26 Rh27 Rh28 -78.6(5) . . . . ?
Sn21 Rh26 Rh27 Rh28 30.01(5) . . . . ?
Rh22 Rh26 Rh27 Rh28 -43.29(5) . . . . ?
Rh25 Rh26 Rh27 Rh28 59.49(7) . . . . ?
Rh21 Rh26 Rh27 Rh28 -4.20(7) . . . . ?
Rh31 Rh26 Rh27 Rh28 97.16(5) . . . . ?
C31 Rh26 Rh27 Sn21 147.0(11) . . . . ?
C33 Rh26 Rh27 Sn21 152.1(6) . . . . ?
C32 Rh26 Rh27 Sn21 -108.7(5) . . . . ?
Rh22 Rh26 Rh27 Sn21 -73.31(4) . . . . ?
Rh25 Rh26 Rh27 Sn21 29.48(5) . . . . ?
Rh21 Rh26 Rh27 Sn21 -34.22(4) . . . . ?
Rh31 Rh26 Rh27 Sn21 67.14(4) . . . . ?
C31 Rh26 Rh27 Rh32 113.3(11) . . . . ?
C33 Rh26 Rh27 Rh32 118.5(6) . . . . ?
C32 Rh26 Rh27 Rh32 -142.3(5) . . . . ?
Sn21 Rh26 Rh27 Rh32 -33.64(4) . . . . ?
Rh22 Rh26 Rh27 Rh32 -106.95(5) . . . . ?
Rh25 Rh26 Rh27 Rh32 -4.16(7) . . . . ?
Rh21 Rh26 Rh27 Rh32 -67.86(6) . . . . ?
Rh31 Rh26 Rh27 Rh32 33.50(4) . . . . ?
Rh32 Sn21 Rh27 C55 -26.4(12) . . . . ?
Rh21 Sn21 Rh27 C55 152.9(12) . . . . ?
Rh26 Sn21 Rh27 C55 111.7(12) . . . . ?
Rh28 Sn21 Rh27 C55 -103.6(12) . . . . ?
Rh29 Sn21 Rh27 C55 -68.0(12) . . . . ?
Rh25 Sn21 Rh27 C55 77.2(12) . . . . ?
Rh30 Sn21 Rh27 C55 6.5(12) . . . . ?
Rh24 Sn21 Rh27 C55 -148.0(13) . . . . ?
Rh22 Sn21 Rh27 C55 -176.3(12) . . . . ?
Rh23 Sn21 Rh27 C55 -138.0(12) . . . . ?
Rh31 Sn21 Rh27 C55 39.9(12) . . . . ?
Rh32 Sn21 Rh27 C35 148.6(6) . . . . ?
Rh21 Sn21 Rh27 C35 -32.1(6) . . . . ?
Rh26 Sn21 Rh27 C35 -73.2(6) . . . . ?
Rh28 Sn21 Rh27 C35 71.4(6) . . . . ?
Rh29 Sn21 Rh27 C35 107.0(6) . . . . ?
Rh25 Sn21 Rh27 C35 -107.8(6) . . . . ?
Rh30 Sn21 Rh27 C35 -178.4(6) . . . . ?
Rh24 Sn21 Rh27 C35 27.0(8) . . . . ?
Rh22 Sn21 Rh27 C35 -1.3(6) . . . . ?
Rh23 Sn21 Rh27 C35 37.1(6) . . . . ?
Rh31 Sn21 Rh27 C35 -145.1(6) . . . . ?
Rh32 Sn21 Rh27 C40 63.7(5) . . . . ?
Rh21 Sn21 Rh27 C40 -116.9(5) . . . . ?
Rh26 Sn21 Rh27 C40 -158.1(5) . . . . ?
Rh28 Sn21 Rh27 C40 -13.5(5) . . . . ?
Rh29 Sn21 Rh27 C40 22.1(5) . . . . ?
Rh25 Sn21 Rh27 C40 167.4(5) . . . . ?
Rh30 Sn21 Rh27 C40 96.7(5) . . . . ?
Rh24 Sn21 Rh27 C40 -57.9(8) . . . . ?
Rh22 Sn21 Rh27 C40 -86.2(5) . . . . ?
Rh23 Sn21 Rh27 C40 -47.8(5) . . . . ?
Rh31 Sn21 Rh27 C40 130.0(5) . . . . ?
Rh32 Sn21 Rh27 C33 -119.8(4) . . . . ?
Rh21 Sn21 Rh27 C33 59.6(4) . . . . ?
Rh26 Sn21 Rh27 C33 18.4(4) . . . . ?
Rh28 Sn21 Rh27 C33 163.0(4) . . . . ?
Rh29 Sn21 Rh27 C33 -161.4(4) . . . . ?
Rh25 Sn21 Rh27 C33 -16.1(4) . . . . ?
Rh30 Sn21 Rh27 C33 -86.8(4) . . . . ?
Rh24 Sn21 Rh27 C33 118.6(7) . . . . ?
Rh22 Sn21 Rh27 C33 90.3(4) . . . . ?
Rh23 Sn21 Rh27 C33 128.7(4) . . . . ?
Rh31 Sn21 Rh27 C33 -53.5(4) . . . . ?
Rh32 Sn21 Rh27 Rh22 149.88(5) . . . . ?
Rh21 Sn21 Rh27 Rh22 -30.78(5) . . . . ?
Rh26 Sn21 Rh27 Rh22 -71.97(5) . . . . ?
Rh28 Sn21 Rh27 Rh22 72.68(5) . . . . ?
Rh29 Sn21 Rh27 Rh22 108.29(6) . . . . ?
Rh25 Sn21 Rh27 Rh22 -106.48(6) . . . . ?
Rh30 Sn21 Rh27 Rh22 -177.15(6) . . . . ?
Rh24 Sn21 Rh27 Rh22 28.3(5) . . . . ?
Rh23 Sn21 Rh27 Rh22 38.34(5) . . . . ?
Rh31 Sn21 Rh27 Rh22 -143.83(5) . . . . ?
Rh32 Sn21 Rh27 Rh28 77.20(5) . . . . ?
Rh21 Sn21 Rh27 Rh28 -103.46(6) . . . . ?
Rh26 Sn21 Rh27 Rh28 -144.65(5) . . . . ?
Rh29 Sn21 Rh27 Rh28 35.61(5) . . . . ?
Rh25 Sn21 Rh27 Rh28 -179.16(6) . . . . ?
Rh30 Sn21 Rh27 Rh28 110.17(6) . . . . ?
Rh24 Sn21 Rh27 Rh28 -44.4(5) . . . . ?
Rh22 Sn21 Rh27 Rh28 -72.68(5) . . . . ?
Rh23 Sn21 Rh27 Rh28 -34.34(5) . . . . ?
Rh31 Sn21 Rh27 Rh28 143.49(5) . . . . ?
Rh32 Sn21 Rh27 Rh26 -138.16(5) . . . . ?
Rh21 Sn21 Rh27 Rh26 41.19(5) . . . . ?
Rh28 Sn21 Rh27 Rh26 144.65(5) . . . . ?
Rh29 Sn21 Rh27 Rh26 -179.74(6) . . . . ?
Rh25 Sn21 Rh27 Rh26 -34.52(5) . . . . ?
Rh30 Sn21 Rh27 Rh26 -105.19(6) . . . . ?
Rh24 Sn21 Rh27 Rh26 100.2(5) . . . . ?
Rh22 Sn21 Rh27 Rh26 71.97(5) . . . . ?
Rh23 Sn21 Rh27 Rh26 110.31(6) . . . . ?
Rh31 Sn21 Rh27 Rh26 -71.86(4) . . . . ?
Rh21 Sn21 Rh27 Rh32 179.34(6) . . . . ?
Rh26 Sn21 Rh27 Rh32 138.16(5) . . . . ?
Rh28 Sn21 Rh27 Rh32 -77.20(5) . . . . ?
Rh29 Sn21 Rh27 Rh32 -41.58(5) . . . . ?
Rh25 Sn21 Rh27 Rh32 103.64(6) . . . . ?
Rh30 Sn21 Rh27 Rh32 32.97(5) . . . . ?
Rh24 Sn21 Rh27 Rh32 -121.6(5) . . . . ?
Rh22 Sn21 Rh27 Rh32 -149.88(5) . . . . ?
Rh23 Sn21 Rh27 Rh32 -111.54(6) . . . . ?
Rh31 Sn21 Rh27 Rh32 66.30(4) . . . . ?
Rh32 Sn21 Rh28 C53 63.5(9) . . . . ?
Rh21 Sn21 Rh28 C53 -116.1(9) . . . . ?
Rh26 Sn21 Rh28 C53 169.8(9) . . . . ?
Rh29 Sn21 Rh28 C53 -9.7(9) . . . . ?
Rh25 Sn21 Rh28 C53 -136(5) . . . . ?
Rh30 Sn21 Rh28 C53 29.1(9) . . . . ?
Rh27 Sn21 Rh28 C53 136.2(9) . . . . ?
Rh24 Sn21 Rh28 C53 -48.1(9) . . . . ?
Rh22 Sn21 Rh28 C53 -157.2(9) . . . . ?
Rh23 Sn21 Rh28 C53 -77.5(9) . . . . ?
Rh31 Sn21 Rh28 C53 96.2(9) . . . . ?
Rh32 Sn21 Rh28 C41 -159.1(6) . . . . ?
Rh21 Sn21 Rh28 C41 21.3(6) . . . . ?
Rh26 Sn21 Rh28 C41 -52.8(6) . . . . ?
Rh29 Sn21 Rh28 C41 127.7(6) . . . . ?
Rh25 Sn21 Rh28 C41 1(5) . . . . ?
Rh30 Sn21 Rh28 C41 166.5(6) . . . . ?
Rh27 Sn21 Rh28 C41 -86.4(6) . . . . ?
Rh24 Sn21 Rh28 C41 89.3(6) . . . . ?
Rh22 Sn21 Rh28 C41 -19.8(6) . . . . ?
Rh23 Sn21 Rh28 C41 59.9(6) . . . . ?
Rh31 Sn21 Rh28 C41 -126.4(6) . . . . ?
Rh32 Sn21 Rh28 C40 -57.3(6) . . . . ?
Rh21 Sn21 Rh28 C40 123.1(6) . . . . ?
Rh26 Sn21 Rh28 C40 49.0(6) . . . . ?
Rh29 Sn21 Rh28 C40 -130.5(6) . . . . ?
Rh25 Sn21 Rh28 C40 103(5) . . . . ?
Rh30 Sn21 Rh28 C40 -91.7(6) . . . . ?
Rh27 Sn21 Rh28 C40 15.4(6) . . . . ?
Rh24 Sn21 Rh28 C40 -168.9(6) . . . . ?
Rh22 Sn21 Rh28 C40 82.0(6) . . . . ?
Rh23 Sn21 Rh28 C40 161.7(6) . . . . ?
Rh31 Sn21 Rh28 C40 -24.6(6) . . . . ?
Rh32 Sn21 Rh28 Rh27 -72.70(4) . . . . ?
Rh21 Sn21 Rh28 Rh27 107.70(6) . . . . ?
Rh26 Sn21 Rh28 Rh27 33.62(5) . . . . ?
Rh29 Sn21 Rh28 Rh27 -145.86(5) . . . . ?
Rh25 Sn21 Rh28 Rh27 87(5) . . . . ?
Rh30 Sn21 Rh28 Rh27 -107.04(6) . . . . ?
Rh24 Sn21 Rh28 Rh27 175.77(6) . . . . ?
Rh22 Sn21 Rh28 Rh27 66.65(4) . . . . ?
Rh23 Sn21 Rh28 Rh27 146.35(5) . . . . ?
Rh31 Sn21 Rh28 Rh27 -40.00(5) . . . . ?
Rh32 Sn21 Rh28 Rh22 -139.35(5) . . . . ?
Rh21 Sn21 Rh28 Rh22 41.05(5) . . . . ?
Rh26 Sn21 Rh28 Rh22 -33.03(5) . . . . ?
Rh29 Sn21 Rh28 Rh22 147.49(5) . . . . ?
Rh25 Sn21 Rh28 Rh22 21(5) . . . . ?
Rh30 Sn21 Rh28 Rh22 -173.69(6) . . . . ?
Rh27 Sn21 Rh28 Rh22 -66.65(4) . . . . ?
Rh24 Sn21 Rh28 Rh22 109.12(5) . . . . ?
Rh23 Sn21 Rh28 Rh22 79.70(4) . . . . ?
Rh31 Sn21 Rh28 Rh22 -106.65(6) . . . . ?
Rh32 Sn21 Rh28 Rh29 73.16(4) . . . . ?
Rh21 Sn21 Rh28 Rh29 -106.44(6) . . . . ?
Rh26 Sn21 Rh28 Rh29 179.48(6) . . . . ?
Rh25 Sn21 Rh28 Rh29 -127(5) . . . . ?
Rh30 Sn21 Rh28 Rh29 38.82(5) . . . . ?
Rh27 Sn21 Rh28 Rh29 145.86(5) . . . . ?
Rh24 Sn21 Rh28 Rh29 -38.37(5) . . . . ?
Rh22 Sn21 Rh28 Rh29 -147.49(5) . . . . ?
Rh23 Sn21 Rh28 Rh29 -67.79(4) . . . . ?
Rh31 Sn21 Rh28 Rh29 105.86(6) . . . . ?
Rh32 Sn21 Rh28 Rh23 140.96(5) . . . . ?
Rh21 Sn21 Rh28 Rh23 -38.65(5) . . . . ?
Rh26 Sn21 Rh28 Rh23 -112.73(6) . . . . ?
Rh29 Sn21 Rh28 Rh23 67.79(4) . . . . ?
Rh25 Sn21 Rh28 Rh23 -59(5) . . . . ?
Rh30 Sn21 Rh28 Rh23 106.61(6) . . . . ?
Rh27 Sn21 Rh28 Rh23 -146.35(5) . . . . ?
Rh24 Sn21 Rh28 Rh23 29.43(5) . . . . ?
Rh22 Sn21 Rh28 Rh23 -79.70(4) . . . . ?
Rh31 Sn21 Rh28 Rh23 173.66(6) . . . . ?
Rh21 Sn21 Rh28 Rh32 -179.60(6) . . . . ?
Rh26 Sn21 Rh28 Rh32 106.32(6) . . . . ?
Rh29 Sn21 Rh28 Rh32 -73.16(4) . . . . ?
Rh25 Sn21 Rh28 Rh32 160(5) . . . . ?
Rh30 Sn21 Rh28 Rh32 -34.34(5) . . . . ?
Rh27 Sn21 Rh28 Rh32 72.70(4) . . . . ?
Rh24 Sn21 Rh28 Rh32 -111.53(6) . . . . ?
Rh22 Sn21 Rh28 Rh32 139.35(5) . . . . ?
Rh23 Sn21 Rh28 Rh32 -140.96(5) . . . . ?
Rh31 Sn21 Rh28 Rh32 32.70(5) . . . . ?
C55 Rh27 Rh28 C53 4.4(11) . . . . ?
C35 Rh27 Rh28 C53 108.0(10) . . . . ?
C40 Rh27 Rh28 C53 23.6(12) . . . . ?
C33 Rh27 Rh28 C53 -169.0(12) . . . . ?
Rh22 Rh27 Rh28 C53 150.7(9) . . . . ?
Rh26 Rh27 Rh28 C53 -166.3(9) . . . . ?
Sn21 Rh27 Rh28 C53 -136.4(9) . . . . ?
Rh32 Rh27 Rh28 C53 -72.1(9) . . . . ?
C55 Rh27 Rh28 C41 -110.4(9) . . . . ?
C35 Rh27 Rh28 C41 -6.8(8) . . . . ?
C40 Rh27 Rh28 C41 -91.2(10) . . . . ?
C33 Rh27 Rh28 C41 76.2(10) . . . . ?
Rh22 Rh27 Rh28 C41 35.9(6) . . . . ?
Rh26 Rh27 Rh28 C41 78.9(6) . . . . ?
Sn21 Rh27 Rh28 C41 108.8(6) . . . . ?
Rh32 Rh27 Rh28 C41 173.1(6) . . . . ?
C55 Rh27 Rh28 C40 -19.2(10) . . . . ?
C35 Rh27 Rh28 C40 84.4(10) . . . . ?
C33 Rh27 Rh28 C40 167.4(11) . . . . ?
Rh22 Rh27 Rh28 C40 127.1(8) . . . . ?
Rh26 Rh27 Rh28 C40 170.0(8) . . . . ?
Sn21 Rh27 Rh28 C40 -160.0(8) . . . . ?
Rh32 Rh27 Rh28 C40 -95.7(8) . . . . ?
C55 Rh27 Rh28 Sn21 140.8(7) . . . . ?
C35 Rh27 Rh28 Sn21 -115.6(6) . . . . ?
C40 Rh27 Rh28 Sn21 160.0(8) . . . . ?
C33 Rh27 Rh28 Sn21 -32.6(8) . . . . ?
Rh22 Rh27 Rh28 Sn21 -72.87(4) . . . . ?
Rh26 Rh27 Rh28 Sn21 -29.92(5) . . . . ?
Rh32 Rh27 Rh28 Sn21 64.32(4) . . . . ?
C55 Rh27 Rh28 Rh22 -146.3(7) . . . . ?
C35 Rh27 Rh28 Rh22 -42.7(6) . . . . ?
C40 Rh27 Rh28 Rh22 -127.1(8) . . . . ?
C33 Rh27 Rh28 Rh22 40.3(8) . . . . ?
Rh26 Rh27 Rh28 Rh22 42.96(5) . . . . ?
Sn21 Rh27 Rh28 Rh22 72.87(4) . . . . ?
Rh32 Rh27 Rh28 Rh22 137.19(5) . . . . ?
C55 Rh27 Rh28 Rh29 110.5(7) . . . . ?
C35 Rh27 Rh28 Rh29 -145.9(6) . . . . ?
C40 Rh27 Rh28 Rh29 129.7(8) . . . . ?
C33 Rh27 Rh28 Rh29 -62.9(8) . . . . ?
Rh22 Rh27 Rh28 Rh29 -103.17(6) . . . . ?
Rh26 Rh27 Rh28 Rh29 -60.21(6) . . . . ?
Sn21 Rh27 Rh28 Rh29 -30.29(5) . . . . ?
Rh32 Rh27 Rh28 Rh29 34.03(5) . . . . ?
C55 Rh27 Rh28 Rh23 172.7(6) . . . . ?
C35 Rh27 Rh28 Rh23 -83.7(6) . . . . ?
C40 Rh27 Rh28 Rh23 -168.1(8) . . . . ?
C33 Rh27 Rh28 Rh23 -0.7(8) . . . . ?
Rh22 Rh27 Rh28 Rh23 -41.00(5) . . . . ?
Rh26 Rh27 Rh28 Rh23 1.96(7) . . . . ?
Sn21 Rh27 Rh28 Rh23 31.87(5) . . . . ?
Rh32 Rh27 Rh28 Rh23 96.19(6) . . . . ?
C55 Rh27 Rh28 Rh32 76.5(7) . . . . ?
C35 Rh27 Rh28 Rh32 -179.9(6) . . . . ?
C40 Rh27 Rh28 Rh32 95.7(8) . . . . ?
C33 Rh27 Rh28 Rh32 -96.9(8) . . . . ?
Rh22 Rh27 Rh28 Rh32 -137.19(5) . . . . ?
Rh26 Rh27 Rh28 Rh32 -94.23(5) . . . . ?
Sn21 Rh27 Rh28 Rh32 -64.32(4) . . . . ?
C51 Rh22 Rh28 C53 9.8(14) . . . . ?
C35 Rh22 Rh28 C53 -96.5(14) . . . . ?
C32 Rh22 Rh28 C53 -169.5(15) . . . . ?
C41 Rh22 Rh28 C53 -7.2(15) . . . . ?
Rh27 Rh22 Rh28 C53 -138.5(13) . . . . ?
Rh26 Rh22 Rh28 C53 178.1(13) . . . . ?
Sn21 Rh22 Rh28 C53 148.4(13) . . . . ?
Rh21 Rh22 Rh28 C53 115.0(13) . . . . ?
C51 Rh22 Rh28 C41 17.0(10) . . . . ?
C35 Rh22 Rh28 C41 -89.2(9) . . . . ?
C32 Rh22 Rh28 C41 -162.3(12) . . . . ?
Rh27 Rh22 Rh28 C41 -131.2(8) . . . . ?
Rh26 Rh22 Rh28 C41 -174.6(8) . . . . ?
Sn21 Rh22 Rh28 C41 155.7(8) . . . . ?
Rh21 Rh22 Rh28 C41 122.2(8) . . . . ?
C51 Rh22 Rh28 C40 112.0(9) . . . . ?
C35 Rh22 Rh28 C40 5.8(8) . . . . ?
C32 Rh22 Rh28 C40 -67.2(11) . . . . ?
C41 Rh22 Rh28 C40 95.0(10) . . . . ?
Rh27 Rh22 Rh28 C40 -36.2(6) . . . . ?
Rh26 Rh22 Rh28 C40 -79.6(6) . . . . ?
Sn21 Rh22 Rh28 C40 -109.3(6) . . . . ?
Rh21 Rh22 Rh28 C40 -142.8(6) . . . . ?
C51 Rh22 Rh28 Sn21 -138.7(6) . . . . ?
C35 Rh22 Rh28 Sn21 115.1(5) . . . . ?
C32 Rh22 Rh28 Sn21 42.0(9) . . . . ?
C41 Rh22 Rh28 Sn21 -155.7(8) . . . . ?
Rh27 Rh22 Rh28 Sn21 73.10(4) . . . . ?
Rh26 Rh22 Rh28 Sn21 29.69(5) . . . . ?
Rh21 Rh22 Rh28 Sn21 -33.49(4) . . . . ?
C51 Rh22 Rh28 Rh27 148.2(6) . . . . ?
C35 Rh22 Rh28 Rh27 42.0(5) . . . . ?
C32 Rh22 Rh28 Rh27 -31.1(9) . . . . ?
C41 Rh22 Rh28 Rh27 131.2(8) . . . . ?
Rh26 Rh22 Rh28 Rh27 -43.41(5) . . . . ?
Sn21 Rh22 Rh28 Rh27 -73.10(4) . . . . ?
Rh21 Rh22 Rh28 Rh27 -106.59(5) . . . . ?
C51 Rh22 Rh28 Rh29 -109.7(6) . . . . ?
C35 Rh22 Rh28 Rh29 144.1(5) . . . . ?
C32 Rh22 Rh28 Rh29 71.1(9) . . . . ?
C41 Rh22 Rh28 Rh29 -126.7(8) . . . . ?
Rh27 Rh22 Rh28 Rh29 102.12(6) . . . . ?
Rh26 Rh22 Rh28 Rh29 58.70(7) . . . . ?
Sn21 Rh22 Rh28 Rh29 29.02(5) . . . . ?
Rh21 Rh22 Rh28 Rh29 -4.47(7) . . . . ?
C51 Rh22 Rh28 Rh23 -71.8(6) . . . . ?
C35 Rh22 Rh28 Rh23 -178.1(5) . . . . ?
C32 Rh22 Rh28 Rh23 108.9(9) . . . . ?
C41 Rh22 Rh28 Rh23 -88.8(8) . . . . ?
Rh27 Rh22 Rh28 Rh23 139.95(5) . . . . ?
Rh26 Rh22 Rh28 Rh23 96.54(5) . . . . ?
Sn21 Rh22 Rh28 Rh23 66.85(4) . . . . ?
Rh21 Rh22 Rh28 Rh23 33.36(4) . . . . ?
C51 Rh22 Rh28 Rh32 -173.1(6) . . . . ?
C35 Rh22 Rh28 Rh32 80.6(5) . . . . ?
C32 Rh22 Rh28 Rh32 7.6(9) . . . . ?
C41 Rh22 Rh28 Rh32 169.9(8) . . . . ?
Rh27 Rh22 Rh28 Rh32 38.67(5) . . . . ?
Rh26 Rh22 Rh28 Rh32 -4.74(7) . . . . ?
Sn21 Rh22 Rh28 Rh32 -34.43(4) . . . . ?
Rh21 Rh22 Rh28 Rh32 -67.92(6) . . . . ?
C57 Rh23 Rh28 C53 -57.9(9) . . . . ?
C52 Rh23 Rh28 C53 74.2(11) . . . . ?
C44 Rh23 Rh28 C53 25.2(8) . . . . ?
C50 Rh23 Rh28 C53 -146.6(9) . . . . ?
Rh24 Rh23 Rh28 C53 110.3(6) . . . . ?
Rh21 Rh23 Rh28 C53 173.4(6) . . . . ?
Rh29 Rh23 Rh28 C53 71.9(6) . . . . ?
Sn21 Rh23 Rh28 C53 139.7(6) . . . . ?
C57 Rh23 Rh28 C41 39.9(9) . . . . ?
C52 Rh23 Rh28 C41 172.0(11) . . . . ?
C44 Rh23 Rh28 C41 123.0(8) . . . . ?
C50 Rh23 Rh28 C41 -48.8(9) . . . . ?
Rh24 Rh23 Rh28 C41 -151.9(6) . . . . ?
Rh21 Rh23 Rh28 C41 -88.8(6) . . . . ?
Rh29 Rh23 Rh28 C41 169.7(6) . . . . ?
Sn21 Rh23 Rh28 C41 -122.6(6) . . . . ?
C57 Rh23 Rh28 C40 104.1(19) . . . . ?
C52 Rh23 Rh28 C40 -124(2) . . . . ?
C44 Rh23 Rh28 C40 -172.8(19) . . . . ?
C50 Rh23 Rh28 C40 15.4(19) . . . . ?
Rh24 Rh23 Rh28 C40 -87.7(18) . . . . ?
Rh21 Rh23 Rh28 C40 -24.6(18) . . . . ?
Rh29 Rh23 Rh28 C40 -126.1(18) . . . . ?
Sn21 Rh23 Rh28 C40 -58.3(18) . . . . ?
C57 Rh23 Rh28 Sn21 162.5(6) . . . . ?
C52 Rh23 Rh28 Sn21 -65.4(10) . . . . ?
C44 Rh23 Rh28 Sn21 -114.4(5) . . . . ?
C50 Rh23 Rh28 Sn21 73.8(7) . . . . ?
Rh24 Rh23 Rh28 Sn21 -29.32(5) . . . . ?
Rh21 Rh23 Rh28 Sn21 33.78(4) . . . . ?
Rh29 Rh23 Rh28 Sn21 -67.78(4) . . . . ?
C57 Rh23 Rh28 Rh27 129.9(6) . . . . ?
C52 Rh23 Rh28 Rh27 -98.0(10) . . . . ?
C44 Rh23 Rh28 Rh27 -147.0(5) . . . . ?
C50 Rh23 Rh28 Rh27 41.2(7) . . . . ?
Rh24 Rh23 Rh28 Rh27 -61.88(7) . . . . ?
Rh21 Rh23 Rh28 Rh27 1.22(7) . . . . ?
Rh29 Rh23 Rh28 Rh27 -100.34(6) . . . . ?
Sn21 Rh23 Rh28 Rh27 -32.57(5) . . . . ?
C57 Rh23 Rh28 Rh22 93.0(6) . . . . ?
C52 Rh23 Rh28 Rh22 -134.9(10) . . . . ?
C44 Rh23 Rh28 Rh22 176.1(5) . . . . ?
C50 Rh23 Rh28 Rh22 4.4(7) . . . . ?
Rh24 Rh23 Rh28 Rh22 -98.73(6) . . . . ?
Rh21 Rh23 Rh28 Rh22 -35.63(5) . . . . ?
Rh29 Rh23 Rh28 Rh22 -137.19(5) . . . . ?
Sn21 Rh23 Rh28 Rh22 -69.41(4) . . . . ?
C57 Rh23 Rh28 Rh29 -129.8(6) . . . . ?
C52 Rh23 Rh28 Rh29 2.3(10) . . . . ?
C44 Rh23 Rh28 Rh29 -46.7(5) . . . . ?
C50 Rh23 Rh28 Rh29 141.5(7) . . . . ?
Rh24 Rh23 Rh28 Rh29 38.46(5) . . . . ?
Rh21 Rh23 Rh28 Rh29 101.56(5) . . . . ?
Sn21 Rh23 Rh28 Rh29 67.78(4) . . . . ?
C57 Rh23 Rh28 Rh32 -164.5(6) . . . . ?
C52 Rh23 Rh28 Rh32 -32.5(10) . . . . ?
C44 Rh23 Rh28 Rh32 -81.4(5) . . . . ?
C50 Rh23 Rh28 Rh32 106.8(7) . . . . ?
Rh24 Rh23 Rh28 Rh32 3.67(7) . . . . ?
Rh21 Rh23 Rh28 Rh32 66.77(6) . . . . ?
Rh29 Rh23 Rh28 Rh32 -34.79(5) . . . . ?
Sn21 Rh23 Rh28 Rh32 32.99(4) . . . . ?
Rh32 Sn21 Rh29 C46 -11.9(9) . . . . ?
Rh21 Sn21 Rh29 C46 169.1(9) . . . . ?
Rh26 Sn21 Rh29 C46 5(6) . . . . ?
Rh28 Sn21 Rh29 C46 62.8(9) . . . . ?
Rh25 Sn21 Rh29 C46 -117.8(9) . . . . ?
Rh30 Sn21 Rh29 C46 -80.0(9) . . . . ?
Rh27 Sn21 Rh29 C46 29.0(9) . . . . ?
Rh24 Sn21 Rh29 C46 -157.1(9) . . . . ?
Rh22 Sn21 Rh29 C46 95.5(9) . . . . ?
Rh23 Sn21 Rh29 C46 136.2(9) . . . . ?
Rh31 Sn21 Rh29 C46 -50.3(9) . . . . ?
Rh32 Sn21 Rh29 C43 126.8(6) . . . . ?
Rh21 Sn21 Rh29 C43 -52.2(6) . . . . ?
Rh26 Sn21 Rh29 C43 144(6) . . . . ?
Rh28 Sn21 Rh29 C43 -158.4(6) . . . . ?
Rh25 Sn21 Rh29 C43 20.9(6) . . . . ?
Rh30 Sn21 Rh29 C43 58.7(6) . . . . ?
Rh27 Sn21 Rh29 C43 167.8(6) . . . . ?
Rh24 Sn21 Rh29 C43 -18.4(6) . . . . ?
Rh22 Sn21 Rh29 C43 -125.8(6) . . . . ?
Rh23 Sn21 Rh29 C43 -85.0(6) . . . . ?
Rh31 Sn21 Rh29 C43 88.4(6) . . . . ?
Rh32 Sn21 Rh29 C44 -132.5(6) . . . . ?
Rh21 Sn21 Rh29 C44 48.4(6) . . . . ?
Rh26 Sn21 Rh29 C44 -116(6) . . . . ?
Rh28 Sn21 Rh29 C44 -57.8(6) . . . . ?
Rh25 Sn21 Rh29 C44 121.6(6) . . . . ?
Rh30 Sn21 Rh29 C44 159.3(6) . . . . ?
Rh27 Sn21 Rh29 C44 -91.6(6) . . . . ?
Rh24 Sn21 Rh29 C44 82.2(6) . . . . ?
Rh22 Sn21 Rh29 C44 -25.1(6) . . . . ?
Rh23 Sn21 Rh29 C44 15.6(6) . . . . ?
Rh31 Sn21 Rh29 C44 -171.0(6) . . . . ?
Rh32 Sn21 Rh29 Rh24 145.25(5) . . . . ?
Rh21 Sn21 Rh29 Rh24 -33.81(5) . . . . ?
Rh26 Sn21 Rh29 Rh24 162(58) . . . . ?
Rh28 Sn21 Rh29 Rh24 -140.02(5) . . . . ?
Rh25 Sn21 Rh29 Rh24 39.34(5) . . . . ?
Rh30 Sn21 Rh29 Rh24 77.11(4) . . . . ?
Rh27 Sn21 Rh29 Rh24 -173.83(6) . . . . ?
Rh22 Sn21 Rh29 Rh24 -107.35(6) . . . . ?
Rh23 Sn21 Rh29 Rh24 -66.62(4) . . . . ?
Rh31 Sn21 Rh29 Rh24 106.82(5) . . . . ?
Rh32 Sn21 Rh29 Rh23 -148.13(5) . . . . ?
Rh21 Sn21 Rh29 Rh23 32.81(5) . . . . ?
Rh26 Sn21 Rh29 Rh23 -131(6) . . . . ?
Rh28 Sn21 Rh29 Rh23 -73.39(5) . . . . ?
Rh25 Sn21 Rh29 Rh23 105.96(6) . . . . ?
Rh30 Sn21 Rh29 Rh23 143.73(5) . . . . ?
Rh27 Sn21 Rh29 Rh23 -107.21(6) . . . . ?
Rh24 Sn21 Rh29 Rh23 66.62(4) . . . . ?
Rh22 Sn21 Rh29 Rh23 -40.72(5) . . . . ?
Rh31 Sn21 Rh29 Rh23 173.44(6) . . . . ?
Rh32 Sn21 Rh29 Rh28 -74.74(5) . . . . ?
Rh21 Sn21 Rh29 Rh28 106.20(6) . . . . ?
Rh26 Sn21 Rh29 Rh28 -58(6) . . . . ?
Rh25 Sn21 Rh29 Rh28 179.36(6) . . . . ?
Rh30 Sn21 Rh29 Rh28 -142.87(5) . . . . ?
Rh27 Sn21 Rh29 Rh28 -33.82(5) . . . . ?
Rh24 Sn21 Rh29 Rh28 140.02(5) . . . . ?
Rh22 Sn21 Rh29 Rh28 32.67(5) . . . . ?
Rh23 Sn21 Rh29 Rh28 73.39(5) . . . . ?
Rh31 Sn21 Rh29 Rh28 -113.17(6) . . . . ?
Rh21 Sn21 Rh29 Rh32 -179.06(6) . . . . ?
Rh26 Sn21 Rh29 Rh32 17(6) . . . . ?
Rh28 Sn21 Rh29 Rh32 74.74(5) . . . . ?
Rh25 Sn21 Rh29 Rh32 -105.91(6) . . . . ?
Rh30 Sn21 Rh29 Rh32 -68.14(4) . . . . ?
Rh27 Sn21 Rh29 Rh32 40.92(5) . . . . ?
Rh24 Sn21 Rh29 Rh32 -145.25(5) . . . . ?
Rh22 Sn21 Rh29 Rh32 107.40(6) . . . . ?
Rh23 Sn21 Rh29 Rh32 148.13(5) . . . . ?
Rh31 Sn21 Rh29 Rh32 -38.43(5) . . . . ?
Rh32 Sn21 Rh29 Rh30 68.14(4) . . . . ?
Rh21 Sn21 Rh29 Rh30 -110.92(6) . . . . ?
Rh26 Sn21 Rh29 Rh30 85(6) . . . . ?
Rh28 Sn21 Rh29 Rh30 142.87(5) . . . . ?
Rh25 Sn21 Rh29 Rh30 -37.77(5) . . . . ?
Rh27 Sn21 Rh29 Rh30 109.06(6) . . . . ?
Rh24 Sn21 Rh29 Rh30 -77.11(4) . . . . ?
Rh22 Sn21 Rh29 Rh30 175.54(6) . . . . ?
Rh23 Sn21 Rh29 Rh30 -143.73(5) . . . . ?
Rh31 Sn21 Rh29 Rh30 29.71(5) . . . . ?
C42 Rh24 Rh29 C46 10.1(12) . . . . ?
C52 Rh24 Rh29 C46 -93.5(11) . . . . ?
C36 Rh24 Rh29 C46 -167.0(14) . . . . ?
C43 Rh24 Rh29 C46 -5.0(13) . . . . ?
Rh23 Rh24 Rh29 C46 -134.1(10) . . . . ?
Rh21 Rh24 Rh29 C46 -177.2(10) . . . . ?
Sn21 Rh24 Rh29 C46 152.8(10) . . . . ?
Rh25 Rh24 Rh29 C46 120.4(10) . . . . ?
C42 Rh24 Rh29 C43 15.0(10) . . . . ?
C52 Rh24 Rh29 C43 -88.5(9) . . . . ?
C36 Rh24 Rh29 C43 -162.0(12) . . . . ?
Rh23 Rh24 Rh29 C43 -129.1(7) . . . . ?
Rh21 Rh24 Rh29 C43 -172.2(7) . . . . ?
Sn21 Rh24 Rh29 C43 157.7(7) . . . . ?
Rh25 Rh24 Rh29 C43 125.3(7) . . . . ?
C42 Rh24 Rh29 C44 110.3(8) . . . . ?
C52 Rh24 Rh29 C44 6.7(7) . . . . ?
C36 Rh24 Rh29 C44 -66.8(11) . . . . ?
C43 Rh24 Rh29 C44 95.2(9) . . . . ?
Rh23 Rh24 Rh29 C44 -33.9(5) . . . . ?
Rh21 Rh24 Rh29 C44 -77.0(5) . . . . ?
Sn21 Rh24 Rh29 C44 -107.0(5) . . . . ?
Rh25 Rh24 Rh29 C44 -139.4(5) . . . . ?
C42 Rh24 Rh29 Sn21 -142.7(6) . . . . ?
C52 Rh24 Rh29 Sn21 113.7(5) . . . . ?
C36 Rh24 Rh29 Sn21 40.2(9) . . . . ?
C43 Rh24 Rh29 Sn21 -157.7(7) . . . . ?
Rh23 Rh24 Rh29 Sn21 73.14(4) . . . . ?
Rh21 Rh24 Rh29 Sn21 30.02(5) . . . . ?
Rh25 Rh24 Rh29 Sn21 -32.41(4) . . . . ?
C42 Rh24 Rh29 Rh23 144.1(6) . . . . ?
C52 Rh24 Rh29 Rh23 40.6(5) . . . . ?
C36 Rh24 Rh29 Rh23 -32.9(9) . . . . ?
C43 Rh24 Rh29 Rh23 129.1(7) . . . . ?
Rh21 Rh24 Rh29 Rh23 -43.12(5) . . . . ?
Sn21 Rh24 Rh29 Rh23 -73.14(4) . . . . ?
Rh25 Rh24 Rh29 Rh23 -105.55(5) . . . . ?
C42 Rh24 Rh29 Rh28 -177.1(6) . . . . ?
C52 Rh24 Rh29 Rh28 79.3(5) . . . . ?
C36 Rh24 Rh29 Rh28 5.8(9) . . . . ?
C43 Rh24 Rh29 Rh28 167.9(7) . . . . ?
Rh23 Rh24 Rh29 Rh28 38.74(5) . . . . ?
Rh21 Rh24 Rh29 Rh28 -4.38(7) . . . . ?
Sn21 Rh24 Rh29 Rh28 -34.40(4) . . . . ?
Rh25 Rh24 Rh29 Rh28 -66.81(6) . . . . ?
C42 Rh24 Rh29 Rh32 -112.3(6) . . . . ?
C52 Rh24 Rh29 Rh32 144.1(5) . . . . ?
C36 Rh24 Rh29 Rh32 70.6(9) . . . . ?
C43 Rh24 Rh29 Rh32 -127.3(7) . . . . ?
Rh23 Rh24 Rh29 Rh32 103.56(6) . . . . ?
Rh21 Rh24 Rh29 Rh32 60.44(6) . . . . ?
Sn21 Rh24 Rh29 Rh32 30.42(4) . . . . ?
Rh25 Rh24 Rh29 Rh32 -1.99(6) . . . . ?
C42 Rh24 Rh29 Rh30 -75.3(6) . . . . ?
C52 Rh24 Rh29 Rh30 -178.8(5) . . . . ?
C36 Rh24 Rh29 Rh30 107.6(9) . . . . ?
C43 Rh24 Rh29 Rh30 -90.3(7) . . . . ?
Rh23 Rh24 Rh29 Rh30 140.57(5) . . . . ?
Rh21 Rh24 Rh29 Rh30 97.45(5) . . . . ?
Sn21 Rh24 Rh29 Rh30 67.43(4) . . . . ?
Rh25 Rh24 Rh29 Rh30 35.02(4) . . . . ?
C57 Rh23 Rh29 C46 3.9(12) . . . . ?
C52 Rh23 Rh29 C46 105.3(10) . . . . ?
C44 Rh23 Rh29 C46 17.7(11) . . . . ?
C50 Rh23 Rh29 C46 -177.9(11) . . . . ?
Rh24 Rh23 Rh29 C46 146.2(8) . . . . ?
Rh21 Rh23 Rh29 C46 -170.3(8) . . . . ?
Sn21 Rh23 Rh29 C46 -140.9(8) . . . . ?
Rh28 Rh23 Rh29 C46 -76.0(8) . . . . ?
C57 Rh23 Rh29 C43 -104.9(10) . . . . ?
C52 Rh23 Rh29 C43 -3.5(8) . . . . ?
C44 Rh23 Rh29 C43 -91.0(9) . . . . ?
C50 Rh23 Rh29 C43 73.4(10) . . . . ?
Rh24 Rh23 Rh29 C43 37.5(6) . . . . ?
Rh21 Rh23 Rh29 C43 81.0(6) . . . . ?
Sn21 Rh23 Rh29 C43 110.3(6) . . . . ?
Rh28 Rh23 Rh29 C43 175.2(6) . . . . ?
C57 Rh23 Rh29 C44 -13.8(12) . . . . ?
C52 Rh23 Rh29 C44 87.5(9) . . . . ?
C50 Rh23 Rh29 C44 164.4(11) . . . . ?
Rh24 Rh23 Rh29 C44 128.5(8) . . . . ?
Rh21 Rh23 Rh29 C44 172.0(8) . . . . ?
Sn21 Rh23 Rh29 C44 -158.6(8) . . . . ?
Rh28 Rh23 Rh29 C44 -93.7(8) . . . . ?
C57 Rh23 Rh29 Sn21 144.8(9) . . . . ?
C52 Rh23 Rh29 Sn21 -113.8(5) . . . . ?
C44 Rh23 Rh29 Sn21 158.6(8) . . . . ?
C50 Rh23 Rh29 Sn21 -36.9(8) . . . . ?
Rh24 Rh23 Rh29 Sn21 -72.85(4) . . . . ?
Rh21 Rh23 Rh29 Sn21 -29.37(5) . . . . ?
Rh28 Rh23 Rh29 Sn21 64.89(4) . . . . ?
C57 Rh23 Rh29 Rh24 -142.3(9) . . . . ?
C52 Rh23 Rh29 Rh24 -41.0(5) . . . . ?
C44 Rh23 Rh29 Rh24 -128.5(8) . . . . ?
C50 Rh23 Rh29 Rh24 35.9(8) . . . . ?
Rh21 Rh23 Rh29 Rh24 43.48(5) . . . . ?
Sn21 Rh23 Rh29 Rh24 72.85(4) . . . . ?
Rh28 Rh23 Rh29 Rh24 137.74(5) . . . . ?
C57 Rh23 Rh29 Rh28 79.9(9) . . . . ?
C52 Rh23 Rh29 Rh28 -178.7(5) . . . . ?
C44 Rh23 Rh29 Rh28 93.7(8) . . . . ?
C50 Rh23 Rh29 Rh28 -101.8(8) . . . . ?
Rh24 Rh23 Rh29 Rh28 -137.74(5) . . . . ?
Rh21 Rh23 Rh29 Rh28 -94.26(5) . . . . ?
Sn21 Rh23 Rh29 Rh28 -64.89(4) . . . . ?
C57 Rh23 Rh29 Rh32 116.5(9) . . . . ?
C52 Rh23 Rh29 Rh32 -142.1(5) . . . . ?
C44 Rh23 Rh29 Rh32 130.4(8) . . . . ?
C50 Rh23 Rh29 Rh32 -65.2(8) . . . . ?
Rh24 Rh23 Rh29 Rh32 -101.11(6) . . . . ?
Rh21 Rh23 Rh29 Rh32 -57.63(7) . . . . ?
Sn21 Rh23 Rh29 Rh32 -28.26(5) . . . . ?
Rh28 Rh23 Rh29 Rh32 36.63(5) . . . . ?
C57 Rh23 Rh29 Rh30 178.6(9) . . . . ?
C52 Rh23 Rh29 Rh30 -80.0(5) . . . . ?
C44 Rh23 Rh29 Rh30 -167.6(8) . . . . ?
C50 Rh23 Rh29 Rh30 -3.2(9) . . . . ?
Rh24 Rh23 Rh29 Rh30 -39.06(5) . . . . ?
Rh21 Rh23 Rh29 Rh30 4.41(7) . . . . ?
Sn21 Rh23 Rh29 Rh30 33.78(5) . . . . ?
Rh28 Rh23 Rh29 Rh30 98.67(6) . . . . ?
C53 Rh28 Rh29 C46 26.8(8) . . . . ?
C41 Rh28 Rh29 C46 125.9(9) . . . . ?
C40 Rh28 Rh29 C46 -63.6(9) . . . . ?
Sn21 Rh28 Rh29 C46 -147.0(5) . . . . ?
Rh27 Rh28 Rh29 C46 -114.8(5) . . . . ?
Rh22 Rh28 Rh29 C46 -177.8(5) . . . . ?
Rh23 Rh28 Rh29 C46 139.3(5) . . . . ?
Rh32 Rh28 Rh29 C46 -80.1(5) . . . . ?
C53 Rh28 Rh29 C43 -124.8(16) . . . . ?
C41 Rh28 Rh29 C43 -25.7(16) . . . . ?
C40 Rh28 Rh29 C43 144.9(16) . . . . ?
Sn21 Rh28 Rh29 C43 61.5(15) . . . . ?
Rh27 Rh28 Rh29 C43 93.7(15) . . . . ?
Rh22 Rh28 Rh29 C43 30.7(15) . . . . ?
Rh23 Rh28 Rh29 C43 -12.2(15) . . . . ?
Rh32 Rh28 Rh29 C43 128.4(15) . . . . ?
C53 Rh28 Rh29 C44 -64.7(8) . . . . ?
C41 Rh28 Rh29 C44 34.4(9) . . . . ?
C40 Rh28 Rh29 C44 -155.0(9) . . . . ?
Sn21 Rh28 Rh29 C44 121.6(6) . . . . ?
Rh27 Rh28 Rh29 C44 153.8(6) . . . . ?
Rh22 Rh28 Rh29 C44 90.8(6) . . . . ?
Rh23 Rh28 Rh29 C44 47.9(5) . . . . ?
Rh32 Rh28 Rh29 C44 -171.5(6) . . . . ?
C53 Rh28 Rh29 Sn21 173.8(5) . . . . ?
C41 Rh28 Rh29 Sn21 -87.1(7) . . . . ?
C40 Rh28 Rh29 Sn21 83.4(8) . . . . ?
Rh27 Rh28 Rh29 Sn21 32.21(5) . . . . ?
Rh22 Rh28 Rh29 Sn21 -30.79(5) . . . . ?
Rh23 Rh28 Rh29 Sn21 -73.66(4) . . . . ?
Rh32 Rh28 Rh29 Sn21 66.95(4) . . . . ?
C53 Rh28 Rh29 Rh24 -149.5(5) . . . . ?
C41 Rh28 Rh29 Rh24 -50.4(7) . . . . ?
C40 Rh28 Rh29 Rh24 120.2(8) . . . . ?
Sn21 Rh28 Rh29 Rh24 36.71(5) . . . . ?
Rh27 Rh28 Rh29 Rh24 68.92(7) . . . . ?
Rh22 Rh28 Rh29 Rh24 5.92(7) . . . . ?
Rh23 Rh28 Rh29 Rh24 -36.95(5) . . . . ?
Rh32 Rh28 Rh29 Rh24 103.66(5) . . . . ?
C53 Rh28 Rh29 Rh23 -112.6(5) . . . . ?
C41 Rh28 Rh29 Rh23 -13.5(7) . . . . ?
C40 Rh28 Rh29 Rh23 157.1(8) . . . . ?
Sn21 Rh28 Rh29 Rh23 73.66(4) . . . . ?
Rh27 Rh28 Rh29 Rh23 105.86(6) . . . . ?
Rh22 Rh28 Rh29 Rh23 42.86(5) . . . . ?
Rh32 Rh28 Rh29 Rh23 140.61(5) . . . . ?
C53 Rh28 Rh29 Rh32 106.8(5) . . . . ?
C41 Rh28 Rh29 Rh32 -154.1(7) . . . . ?
C40 Rh28 Rh29 Rh32 16.5(8) . . . . ?
Sn21 Rh28 Rh29 Rh32 -66.95(4) . . . . ?
Rh27 Rh28 Rh29 Rh32 -34.74(5) . . . . ?
Rh22 Rh28 Rh29 Rh32 -97.74(6) . . . . ?
Rh23 Rh28 Rh29 Rh32 -140.61(5) . . . . ?
C53 Rh28 Rh29 Rh30 140.5(5) . . . . ?
C41 Rh28 Rh29 Rh30 -120.4(7) . . . . ?
C40 Rh28 Rh29 Rh30 50.1(8) . . . . ?
Sn21 Rh28 Rh29 Rh30 -33.30(5) . . . . ?
Rh27 Rh28 Rh29 Rh30 -1.09(7) . . . . ?
Rh22 Rh28 Rh29 Rh30 -64.09(7) . . . . ?
Rh23 Rh28 Rh29 Rh30 -106.96(5) . . . . ?
Rh32 Rh28 Rh29 Rh30 33.65(5) . . . . ?
C48 Rh25 Rh30 C54 7.5(13) . . . . ?
C37 Rh25 Rh30 C54 14.9(9) . . . . ?
C34 Rh25 Rh30 C54 111.6(9) . . . . ?
Sn21 Rh25 Rh30 C54 -141.1(7) . . . . ?
Rh31 Rh25 Rh30 C54 145.2(7) . . . . ?
Rh21 Rh25 Rh30 C54 -110.8(7) . . . . ?
Rh26 Rh25 Rh30 C54 -175.1(7) . . . . ?
Rh24 Rh25 Rh30 C54 -73.7(7) . . . . ?
C48 Rh25 Rh30 C38 -94.5(12) . . . . ?
C37 Rh25 Rh30 C38 -87.1(8) . . . . ?
C34 Rh25 Rh30 C38 9.6(7) . . . . ?
Sn21 Rh25 Rh30 C38 116.9(5) . . . . ?
Rh31 Rh25 Rh30 C38 43.2(5) . . . . ?
Rh21 Rh25 Rh30 C38 147.2(5) . . . . ?
Rh26 Rh25 Rh30 C38 82.9(5) . . . . ?
Rh24 Rh25 Rh30 C38 -175.8(5) . . . . ?
C48 Rh25 Rh30 C47 -175.5(14) . . . . ?
C37 Rh25 Rh30 C47 -168.1(11) . . . . ?
C34 Rh25 Rh30 C47 -71.4(10) . . . . ?
Sn21 Rh25 Rh30 C47 35.9(9) . . . . ?
Rh31 Rh25 Rh30 C47 -37.8(9) . . . . ?
Rh21 Rh25 Rh30 C47 66.2(9) . . . . ?
Rh26 Rh25 Rh30 C47 1.9(9) . . . . ?
Rh24 Rh25 Rh30 C47 103.3(9) . . . . ?
C48 Rh25 Rh30 C37 -7.4(13) . . . . ?
C34 Rh25 Rh30 C37 96.7(8) . . . . ?
Sn21 Rh25 Rh30 C37 -156.1(6) . . . . ?
Rh31 Rh25 Rh30 C37 130.3(6) . . . . ?
Rh21 Rh25 Rh30 C37 -125.7(6) . . . . ?
Rh26 Rh25 Rh30 C37 170.0(6) . . . . ?
Rh24 Rh25 Rh30 C37 -88.7(6) . . . . ?
C48 Rh25 Rh30 Rh31 -137.7(11) . . . . ?
C37 Rh25 Rh30 Rh31 -130.3(6) . . . . ?
C34 Rh25 Rh30 Rh31 -33.6(5) . . . . ?
Sn21 Rh25 Rh30 Rh31 73.65(4) . . . . ?
Rh21 Rh25 Rh30 Rh31 104.01(6) . . . . ?
Rh26 Rh25 Rh30 Rh31 39.67(5) . . . . ?
Rh24 Rh25 Rh30 Rh31 141.04(5) . . . . ?
C48 Rh25 Rh30 Rh32 179.2(11) . . . . ?
C37 Rh25 Rh30 Rh32 -173.3(6) . . . . ?
C34 Rh25 Rh30 Rh32 -76.7(5) . . . . ?
Sn21 Rh25 Rh30 Rh32 30.60(5) . . . . ?
Rh31 Rh25 Rh30 Rh32 -43.05(5) . . . . ?
Rh21 Rh25 Rh30 Rh32 60.96(6) . . . . ?
Rh26 Rh25 Rh30 Rh32 -3.38(6) . . . . ?
Rh24 Rh25 Rh30 Rh32 97.99(5) . . . . ?
C48 Rh25 Rh30 Sn21 148.6(11) . . . . ?
C37 Rh25 Rh30 Sn21 156.1(6) . . . . ?
C34 Rh25 Rh30 Sn21 -107.3(5) . . . . ?
Rh31 Rh25 Rh30 Sn21 -73.65(4) . . . . ?
Rh21 Rh25 Rh30 Sn21 30.36(4) . . . . ?
Rh26 Rh25 Rh30 Sn21 -33.98(4) . . . . ?
Rh24 Rh25 Rh30 Sn21 67.39(4) . . . . ?
C48 Rh25 Rh30 Rh29 116.2(11) . . . . ?
C37 Rh25 Rh30 Rh29 123.7(6) . . . . ?
C34 Rh25 Rh30 Rh29 -139.6(5) . . . . ?
Sn21 Rh25 Rh30 Rh29 -32.37(4) . . . . ?
Rh31 Rh25 Rh30 Rh29 -106.02(5) . . . . ?
Rh21 Rh25 Rh30 Rh29 -2.00(6) . . . . ?
Rh26 Rh25 Rh30 Rh29 -66.34(6) . . . . ?
Rh24 Rh25 Rh30 Rh29 35.02(4) . . . . ?
Rh32 Sn21 Rh30 C54 -116.7(10) . . . . ?
Rh21 Sn21 Rh30 C54 63.5(10) . . . . ?
Rh26 Sn21 Rh30 C54 139.8(10) . . . . ?
Rh28 Sn21 Rh30 C54 -80.2(10) . . . . ?
Rh29 Sn21 Rh30 C54 -40.8(10) . . . . ?
Rh25 Sn21 Rh30 C54 99.6(10) . . . . ?
Rh27 Sn21 Rh30 C54 -150.8(10) . . . . ?
Rh24 Sn21 Rh30 C54 26.7(10) . . . . ?
Rh22 Sn21 Rh30 C54 -176.4(11) . . . . ?
Rh23 Sn21 Rh30 C54 -5.8(10) . . . . ?
Rh31 Sn21 Rh30 C54 171.5(10) . . . . ?
Rh32 Sn21 Rh30 C38 74.5(5) . . . . ?
Rh21 Sn21 Rh30 C38 -105.4(5) . . . . ?
Rh26 Sn21 Rh30 C38 -29.1(5) . . . . ?
Rh28 Sn21 Rh30 C38 110.9(5) . . . . ?
Rh29 Sn21 Rh30 C38 150.3(5) . . . . ?
Rh25 Sn21 Rh30 C38 -69.3(5) . . . . ?
Rh27 Sn21 Rh30 C38 40.4(5) . . . . ?
Rh24 Sn21 Rh30 C38 -142.2(5) . . . . ?
Rh22 Sn21 Rh30 C38 14.8(7) . . . . ?
Rh23 Sn21 Rh30 C38 -174.6(5) . . . . ?
Rh31 Sn21 Rh30 C38 2.6(5) . . . . ?
Rh32 Sn21 Rh30 C47 -18.6(4) . . . . ?
Rh21 Sn21 Rh30 C47 161.5(4) . . . . ?
Rh26 Sn21 Rh30 C47 -122.2(4) . . . . ?
Rh28 Sn21 Rh30 C47 17.8(4) . . . . ?
Rh29 Sn21 Rh30 C47 57.2(4) . . . . ?
Rh25 Sn21 Rh30 C47 -162.4(4) . . . . ?
Rh27 Sn21 Rh30 C47 -52.7(4) . . . . ?
Rh24 Sn21 Rh30 C47 124.7(4) . . . . ?
Rh22 Sn21 Rh30 C47 -78.3(7) . . . . ?
Rh23 Sn21 Rh30 C47 92.3(4) . . . . ?
Rh31 Sn21 Rh30 C47 -90.5(4) . . . . ?
Rh32 Sn21 Rh30 C37 159.3(4) . . . . ?
Rh21 Sn21 Rh30 C37 -20.5(4) . . . . ?
Rh26 Sn21 Rh30 C37 55.8(4) . . . . ?
Rh28 Sn21 Rh30 C37 -164.2(4) . . . . ?
Rh29 Sn21 Rh30 C37 -124.8(4) . . . . ?
Rh25 Sn21 Rh30 C37 15.6(4) . . . . ?
Rh27 Sn21 Rh30 C37 125.2(4) . . . . ?
Rh24 Sn21 Rh30 C37 -57.3(4) . . . . ?
Rh22 Sn21 Rh30 C37 99.6(7) . . . . ?
Rh23 Sn21 Rh30 C37 -89.8(4) . . . . ?
Rh31 Sn21 Rh30 C37 87.5(4) . . . . ?
Rh32 Sn21 Rh30 Rh31 71.87(5) . . . . ?
Rh21 Sn21 Rh30 Rh31 -107.97(6) . . . . ?
Rh26 Sn21 Rh30 Rh31 -31.69(5) . . . . ?
Rh28 Sn21 Rh30 Rh31 108.31(6) . . . . ?
Rh29 Sn21 Rh30 Rh31 147.68(5) . . . . ?
Rh25 Sn21 Rh30 Rh31 -71.90(5) . . . . ?
Rh27 Sn21 Rh30 Rh31 37.74(5) . . . . ?
Rh24 Sn21 Rh30 Rh31 -144.80(5) . . . . ?
Rh22 Sn21 Rh30 Rh31 12.1(5) . . . . ?
Rh23 Sn21 Rh30 Rh31 -177.25(6) . . . . ?
Rh21 Sn21 Rh30 Rh32 -179.84(6) . . . . ?
Rh26 Sn21 Rh30 Rh32 -103.56(6) . . . . ?
Rh28 Sn21 Rh30 Rh32 36.44(5) . . . . ?
Rh29 Sn21 Rh30 Rh32 75.82(5) . . . . ?
Rh25 Sn21 Rh30 Rh32 -143.77(5) . . . . ?
Rh27 Sn21 Rh30 Rh32 -34.12(5) . . . . ?
Rh24 Sn21 Rh30 Rh32 143.33(5) . . . . ?
Rh22 Sn21 Rh30 Rh32 -59.7(5) . . . . ?
Rh23 Sn21 Rh30 Rh32 110.89(6) . . . . ?
Rh31 Sn21 Rh30 Rh32 -71.87(5) . . . . ?
Rh32 Sn21 Rh30 Rh25 143.77(5) . . . . ?
Rh21 Sn21 Rh30 Rh25 -36.07(5) . . . . ?
Rh26 Sn21 Rh30 Rh25 40.21(5) . . . . ?
Rh28 Sn21 Rh30 Rh25 -179.79(6) . . . . ?
Rh29 Sn21 Rh30 Rh25 -140.41(5) . . . . ?
Rh27 Sn21 Rh30 Rh25 109.64(6) . . . . ?
Rh24 Sn21 Rh30 Rh25 -72.90(5) . . . . ?
Rh22 Sn21 Rh30 Rh25 84.0(5) . . . . ?
Rh23 Sn21 Rh30 Rh25 -105.35(6) . . . . ?
Rh31 Sn21 Rh30 Rh25 71.90(5) . . . . ?
Rh32 Sn21 Rh30 Rh29 -75.82(5) . . . . ?
Rh21 Sn21 Rh30 Rh29 104.34(6) . . . . ?
Rh26 Sn21 Rh30 Rh29 -179.38(6) . . . . ?
Rh28 Sn21 Rh30 Rh29 -39.38(5) . . . . ?
Rh25 Sn21 Rh30 Rh29 140.41(5) . . . . ?
Rh27 Sn21 Rh30 Rh29 -109.94(6) . . . . ?
Rh24 Sn21 Rh30 Rh29 67.51(4) . . . . ?
Rh22 Sn21 Rh30 Rh29 -135.5(5) . . . . ?
Rh23 Sn21 Rh30 Rh29 35.07(5) . . . . ?
Rh31 Sn21 Rh30 Rh29 -147.68(5) . . . . ?
C46 Rh29 Rh30 C54 -59.1(8) . . . . ?
C43 Rh29 Rh30 C54 35.0(8) . . . . ?
C44 Rh29 Rh30 C54 102.4(14) . . . . ?
Sn21 Rh29 Rh30 C54 159.2(6) . . . . ?
Rh24 Rh29 Rh30 C54 88.7(6) . . . . ?
Rh23 Rh29 Rh30 C54 124.5(6) . . . . ?
Rh28 Rh29 Rh30 C54 -168.9(6) . . . . ?
Rh32 Rh29 Rh30 C54 -133.6(6) . . . . ?
C46 Rh29 Rh30 C38 75.9(10) . . . . ?
C43 Rh29 Rh30 C38 170.0(10) . . . . ?
C44 Rh29 Rh30 C38 -122.5(16) . . . . ?
Sn21 Rh29 Rh30 C38 -65.8(9) . . . . ?
Rh24 Rh29 Rh30 C38 -136.3(9) . . . . ?
Rh23 Rh29 Rh30 C38 -100.4(9) . . . . ?
Rh28 Rh29 Rh30 C38 -33.8(9) . . . . ?
Rh32 Rh29 Rh30 C38 1.4(9) . . . . ?
C46 Rh29 Rh30 C47 25.7(7) . . . . ?
C43 Rh29 Rh30 C47 119.8(7) . . . . ?
C44 Rh29 Rh30 C47 -172.7(14) . . . . ?
Sn21 Rh29 Rh30 C47 -116.0(5) . . . . ?
Rh24 Rh29 Rh30 C47 173.6(5) . . . . ?
Rh23 Rh29 Rh30 C47 -150.6(5) . . . . ?
Rh28 Rh29 Rh30 C47 -84.0(5) . . . . ?
Rh32 Rh29 Rh30 C47 -48.7(5) . . . . ?
C46 Rh29 Rh30 C37 -145.3(8) . . . . ?
C43 Rh29 Rh30 C37 -51.2(8) . . . . ?
C44 Rh29 Rh30 C37 16.3(14) . . . . ?
Sn21 Rh29 Rh30 C37 73.0(5) . . . . ?
Rh24 Rh29 Rh30 C37 2.6(5) . . . . ?
Rh23 Rh29 Rh30 C37 38.4(5) . . . . ?
Rh28 Rh29 Rh30 C37 105.0(5) . . . . ?
Rh32 Rh29 Rh30 C37 140.3(5) . . . . ?
C46 Rh29 Rh30 Rh31 111.6(5) . . . . ?
C43 Rh29 Rh30 Rh31 -154.3(6) . . . . ?
C44 Rh29 Rh30 Rh31 -86.8(13) . . . . ?
Sn21 Rh29 Rh30 Rh31 -30.09(5) . . . . ?
Rh24 Rh29 Rh30 Rh31 -100.55(6) . . . . ?
Rh23 Rh29 Rh30 Rh31 -64.72(7) . . . . ?
Rh28 Rh29 Rh30 Rh31 1.88(7) . . . . ?
Rh32 Rh29 Rh30 Rh31 37.14(5) . . . . ?
C46 Rh29 Rh30 Rh32 74.5(5) . . . . ?
C43 Rh29 Rh30 Rh32 168.6(6) . . . . ?
C44 Rh29 Rh30 Rh32 -124.0(13) . . . . ?
Sn21 Rh29 Rh30 Rh32 -67.23(4) . . . . ?
Rh24 Rh29 Rh30 Rh32 -137.69(5) . . . . ?
Rh23 Rh29 Rh30 Rh32 -101.86(6) . . . . ?
Rh28 Rh29 Rh30 Rh32 -35.26(5) . . . . ?
C46 Rh29 Rh30 Rh25 174.9(5) . . . . ?
C43 Rh29 Rh30 Rh25 -91.1(6) . . . . ?
C44 Rh29 Rh30 Rh25 -23.6(13) . . . . ?
Sn21 Rh29 Rh30 Rh25 33.15(4) . . . . ?
Rh24 Rh29 Rh30 Rh25 -37.31(5) . . . . ?
Rh23 Rh29 Rh30 Rh25 -1.48(7) . . . . ?
Rh28 Rh29 Rh30 Rh25 65.13(6) . . . . ?
Rh32 Rh29 Rh30 Rh25 100.38(5) . . . . ?
C46 Rh29 Rh30 Sn21 141.7(5) . . . . ?
C43 Rh29 Rh30 Sn21 -124.2(6) . . . . ?
C44 Rh29 Rh30 Sn21 -56.7(13) . . . . ?
Rh24 Rh29 Rh30 Sn21 -70.46(4) . . . . ?
Rh23 Rh29 Rh30 Sn21 -34.64(5) . . . . ?
Rh28 Rh29 Rh30 Sn21 31.97(4) . . . . ?
Rh32 Rh29 Rh30 Sn21 67.23(4) . . . . ?
C54 Rh30 Rh31 C56 7.2(18) . . . . ?
C38 Rh30 Rh31 C56 1.4(15) . . . . ?
C47 Rh30 Rh31 C56 -86.1(15) . . . . ?
C37 Rh30 Rh31 C56 82.1(15) . . . . ?
Rh32 Rh30 Rh31 C56 -116.9(14) . . . . ?
Rh25 Rh30 Rh31 C56 112.2(14) . . . . ?
Sn21 Rh30 Rh31 C56 178.0(14) . . . . ?
Rh29 Rh30 Rh31 C56 -154.2(14) . . . . ?
C54 Rh30 Rh31 C38 5.8(13) . . . . ?
C47 Rh30 Rh31 C38 -87.5(8) . . . . ?
C37 Rh30 Rh31 C38 80.7(8) . . . . ?
Rh32 Rh30 Rh31 C38 -118.3(7) . . . . ?
Rh25 Rh30 Rh31 C38 110.8(7) . . . . ?
Sn21 Rh30 Rh31 C38 176.6(7) . . . . ?
Rh29 Rh30 Rh31 C38 -155.6(7) . . . . ?
C54 Rh30 Rh31 C34 -73.8(13) . . . . ?
C38 Rh30 Rh31 C34 -79.6(8) . . . . ?
C47 Rh30 Rh31 C34 -167.1(6) . . . . ?
C37 Rh30 Rh31 C34 1.1(6) . . . . ?
Rh32 Rh30 Rh31 C34 162.1(5) . . . . ?
Rh25 Rh30 Rh31 C34 31.2(5) . . . . ?
Sn21 Rh30 Rh31 C34 97.0(5) . . . . ?
Rh29 Rh30 Rh31 C34 124.8(5) . . . . ?
C54 Rh30 Rh31 C39 93.3(12) . . . . ?
C38 Rh30 Rh31 C39 87.5(8) . . . . ?
C47 Rh30 Rh31 C39 0.0(6) . . . . ?
C37 Rh30 Rh31 C39 168.2(6) . . . . ?
Rh32 Rh30 Rh31 C39 -30.8(4) . . . . ?
Rh25 Rh30 Rh31 C39 -161.7(4) . . . . ?
Sn21 Rh30 Rh31 C39 -95.9(4) . . . . ?
Rh29 Rh30 Rh31 C39 -68.1(4) . . . . ?
C54 Rh30 Rh31 Rh32 124.1(12) . . . . ?
C38 Rh30 Rh31 Rh32 118.3(7) . . . . ?
C47 Rh30 Rh31 Rh32 30.8(4) . . . . ?
C37 Rh30 Rh31 Rh32 -161.0(4) . . . . ?
Rh25 Rh30 Rh31 Rh32 -130.85(5) . . . . ?
Sn21 Rh30 Rh31 Rh32 -65.09(4) . . . . ?
Rh29 Rh30 Rh31 Rh32 -37.29(5) . . . . ?
C54 Rh30 Rh31 Rh25 -105.0(12) . . . . ?
C38 Rh30 Rh31 Rh25 -110.8(7) . . . . ?
C47 Rh30 Rh31 Rh25 161.6(4) . . . . ?
C37 Rh30 Rh31 Rh25 -30.1(4) . . . . ?
Rh32 Rh30 Rh31 Rh25 130.85(5) . . . . ?
Sn21 Rh30 Rh31 Rh25 65.76(4) . . . . ?
Rh29 Rh30 Rh31 Rh25 93.56(5) . . . . ?
C54 Rh30 Rh31 Sn21 -170.8(12) . . . . ?
C38 Rh30 Rh31 Sn21 -176.6(7) . . . . ?
C47 Rh30 Rh31 Sn21 95.9(4) . . . . ?
C37 Rh30 Rh31 Sn21 -95.9(4) . . . . ?
Rh32 Rh30 Rh31 Sn21 65.09(4) . . . . ?
Rh25 Rh30 Rh31 Sn21 -65.76(4) . . . . ?
Rh29 Rh30 Rh31 Sn21 27.80(5) . . . . ?
C54 Rh30 Rh31 Rh26 -144.1(12) . . . . ?
C38 Rh30 Rh31 Rh26 -149.9(7) . . . . ?
C47 Rh30 Rh31 Rh26 122.6(4) . . . . ?
C37 Rh30 Rh31 Rh26 -69.2(4) . . . . ?
Rh32 Rh30 Rh31 Rh26 91.77(5) . . . . ?
Rh25 Rh30 Rh31 Rh26 -39.08(5) . . . . ?
Sn21 Rh30 Rh31 Rh26 26.68(5) . . . . ?
Rh29 Rh30 Rh31 Rh26 54.48(7) . . . . ?
C48 Rh25 Rh31 C56 7.6(13) . . . . ?
C37 Rh25 Rh31 C56 -105.7(11) . . . . ?
C34 Rh25 Rh31 C56 -12.6(11) . . . . ?
Sn21 Rh25 Rh31 C56 144.1(9) . . . . ?
Rh30 Rh25 Rh31 C56 -143.7(9) . . . . ?
Rh21 Rh25 Rh31 C56 115.8(9) . . . . ?
Rh26 Rh25 Rh31 C56 79.6(9) . . . . ?
Rh24 Rh25 Rh31 C56 177.9(9) . . . . ?
C48 Rh25 Rh31 C38 110.5(11) . . . . ?
C37 Rh25 Rh31 C38 -2.8(7) . . . . ?
C34 Rh25 Rh31 C38 90.3(8) . . . . ?
Sn21 Rh25 Rh31 C38 -113.1(5) . . . . ?
Rh30 Rh25 Rh31 C38 -40.8(5) . . . . ?
Rh21 Rh25 Rh31 C38 -141.4(5) . . . . ?
Rh26 Rh25 Rh31 C38 -177.5(5) . . . . ?
Rh24 Rh25 Rh31 C38 -79.2(5) . . . . ?
C48 Rh25 Rh31 C34 20.2(12) . . . . ?
C37 Rh25 Rh31 C34 -93.1(8) . . . . ?
Sn21 Rh25 Rh31 C34 156.7(7) . . . . ?
Rh30 Rh25 Rh31 C34 -131.1(7) . . . . ?
Rh21 Rh25 Rh31 C34 128.3(7) . . . . ?
Rh26 Rh25 Rh31 C34 92.2(7) . . . . ?
Rh24 Rh25 Rh31 C34 -169.5(7) . . . . ?
C48 Rh25 Rh31 C39 -173.4(12) . . . . ?
C37 Rh25 Rh31 C39 73.3(9) . . . . ?
C34 Rh25 Rh31 C39 166.4(10) . . . . ?
Sn21 Rh25 Rh31 C39 -36.9(7) . . . . ?
Rh30 Rh25 Rh31 C39 35.3(7) . . . . ?
Rh21 Rh25 Rh31 C39 -65.3(7) . . . . ?
Rh26 Rh25 Rh31 C39 -101.4(7) . . . . ?
Rh24 Rh25 Rh31 C39 -3.1(7) . . . . ?
C48 Rh25 Rh31 Rh30 151.3(9) . . . . ?
C37 Rh25 Rh31 Rh30 38.0(5) . . . . ?
C34 Rh25 Rh31 Rh30 131.1(7) . . . . ?
Sn21 Rh25 Rh31 Rh30 -72.24(4) . . . . ?
Rh21 Rh25 Rh31 Rh30 -100.56(6) . . . . ?
Rh26 Rh25 Rh31 Rh30 -136.69(5) . . . . ?
Rh24 Rh25 Rh31 Rh30 -38.43(5) . . . . ?
C48 Rh25 Rh31 Rh32 -165.4(9) . . . . ?
C37 Rh25 Rh31 Rh32 81.3(5) . . . . ?
C34 Rh25 Rh31 Rh32 174.4(7) . . . . ?
Sn21 Rh25 Rh31 Rh32 -28.94(5) . . . . ?
Rh30 Rh25 Rh31 Rh32 43.30(5) . . . . ?
Rh21 Rh25 Rh31 Rh32 -57.26(6) . . . . ?
Rh26 Rh25 Rh31 Rh32 -93.39(5) . . . . ?
Rh24 Rh25 Rh31 Rh32 4.87(7) . . . . ?
C48 Rh25 Rh31 Sn21 -136.5(9) . . . . ?
C37 Rh25 Rh31 Sn21 110.2(5) . . . . ?
C34 Rh25 Rh31 Sn21 -156.7(7) . . . . ?
Rh30 Rh25 Rh31 Sn21 72.24(4) . . . . ?
Rh21 Rh25 Rh31 Sn21 -28.32(4) . . . . ?
Rh26 Rh25 Rh31 Sn21 -64.45(4) . . . . ?
Rh24 Rh25 Rh31 Sn21 33.81(5) . . . . ?
C48 Rh25 Rh31 Rh26 -72.0(9) . . . . ?
C37 Rh25 Rh31 Rh26 174.7(5) . . . . ?
C34 Rh25 Rh31 Rh26 -92.2(7) . . . . ?
Sn21 Rh25 Rh31 Rh26 64.45(4) . . . . ?
Rh30 Rh25 Rh31 Rh26 136.69(5) . . . . ?
Rh21 Rh25 Rh31 Rh26 36.13(5) . . . . ?
Rh24 Rh25 Rh31 Rh26 98.26(5) . . . . ?
Rh32 Sn21 Rh31 C56 109.2(15) . . . . ?
Rh21 Sn21 Rh31 C56 -71.7(15) . . . . ?
Rh26 Sn21 Rh31 C56 -29.5(15) . . . . ?
Rh28 Sn21 Rh31 C56 74.3(15) . . . . ?
Rh29 Sn21 Rh31 C56 150.0(15) . . . . ?
Rh25 Sn21 Rh31 C56 -105.1(15) . . . . ?
Rh30 Sn21 Rh31 C56 -177.9(15) . . . . ?
Rh27 Sn21 Rh31 C56 37.5(15) . . . . ?
Rh24 Sn21 Rh31 C56 -141.7(15) . . . . ?
Rh22 Sn21 Rh31 C56 3.4(15) . . . . ?
Rh23 Sn21 Rh31 C56 -157.9(15) . . . . ?
Rh32 Sn21 Rh31 C38 -75.4(5) . . . . ?
Rh21 Sn21 Rh31 C38 103.8(5) . . . . ?
Rh26 Sn21 Rh31 C38 145.9(5) . . . . ?
Rh28 Sn21 Rh31 C38 -110.3(5) . . . . ?
Rh29 Sn21 Rh31 C38 -34.6(5) . . . . ?
Rh25 Sn21 Rh31 C38 70.4(5) . . . . ?
Rh30 Sn21 Rh31 C38 -2.4(5) . . . . ?
Rh27 Sn21 Rh31 C38 -147.1(5) . . . . ?
Rh24 Sn21 Rh31 C38 33.7(5) . . . . ?
Rh22 Sn21 Rh31 C38 178.9(5) . . . . ?
Rh23 Sn21 Rh31 C38 17.5(6) . . . . ?
Rh32 Sn21 Rh31 C34 -161.7(5) . . . . ?
Rh21 Sn21 Rh31 C34 17.5(5) . . . . ?
Rh26 Sn21 Rh31 C34 59.6(5) . . . . ?
Rh28 Sn21 Rh31 C34 163.4(5) . . . . ?
Rh29 Sn21 Rh31 C34 -120.9(5) . . . . ?
Rh25 Sn21 Rh31 C34 -15.9(5) . . . . ?
Rh30 Sn21 Rh31 C34 -88.8(5) . . . . ?
Rh27 Sn21 Rh31 C34 126.6(5) . . . . ?
Rh24 Sn21 Rh31 C34 -52.6(5) . . . . ?
Rh22 Sn21 Rh31 C34 92.5(5) . . . . ?
Rh23 Sn21 Rh31 C34 -68.8(6) . . . . ?
Rh32 Sn21 Rh31 C39 15.0(4) . . . . ?
Rh21 Sn21 Rh31 C39 -165.8(4) . . . . ?
Rh26 Sn21 Rh31 C39 -123.7(4) . . . . ?
Rh28 Sn21 Rh31 C39 -19.9(4) . . . . ?
Rh29 Sn21 Rh31 C39 55.8(4) . . . . ?
Rh25 Sn21 Rh31 C39 160.8(4) . . . . ?
Rh30 Sn21 Rh31 C39 88.0(4) . . . . ?
Rh27 Sn21 Rh31 C39 -56.7(4) . . . . ?
Rh24 Sn21 Rh31 C39 124.2(4) . . . . ?
Rh22 Sn21 Rh31 C39 -90.7(4) . . . . ?
Rh23 Sn21 Rh31 C39 107.9(6) . . . . ?
Rh32 Sn21 Rh31 Rh30 -72.93(5) . . . . ?
Rh21 Sn21 Rh31 Rh30 106.23(6) . . . . ?
Rh26 Sn21 Rh31 Rh30 148.36(5) . . . . ?
Rh28 Sn21 Rh31 Rh30 -107.83(6) . . . . ?
Rh29 Sn21 Rh31 Rh30 -32.15(5) . . . . ?
Rh25 Sn21 Rh31 Rh30 72.83(5) . . . . ?
Rh27 Sn21 Rh31 Rh30 -144.65(5) . . . . ?
Rh24 Sn21 Rh31 Rh30 36.18(5) . . . . ?
Rh22 Sn21 Rh31 Rh30 -178.69(6) . . . . ?
Rh23 Sn21 Rh31 Rh30 20.0(4) . . . . ?
Rh21 Sn21 Rh31 Rh32 179.17(6) . . . . ?
Rh26 Sn21 Rh31 Rh32 -138.71(5) . . . . ?
Rh28 Sn21 Rh31 Rh32 -34.90(5) . . . . ?
Rh29 Sn21 Rh31 Rh32 40.78(5) . . . . ?
Rh25 Sn21 Rh31 Rh32 145.77(5) . . . . ?
Rh30 Sn21 Rh31 Rh32 72.93(5) . . . . ?
Rh27 Sn21 Rh31 Rh32 -71.72(4) . . . . ?
Rh24 Sn21 Rh31 Rh32 109.11(6) . . . . ?
Rh22 Sn21 Rh31 Rh32 -105.76(6) . . . . ?
Rh23 Sn21 Rh31 Rh32 92.9(4) . . . . ?
Rh32 Sn21 Rh31 Rh25 -145.77(5) . . . . ?
Rh21 Sn21 Rh31 Rh25 33.40(5) . . . . ?
Rh26 Sn21 Rh31 Rh25 75.53(5) . . . . ?
Rh28 Sn21 Rh31 Rh25 179.33(6) . . . . ?
Rh29 Sn21 Rh31 Rh25 -104.98(6) . . . . ?
Rh30 Sn21 Rh31 Rh25 -72.83(5) . . . . ?
Rh27 Sn21 Rh31 Rh25 142.51(5) . . . . ?
Rh24 Sn21 Rh31 Rh25 -36.65(5) . . . . ?
Rh22 Sn21 Rh31 Rh25 108.48(6) . . . . ?
Rh23 Sn21 Rh31 Rh25 -52.9(4) . . . . ?
Rh32 Sn21 Rh31 Rh26 138.71(5) . . . . ?
Rh21 Sn21 Rh31 Rh26 -42.13(5) . . . . ?
Rh28 Sn21 Rh31 Rh26 103.80(6) . . . . ?
Rh29 Sn21 Rh31 Rh26 179.49(6) . . . . ?
Rh25 Sn21 Rh31 Rh26 -75.53(5) . . . . ?
Rh30 Sn21 Rh31 Rh26 -148.36(5) . . . . ?
Rh27 Sn21 Rh31 Rh26 66.99(5) . . . . ?
Rh24 Sn21 Rh31 Rh26 -112.18(6) . . . . ?
Rh22 Sn21 Rh31 Rh26 32.95(5) . . . . ?
Rh23 Sn21 Rh31 Rh26 -128.4(4) . . . . ?
C31 Rh26 Rh31 C56 -52.8(10) . . . . ?
C33 Rh26 Rh31 C56 44.9(10) . . . . ?
C32 Rh26 Rh31 C56 108.2(16) . . . . ?
Sn21 Rh26 Rh31 C56 165.8(8) . . . . ?
Rh22 Rh26 Rh31 C56 133.0(8) . . . . ?
Rh27 Rh26 Rh31 C56 96.4(8) . . . . ?
Rh25 Rh26 Rh31 C56 -126.1(8) . . . . ?
Rh21 Rh26 Rh31 C56 -160.6(8) . . . . ?
C31 Rh26 Rh31 C38 77.4(10) . . . . ?
C33 Rh26 Rh31 C38 175.2(10) . . . . ?
C32 Rh26 Rh31 C38 -121.6(16) . . . . ?
Sn21 Rh26 Rh31 C38 -64.0(8) . . . . ?
Rh22 Rh26 Rh31 C38 -96.7(8) . . . . ?
Rh27 Rh26 Rh31 C38 -133.3(8) . . . . ?
Rh25 Rh26 Rh31 C38 4.1(8) . . . . ?
Rh21 Rh26 Rh31 C38 -30.3(8) . . . . ?
C31 Rh26 Rh31 C34 26.5(8) . . . . ?
C33 Rh26 Rh31 C34 124.3(8) . . . . ?
C32 Rh26 Rh31 C34 -172.5(15) . . . . ?
Sn21 Rh26 Rh31 C34 -114.9(6) . . . . ?
Rh22 Rh26 Rh31 C34 -147.6(6) . . . . ?
Rh27 Rh26 Rh31 C34 175.8(6) . . . . ?
Rh25 Rh26 Rh31 C34 -46.8(6) . . . . ?
Rh21 Rh26 Rh31 C34 -81.2(6) . . . . ?
C31 Rh26 Rh31 C39 -144.9(8) . . . . ?
C33 Rh26 Rh31 C39 -47.1(8) . . . . ?
C32 Rh26 Rh31 C39 16.1(15) . . . . ?
Sn21 Rh26 Rh31 C39 73.7(6) . . . . ?
Rh22 Rh26 Rh31 C39 41.0(6) . . . . ?
Rh27 Rh26 Rh31 C39 4.4(6) . . . . ?
Rh25 Rh26 Rh31 C39 141.8(6) . . . . ?
Rh21 Rh26 Rh31 C39 107.4(6) . . . . ?
C31 Rh26 Rh31 Rh30 112.6(6) . . . . ?
C33 Rh26 Rh31 Rh30 -149.7(6) . . . . ?
C32 Rh26 Rh31 Rh30 -86.4(14) . . . . ?
Sn21 Rh26 Rh31 Rh30 -28.84(5) . . . . ?
Rh22 Rh26 Rh31 Rh30 -61.58(7) . . . . ?
Rh27 Rh26 Rh31 Rh30 -98.17(6) . . . . ?
Rh25 Rh26 Rh31 Rh30 39.27(5) . . . . ?
Rh21 Rh26 Rh31 Rh30 4.83(7) . . . . ?
C31 Rh26 Rh31 Rh32 175.2(6) . . . . ?
C33 Rh26 Rh31 Rh32 -87.0(6) . . . . ?
C32 Rh26 Rh31 Rh32 -23.8(14) . . . . ?
Sn21 Rh26 Rh31 Rh32 33.81(4) . . . . ?
Rh22 Rh26 Rh31 Rh32 1.06(7) . . . . ?
Rh27 Rh26 Rh31 Rh32 -35.53(5) . . . . ?
Rh25 Rh26 Rh31 Rh32 101.92(5) . . . . ?
Rh21 Rh26 Rh31 Rh32 67.48(6) . . . . ?
C31 Rh26 Rh31 Rh25 73.3(6) . . . . ?
C33 Rh26 Rh31 Rh25 171.0(6) . . . . ?
C32 Rh26 Rh31 Rh25 -125.7(14) . . . . ?
Sn21 Rh26 Rh31 Rh25 -68.11(4) . . . . ?
Rh22 Rh26 Rh31 Rh25 -100.85(6) . . . . ?
Rh27 Rh26 Rh31 Rh25 -137.44(5) . . . . ?
Rh21 Rh26 Rh31 Rh25 -34.44(5) . . . . ?
C31 Rh26 Rh31 Sn21 141.4(6) . . . . ?
C33 Rh26 Rh31 Sn21 -120.8(6) . . . . ?
C32 Rh26 Rh31 Sn21 -57.6(14) . . . . ?
Rh22 Rh26 Rh31 Sn21 -32.74(5) . . . . ?
Rh27 Rh26 Rh31 Sn21 -69.33(4) . . . . ?
Rh25 Rh26 Rh31 Sn21 68.11(4) . . . . ?
Rh21 Rh26 Rh31 Sn21 33.67(4) . . . . ?
Rh21 Sn21 Rh32 C45 154(4) . . . . ?
Rh26 Sn21 Rh32 C45 -108.6(9) . . . . ?
Rh28 Sn21 Rh32 C45 -1.7(9) . . . . ?
Rh29 Sn21 Rh32 C45 71.2(9) . . . . ?
Rh25 Sn21 Rh32 C45 178.6(9) . . . . ?
Rh30 Sn21 Rh32 C45 144.3(9) . . . . ?
Rh27 Sn21 Rh32 C45 -69.1(9) . . . . ?
Rh24 Sn21 Rh32 C45 105.6(9) . . . . ?
Rh22 Sn21 Rh32 C45 -41.0(9) . . . . ?
Rh23 Sn21 Rh32 C45 39.2(9) . . . . ?
Rh31 Sn21 Rh32 C45 -149.1(9) . . . . ?
Rh21 Sn21 Rh32 C39 -75(4) . . . . ?
Rh26 Sn21 Rh32 C39 23.0(5) . . . . ?
Rh28 Sn21 Rh32 C39 129.9(5) . . . . ?
Rh29 Sn21 Rh32 C39 -157.2(5) . . . . ?
Rh25 Sn21 Rh32 C39 -49.8(5) . . . . ?
Rh30 Sn21 Rh32 C39 -84.1(5) . . . . ?
Rh27 Sn21 Rh32 C39 62.5(5) . . . . ?
Rh24 Sn21 Rh32 C39 -122.8(5) . . . . ?
Rh22 Sn21 Rh32 C39 90.5(5) . . . . ?
Rh23 Sn21 Rh32 C39 170.8(5) . . . . ?
Rh31 Sn21 Rh32 C39 -17.6(5) . . . . ?
Rh21 Sn21 Rh32 C47 29(4) . . . . ?
Rh26 Sn21 Rh32 C47 127.0(5) . . . . ?
Rh28 Sn21 Rh32 C47 -126.1(5) . . . . ?
Rh29 Sn21 Rh32 C47 -53.2(5) . . . . ?
Rh25 Sn21 Rh32 C47 54.2(5) . . . . ?
Rh30 Sn21 Rh32 C47 19.9(5) . . . . ?
Rh27 Sn21 Rh32 C47 166.5(5) . . . . ?
Rh24 Sn21 Rh32 C47 -18.7(5) . . . . ?
Rh22 Sn21 Rh32 C47 -165.4(5) . . . . ?
Rh23 Sn21 Rh32 C47 -85.2(5) . . . . ?
Rh31 Sn21 Rh32 C47 86.5(5) . . . . ?
Rh21 Sn21 Rh32 Rh31 -57(4) . . . . ?
Rh26 Sn21 Rh32 Rh31 40.53(5) . . . . ?
Rh28 Sn21 Rh32 Rh31 147.46(5) . . . . ?
Rh29 Sn21 Rh32 Rh31 -139.65(5) . . . . ?
Rh25 Sn21 Rh32 Rh31 -32.27(5) . . . . ?
Rh30 Sn21 Rh32 Rh31 -66.58(4) . . . . ?
Rh27 Sn21 Rh32 Rh31 80.05(5) . . . . ?
Rh24 Sn21 Rh32 Rh31 -105.24(6) . . . . ?
Rh22 Sn21 Rh32 Rh31 108.08(5) . . . . ?
Rh23 Sn21 Rh32 Rh31 -171.66(6) . . . . ?
Rh21 Sn21 Rh32 Rh30 9(4) . . . . ?
Rh26 Sn21 Rh32 Rh30 107.12(5) . . . . ?
Rh28 Sn21 Rh32 Rh30 -145.95(5) . . . . ?
Rh29 Sn21 Rh32 Rh30 -73.06(4) . . . . ?
Rh25 Sn21 Rh32 Rh30 34.32(5) . . . . ?
Rh27 Sn21 Rh32 Rh30 146.63(5) . . . . ?
Rh24 Sn21 Rh32 Rh30 -38.65(5) . . . . ?
Rh22 Sn21 Rh32 Rh30 174.67(6) . . . . ?
Rh23 Sn21 Rh32 Rh30 -105.07(6) . . . . ?
Rh31 Sn21 Rh32 Rh30 66.58(4) . . . . ?
Rh21 Sn21 Rh32 Rh29 82(4) . . . . ?
Rh26 Sn21 Rh32 Rh29 -179.82(6) . . . . ?
Rh28 Sn21 Rh32 Rh29 -72.89(5) . . . . ?
Rh25 Sn21 Rh32 Rh29 107.38(6) . . . . ?
Rh30 Sn21 Rh32 Rh29 73.06(4) . . . . ?
Rh27 Sn21 Rh32 Rh29 -140.31(5) . . . . ?
Rh24 Sn21 Rh32 Rh29 34.41(5) . . . . ?
Rh22 Sn21 Rh32 Rh29 -112.27(6) . . . . ?
Rh23 Sn21 Rh32 Rh29 -32.01(5) . . . . ?
Rh31 Sn21 Rh32 Rh29 139.65(5) . . . . ?
Rh21 Sn21 Rh32 Rh27 -137(4) . . . . ?
Rh26 Sn21 Rh32 Rh27 -39.51(5) . . . . ?
Rh28 Sn21 Rh32 Rh27 67.42(5) . . . . ?
Rh29 Sn21 Rh32 Rh27 140.31(5) . . . . ?
Rh25 Sn21 Rh32 Rh27 -112.31(6) . . . . ?
Rh30 Sn21 Rh32 Rh27 -146.63(5) . . . . ?
Rh24 Sn21 Rh32 Rh27 174.72(6) . . . . ?
Rh22 Sn21 Rh32 Rh27 28.04(5) . . . . ?
Rh23 Sn21 Rh32 Rh27 108.30(6) . . . . ?
Rh31 Sn21 Rh32 Rh27 -80.05(5) . . . . ?
Rh21 Sn21 Rh32 Rh28 155(4) . . . . ?
Rh26 Sn21 Rh32 Rh28 -106.93(6) . . . . ?
Rh29 Sn21 Rh32 Rh28 72.89(5) . . . . ?
Rh25 Sn21 Rh32 Rh28 -179.73(6) . . . . ?
Rh30 Sn21 Rh32 Rh28 145.95(5) . . . . ?
Rh27 Sn21 Rh32 Rh28 -67.42(5) . . . . ?
Rh24 Sn21 Rh32 Rh28 107.30(6) . . . . ?
Rh22 Sn21 Rh32 Rh28 -39.38(5) . . . . ?
Rh23 Sn21 Rh32 Rh28 40.88(5) . . . . ?
Rh31 Sn21 Rh32 Rh28 -147.46(5) . . . . ?
C56 Rh31 Rh32 C45 2.0(13) . . . . ?
C38 Rh31 Rh32 C45 -104.1(11) . . . . ?
C34 Rh31 Rh32 C45 -177.8(13) . . . . ?
C39 Rh31 Rh32 C45 -11.7(11) . . . . ?
Rh30 Rh31 Rh32 C45 -141.8(9) . . . . ?
Rh25 Rh31 Rh32 C45 174.8(9) . . . . ?
Sn21 Rh31 Rh32 C45 145.7(9) . . . . ?
Rh26 Rh31 Rh32 C45 112.7(9) . . . . ?
C56 Rh31 Rh32 C39 13.7(11) . . . . ?
C38 Rh31 Rh32 C39 -92.5(8) . . . . ?
C34 Rh31 Rh32 C39 -166.2(10) . . . . ?
Rh30 Rh31 Rh32 C39 -130.2(6) . . . . ?
Rh25 Rh31 Rh32 C39 -173.5(6) . . . . ?
Sn21 Rh31 Rh32 C39 157.3(6) . . . . ?
Rh26 Rh31 Rh32 C39 124.3(6) . . . . ?
C56 Rh31 Rh32 C47 111.7(10) . . . . ?
C38 Rh31 Rh32 C47 5.5(7) . . . . ?
C34 Rh31 Rh32 C47 -68.1(10) . . . . ?
C39 Rh31 Rh32 C47 98.0(7) . . . . ?
Rh30 Rh31 Rh32 C47 -32.1(4) . . . . ?
Rh25 Rh31 Rh32 C47 -75.5(4) . . . . ?
Sn21 Rh31 Rh32 C47 -104.7(4) . . . . ?
Rh26 Rh31 Rh32 C47 -137.7(4) . . . . ?
C56 Rh31 Rh32 Sn21 -143.6(9) . . . . ?
C38 Rh31 Rh32 Sn21 110.2(6) . . . . ?
C34 Rh31 Rh32 Sn21 36.5(9) . . . . ?
C39 Rh31 Rh32 Sn21 -157.3(6) . . . . ?
Rh30 Rh31 Rh32 Sn21 72.51(4) . . . . ?
Rh25 Rh31 Rh32 Sn21 29.16(5) . . . . ?
Rh26 Rh31 Rh32 Sn21 -33.00(4) . . . . ?
C56 Rh31 Rh32 Rh30 143.9(9) . . . . ?
C38 Rh31 Rh32 Rh30 37.7(6) . . . . ?
C34 Rh31 Rh32 Rh30 -36.0(9) . . . . ?
C39 Rh31 Rh32 Rh30 130.2(6) . . . . ?
Rh25 Rh31 Rh32 Rh30 -43.35(5) . . . . ?
Sn21 Rh31 Rh32 Rh30 -72.51(4) . . . . ?
Rh26 Rh31 Rh32 Rh30 -105.52(5) . . . . ?
C56 Rh31 Rh32 Rh29 -178.7(9) . . . . ?
C38 Rh31 Rh32 Rh29 75.1(6) . . . . ?
C34 Rh31 Rh32 Rh29 1.5(9) . . . . ?
C39 Rh31 Rh32 Rh29 167.6(6) . . . . ?
Rh30 Rh31 Rh32 Rh29 37.45(5) . . . . ?
Rh25 Rh31 Rh32 Rh29 -5.91(7) . . . . ?
Sn21 Rh31 Rh32 Rh29 -35.07(4) . . . . ?
Rh26 Rh31 Rh32 Rh29 -68.07(6) . . . . ?
C56 Rh31 Rh32 Rh27 -77.1(9) . . . . ?
C38 Rh31 Rh32 Rh27 176.7(6) . . . . ?
C34 Rh31 Rh32 Rh27 103.0(9) . . . . ?
C39 Rh31 Rh32 Rh27 -90.8(6) . . . . ?
Rh30 Rh31 Rh32 Rh27 139.03(5) . . . . ?
Rh25 Rh31 Rh32 Rh27 95.68(5) . . . . ?
Sn21 Rh31 Rh32 Rh27 66.52(4) . . . . ?
Rh26 Rh31 Rh32 Rh27 33.51(4) . . . . ?
C56 Rh31 Rh32 Rh28 -114.7(9) . . . . ?
C38 Rh31 Rh32 Rh28 139.1(6) . . . . ?
C34 Rh31 Rh32 Rh28 65.4(9) . . . . ?
C39 Rh31 Rh32 Rh28 -128.4(6) . . . . ?
Rh30 Rh31 Rh32 Rh28 101.43(6) . . . . ?
Rh25 Rh31 Rh32 Rh28 58.07(6) . . . . ?
Sn21 Rh31 Rh32 Rh28 28.91(5) . . . . ?
Rh26 Rh31 Rh32 Rh28 -4.09(6) . . . . ?
C54 Rh30 Rh32 C45 -2.5(12) . . . . ?
C38 Rh30 Rh32 C45 103.9(10) . . . . ?
C47 Rh30 Rh32 C45 10.8(11) . . . . ?
C37 Rh30 Rh32 C45 179.2(12) . . . . ?
Rh31 Rh30 Rh32 C45 143.8(9) . . . . ?
Rh25 Rh30 Rh32 C45 -173.1(9) . . . . ?
Sn21 Rh30 Rh32 C45 -142.2(9) . . . . ?
Rh29 Rh30 Rh32 C45 -76.8(9) . . . . ?
C54 Rh30 Rh32 C39 -111.5(9) . . . . ?
C38 Rh30 Rh32 C39 -5.2(6) . . . . ?
C47 Rh30 Rh32 C39 -98.3(8) . . . . ?
C37 Rh30 Rh32 C39 70.1(9) . . . . ?
Rh31 Rh30 Rh32 C39 34.7(4) . . . . ?
Rh25 Rh30 Rh32 C39 77.9(4) . . . . ?
Sn21 Rh30 Rh32 C39 108.7(4) . . . . ?
Rh29 Rh30 Rh32 C39 174.1(4) . . . . ?
C54 Rh30 Rh32 C47 -13.3(10) . . . . ?
C38 Rh30 Rh32 C47 93.1(8) . . . . ?
C37 Rh30 Rh32 C47 168.4(10) . . . . ?
Rh31 Rh30 Rh32 C47 133.0(6) . . . . ?
Rh25 Rh30 Rh32 C47 176.1(6) . . . . ?
Sn21 Rh30 Rh32 C47 -153.0(6) . . . . ?
Rh29 Rh30 Rh32 C47 -87.7(6) . . . . ?
C54 Rh30 Rh32 Sn21 139.8(8) . . . . ?
C38 Rh30 Rh32 Sn21 -113.9(5) . . . . ?
C47 Rh30 Rh32 Sn21 153.0(6) . . . . ?
C37 Rh30 Rh32 Sn21 -38.6(7) . . . . ?
Rh31 Rh30 Rh32 Sn21 -74.00(4) . . . . ?
Rh25 Rh30 Rh32 Sn21 -30.84(5) . . . . ?
Rh29 Rh30 Rh32 Sn21 65.37(4) . . . . ?
C54 Rh30 Rh32 Rh31 -146.2(8) . . . . ?
C38 Rh30 Rh32 Rh31 -39.9(5) . . . . ?
C47 Rh30 Rh32 Rh31 -133.0(6) . . . . ?
C37 Rh30 Rh32 Rh31 35.4(7) . . . . ?
Rh25 Rh30 Rh32 Rh31 43.15(5) . . . . ?
Sn21 Rh30 Rh32 Rh31 74.00(4) . . . . ?
Rh29 Rh30 Rh32 Rh31 139.37(5) . . . . ?
C54 Rh30 Rh32 Rh29 74.4(8) . . . . ?
C38 Rh30 Rh32 Rh29 -179.3(5) . . . . ?
C47 Rh30 Rh32 Rh29 87.7(6) . . . . ?
C37 Rh30 Rh32 Rh29 -104.0(7) . . . . ?
Rh31 Rh30 Rh32 Rh29 -139.37(5) . . . . ?
Rh25 Rh30 Rh32 Rh29 -96.21(5) . . . . ?
Sn21 Rh30 Rh32 Rh29 -65.37(4) . . . . ?
C54 Rh30 Rh32 Rh27 171.5(8) . . . . ?
C38 Rh30 Rh32 Rh27 -82.2(5) . . . . ?
C47 Rh30 Rh32 Rh27 -175.3(6) . . . . ?
C37 Rh30 Rh32 Rh27 -6.9(7) . . . . ?
Rh31 Rh30 Rh32 Rh27 -42.29(5) . . . . ?
Rh25 Rh30 Rh32 Rh27 0.87(7) . . . . ?
Sn21 Rh30 Rh32 Rh27 31.71(5) . . . . ?
Rh29 Rh30 Rh32 Rh27 97.08(6) . . . . ?
C54 Rh30 Rh32 Rh28 109.9(8) . . . . ?
C38 Rh30 Rh32 Rh28 -143.8(5) . . . . ?
C47 Rh30 Rh32 Rh28 123.1(6) . . . . ?
C37 Rh30 Rh32 Rh28 -68.5(7) . . . . ?
Rh31 Rh30 Rh32 Rh28 -103.90(6) . . . . ?
Rh25 Rh30 Rh32 Rh28 -60.74(6) . . . . ?
Sn21 Rh30 Rh32 Rh28 -29.90(4) . . . . ?
Rh29 Rh30 Rh32 Rh28 35.47(5) . . . . ?
C46 Rh29 Rh32 C45 30.1(8) . . . . ?
C43 Rh29 Rh32 C45 128.8(9) . . . . ?
C44 Rh29 Rh32 C45 -64.1(9) . . . . ?
Sn21 Rh29 Rh32 C45 -142.8(5) . . . . ?
Rh24 Rh29 Rh32 C45 -175.3(5) . . . . ?
Rh23 Rh29 Rh32 C45 -112.5(5) . . . . ?
Rh28 Rh29 Rh32 C45 -75.4(5) . . . . ?
Rh30 Rh29 Rh32 C45 143.7(5) . . . . ?
C46 Rh29 Rh32 C39 -127.5(11) . . . . ?
C43 Rh29 Rh32 C39 -28.8(12) . . . . ?
C44 Rh29 Rh32 C39 138.3(12) . . . . ?
Sn21 Rh29 Rh32 C39 59.6(10) . . . . ?
Rh24 Rh29 Rh32 C39 27.1(10) . . . . ?
Rh23 Rh29 Rh32 C39 89.9(10) . . . . ?
Rh28 Rh29 Rh32 C39 127.0(10) . . . . ?
Rh30 Rh29 Rh32 C39 -13.9(10) . . . . ?
C46 Rh29 Rh32 C47 -62.8(7) . . . . ?
C43 Rh29 Rh32 C47 35.9(9) . . . . ?
C44 Rh29 Rh32 C47 -157.0(9) . . . . ?
Sn21 Rh29 Rh32 C47 124.3(4) . . . . ?
Rh24 Rh29 Rh32 C47 91.8(4) . . . . ?
Rh23 Rh29 Rh32 C47 154.5(5) . . . . ?
Rh28 Rh29 Rh32 C47 -168.3(4) . . . . ?
Rh30 Rh29 Rh32 C47 50.7(4) . . . . ?
C46 Rh29 Rh32 Sn21 172.9(5) . . . . ?
C43 Rh29 Rh32 Sn21 -88.4(7) . . . . ?
C44 Rh29 Rh32 Sn21 78.7(7) . . . . ?
Rh24 Rh29 Rh32 Sn21 -32.52(5) . . . . ?
Rh23 Rh29 Rh32 Sn21 30.23(5) . . . . ?
Rh28 Rh29 Rh32 Sn21 67.40(4) . . . . ?
Rh30 Rh29 Rh32 Sn21 -73.57(4) . . . . ?
C46 Rh29 Rh32 Rh31 -149.4(5) . . . . ?
C43 Rh29 Rh32 Rh31 -50.7(7) . . . . ?
C44 Rh29 Rh32 Rh31 116.3(7) . . . . ?
Sn21 Rh29 Rh32 Rh31 37.66(5) . . . . ?
Rh24 Rh29 Rh32 Rh31 5.14(7) . . . . ?
Rh23 Rh29 Rh32 Rh31 67.89(7) . . . . ?
Rh28 Rh29 Rh32 Rh31 105.06(5) . . . . ?
Rh30 Rh29 Rh32 Rh31 -35.91(5) . . . . ?
C46 Rh29 Rh32 Rh30 -113.5(5) . . . . ?
C43 Rh29 Rh32 Rh30 -14.8(7) . . . . ?
C44 Rh29 Rh32 Rh30 152.2(7) . . . . ?
Sn21 Rh29 Rh32 Rh30 73.57(4) . . . . ?
Rh24 Rh29 Rh32 Rh30 41.05(5) . . . . ?
Rh23 Rh29 Rh32 Rh30 103.80(6) . . . . ?
Rh28 Rh29 Rh32 Rh30 140.97(5) . . . . ?
C46 Rh29 Rh32 Rh27 137.4(5) . . . . ?
C43 Rh29 Rh32 Rh27 -123.9(7) . . . . ?
C44 Rh29 Rh32 Rh27 43.1(7) . . . . ?
Sn21 Rh29 Rh32 Rh27 -35.53(5) . . . . ?
Rh24 Rh29 Rh32 Rh27 -68.05(6) . . . . ?
Rh23 Rh29 Rh32 Rh27 -5.30(7) . . . . ?
Rh28 Rh29 Rh32 Rh27 31.87(5) . . . . ?
Rh30 Rh29 Rh32 Rh27 -109.10(5) . . . . ?
C46 Rh29 Rh32 Rh28 105.5(5) . . . . ?
C43 Rh29 Rh32 Rh28 -155.8(7) . . . . ?
C44 Rh29 Rh32 Rh28 11.3(7) . . . . ?
Sn21 Rh29 Rh32 Rh28 -67.40(4) . . . . ?
Rh24 Rh29 Rh32 Rh28 -99.92(5) . . . . ?
Rh23 Rh29 Rh32 Rh28 -37.17(5) . . . . ?
Rh30 Rh29 Rh32 Rh28 -140.97(5) . . . . ?
C55 Rh27 Rh32 C45 -49.8(8) . . . . ?
C35 Rh27 Rh32 C45 77.0(12) . . . . ?
C40 Rh27 Rh32 C45 32.2(8) . . . . ?
C33 Rh27 Rh32 C45 -140.1(7) . . . . ?
Rh22 Rh27 Rh32 C45 116.1(5) . . . . ?
Rh28 Rh27 Rh32 C45 76.9(5) . . . . ?
Rh26 Rh27 Rh32 C45 178.4(5) . . . . ?
Sn21 Rh27 Rh32 C45 144.0(5) . . . . ?
C55 Rh27 Rh32 C39 46.2(8) . . . . ?
C35 Rh27 Rh32 C39 173.0(12) . . . . ?
C40 Rh27 Rh32 C39 128.1(7) . . . . ?
C33 Rh27 Rh32 C39 -44.1(7) . . . . ?
Rh22 Rh27 Rh32 C39 -147.9(5) . . . . ?
Rh28 Rh27 Rh32 C39 172.8(5) . . . . ?
Rh26 Rh27 Rh32 C39 -85.6(5) . . . . ?
Sn21 Rh27 Rh32 C39 -120.0(5) . . . . ?
C55 Rh27 Rh32 C47 123.5(15) . . . . ?
C35 Rh27 Rh32 C47 -109.7(17) . . . . ?
C40 Rh27 Rh32 C47 -154.6(15) . . . . ?
C33 Rh27 Rh32 C47 33.1(15) . . . . ?
Rh22 Rh27 Rh32 C47 -70.6(14) . . . . ?
Rh28 Rh27 Rh32 C47 -109.9(14) . . . . ?
Rh26 Rh27 Rh32 C47 -8.3(14) . . . . ?
Sn21 Rh27 Rh32 C47 -42.7(14) . . . . ?
C55 Rh27 Rh32 Sn21 166.2(6) . . . . ?
C35 Rh27 Rh32 Sn21 -67.0(10) . . . . ?
C40 Rh27 Rh32 Sn21 -111.8(5) . . . . ?
C33 Rh27 Rh32 Sn21 75.9(5) . . . . ?
Rh22 Rh27 Rh32 Sn21 -27.90(5) . . . . ?
Rh28 Rh27 Rh32 Sn21 -67.16(4) . . . . ?
Rh26 Rh27 Rh32 Sn21 34.40(4) . . . . ?
C55 Rh27 Rh32 Rh31 96.0(6) . . . . ?
C35 Rh27 Rh32 Rh31 -137.2(10) . . . . ?
C40 Rh27 Rh32 Rh31 178.0(5) . . . . ?
C33 Rh27 Rh32 Rh31 5.7(5) . . . . ?
Rh22 Rh27 Rh32 Rh31 -98.09(6) . . . . ?
Rh28 Rh27 Rh32 Rh31 -137.35(5) . . . . ?
Rh26 Rh27 Rh32 Rh31 -35.79(5) . . . . ?
Sn21 Rh27 Rh32 Rh31 -70.19(4) . . . . ?
C55 Rh27 Rh32 Rh30 133.8(6) . . . . ?
C35 Rh27 Rh32 Rh30 -99.3(10) . . . . ?
C40 Rh27 Rh32 Rh30 -144.2(5) . . . . ?
C33 Rh27 Rh32 Rh30 43.5(5) . . . . ?
Rh22 Rh27 Rh32 Rh30 -60.24(7) . . . . ?
Rh28 Rh27 Rh32 Rh30 -99.50(6) . . . . ?
Rh26 Rh27 Rh32 Rh30 2.05(7) . . . . ?
Sn21 Rh27 Rh32 Rh30 -32.34(5) . . . . ?
C55 Rh27 Rh32 Rh29 -159.7(6) . . . . ?
C35 Rh27 Rh32 Rh29 -32.9(10) . . . . ?
C40 Rh27 Rh32 Rh29 -77.7(5) . . . . ?
C33 Rh27 Rh32 Rh29 110.0(5) . . . . ?
Rh22 Rh27 Rh32 Rh29 6.20(7) . . . . ?
Rh28 Rh27 Rh32 Rh29 -33.07(5) . . . . ?
Rh26 Rh27 Rh32 Rh29 68.49(6) . . . . ?
Sn21 Rh27 Rh32 Rh29 34.09(4) . . . . ?
C55 Rh27 Rh32 Rh28 -126.6(6) . . . . ?
C35 Rh27 Rh32 Rh28 0.2(10) . . . . ?
C40 Rh27 Rh32 Rh28 -44.7(5) . . . . ?
C33 Rh27 Rh32 Rh28 143.0(5) . . . . ?
Rh22 Rh27 Rh32 Rh28 39.27(5) . . . . ?
Rh26 Rh27 Rh32 Rh28 101.56(5) . . . . ?
Sn21 Rh27 Rh32 Rh28 67.16(4) . . . . ?
C53 Rh28 Rh32 C45 34.7(8) . . . . ?
C41 Rh28 Rh32 C45 -124.1(16) . . . . ?
C40 Rh28 Rh32 C45 -57.1(8) . . . . ?
Sn21 Rh28 Rh32 C45 179.0(5) . . . . ?
Rh27 Rh28 Rh32 C45 -106.7(5) . . . . ?
Rh22 Rh28 Rh32 C45 -143.9(5) . . . . ?
Rh29 Rh28 Rh32 C45 110.5(5) . . . . ?
Rh23 Rh28 Rh32 C45 144.2(5) . . . . ?
C53 Rh28 Rh32 C39 131.9(9) . . . . ?
C41 Rh28 Rh32 C39 -26.9(16) . . . . ?
C40 Rh28 Rh32 C39 40.1(9) . . . . ?
Sn21 Rh28 Rh32 C39 -83.9(7) . . . . ?
Rh27 Rh28 Rh32 C39 -9.6(7) . . . . ?
Rh22 Rh28 Rh32 C39 -46.7(7) . . . . ?
Rh29 Rh28 Rh32 C39 -152.3(7) . . . . ?
Rh23 Rh28 Rh32 C39 -118.6(7) . . . . ?
C53 Rh28 Rh32 C47 -61.9(8) . . . . ?
C41 Rh28 Rh32 C47 139.3(16) . . . . ?
C40 Rh28 Rh32 C47 -153.7(8) . . . . ?
Sn21 Rh28 Rh32 C47 82.4(5) . . . . ?
Rh27 Rh28 Rh32 C47 156.7(5) . . . . ?
Rh22 Rh28 Rh32 C47 119.5(5) . . . . ?
Rh29 Rh28 Rh32 C47 13.9(5) . . . . ?
Rh23 Rh28 Rh32 C47 47.6(5) . . . . ?
C53 Rh28 Rh32 Sn21 -144.3(6) . . . . ?
C41 Rh28 Rh32 Sn21 57.0(15) . . . . ?
C40 Rh28 Rh32 Sn21 123.9(6) . . . . ?
Rh27 Rh28 Rh32 Sn21 74.30(5) . . . . ?
Rh22 Rh28 Rh32 Sn21 37.10(5) . . . . ?
Rh29 Rh28 Rh32 Sn21 -68.47(4) . . . . ?
Rh23 Rh28 Rh32 Sn21 -34.79(4) . . . . ?
C53 Rh28 Rh32 Rh31 -175.5(6) . . . . ?
C41 Rh28 Rh32 Rh31 25.7(15) . . . . ?
C40 Rh28 Rh32 Rh31 92.7(6) . . . . ?
Sn21 Rh28 Rh32 Rh31 -31.20(5) . . . . ?
Rh27 Rh28 Rh32 Rh31 43.09(5) . . . . ?
Rh22 Rh28 Rh32 Rh31 5.90(7) . . . . ?
Rh29 Rh28 Rh32 Rh31 -99.67(6) . . . . ?
Rh23 Rh28 Rh32 Rh31 -65.99(6) . . . . ?
C53 Rh28 Rh32 Rh30 -112.3(6) . . . . ?
C41 Rh28 Rh32 Rh30 89.0(15) . . . . ?
C40 Rh28 Rh32 Rh30 155.9(6) . . . . ?
Sn21 Rh28 Rh32 Rh30 32.00(5) . . . . ?
Rh27 Rh28 Rh32 Rh30 106.30(6) . . . . ?
Rh22 Rh28 Rh32 Rh30 69.10(6) . . . . ?
Rh29 Rh28 Rh32 Rh30 -36.47(5) . . . . ?
Rh23 Rh28 Rh32 Rh30 -2.79(7) . . . . ?
C53 Rh28 Rh32 Rh29 -75.8(6) . . . . ?
C41 Rh28 Rh32 Rh29 125.4(15) . . . . ?
C40 Rh28 Rh32 Rh29 -167.6(6) . . . . ?
Sn21 Rh28 Rh32 Rh29 68.47(4) . . . . ?
Rh27 Rh28 Rh32 Rh29 142.77(5) . . . . ?
Rh22 Rh28 Rh32 Rh29 105.57(6) . . . . ?
Rh23 Rh28 Rh32 Rh29 33.68(5) . . . . ?
C53 Rh28 Rh32 Rh27 141.4(6) . . . . ?
C41 Rh28 Rh32 Rh27 -17.3(15) . . . . ?
C40 Rh28 Rh32 Rh27 49.6(6) . . . . ?
Sn21 Rh28 Rh32 Rh27 -74.30(5) . . . . ?
Rh22 Rh28 Rh32 Rh27 -37.19(5) . . . . ?
Rh29 Rh28 Rh32 Rh27 -142.77(5) . . . . ?
Rh23 Rh28 Rh32 Rh27 -109.09(6) . . . . ?
C33 Rh26 C31 O31 129(17) . . . . ?
C32 Rh26 C31 O31 30(17) . . . . ?
Sn21 Rh26 C31 O31 -97(17) . . . . ?
Rh22 Rh26 C31 O31 15(18) . . . . ?
Rh27 Rh26 C31 O31 133(17) . . . . ?
Rh25 Rh26 C31 O31 -103(17) . . . . ?
Rh21 Rh26 C31 O31 -46(17) . . . . ?
Rh31 Rh26 C31 O31 -157(17) . . . . ?
C31 Rh26 C32 O32 18(2) . . . . ?
C33 Rh26 C32 O32 -84(2) . . . . ?
Sn21 Rh26 C32 O32 166.7(18) . . . . ?
Rh22 Rh26 C32 O32 -175(2) . . . . ?
Rh27 Rh26 C32 O32 -132.1(19) . . . . ?
Rh25 Rh26 C32 O32 106.1(19) . . . . ?
Rh21 Rh26 C32 O32 120(2) . . . . ?
Rh31 Rh26 C32 O32 -143.0(13) . . . . ?
C31 Rh26 C32 Rh22 -166.9(7) . . . . ?
C33 Rh26 C32 Rh22 90.7(7) . . . . ?
Sn21 Rh26 C32 Rh22 -18.6(6) . . . . ?
Rh27 Rh26 C32 Rh22 42.6(5) . . . . ?
Rh25 Rh26 C32 Rh22 -79.3(7) . . . . ?
Rh21 Rh26 C32 Rh22 -65.6(4) . . . . ?
Rh31 Rh26 C32 Rh22 31.7(17) . . . . ?
C51 Rh22 C32 O32 -21.8(18) . . . . ?
C35 Rh22 C32 O32 84.9(18) . . . . ?
C41 Rh22 C32 O32 32(4) . . . . ?
Rh27 Rh22 C32 O32 130.9(17) . . . . ?
Rh26 Rh22 C32 O32 175(2) . . . . ?
Rh28 Rh22 C32 O32 157.6(12) . . . . ?
Sn21 Rh22 C32 O32 -168.1(17) . . . . ?
Rh21 Rh22 C32 O32 -118.9(18) . . . . ?
C51 Rh22 C32 Rh26 163.1(7) . . . . ?
C35 Rh22 C32 Rh26 -90.2(7) . . . . ?
C41 Rh22 C32 Rh26 -143(2) . . . . ?
Rh27 Rh22 C32 Rh26 -44.2(5) . . . . ?
Rh28 Rh22 C32 Rh26 -17.5(12) . . . . ?
Sn21 Rh22 C32 Rh26 16.8(5) . . . . ?
Rh21 Rh22 C32 Rh26 66.1(4) . . . . ?
C31 Rh26 C33 O33 -12(2) . . . . ?
C32 Rh26 C33 O33 86(2) . . . . ?
Sn21 Rh26 C33 O33 -164(2) . . . . ?
Rh22 Rh26 C33 O33 133(2) . . . . ?
Rh27 Rh26 C33 O33 171(3) . . . . ?
Rh25 Rh26 C33 O33 -103(2) . . . . ?
Rh21 Rh26 C33 O33 156.1(16) . . . . ?
Rh31 Rh26 C33 O33 -112(2) . . . . ?
C31 Rh26 C33 Rh27 177.4(6) . . . . ?
C32 Rh26 C33 Rh27 -84.5(6) . . . . ?
Sn21 Rh26 C33 Rh27 25.5(6) . . . . ?
Rh22 Rh26 C33 Rh27 -37.5(5) . . . . ?
Rh25 Rh26 C33 Rh27 86.2(6) . . . . ?
Rh21 Rh26 C33 Rh27 -14.8(15) . . . . ?
Rh31 Rh26 C33 Rh27 76.6(4) . . . . ?
C55 Rh27 C33 O33 16.8(18) . . . . ?
C35 Rh27 C33 O33 -86.9(18) . . . . ?
C40 Rh27 C33 O33 -32(4) . . . . ?
Rh22 Rh27 C33 O33 -134.1(17) . . . . ?
Rh28 Rh27 C33 O33 -168.6(13) . . . . ?
Rh26 Rh27 C33 O33 -172(2) . . . . ?
Sn21 Rh27 C33 O33 164.6(17) . . . . ?
Rh32 Rh27 C33 O33 112.0(17) . . . . ?
C55 Rh27 C33 Rh26 -170.8(7) . . . . ?
C35 Rh27 C33 Rh26 85.5(7) . . . . ?
C40 Rh27 C33 Rh26 141(3) . . . . ?
Rh22 Rh27 C33 Rh26 38.4(5) . . . . ?
Rh28 Rh27 C33 Rh26 3.8(12) . . . . ?
Sn21 Rh27 C33 Rh26 -23.0(5) . . . . ?
Rh32 Rh27 C33 Rh26 -75.6(6) . . . . ?
C48 Rh25 C34 O34 23(2) . . . . ?
C37 Rh25 C34 O34 -77(2) . . . . ?
Sn21 Rh25 C34 O34 168.6(19) . . . . ?
Rh31 Rh25 C34 O34 -170(2) . . . . ?
Rh30 Rh25 C34 O34 -130(2) . . . . ?
Rh21 Rh25 C34 O34 109(2) . . . . ?
Rh26 Rh25 C34 O34 122(2) . . . . ?
Rh24 Rh25 C34 O34 -143.2(15) . . . . ?
C48 Rh25 C34 Rh31 -167.0(8) . . . . ?
C37 Rh25 C34 Rh31 93.1(7) . . . . ?
Sn21 Rh25 C34 Rh31 -21.5(6) . . . . ?
Rh30 Rh25 C34 Rh31 39.8(5) . . . . ?
Rh21 Rh25 C34 Rh31 -80.9(7) . . . . ?
Rh26 Rh25 C34 Rh31 -67.8(4) . . . . ?
Rh24 Rh25 C34 Rh31 26.7(17) . . . . ?
C56 Rh31 C34 O34 -20(2) . . . . ?
C38 Rh31 C34 O34 86(2) . . . . ?
C39 Rh31 C34 O34 24(4) . . . . ?
Rh30 Rh31 C34 O34 129.2(19) . . . . ?
Rh32 Rh31 C34 O34 160.2(14) . . . . ?
Rh25 Rh31 C34 O34 171(2) . . . . ?
Sn21 Rh31 C34 O34 -170.0(19) . . . . ?
Rh26 Rh31 C34 O34 -122(2) . . . . ?
C56 Rh31 C34 Rh25 169.8(9) . . . . ?
C38 Rh31 C34 Rh25 -84.5(8) . . . . ?
C39 Rh31 C34 Rh25 -146(3) . . . . ?
Rh30 Rh31 C34 Rh25 -41.3(5) . . . . ?
Rh32 Rh31 C34 Rh25 -10.3(12) . . . . ?
Sn21 Rh31 C34 Rh25 19.5(6) . . . . ?
Rh26 Rh31 C34 Rh25 67.4(4) . . . . ?
C55 Rh27 C35 O35 -2(3) . . . . ?
C40 Rh27 C35 O35 -84(2) . . . . ?
C33 Rh27 C35 O35 86(2) . . . . ?
Rh22 Rh27 C35 O35 180(3) . . . . ?
Rh28 Rh27 C35 O35 -126(2) . . . . ?
Rh26 Rh27 C35 O35 128(2) . . . . ?
Sn21 Rh27 C35 O35 -179(2) . . . . ?
Rh32 Rh27 C35 O35 -127(2) . . . . ?
C55 Rh27 C35 Rh22 178.8(8) . . . . ?
C40 Rh27 C35 Rh22 96.8(7) . . . . ?
C33 Rh27 C35 Rh22 -93.5(7) . . . . ?
Rh28 Rh27 C35 Rh22 54.0(5) . . . . ?
Rh26 Rh27 C35 Rh22 -51.4(5) . . . . ?
Sn21 Rh27 C35 Rh22 1.5(7) . . . . ?
Rh32 Rh27 C35 Rh22 53.9(13) . . . . ?
C51 Rh22 C35 O35 2(2) . . . . ?
C32 Rh22 C35 O35 -84(2) . . . . ?
C41 Rh22 C35 O35 84(2) . . . . ?
Rh27 Rh22 C35 O35 -180(3) . . . . ?
Rh26 Rh22 C35 O35 -128(2) . . . . ?
Rh28 Rh22 C35 O35 127(2) . . . . ?
Sn21 Rh22 C35 O35 179(2) . . . . ?
Rh21 Rh22 C35 O35 -131.6(18) . . . . ?
C51 Rh22 C35 Rh27 -178.3(7) . . . . ?
C32 Rh22 C35 Rh27 95.4(7) . . . . ?
C41 Rh22 C35 Rh27 -96.2(7) . . . . ?
Rh26 Rh22 C35 Rh27 51.9(5) . . . . ?
Rh28 Rh22 C35 Rh27 -53.8(5) . . . . ?
Sn21 Rh22 C35 Rh27 -1.5(7) . . . . ?
Rh21 Rh22 C35 Rh27 48.0(12) . . . . ?
C49 Rh21 C36 O36 23(2) . . . . ?
C50 Rh21 C36 O36 -79(2) . . . . ?
Sn21 Rh21 C36 O36 168(2) . . . . ?
Rh23 Rh21 C36 O36 -130(2) . . . . ?
Rh24 Rh21 C36 O36 -172(3) . . . . ?
Rh25 Rh21 C36 O36 120(2) . . . . ?
Rh26 Rh21 C36 O36 108(2) . . . . ?
Rh22 Rh21 C36 O36 -146.6(14) . . . . ?
C49 Rh21 C36 Rh24 -165.6(8) . . . . ?
C50 Rh21 C36 Rh24 92.6(7) . . . . ?
Sn21 Rh21 C36 Rh24 -20.6(6) . . . . ?
Rh23 Rh21 C36 Rh24 41.4(5) . . . . ?
Rh25 Rh21 C36 Rh24 -68.0(4) . . . . ?
Rh26 Rh21 C36 Rh24 -79.8(7) . . . . ?
Rh22 Rh21 C36 Rh24 25.2(17) . . . . ?
C42 Rh24 C36 O36 -20(2) . . . . ?
C52 Rh24 C36 O36 84(2) . . . . ?
C43 Rh24 C36 O36 32(4) . . . . ?
Rh23 Rh24 C36 O36 129(2) . . . . ?
Rh29 Rh24 C36 O36 157.7(14) . . . . ?
Rh21 Rh24 C36 O36 172(2) . . . . ?
Sn21 Rh24 C36 O36 -169.3(19) . . . . ?
Rh25 Rh24 C36 O36 -121(2) . . . . ?
C42 Rh24 C36 Rh21 168.2(7) . . . . ?
C52 Rh24 C36 Rh21 -88.0(7) . . . . ?
C43 Rh24 C36 Rh21 -140(2) . . . . ?
Rh23 Rh24 C36 Rh21 -42.7(5) . . . . ?
Rh29 Rh24 C36 Rh21 -14.3(13) . . . . ?
Sn21 Rh24 C36 Rh21 18.7(6) . . . . ?
Rh25 Rh24 C36 Rh21 67.4(5) . . . . ?
C48 Rh25 C37 O37 -12(3) . . . . ?
C34 Rh25 C37 O37 83(3) . . . . ?
Sn21 Rh25 C37 O37 -166(3) . . . . ?
Rh31 Rh25 C37 O37 131(3) . . . . ?
Rh30 Rh25 C37 O37 172(3) . . . . ?
Rh21 Rh25 C37 O37 -102(3) . . . . ?
Rh26 Rh25 C37 O37 144(2) . . . . ?
Rh24 Rh25 C37 O37 -117(3) . . . . ?
C48 Rh25 C37 Rh30 176.5(6) . . . . ?
C34 Rh25 C37 Rh30 -88.3(6) . . . . ?
Sn21 Rh25 C37 Rh30 22.5(6) . . . . ?
Rh31 Rh25 C37 Rh30 -40.7(4) . . . . ?
Rh21 Rh25 C37 Rh30 85.9(7) . . . . ?
Rh26 Rh25 C37 Rh30 -27.5(16) . . . . ?
Rh24 Rh25 C37 Rh30 70.9(3) . . . . ?
C54 Rh30 C37 O37 18.3(17) . . . . ?
C38 Rh30 C37 O37 -86.2(17) . . . . ?
C47 Rh30 C37 O37 -24(4) . . . . ?
Rh31 Rh30 C37 O37 -132.6(16) . . . . ?
Rh32 Rh30 C37 O37 -162.9(12) . . . . ?
Rh25 Rh30 C37 O37 -174(2) . . . . ?
Sn21 Rh30 C37 O37 165.7(16) . . . . ?
Rh29 Rh30 C37 O37 113.7(16) . . . . ?
C54 Rh30 C37 Rh25 -167.3(8) . . . . ?
C38 Rh30 C37 Rh25 88.1(7) . . . . ?
C47 Rh30 C37 Rh25 150(2) . . . . ?
Rh31 Rh30 C37 Rh25 41.8(5) . . . . ?
Rh32 Rh30 C37 Rh25 11.5(11) . . . . ?
Sn21 Rh30 C37 Rh25 -20.0(5) . . . . ?
Rh29 Rh30 C37 Rh25 -71.9(6) . . . . ?
C54 Rh30 C38 O38 2(2) . . . . ?
C47 Rh30 C38 O38 -87(2) . . . . ?
C37 Rh30 C38 O38 82(2) . . . . ?
Rh31 Rh30 C38 O38 179(3) . . . . ?
Rh32 Rh30 C38 O38 -131(2) . . . . ?
Rh25 Rh30 C38 O38 124(2) . . . . ?
Sn21 Rh30 C38 O38 176(2) . . . . ?
Rh29 Rh30 C38 O38 -132.1(18) . . . . ?
C54 Rh30 C38 Rh31 -177.0(7) . . . . ?
C47 Rh30 C38 Rh31 94.4(6) . . . . ?
C37 Rh30 C38 Rh31 -96.6(6) . . . . ?
Rh32 Rh30 C38 Rh31 50.1(4) . . . . ?
Rh25 Rh30 C38 Rh31 -55.2(4) . . . . ?
Sn21 Rh30 C38 Rh31 -3.2(6) . . . . ?
Rh29 Rh30 C38 Rh31 48.9(11) . . . . ?
C56 Rh31 C38 O38 1.6(19) . . . . ?
C34 Rh31 C38 O38 -79.9(17) . . . . ?
C39 Rh31 C38 O38 88.3(17) . . . . ?
Rh30 Rh31 C38 O38 -179(2) . . . . ?
Rh32 Rh31 C38 O38 130.4(17) . . . . ?
Rh25 Rh31 C38 O38 -123.6(16) . . . . ?
Sn21 Rh31 C38 O38 -176.1(15) . . . . ?
Rh26 Rh31 C38 O38 -127.2(16) . . . . ?
C56 Rh31 C38 Rh30 -179.2(8) . . . . ?
C34 Rh31 C38 Rh30 99.3(7) . . . . ?
C39 Rh31 C38 Rh30 -92.5(7) . . . . ?
Rh32 Rh31 C38 Rh30 -50.4(5) . . . . ?
Rh25 Rh31 C38 Rh30 55.6(5) . . . . ?
Sn21 Rh31 C38 Rh30 3.1(6) . . . . ?
Rh26 Rh31 C38 Rh30 52.0(9) . . . . ?
C45 Rh32 C39 O39 -14(2) . . . . ?
C47 Rh32 C39 O39 85.8(19) . . . . ?
Sn21 Rh32 C39 O39 -165.7(18) . . . . ?
Rh31 Rh32 C39 O39 173(2) . . . . ?
Rh30 Rh32 C39 O39 132.4(19) . . . . ?
Rh29 Rh32 C39 O39 144.7(15) . . . . ?
Rh27 Rh32 C39 O39 -113.3(19) . . . . ?
Rh28 Rh32 C39 O39 -105.1(18) . . . . ?
C45 Rh32 C39 Rh31 173.4(6) . . . . ?
C47 Rh32 C39 Rh31 -87.3(6) . . . . ?
Sn21 Rh32 C39 Rh31 21.2(5) . . . . ?
Rh30 Rh32 C39 Rh31 -40.7(4) . . . . ?
Rh29 Rh32 C39 Rh31 -28.4(12) . . . . ?
Rh27 Rh32 C39 Rh31 73.6(4) . . . . ?
Rh28 Rh32 C39 Rh31 81.8(7) . . . . ?
C56 Rh31 C39 O39 16.7(17) . . . . ?
C38 Rh31 C39 O39 -88.2(16) . . . . ?
C34 Rh31 C39 O39 -27(4) . . . . ?
Rh30 Rh31 C39 O39 -132.1(15) . . . . ?
Rh32 Rh31 C39 O39 -174.0(19) . . . . ?
Rh25 Rh31 C39 O39 -162.5(11) . . . . ?
Sn21 Rh31 C39 O39 167.3(15) . . . . ?
Rh26 Rh31 C39 O39 115.7(15) . . . . ?
C56 Rh31 C39 Rh32 -169.3(9) . . . . ?
C38 Rh31 C39 Rh32 85.8(7) . . . . ?
C34 Rh31 C39 Rh32 147(3) . . . . ?
Rh30 Rh31 C39 Rh32 41.9(4) . . . . ?
Rh25 Rh31 C39 Rh32 11.5(10) . . . . ?
Sn21 Rh31 C39 Rh32 -18.7(5) . . . . ?
Rh26 Rh31 C39 Rh32 -70.3(6) . . . . ?
C53 Rh28 C40 O40 21(3) . . . . ?
C41 Rh28 C40 O40 -81(3) . . . . ?
Sn21 Rh28 C40 O40 167(2) . . . . ?
Rh27 Rh28 C40 O40 -174(3) . . . . ?
Rh22 Rh28 C40 O40 -132(3) . . . . ?
Rh29 Rh28 C40 O40 106(2) . . . . ?
Rh23 Rh28 C40 O40 -141.9(17) . . . . ?
Rh32 Rh28 C40 O40 121(3) . . . . ?
C53 Rh28 C40 Rh27 -165.0(7) . . . . ?
C41 Rh28 C40 Rh27 93.5(8) . . . . ?
Sn21 Rh28 C40 Rh27 -18.5(7) . . . . ?
Rh22 Rh28 C40 Rh27 42.7(6) . . . . ?
Rh29 Rh28 C40 Rh27 -79.4(8) . . . . ?
Rh23 Rh28 C40 Rh27 32(2) . . . . ?
Rh32 Rh28 C40 Rh27 -64.7(5) . . . . ?
C55 Rh27 C40 O40 -21(2) . . . . ?
C35 Rh27 C40 O40 84(2) . . . . ?
C33 Rh27 C40 O40 28(5) . . . . ?
Rh22 Rh27 C40 O40 131(2) . . . . ?
Rh28 Rh27 C40 O40 175(3) . . . . ?
Rh26 Rh27 C40 O40 157.4(15) . . . . ?
Sn21 Rh27 C40 O40 -168(2) . . . . ?
Rh32 Rh27 C40 O40 -118(2) . . . . ?
C55 Rh27 C40 Rh28 164.2(8) . . . . ?
C35 Rh27 C40 Rh28 -91.1(8) . . . . ?
C33 Rh27 C40 Rh28 -147(3) . . . . ?
Rh22 Rh27 C40 Rh28 -44.3(6) . . . . ?
Rh26 Rh27 C40 Rh28 -17.7(14) . . . . ?
Sn21 Rh27 C40 Rh28 16.7(7) . . . . ?
Rh32 Rh27 C40 Rh28 66.5(6) . . . . ?
C53 Rh28 C41 O41 -10(3) . . . . ?
C40 Rh28 C41 O41 86(3) . . . . ?
Sn21 Rh28 C41 O41 -164(3) . . . . ?
Rh27 Rh28 C41 O41 134(3) . . . . ?
Rh22 Rh28 C41 O41 174(3) . . . . ?
Rh29 Rh28 C41 O41 -101(3) . . . . ?
Rh23 Rh28 C41 O41 -113(3) . . . . ?
Rh32 Rh28 C41 O41 149(2) . . . . ?
C53 Rh28 C41 Rh22 176.5(7) . . . . ?
C40 Rh28 C41 Rh22 -87.9(7) . . . . ?
Sn21 Rh28 C41 Rh22 22.7(7) . . . . ?
Rh27 Rh28 C41 Rh22 -40.0(5) . . . . ?
Rh29 Rh28 C41 Rh22 85.2(7) . . . . ?
Rh23 Rh28 C41 Rh22 73.6(5) . . . . ?
Rh32 Rh28 C41 Rh22 -24.7(18) . . . . ?
C51 Rh22 C41 O41 19(2) . . . . ?
C35 Rh22 C41 O41 -88(2) . . . . ?
C32 Rh22 C41 O41 -35(4) . . . . ?
Rh27 Rh22 C41 O41 -134(2) . . . . ?
Rh26 Rh22 C41 O41 -165.3(16) . . . . ?
Rh28 Rh22 C41 O41 -175(3) . . . . ?
Sn21 Rh22 C41 O41 165(2) . . . . ?
Rh21 Rh22 C41 O41 113(2) . . . . ?
C51 Rh22 C41 Rh28 -166.0(8) . . . . ?
C35 Rh22 C41 Rh28 86.9(8) . . . . ?
C32 Rh22 C41 Rh28 140(2) . . . . ?
Rh27 Rh22 C41 Rh28 41.0(6) . . . . ?
Rh26 Rh22 C41 Rh28 9.6(14) . . . . ?
Sn21 Rh22 C41 Rh28 -20.2(6) . . . . ?
Rh21 Rh22 C41 Rh28 -72.5(7) . . . . ?
C52 Rh24 C42 O42 -8(19) . . . . ?
C36 Rh24 C42 O42 76(19) . . . . ?
C43 Rh24 C42 O42 -92(19) . . . . ?
Rh23 Rh24 C42 O42 -15(20) . . . . ?
Rh29 Rh24 C42 O42 -102(19) . . . . ?
Rh21 Rh24 C42 O42 87(19) . . . . ?
Sn21 Rh24 C42 O42 179(100) . . . . ?
Rh25 Rh24 C42 O42 146(19) . . . . ?
C46 Rh29 C43 O43 -9(3) . . . . ?
C44 Rh29 C43 O43 86(3) . . . . ?
Sn21 Rh29 C43 O43 -166(3) . . . . ?
Rh24 Rh29 C43 O43 173(3) . . . . ?
Rh23 Rh29 C43 O43 132(3) . . . . ?
Rh28 Rh29 C43 O43 143(2) . . . . ?
Rh32 Rh29 C43 O43 -103(3) . . . . ?
Rh30 Rh29 C43 O43 -116(3) . . . . ?
C46 Rh29 C43 Rh24 177.5(7) . . . . ?
C44 Rh29 C43 Rh24 -87.0(7) . . . . ?
Sn21 Rh29 C43 Rh24 20.9(7) . . . . ?
Rh23 Rh29 C43 Rh24 -41.4(5) . . . . ?
Rh28 Rh29 C43 Rh24 -30.6(18) . . . . ?
Rh32 Rh29 C43 Rh24 83.6(7) . . . . ?
Rh30 Rh29 C43 Rh24 70.8(4) . . . . ?
C42 Rh24 C43 O43 18(2) . . . . ?
C52 Rh24 C43 O43 -87(2) . . . . ?
C36 Rh24 C43 O43 -35(4) . . . . ?
Rh23 Rh24 C43 O43 -132(2) . . . . ?
Rh29 Rh24 C43 O43 -175(2) . . . . ?
Rh21 Rh24 C43 O43 -161.4(15) . . . . ?
Sn21 Rh24 C43 O43 166.5(19) . . . . ?
Rh25 Rh24 C43 O43 114.3(19) . . . . ?
C42 Rh24 C43 Rh29 -167.3(8) . . . . ?
C52 Rh24 C43 Rh29 88.2(7) . . . . ?
C36 Rh24 C43 Rh29 140(2) . . . . ?
Rh23 Rh24 C43 Rh29 42.7(6) . . . . ?
Rh21 Rh24 C43 Rh29 13.6(13) . . . . ?
Sn21 Rh24 C43 Rh29 -18.6(6) . . . . ?
Rh25 Rh24 C43 Rh29 -70.7(7) . . . . ?
C46 Rh29 C44 O44 17(2) . . . . ?
C43 Rh29 C44 O44 -81(2) . . . . ?
Sn21 Rh29 C44 O44 166(2) . . . . ?
Rh24 Rh29 C44 O44 -132(2) . . . . ?
Rh23 Rh29 C44 O44 -174(3) . . . . ?
Rh28 Rh29 C44 O44 119(2) . . . . ?
Rh32 Rh29 C44 O44 108(2) . . . . ?
Rh30 Rh29 C44 O44 -145.0(16) . . . . ?
C46 Rh29 C44 Rh23 -168.4(7) . . . . ?
C43 Rh29 C44 Rh23 92.9(8) . . . . ?
Sn21 Rh29 C44 Rh23 -19.5(7) . . . . ?
Rh24 Rh29 C44 Rh23 41.7(5) . . . . ?
Rh28 Rh29 C44 Rh23 -67.1(5) . . . . ?
Rh32 Rh29 C44 Rh23 -77.4(8) . . . . ?
Rh30 Rh29 C44 Rh23 29.1(17) . . . . ?
C57 Rh23 C44 O44 -17(2) . . . . ?
C52 Rh23 C44 O44 85(2) . . . . ?
C50 Rh23 C44 O44 31(4) . . . . ?
Rh24 Rh23 C44 O44 131(2) . . . . ?
Rh21 Rh23 C44 O44 159.1(16) . . . . ?
Rh29 Rh23 C44 O44 174(3) . . . . ?
Sn21 Rh23 C44 O44 -168(2) . . . . ?
Rh28 Rh23 C44 O44 -120(2) . . . . ?
C57 Rh23 C44 Rh29 169.4(9) . . . . ?
C52 Rh23 C44 Rh29 -89.0(8) . . . . ?
C50 Rh23 C44 Rh29 -143(3) . . . . ?
Rh24 Rh23 C44 Rh29 -43.1(6) . . . . ?
Rh21 Rh23 C44 Rh29 -14.9(14) . . . . ?
Sn21 Rh23 C44 Rh29 17.9(6) . . . . ?
Rh28 Rh23 C44 Rh29 66.5(5) . . . . ?
C39 Rh32 C45 O45 31(56) . . . . ?
C47 Rh32 C45 O45 -69(56) . . . . ?
Sn21 Rh32 C45 O45 165(55) . . . . ?
Rh31 Rh32 C45 O45 39(56) . . . . ?
Rh30 Rh32 C45 O45 -77(56) . . . . ?
Rh29 Rh32 C45 O45 -140(55) . . . . ?
Rh27 Rh32 C45 O45 109(56) . . . . ?
Rh28 Rh32 C45 O45 163(56) . . . . ?
C43 Rh29 C46 O46 125(34) . . . . ?
C44 Rh29 C46 O46 30(34) . . . . ?
Sn21 Rh29 C46 O46 -93(34) . . . . ?
Rh24 Rh29 C46 O46 129(34) . . . . ?
Rh23 Rh29 C46 O46 18(34) . . . . ?
Rh28 Rh29 C46 O46 -44(34) . . . . ?
Rh32 Rh29 C46 O46 -103(34) . . . . ?
Rh30 Rh29 C46 O46 -157(34) . . . . ?
C45 Rh32 C47 O47 12.9(19) . . . . ?
C39 Rh32 C47 O47 -86.7(19) . . . . ?
Sn21 Rh32 C47 O47 162.0(17) . . . . ?
Rh31 Rh32 C47 O47 -134.8(18) . . . . ?
Rh30 Rh32 C47 O47 -173(2) . . . . ?
Rh29 Rh32 C47 O47 116.2(19) . . . . ?
Rh27 Rh32 C47 O47 -160.4(10) . . . . ?
Rh28 Rh32 C47 O47 103.4(18) . . . . ?
C45 Rh32 C47 Rh30 -173.6(6) . . . . ?
C39 Rh32 C47 Rh30 86.8(7) . . . . ?
Sn21 Rh32 C47 Rh30 -24.5(5) . . . . ?
Rh31 Rh32 C47 Rh30 38.6(4) . . . . ?
Rh29 Rh32 C47 Rh30 -70.3(4) . . . . ?
Rh27 Rh32 C47 Rh30 13.1(17) . . . . ?
Rh28 Rh32 C47 Rh30 -83.1(6) . . . . ?
C54 Rh30 C47 O47 -16.2(18) . . . . ?
C38 Rh30 C47 O47 87.3(18) . . . . ?
C37 Rh30 C47 O47 26(4) . . . . ?
Rh31 Rh30 C47 O47 133.9(17) . . . . ?
Rh32 Rh30 C47 O47 174(2) . . . . ?
Rh25 Rh30 C47 O47 166.4(12) . . . . ?
Sn21 Rh30 C47 O47 -164.0(17) . . . . ?
Rh29 Rh30 C47 O47 -116.0(18) . . . . ?
C54 Rh30 C47 Rh32 170.2(7) . . . . ?
C38 Rh30 C47 Rh32 -86.4(7) . . . . ?
C37 Rh30 C47 Rh32 -148(2) . . . . ?
Rh31 Rh30 C47 Rh32 -39.7(5) . . . . ?
Rh25 Rh30 C47 Rh32 -7.3(12) . . . . ?
Sn21 Rh30 C47 Rh32 22.3(5) . . . . ?
Rh29 Rh30 C47 Rh32 70.3(4) . . . . ?
C37 Rh25 C48 O48 85(52) . . . . ?
C34 Rh25 C48 O48 -13(52) . . . . ?
Sn21 Rh25 C48 O48 -135(52) . . . . ?
Rh31 Rh25 C48 O48 -28(53) . . . . ?
Rh30 Rh25 C48 O48 91(52) . . . . ?
Rh21 Rh25 C48 O48 -146(52) . . . . ?
Rh26 Rh25 C48 O48 -87(52) . . . . ?
Rh24 Rh25 C48 O48 162(52) . . . . ?
C50 Rh21 C49 O49 131(19) . . . . ?
C36 Rh21 C49 O49 34(19) . . . . ?
Sn21 Rh21 C49 O49 -90(19) . . . . ?
Rh23 Rh21 C49 O49 140(18) . . . . ?
Rh24 Rh21 C49 O49 17(19) . . . . ?
Rh25 Rh21 C49 O49 -40(19) . . . . ?
Rh26 Rh21 C49 O49 -98(19) . . . . ?
Rh22 Rh21 C49 O49 -150(18) . . . . ?
C49 Rh21 C50 O50 -14(3) . . . . ?
C36 Rh21 C50 O50 84(3) . . . . ?
Sn21 Rh21 C50 O50 -166(2) . . . . ?
Rh23 Rh21 C50 O50 172(3) . . . . ?
Rh24 Rh21 C50 O50 131(3) . . . . ?
Rh25 Rh21 C50 O50 141.2(19) . . . . ?
Rh26 Rh21 C50 O50 -103(2) . . . . ?
Rh22 Rh21 C50 O50 -115(3) . . . . ?
C49 Rh21 C50 Rh23 174.4(7) . . . . ?
C36 Rh21 C50 Rh23 -87.6(6) . . . . ?
Sn21 Rh21 C50 Rh23 22.0(7) . . . . ?
Rh24 Rh21 C50 Rh23 -40.5(5) . . . . ?
Rh25 Rh21 C50 Rh23 -30.6(17) . . . . ?
Rh26 Rh21 C50 Rh23 84.7(8) . . . . ?
Rh22 Rh21 C50 Rh23 72.9(4) . . . . ?
C57 Rh23 C50 O50 16(2) . . . . ?
C52 Rh23 C50 O50 -86(2) . . . . ?
C44 Rh23 C50 O50 -31(4) . . . . ?
Rh24 Rh23 C50 O50 -131.6(19) . . . . ?
Rh21 Rh23 C50 O50 -173(2) . . . . ?
Rh29 Rh23 C50 O50 -162.5(14) . . . . ?
Sn21 Rh23 C50 O50 167.3(18) . . . . ?
Rh28 Rh23 C50 O50 115.3(17) . . . . ?
C57 Rh23 C50 Rh21 -170.4(9) . . . . ?
C52 Rh23 C50 Rh21 87.8(8) . . . . ?
C44 Rh23 C50 Rh21 142(3) . . . . ?
Rh24 Rh23 C50 Rh21 41.8(5) . . . . ?
Rh29 Rh23 C50 Rh21 11.0(12) . . . . ?
Sn21 Rh23 C50 Rh21 -19.3(6) . . . . ?
Rh28 Rh23 C50 Rh21 -71.2(7) . . . . ?
C35 Rh22 C51 O51 109(56) . . . . ?
C32 Rh22 C51 O51 -166(56) . . . . ?
C41 Rh22 C51 O51 26(56) . . . . ?
Rh27 Rh22 C51 O51 107(56) . . . . ?
Rh26 Rh22 C51 O51 -151(56) . . . . ?
Rh28 Rh22 C51 O51 15(57) . . . . ?
Sn21 Rh22 C51 O51 -65(57) . . . . ?
Rh21 Rh22 C51 O51 -93(56) . . . . ?
C57 Rh23 C52 O52 4(2) . . . . ?
C44 Rh23 C52 O52 -82(2) . . . . ?
C50 Rh23 C52 O52 86(2) . . . . ?
Rh24 Rh23 C52 O52 -178(2) . . . . ?
Rh21 Rh23 C52 O52 128(2) . . . . ?
Rh29 Rh23 C52 O52 -126(2) . . . . ?
Sn21 Rh23 C52 O52 -179.0(18) . . . . ?
Rh28 Rh23 C52 O52 -127.9(18) . . . . ?
C57 Rh23 C52 Rh24 -177.4(7) . . . . ?
C44 Rh23 C52 Rh24 96.5(7) . . . . ?
C50 Rh23 C52 Rh24 -95.1(7) . . . . ?
Rh21 Rh23 C52 Rh24 -53.2(5) . . . . ?
Rh29 Rh23 C52 Rh24 52.5(5) . . . . ?
Sn21 Rh23 C52 Rh24 -0.5(6) . . . . ?
Rh28 Rh23 C52 Rh24 50.5(12) . . . . ?
C42 Rh24 C52 O52 3(2) . . . . ?
C36 Rh24 C52 O52 -85(2) . . . . ?
C43 Rh24 C52 O52 84(2) . . . . ?
Rh23 Rh24 C52 O52 178(2) . . . . ?
Rh29 Rh24 C52 O52 126(2) . . . . ?
Rh21 Rh24 C52 O52 -129(2) . . . . ?
Sn21 Rh24 C52 O52 179.0(19) . . . . ?
Rh25 Rh24 C52 O52 -128.6(17) . . . . ?
C42 Rh24 C52 Rh23 -175.5(7) . . . . ?
C36 Rh24 C52 Rh23 96.9(7) . . . . ?
C43 Rh24 C52 Rh23 -94.5(7) . . . . ?
Rh29 Rh24 C52 Rh23 -52.6(5) . . . . ?
Rh21 Rh24 C52 Rh23 52.9(5) . . . . ?
Sn21 Rh24 C52 Rh23 0.5(6) . . . . ?
Rh25 Rh24 C52 Rh23 53.0(11) . . . . ?
C41 Rh28 C53 O53 135(19) . . . . ?
C40 Rh28 C53 O53 39(19) . . . . ?
Sn21 Rh28 C53 O53 -86(19) . . . . ?
Rh27 Rh28 C53 O53 22(19) . . . . ?
Rh22 Rh28 C53 O53 141(18) . . . . ?
Rh29 Rh28 C53 O53 -94(19) . . . . ?
Rh23 Rh28 C53 O53 -147(19) . . . . ?
Rh32 Rh28 C53 O53 -36(19) . . . . ?
C38 Rh30 C54 O54 -29(32) . . . . ?
C47 Rh30 C54 O54 61(32) . . . . ?
C37 Rh30 C54 O54 -110(32) . . . . ?
Rh31 Rh30 C54 O54 -33(33) . . . . ?
Rh32 Rh30 C54 O54 71(32) . . . . ?
Rh25 Rh30 C54 O54 -120(32) . . . . ?
Sn21 Rh30 C54 O54 162(31) . . . . ?
Rh29 Rh30 C54 O54 129(32) . . . . ?
C35 Rh27 C55 O55 -42(23) . . . . ?
C40 Rh27 C55 O55 40(23) . . . . ?
C33 Rh27 C55 O55 -131(23) . . . . ?
Rh22 Rh27 C55 O55 -40(24) . . . . ?
Rh28 Rh27 C55 O55 53(23) . . . . ?
Rh26 Rh27 C55 O55 -139(23) . . . . ?
Sn21 Rh27 C55 O55 134(22) . . . . ?
Rh32 Rh27 C55 O55 112(23) . . . . ?
C38 Rh31 C56 O56 75(88) . . . . ?
C34 Rh31 C56 O56 157(88) . . . . ?
C39 Rh31 C56 O56 -14(88) . . . . ?
Rh30 Rh31 C56 O56 74(89) . . . . ?
Rh32 Rh31 C56 O56 -23(89) . . . . ?
Rh25 Rh31 C56 O56 166(100) . . . . ?
Sn21 Rh31 C56 O56 -110(87) . . . . ?
Rh26 Rh31 C56 O56 -134(88) . . . . ?
C52 Rh23 C57 O57 121(65) . . . . ?
C44 Rh23 C57 O57 -154(65) . . . . ?
C50 Rh23 C57 O57 36(65) . . . . ?
Rh24 Rh23 C57 O57 118(64) . . . . ?
Rh21 Rh23 C57 O57 29(65) . . . . ?
Rh29 Rh23 C57 O57 -145(64) . . . . ?
Sn21 Rh23 C57 O57 -53(65) . . . . ?
Rh28 Rh23 C57 O57 -83(65) . . . . ?
C106 N1 C100 C101 -178(2) . . . . ?
C104 N1 C100 C101 59(3) . . . . ?
C102 N1 C100 C101 -56(3) . . . . ?
C106 N1 C102 C103 60(3) . . . . ?
C104 N1 C102 C103 -178(2) . . . . ?
C100 N1 C102 C103 -58(3) . . . . ?
C106 N1 C104 C105 -59(3) . . . . ?
C102 N1 C104 C105 179(2) . . . . ?
C100 N1 C104 C105 61(3) . . . . ?
C104 N1 C106 C107 -54(3) . . . . ?
C102 N1 C106 C107 63(3) . . . . ?
C100 N1 C106 C107 -177(2) . . . . ?
C202 N2 C200 C201 -54(2) . . . . ?
C206 N2 C200 C201 66(2) . . . . ?
C204 N2 C200 C201 -174.0(19) . . . . ?
C200 N2 C202 C203 -57(3) . . . . ?
C206 N2 C202 C203 -177(2) . . . . ?
C204 N2 C202 C203 62(3) . . . . ?
C200 N2 C204 C205 -62(3) . . . . ?
C202 N2 C204 C205 176(2) . . . . ?
C206 N2 C204 C205 57(3) . . . . ?
C200 N2 C206 C207 174(2) . . . . ?
C202 N2 C206 C207 -64(3) . . . . ?
C204 N2 C206 C207 56(3) . . . . ?
C306 N3 C300 C301 -63(3) . . . . ?
C302 N3 C300 C301 54(3) . . . . ?
C304 N3 C300 C301 175(2) . . . . ?
C306 N3 C302 C303 178(2) . . . . ?
C300 N3 C302 C303 55(3) . . . . ?
C304 N3 C302 C303 -62(2) . . . . ?
C306 N3 C304 C305 57(3) . . . . ?
C300 N3 C304 C305 -180(2) . . . . ?
C302 N3 C304 C305 -59(3) . . . . ?
C300 N3 C306 C307 -64(3) . . . . ?
C302 N3 C306 C307 174(2) . . . . ?
C304 N3 C306 C307 54(3) . . . . ?
C406 N4 C400 C401 60(3) . . . . ?
C404 N4 C400 C401 -178(2) . . . . ?
C402 N4 C400 C401 -58(3) . . . . ?
C406 N4 C402 C403 -175(2) . . . . ?
C404 N4 C402 C403 65(3) . . . . ?
C400 N4 C402 C403 -55(3) . . . . ?
C406 N4 C404 C405 -59(3) . . . . ?
C402 N4 C404 C405 57(3) . . . . ?
C400 N4 C404 C405 178(3) . . . . ?
C404 N4 C406 C407 -63(4) . . . . ?
C402 N4 C406 C407 179(3) . . . . ?
C400 N4 C406 C407 59(4) . . . . ?
C502 N5 C500 C501 -64(3) . . . . ?
C506 N5 C500 C501 54(3) . . . . ?
C504 N5 C500 C501 175(3) . . . . ?
C500 N5 C502 C503 -59(3) . . . . ?
C506 N5 C502 C503 180(2) . . . . ?
C504 N5 C502 C503 59(3) . . . . ?
C502 N5 C504 C505 55(3) . . . . ?
C500 N5 C504 C505 176(2) . . . . ?
C506 N5 C504 C505 -63(3) . . . . ?
C502 N5 C506 C507 178(2) . . . . ?
C500 N5 C506 C507 56(3) . . . . ?
C504 N5 C506 C507 -61(3) . . . . ?
C604 N6 C600 C601 -179(3) . . . . ?
C602 N6 C600 C601 61(3) . . . . ?
C606 N6 C600 C601 -53(3) . . . . ?
C604 N6 C602 C603 -53(3) . . . . ?
C606 N6 C602 C603 -179(3) . . . . ?
C600 N6 C602 C603 64(3) . . . . ?
C602 N6 C604 C605 -60(4) . . . . ?
C606 N6 C604 C605 60(4) . . . . ?
C600 N6 C604 C605 -179(3) . . . . ?
C604 N6 C606 C607 59(3) . . . . ?
C602 N6 C606 C607 -177(2) . . . . ?
C600 N6 C606 C607 -61(3) . . . . ?
C706 N7 C700 C701 57(3) . . . . ?
C704 N7 C700 C701 -180(2) . . . . ?
C702 N7 C700 C701 -62(3) . . . . ?
C700 N7 C702 C703 -55(3) . . . . ?
C706 N7 C702 C703 -178(2) . . . . ?
C704 N7 C702 C703 63(2) . . . . ?
C700 N7 C704 C705 -179(2) . . . . ?
C706 N7 C704 C705 -54(3) . . . . ?
C702 N7 C704 C705 63(3) . . . . ?
C700 N7 C706 C707 53(3) . . . . ?
C704 N7 C706 C707 -68(3) . . . . ?
C702 N7 C706 C707 174(2) . . . . ?
C804 N8 C800 C801 -175(3) . . . . ?
C802 N8 C800 C801 59(3) . . . . ?
C806 N8 C800 C801 -54(3) . . . . ?
C804 N8 C802 C803 -59(4) . . . . ?
C800 N8 C802 C803 63(3) . . . . ?
C806 N8 C802 C803 179(3) . . . . ?
C802 N8 C804 C805 -54(5) . . . . ?
C800 N8 C804 C805 -178(4) . . . . ?
C806 N8 C804 C805 62(5) . . . . ?
C804 N8 C806 C807 62(4) . . . . ?
C802 N8 C806 C807 -176(3) . . . . ?
C800 N8 C806 C807 -58(4) . . . . ?
